data_4002666
loop_
_publ_author_name
'Song, Yongbo'
'Jin, Shan'
'Kang, Xi'
'Xiang, Ji'
'Deng, Huijuan'
'Yu, Haizhu'
'Zhu, Manzhou'

_publ_section_title
;
 How a Single Electron Affects the Properties of the
 &#x201C;Non-Superatom&#x201D; Au25Nanoclusters
;
_journal_issue 8
_journal_name_full 'Chemistry of Materials'
_journal_page_first 2609
_journal_paper_doi 10.1021/acs.chemmater.5b04655
_journal_volume 28
_journal_year 2016
_chemical_formula_moiety 'C210 H175 Au25 Cl2 P10 Se5, C24 H20 B, F6 Sb'
_chemical_formula_sum 'C234 H195 Au25 B Cl2 F6 P10 Sb Se5'
_chemical_formula_weight 8953.02
_chemical_name_systematic
; 
 ? 
;
_space_group_IT_number 14
_symmetry_cell_setting monoclinic
_symmetry_space_group_name_Hall '-P 2ybc'
_symmetry_space_group_name_H-M 'P 1 21/c 1'
_atom_sites_solution_hydrogens geom
_atom_sites_solution_primary direct
_atom_sites_solution_secondary difmap
_audit_creation_method SHELXL-97
_cell_angle_alpha 90.00
_cell_angle_beta 133.273(2)
_cell_angle_gamma 90.00
_cell_formula_units_Z 4
_cell_length_a 27.378(2)
_cell_length_b 29.361(2)
_cell_length_c 40.7368(16)
_cell_measurement_reflns_used 9955
_cell_measurement_temperature 291(2)
_cell_measurement_theta_max 27.04
_cell_measurement_theta_min 2.31
_cell_volume 23842(3)
_computing_cell_refinement SMART
_computing_data_collection 'SMART (Bruker, 2008)'
_computing_data_reduction 'SAINT (Bruker, 2008)'
_computing_molecular_graphics SHELXTL
_computing_publication_material SHELXTL
_computing_structure_refinement SHELXTL
_computing_structure_solution 'SHELXTL (Bruker, 2008)'
_diffrn_ambient_temperature 291(2)
_diffrn_measured_fraction_theta_full 1.000
_diffrn_measured_fraction_theta_max 1.000
_diffrn_measurement_device_type 'Bruker Smart Aepex CCD'
_diffrn_measurement_method 'phi and omega scans'
_diffrn_radiation_monochromator graphite
_diffrn_radiation_source 'sealed tube'
_diffrn_radiation_type MoK\a
_diffrn_radiation_wavelength 0.71073
_diffrn_reflns_av_R_equivalents 0.0231
_diffrn_reflns_av_sigmaI/netI 0.0535
_diffrn_reflns_limit_h_max 25
_diffrn_reflns_limit_h_min -35
_diffrn_reflns_limit_k_max 38
_diffrn_reflns_limit_k_min 0
_diffrn_reflns_limit_l_max 52
_diffrn_reflns_limit_l_min 0
_diffrn_reflns_number 233703
_diffrn_reflns_theta_full 27.45
_diffrn_reflns_theta_max 27.45
_diffrn_reflns_theta_min 0.98
_exptl_absorpt_coefficient_mu 16.328
_exptl_absorpt_correction_T_max 0.03
_exptl_absorpt_correction_T_min 0.02
_exptl_absorpt_correction_type multi-scan
_exptl_absorpt_process_details 'SADABS; Bruker, 2008'
_exptl_crystal_density_diffrn 2.494
_exptl_crystal_density_method 'not measured'
_exptl_crystal_F_000 16152
_exptl_crystal_size_max 0.26
_exptl_crystal_size_mid 0.24
_exptl_crystal_size_min 0.22
_refine_diff_density_max 1.779
_refine_diff_density_min -1.585
_refine_diff_density_rms 0.353
_refine_ls_extinction_method none
_refine_ls_goodness_of_fit_ref 1.009
_refine_ls_hydrogen_treatment constr
_refine_ls_matrix_type fullcycle
_refine_ls_number_parameters 2557
_refine_ls_number_reflns 54493
_refine_ls_number_restraints 0
_refine_ls_restrained_S_all 1.009
_refine_ls_R_factor_all 0.0564
_refine_ls_R_factor_gt 0.0549
_refine_ls_shift/su_max 0.000
_refine_ls_shift/su_mean 0.000
_refine_ls_structure_factor_coef Fsqd
_refine_ls_weighting_details 'calc w=1/[\s^2^(Fo^2^)+(0.06P)^2^+1.22P] where P=(Fo^2^+2Fc^2^)/3'
_refine_ls_weighting_scheme calc
_refine_ls_wR_factor_gt 0.1375
_refine_ls_wR_factor_ref 0.1379
_reflns_number_gt 39939
_reflns_number_total 54493
_reflns_threshold_expression >2sigma(I)
_cod_data_source_file cm5b04655_si_003.cif
_cod_data_source_block ttt
_cod_depositor_comments
;
The following automatic conversions were performed:

'_symmetry_cell_setting' value 'Monoclinic' changed to 'monoclinic'
according to
/usr/data/users/saulius/crontab/automatic-downloads/rss-feeds/ACS/lib/dictionaries/cif_core.dic
dictionary named 'cif_core.dic' version 2.4.2 from 2011-04-26.

Automatic conversion script
Id: cif_fix_values 4268 2015-11-12 08:31:59Z antanas 

 Adding full bibliography for 4002665--4002666.cif.
;
_cod_original_cell_volume 23843(3)
_cod_original_sg_symbol_H-M P2(1)/c
_cod_database_code 4002666

loop_
_symmetry_equiv_pos_as_xyz
'x, y, z'
'-x, y+1/2, -z+1/2'
'-x, -y, -z'
'x, -y-1/2, z-1/2'

loop_
_atom_site_label
_atom_site_type_symbol
_atom_site_fract_x
_atom_site_fract_y
_atom_site_fract_z
_atom_site_U_iso_or_equiv
_atom_site_adp_type
_atom_site_occupancy
_atom_site_symmetry_multiplicity
_atom_site_calc_flag
_atom_site_refinement_flags
Au1 Au 0.77931(2) 0.593634(13) 0.774480(13) 0.05095(9) Uani 1 1 d .
Au2 Au 0.90220(2) 0.644067(14) 0.823938(14) 0.05100(9) Uani 1 1 d .
Au3 Au 0.91349(2) 0.704197(13) 0.884979(12) 0.04818(9) Uani 1 1 d .
Au4 Au 0.79558(2) 0.694301(16) 0.871130(15) 0.05876(11) Uani 1 1 d .
Au5 Au 0.71657(2) 0.622384(13) 0.805680(14) 0.05334(10) Uani 1 1 d .
Au6 Au 0.80233(2) 0.670085(14) 0.739030(14) 0.05060(9) Uani 1 1 d .
Au7 Au 0.87892(2) 0.738273(13) 0.807521(14) 0.05216(10) Uani 1 1 d .
Au8 Au 0.810306(19) 0.764696(13) 0.835470(13) 0.04610(8) Uani 1 1 d .
Au9 Au 0.69030(2) 0.712179(14) 0.784432(14) 0.05136(9) Uani 1 1 d .
Au10 Au 0.68680(2) 0.653066(13) 0.725199(14) 0.05309(10) Uani 1 1 d .
Au11 Au 0.72420(2) 0.747799(14) 0.662684(14) 0.05066(9) Uani 1 1 d .
Au12 Au 0.79995(2) 0.816802(13) 0.730387(14) 0.05085(9) Uani 1 1 d .
Au13 Au 0.73324(2) 0.841168(15) 0.760298(15) 0.05569(10) Uani 1 1 d .
Au14 Au 0.61457(2) 0.787433(13) 0.710446(14) 0.05026(9) Uani 1 1 d .
Au15 Au 0.609311(19) 0.730123(12) 0.649561(12) 0.04092(8) Uani 1 1 d .
Au16 Au 0.718473(19) 0.833360(14) 0.640131(13) 0.04504(8) Uani 1 1 d .
Au17 Au 0.728633(18) 0.894795(13) 0.699879(12) 0.04308(8) Uani 1 1 d .
Au18 Au 0.61275(2) 0.882680(15) 0.688172(14) 0.05283(10) Uani 1 1 d .
Au19 Au 0.52654(2) 0.818257(14) 0.615474(14) 0.05423(10) Uani 1 1 d .
Au20 Au 0.592778(19) 0.785609(13) 0.587961(14) 0.04693(9) Uani 1 1 d .
Au21 Au 0.86934(2) 0.611975(14) 0.875223(15) 0.05833(11) Uani 1 1 d .
Au22 Au 0.80475(2) 0.676378(14) 0.809714(14) 0.04934(9) Uani 1 1 d .
Au23 Au 0.73549(2) 0.746459(14) 0.740684(15) 0.05389(10) Uani 1 1 d .
Au24 Au 0.66362(2) 0.816522(14) 0.671849(15) 0.05156(9) Uani 1 1 d .
Au25 Au 0.59637(2) 0.883167(13) 0.608662(14) 0.05212(10) Uani 1 1 d .
Se1 Se 0.58464(5) 0.64748(3) 0.64407(3) 0.04129(19) Uani 1 1 d .
Se2 Se 0.58018(5) 0.74712(4) 0.74746(4) 0.0516(2) Uani 1 1 d .
Se3 Se 0.79660(5) 0.84736(3) 0.84291(3) 0.0460(2) Uani 1 1 d .
Se4 Se 0.92098(5) 0.80584(3) 0.79517(3) 0.0440(2) Uani 1 1 d .
Se5 Se 0.79014(5) 0.68391(4) 0.67379(4) 0.0508(2) Uani 1 1 d .
B1 B 0.7824(6) 0.2102(4) 0.7943(4) 0.052(3) Uani 1 1 d .
C1 C 0.8016(6) 0.4823(3) 0.7891(4) 0.054(3) Uani 1 1 d .
C2 C 0.8454(5) 0.4916(4) 0.8341(3) 0.060(3) Uani 1 1 d .
H2 H 0.8595 0.5216 0.8431 0.071 Uiso 1 1 calc R
C3 C 0.8708(5) 0.4591(3) 0.8680(3) 0.051(2) Uani 1 1 d .
H3 H 0.9004 0.4680 0.8980 0.061 Uiso 1 1 calc R
C4 C 0.8517(4) 0.4136(3) 0.8565(3) 0.0415(19) Uani 1 1 d .
H4 H 0.8679 0.3912 0.8780 0.050 Uiso 1 1 calc R
C5 C 0.8042(4) 0.4035(3) 0.8081(3) 0.044(2) Uani 1 1 d .
H5 H 0.7910 0.3735 0.7986 0.052 Uiso 1 1 calc R
C6 C 0.7797(5) 0.4357(3) 0.7776(4) 0.052(2) Uani 1 1 d .
H6 H 0.7466 0.4279 0.7473 0.063 Uiso 1 1 calc R
C7 C 0.6888(5) 0.5048(3) 0.6952(4) 0.053(3) Uani 1 1 d .
C8 C 0.6394(6) 0.5248(4) 0.6919(4) 0.065(3) Uani 1 1 d .
H8 H 0.6514 0.5452 0.7138 0.078 Uiso 1 1 calc R
C9 C 0.5723(5) 0.5144(4) 0.6557(4) 0.054(3) Uani 1 1 d .
H9 H 0.5393 0.5277 0.6534 0.065 Uiso 1 1 calc R
C10 C 0.5545(6) 0.4839(4) 0.6228(4) 0.053(2) Uani 1 1 d .
H10 H 0.5096 0.4769 0.5986 0.064 Uiso 1 1 calc R
C11 C 0.6038(6) 0.4639(4) 0.6262(4) 0.064(3) Uani 1 1 d .
H11 H 0.5919 0.4435 0.6043 0.077 Uiso 1 1 calc R
C12 C 0.6710(5) 0.4744(3) 0.6624(3) 0.045(2) Uani 1 1 d .
H12 H 0.7040 0.4610 0.6647 0.054 Uiso 1 1 calc R
C13 C 0.8130(5) 0.5078(3) 0.7301(3) 0.053(2) Uani 1 1 d .
C14 C 0.7948(5) 0.5403(4) 0.6985(3) 0.053(2) Uani 1 1 d .
H14 H 0.7646 0.5632 0.6901 0.064 Uiso 1 1 calc R
C15 C 0.8217(5) 0.5386(3) 0.6795(4) 0.052(2) Uani 1 1 d .
H15 H 0.8095 0.5603 0.6584 0.062 Uiso 1 1 calc R
C16 C 0.8669(7) 0.5044(3) 0.6920(4) 0.065(3) Uani 1 1 d .
H16 H 0.8849 0.5032 0.6793 0.078 Uiso 1 1 calc R
C17 C 0.8851(5) 0.4719(3) 0.7236(3) 0.050(2) Uani 1 1 d .
H17 H 0.9153 0.4490 0.7320 0.060 Uiso 1 1 calc R
C18 C 0.8581(5) 0.4736(4) 0.7426(4) 0.054(2) Uani 1 1 d .
H18 H 0.8703 0.4519 0.7638 0.065 Uiso 1 1 calc R
C19 C 1.0082(6) 0.5625(4) 0.8561(4) 0.061(3) Uani 1 1 d .
C20 C 0.9903(6) 0.5294(4) 0.8251(4) 0.071(4) Uani 1 1 d .
H20 H 0.9699 0.5377 0.7961 0.085 Uiso 1 1 calc R
C21 C 1.0029(6) 0.4837(4) 0.8375(4) 0.055(2) Uani 1 1 d .
H21 H 0.9909 0.4615 0.8168 0.066 Uiso 1 1 calc R
C22 C 1.0333(5) 0.4713(4) 0.8809(3) 0.047(2) Uani 1 1 d .
H22 H 1.0417 0.4407 0.8892 0.057 Uiso 1 1 calc R
C23 C 1.0512(6) 0.5044(4) 0.9119(4) 0.058(3) Uani 1 1 d .
H23 H 1.0716 0.4961 0.9409 0.069 Uiso 1 1 calc R
C24 C 1.0387(5) 0.5501(4) 0.8995(3) 0.061(3) Uani 1 1 d .
H24 H 1.0506 0.5723 0.9202 0.073 Uiso 1 1 calc R
C25 C 1.0703(5) 0.6439(3) 0.8799(3) 0.050(2) Uani 1 1 d .
C26 C 1.0750(5) 0.6776(3) 0.9044(4) 0.048(2) Uani 1 1 d .
H26 H 1.0374 0.6843 0.8999 0.058 Uiso 1 1 calc R
C27 C 1.1333(5) 0.7030(3) 0.9364(3) 0.045(2) Uani 1 1 d .
H27 H 1.1346 0.7248 0.9535 0.054 Uiso 1 1 calc R
C28 C 1.1909(5) 0.6955(3) 0.9429(3) 0.0408(19) Uani 1 1 d .
H28 H 1.2291 0.7135 0.9624 0.049 Uiso 1 1 calc R
C29 C 1.1873(6) 0.6600(4) 0.9185(4) 0.058(3) Uani 1 1 d .
H29 H 1.2248 0.6530 0.9231 0.069 Uiso 1 1 calc R
C30 C 1.1298(5) 0.6352(3) 0.8880(4) 0.055(3) Uani 1 1 d .
H30 H 1.1290 0.6121 0.8720 0.066 Uiso 1 1 calc R
C31 C 0.9782(6) 0.6238(3) 0.7866(4) 0.053(2) Uani 1 1 d .
C32 C 1.0305(4) 0.6508(4) 0.7995(3) 0.049(3) Uani 1 1 d .
H32 H 1.0611 0.6628 0.8285 0.059 Uiso 1 1 calc R
C33 C 1.0375(5) 0.6597(4) 0.7708(3) 0.054(3) Uani 1 1 d .
H33 H 1.0723 0.6783 0.7797 0.065 Uiso 1 1 calc R
C34 C 0.9930(5) 0.6412(3) 0.7275(3) 0.047(2) Uani 1 1 d .
H34 H 0.9963 0.6487 0.7069 0.056 Uiso 1 1 calc R
C35 C 0.9424(6) 0.6106(4) 0.7155(4) 0.054(2) Uani 1 1 d .
H35 H 0.9149 0.5958 0.6878 0.065 Uiso 1 1 calc R
C36 C 0.9342(5) 0.6030(4) 0.7453(3) 0.054(3) Uani 1 1 d .
H36 H 0.9000 0.5844 0.7373 0.064 Uiso 1 1 calc R
C37 C 1.0454(6) 0.7700(4) 0.9394(4) 0.062(3) Uani 1 1 d .
C38 C 1.1004(5) 0.7925(3) 0.9780(4) 0.052(2) Uani 1 1 d .
H38 H 1.1149 0.7856 1.0058 0.062 Uiso 1 1 calc R
C39 C 1.1338(5) 0.8254(4) 0.9750(4) 0.064(3) Uani 1 1 d .
H39 H 1.1706 0.8405 1.0009 0.077 Uiso 1 1 calc R
C40 C 1.1121(6) 0.8358(5) 0.9335(4) 0.072(3) Uani 1 1 d .
H40 H 1.1345 0.8578 0.9315 0.086 Uiso 1 1 calc R
C41 C 1.0571(6) 0.8132(4) 0.8949(4) 0.067(4) Uani 1 1 d .
H41 H 1.0426 0.8202 0.8671 0.080 Uiso 1 1 calc R
C42 C 1.0237(7) 0.7803(4) 0.8979(4) 0.077(4) Uani 1 1 d .
H42 H 0.9869 0.7653 0.8720 0.092 Uiso 1 1 calc R
C43 C 1.0686(6) 0.6856(4) 0.9951(4) 0.067(3) Uani 1 1 d .
C44 C 1.0475(6) 0.6505(4) 1.0045(4) 0.058(3) Uani 1 1 d .
H44 H 1.0027 0.6489 0.9900 0.069 Uiso 1 1 calc R
C45 C 1.0916(5) 0.6172(3) 1.0352(4) 0.055(3) Uani 1 1 d .
H45 H 1.0763 0.5931 1.0408 0.066 Uiso 1 1 calc R
C46 C 1.1604(5) 0.6199(4) 1.0580(3) 0.052(2) Uani 1 1 d .
H46 H 1.1902 0.5974 1.0785 0.062 Uiso 1 1 calc R
C47 C 1.1835(6) 0.6574(3) 1.0494(3) 0.049(2) Uani 1 1 d .
H47 H 1.2285 0.6612 1.0647 0.058 Uiso 1 1 calc R
C48 C 1.1340(6) 0.6880(4) 1.0164(4) 0.058(3) Uani 1 1 d .
H48 H 1.1469 0.7116 1.0085 0.069 Uiso 1 1 calc R
C49 C 0.9863(7) 0.7660(4) 0.9730(4) 0.066(3) Uani 1 1 d .
C50 C 0.9804(6) 0.7454(4) 1.0006(4) 0.066(3) Uani 1 1 d .
H50 H 0.9895 0.7147 1.0082 0.079 Uiso 1 1 calc R
C51 C 0.9596(5) 0.7749(4) 1.0162(4) 0.063(3) Uani 1 1 d .
H51 H 0.9528 0.7623 1.0337 0.076 Uiso 1 1 calc R
C52 C 0.9484(6) 0.8219(4) 1.0072(4) 0.057(3) Uani 1 1 d .
H52 H 0.9359 0.8404 1.0190 0.068 Uiso 1 1 calc R
C53 C 0.9569(4) 0.8384(4) 0.9805(3) 0.052(2) Uani 1 1 d .
H53 H 0.9493 0.8693 0.9737 0.062 Uiso 1 1 calc R
C54 C 0.9769(5) 0.8117(4) 0.9616(4) 0.057(3) Uani 1 1 d .
H54 H 0.9829 0.8240 0.9436 0.069 Uiso 1 1 calc R
C55 C 0.8528(4) 0.6797(4) 0.9753(4) 0.049(2) Uani 1 1 d .
C56 C 0.8902(6) 0.6425(4) 0.9822(4) 0.070(4) Uani 1 1 d .
H56 H 0.8862 0.6320 0.9589 0.084 Uiso 1 1 calc R
C57 C 0.9337(6) 0.6209(4) 1.0239(4) 0.069(4) Uani 1 1 d .
H57 H 0.9588 0.5960 1.0285 0.082 Uiso 1 1 calc R
C58 C 0.9397(5) 0.6366(3) 1.0587(4) 0.049(2) Uani 1 1 d .
H58 H 0.9688 0.6222 1.0866 0.059 Uiso 1 1 calc R
C59 C 0.9022(6) 0.6739(3) 1.0518(4) 0.054(2) Uani 1 1 d .
H59 H 0.9062 0.6844 1.0751 0.064 Uiso 1 1 calc R
C60 C 0.8588(5) 0.6954(4) 1.0101(3) 0.052(2) Uani 1 1 d .
H60 H 0.8337 0.7204 1.0055 0.063 Uiso 1 1 calc R
C61 C 0.7876(5) 0.7700(3) 0.9330(3) 0.048(2) Uani 1 1 d .
C62 C 0.7669(5) 0.7857(4) 0.9557(4) 0.053(2) Uani 1 1 d .
H62 H 0.7491 0.7653 0.9627 0.064 Uiso 1 1 calc R
C63 C 0.7741(6) 0.8322(4) 0.9672(4) 0.060(3) Uani 1 1 d .
H63 H 0.7625 0.8427 0.9826 0.072 Uiso 1 1 calc R
C64 C 0.7992(5) 0.8624(3) 0.9549(4) 0.052(2) Uani 1 1 d .
H64 H 0.8011 0.8935 0.9601 0.063 Uiso 1 1 calc R
C65 C 0.8218(5) 0.8452(3) 0.9344(3) 0.050(2) Uani 1 1 d .
H65 H 0.8439 0.8638 0.9297 0.060 Uiso 1 1 calc R
C66 C 0.8097(5) 0.8006(3) 0.9222(4) 0.048(2) Uani 1 1 d .
H66 H 0.8177 0.7908 0.9045 0.058 Uiso 1 1 calc R
C67 C 0.7175(5) 0.6872(4) 0.9094(4) 0.058(3) Uani 1 1 d .
C68 C 0.7065(5) 0.6444(4) 0.9138(4) 0.054(3) Uani 1 1 d .
H68 H 0.7373 0.6216 0.9230 0.064 Uiso 1 1 calc R
C69 C 0.6493(4) 0.6342(3) 0.9047(3) 0.0401(18) Uani 1 1 d .
H69 H 0.6410 0.6046 0.9079 0.048 Uiso 1 1 calc R
C70 C 0.6036(5) 0.6691(3) 0.8907(3) 0.046(2) Uani 1 1 d .
H70 H 0.5644 0.6619 0.8838 0.056 Uiso 1 1 calc R
C71 C 0.6151(6) 0.7142(4) 0.8867(4) 0.054(2) Uani 1 1 d .
H71 H 0.5853 0.7375 0.8782 0.065 Uiso 1 1 calc R
C72 C 0.6732(4) 0.7220(4) 0.8960(4) 0.056(3) Uani 1 1 d .
H72 H 0.6828 0.7514 0.8933 0.067 Uiso 1 1 calc R
C73 C 0.5681(6) 0.5918(4) 0.7800(4) 0.060(3) Uani 1 1 d .
C74 C 0.5157(6) 0.5626(3) 0.7584(4) 0.051(2) Uani 1 1 d .
H74 H 0.5224 0.5321 0.7564 0.061 Uiso 1 1 calc R
C75 C 0.4525(6) 0.5767(3) 0.7391(4) 0.051(2) Uani 1 1 d .
H75 H 0.4177 0.5556 0.7243 0.061 Uiso 1 1 calc R
C76 C 0.4409(5) 0.6206(4) 0.7417(3) 0.058(3) Uani 1 1 d .
H76 H 0.3982 0.6299 0.7283 0.070 Uiso 1 1 calc R
C77 C 0.4947(5) 0.6530(4) 0.7650(3) 0.054(3) Uani 1 1 d .
H77 H 0.4878 0.6834 0.7672 0.065 Uiso 1 1 calc R
C78 C 0.5576(5) 0.6375(3) 0.7842(3) 0.050(2) Uani 1 1 d .
H78 H 0.5934 0.6578 0.8002 0.061 Uiso 1 1 calc R
C79 C 0.6999(5) 0.5593(4) 0.8656(3) 0.056(3) Uani 1 1 d .
C80 C 0.7679(6) 0.5539(4) 0.8984(4) 0.055(3) Uani 1 1 d .
H80 H 0.7924 0.5592 0.8907 0.066 Uiso 1 1 calc R
C81 C 0.8026(6) 0.5411(4) 0.9423(4) 0.057(3) Uani 1 1 d .
H81 H 0.8488 0.5369 0.9638 0.068 Uiso 1 1 calc R
C82 C 0.7605(5) 0.5348(4) 0.9520(4) 0.055(2) Uani 1 1 d .
H82 H 0.7805 0.5259 0.9808 0.066 Uiso 1 1 calc R
C83 C 0.6916(5) 0.5419(3) 0.9193(4) 0.053(2) Uani 1 1 d .
H83 H 0.6662 0.5387 0.9266 0.064 Uiso 1 1 calc R
C84 C 0.6601(5) 0.5539(4) 0.8750(4) 0.056(3) Uani 1 1 d .
H84 H 0.6139 0.5582 0.8527 0.068 Uiso 1 1 calc R
C85 C 0.6333(6) 0.5206(4) 0.7777(3) 0.056(3) Uani 1 1 d .
C86 C 0.6834(5) 0.4881(3) 0.8038(4) 0.059(3) Uani 1 1 d .
H86 H 0.7219 0.4940 0.8337 0.071 Uiso 1 1 calc R
C87 C 0.6744(5) 0.4467(4) 0.7841(4) 0.059(3) Uani 1 1 d .
H87 H 0.7067 0.4241 0.8016 0.071 Uiso 1 1 calc R
C88 C 0.6194(5) 0.4377(3) 0.7394(3) 0.051(2) Uani 1 1 d .
H88 H 0.6154 0.4094 0.7275 0.061 Uiso 1 1 calc R
C89 C 0.5701(5) 0.4697(3) 0.7120(3) 0.047(2) Uani 1 1 d .
H89 H 0.5324 0.4630 0.6820 0.056 Uiso 1 1 calc R
C90 C 0.5781(6) 0.5132(4) 0.7304(4) 0.058(3) Uani 1 1 d .
H90 H 0.5479 0.5366 0.7120 0.070 Uiso 1 1 calc R
C91 C 0.8142(5) 0.8014(4) 0.6181(4) 0.051(2) Uani 1 1 d .
C92 C 0.8778(6) 0.8090(4) 0.6345(4) 0.058(3) Uani 1 1 d .
H92 H 0.8969 0.8378 0.6446 0.069 Uiso 1 1 calc R
C93 C 0.9127(6) 0.7735(4) 0.6359(4) 0.051(2) Uani 1 1 d .
H93 H 0.9553 0.7785 0.6469 0.062 Uiso 1 1 calc R
C94 C 0.8841(6) 0.7304(4) 0.6208(3) 0.058(3) Uani 1 1 d .
H94 H 0.9075 0.7066 0.6218 0.070 Uiso 1 1 calc R
C95 C 0.8205(5) 0.7228(4) 0.6044(3) 0.067(3) Uani 1 1 d .
H95 H 0.8014 0.6939 0.5944 0.081 Uiso 1 1 calc R
C96 C 0.7856(5) 0.7583(4) 0.6031(3) 0.054(3) Uani 1 1 d .
H96 H 0.7430 0.7532 0.5921 0.064 Uiso 1 1 calc R
C97 C 0.8396(5) 0.8873(3) 0.6504(4) 0.053(2) Uani 1 1 d .
C98 C 0.8991(6) 0.8739(4) 0.6929(4) 0.056(3) Uani 1 1 d .
H98 H 0.9045 0.8440 0.7025 0.067 Uiso 1 1 calc R
C99 C 0.9508(5) 0.9058(3) 0.7214(4) 0.052(2) Uani 1 1 d .
H99 H 0.9912 0.8974 0.7497 0.062 Uiso 1 1 calc R
C100 C 0.9398(5) 0.9499(3) 0.7060(3) 0.049(2) Uani 1 1 d .
H100 H 0.9743 0.9709 0.7246 0.059 Uiso 1 1 calc R
C101 C 0.8825(5) 0.9643(3) 0.6658(3) 0.044(2) Uani 1 1 d .
H101 H 0.8783 0.9942 0.6566 0.053 Uiso 1 1 calc R
C102 C 0.8290(5) 0.9334(3) 0.6379(3) 0.046(2) Uani 1 1 d .
H102 H 0.7872 0.9434 0.6115 0.055 Uiso 1 1 calc R
C103 C 0.7019(5) 0.8720(3) 0.5621(3) 0.049(2) Uani 1 1 d .
C104 C 0.7111(6) 0.8798(4) 0.5331(4) 0.056(3) Uani 1 1 d .
H104 H 0.7518 0.8725 0.5419 0.068 Uiso 1 1 calc R
C105 C 0.6596(5) 0.8985(3) 0.4907(3) 0.045(2) Uani 1 1 d .
H105 H 0.6658 0.9037 0.4712 0.054 Uiso 1 1 calc R
C106 C 0.5988(5) 0.9093(3) 0.4774(3) 0.046(2) Uani 1 1 d .
H106 H 0.5642 0.9218 0.4491 0.055 Uiso 1 1 calc R
C107 C 0.5895(5) 0.9015(3) 0.5065(3) 0.046(2) Uani 1 1 d .
H107 H 0.5488 0.9088 0.4976 0.056 Uiso 1 1 calc R
C108 C 0.6411(6) 0.8829(4) 0.5489(4) 0.059(3) Uani 1 1 d .
H108 H 0.6349 0.8776 0.5683 0.071 Uiso 1 1 calc R
C109 C 0.7759(5) 1.0006(3) 0.6867(3) 0.044(2) Uani 1 1 d .
C110 C 0.8320(5) 1.0218(3) 0.6993(4) 0.049(2) Uani 1 1 d .
H110 H 0.8745 1.0155 0.7272 0.058 Uiso 1 1 calc R
C111 C 0.8247(6) 1.0525(4) 0.6702(4) 0.060(3) Uani 1 1 d .
H111 H 0.8623 1.0668 0.6786 0.072 Uiso 1 1 calc R
C112 C 0.7613(6) 1.0620(3) 0.6286(3) 0.052(2) Uani 1 1 d .
H112 H 0.7564 1.0825 0.6091 0.063 Uiso 1 1 calc R
C113 C 0.7052(6) 1.0407(3) 0.6160(4) 0.053(2) Uani 1 1 d .
H113 H 0.6628 1.0471 0.5881 0.064 Uiso 1 1 calc R
C114 C 0.7125(6) 1.0100(4) 0.6451(4) 0.058(3) Uani 1 1 d .
H114 H 0.6750 0.9958 0.6367 0.069 Uiso 1 1 calc R
C115 C 0.7642(5) 0.9996(4) 0.7472(4) 0.060(3) Uani 1 1 d .
C116 C 0.7896(5) 0.9948(3) 0.7899(3) 0.046(2) Uani 1 1 d .
H116 H 0.8209 0.9722 0.8088 0.055 Uiso 1 1 calc R
C117 C 0.7687(4) 1.0238(4) 0.8045(4) 0.050(2) Uani 1 1 d .
H117 H 0.7839 1.0190 0.8328 0.059 Uiso 1 1 calc R
C118 C 0.7255(6) 1.0603(4) 0.7786(4) 0.060(3) Uani 1 1 d .
H118 H 0.7132 1.0800 0.7898 0.071 Uiso 1 1 calc R
C119 C 0.7004(5) 1.0666(4) 0.7342(3) 0.057(3) Uani 1 1 d .
H119 H 0.6724 1.0909 0.7162 0.069 Uiso 1 1 calc R
C120 C 0.7192(5) 1.0354(3) 0.7191(3) 0.046(2) Uani 1 1 d .
H120 H 0.7020 1.0381 0.6901 0.056 Uiso 1 1 calc R
C121 C 0.8796(5) 0.9602(4) 0.7708(4) 0.068(4) Uani 1 1 d .
C122 C 0.9145(5) 0.9224(4) 0.7754(4) 0.058(3) Uani 1 1 d .
H122 H 0.8914 0.8983 0.7553 0.070 Uiso 1 1 calc R
C123 C 0.9840(5) 0.9209(4) 0.8101(4) 0.061(3) Uani 1 1 d .
H123 H 1.0074 0.8956 0.8132 0.073 Uiso 1 1 calc R
C124 C 1.0185(6) 0.9570(3) 0.8402(5) 0.069(4) Uani 1 1 d .
H124 H 1.0650 0.9559 0.8633 0.082 Uiso 1 1 calc R
C125 C 0.9836(6) 0.9947(4) 0.8356(4) 0.071(4) Uani 1 1 d .
H125 H 1.0067 1.0189 0.8557 0.086 Uiso 1 1 calc R
C126 C 0.9141(6) 0.9963(4) 0.8009(4) 0.055(2) Uani 1 1 d .
H126 H 0.8907 1.0215 0.7978 0.066 Uiso 1 1 calc R
C127 C 0.5538(5) 0.9876(4) 0.6767(4) 0.055(2) Uani 1 1 d .
C128 C 0.5750(5) 0.9977(3) 0.6548(4) 0.056(3) Uani 1 1 d .
H128 H 0.5993 0.9763 0.6541 0.068 Uiso 1 1 calc R
C129 C 0.5599(6) 1.0397(3) 0.6341(4) 0.060(3) Uani 1 1 d .
H129 H 0.5741 1.0465 0.6194 0.072 Uiso 1 1 calc R
C130 C 0.5236(5) 1.0717(4) 0.6352(3) 0.052(2) Uani 1 1 d .
H130 H 0.5135 1.0998 0.6213 0.062 Uiso 1 1 calc R
C131 C 0.5024(5) 1.0616(4) 0.6571(3) 0.052(2) Uani 1 1 d .
H131 H 0.4781 1.0829 0.6579 0.062 Uiso 1 1 calc R
C132 C 0.5175(5) 1.0195(3) 0.6779(3) 0.052(2) Uani 1 1 d .
H132 H 0.5033 1.0127 0.6925 0.063 Uiso 1 1 calc R
C133 C 0.4921(5) 0.9229(5) 0.6822(3) 0.058(3) Uani 1 1 d .
C134 C 0.4888(6) 0.8935(4) 0.7057(4) 0.054(2) Uani 1 1 d .
H134 H 0.5270 0.8788 0.7310 0.064 Uiso 1 1 calc R
C135 C 0.4269(6) 0.8859(4) 0.6913(4) 0.054(3) Uani 1 1 d .
H135 H 0.4235 0.8654 0.7071 0.065 Uiso 1 1 calc R
C136 C 0.3689(6) 0.9083(3) 0.6534(3) 0.052(2) Uani 1 1 d .
H136 H 0.3276 0.9026 0.6442 0.062 Uiso 1 1 calc R
C137 C 0.3743(6) 0.9410(4) 0.6284(4) 0.055(2) Uani 1 1 d .
H137 H 0.3370 0.9561 0.6028 0.066 Uiso 1 1 calc R
C138 C 0.4381(5) 0.9478(4) 0.6455(4) 0.060(3) Uani 1 1 d .
H138 H 0.4449 0.9693 0.6322 0.072 Uiso 1 1 calc R
C139 C 0.6187(4) 0.9462(3) 0.7638(3) 0.045(2) Uani 1 1 d .
C140 C 0.6841(5) 0.9319(4) 0.7932(4) 0.058(3) Uani 1 1 d .
H140 H 0.7008 0.9160 0.7828 0.069 Uiso 1 1 calc R
C141 C 0.7242(5) 0.9415(4) 0.8378(3) 0.052(2) Uani 1 1 d .
H141 H 0.7689 0.9325 0.8581 0.063 Uiso 1 1 calc R
C142 C 0.6978(5) 0.9657(3) 0.8541(3) 0.048(2) Uani 1 1 d .
H142 H 0.7253 0.9727 0.8845 0.058 Uiso 1 1 calc R
C143 C 0.6304(5) 0.9782(3) 0.8230(3) 0.051(2) Uani 1 1 d .
H143 H 0.6120 0.9937 0.8322 0.061 Uiso 1 1 calc R
C144 C 0.5913(5) 0.9670(4) 0.7780(4) 0.055(3) Uani 1 1 d .
H144 H 0.5458 0.9739 0.7572 0.066 Uiso 1 1 calc R
C145 C 0.3888(5) 0.7894(3) 0.5904(3) 0.052(2) Uani 1 1 d .
C146 C 0.4354(6) 0.7653(4) 0.6304(4) 0.062(3) Uani 1 1 d .
H146 H 0.4804 0.7654 0.6451 0.075 Uiso 1 1 calc R
C147 C 0.4146(6) 0.7409(4) 0.6482(4) 0.063(3) Uani 1 1 d .
H147 H 0.4458 0.7247 0.6750 0.076 Uiso 1 1 calc R
C148 C 0.3473(6) 0.7406(4) 0.6262(3) 0.058(3) Uani 1 1 d .
H148 H 0.3334 0.7243 0.6381 0.069 Uiso 1 1 calc R
C149 C 0.3007(5) 0.7647(3) 0.5862(4) 0.054(2) Uani 1 1 d .
H149 H 0.2557 0.7646 0.5714 0.065 Uiso 1 1 calc R
C150 C 0.3215(5) 0.7891(3) 0.5683(3) 0.052(2) Uani 1 1 d .
H150 H 0.2903 0.8053 0.5416 0.063 Uiso 1 1 calc R
C151 C 0.3585(5) 0.7951(3) 0.5085(3) 0.047(2) Uani 1 1 d .
C152 C 0.3383(5) 0.7483(3) 0.4986(3) 0.043(2) Uani 1 1 d .
H152 H 0.3447 0.7298 0.5198 0.052 Uiso 1 1 calc R
C153 C 0.3093(4) 0.7312(3) 0.4571(3) 0.0361(17) Uani 1 1 d .
H153 H 0.2987 0.7003 0.4513 0.043 Uiso 1 1 calc R
C154 C 0.2948(5) 0.7591(3) 0.4226(3) 0.049(2) Uani 1 1 d .
H154 H 0.2745 0.7471 0.3946 0.059 Uiso 1 1 calc R
C155 C 0.3123(5) 0.8058(3) 0.4326(4) 0.055(3) Uani 1 1 d .
H155 H 0.3005 0.8255 0.4103 0.066 Uiso 1 1 calc R
C156 C 0.3467(5) 0.8217(3) 0.4751(4) 0.050(2) Uani 1 1 d .
H156 H 0.3628 0.8514 0.4821 0.060 Uiso 1 1 calc R
C157 C 0.3807(5) 0.8798(3) 0.5454(3) 0.046(2) Uani 1 1 d .
C158 C 0.3141(5) 0.8894(4) 0.5162(3) 0.048(2) Uani 1 1 d .
H158 H 0.2841 0.8652 0.5015 0.057 Uiso 1 1 calc R
C159 C 0.2885(5) 0.9320(3) 0.5068(3) 0.041(2) Uani 1 1 d .
H159 H 0.2425 0.9370 0.4867 0.049 Uiso 1 1 calc R
C160 C 0.3347(5) 0.9683(3) 0.5289(3) 0.045(2) Uani 1 1 d .
H160 H 0.3192 0.9981 0.5232 0.054 Uiso 1 1 calc R
C161 C 0.4020(6) 0.9599(4) 0.5588(4) 0.059(3) Uani 1 1 d .
H161 H 0.4324 0.9840 0.5731 0.071 Uiso 1 1 calc R
C162 C 0.4244(5) 0.9161(3) 0.5674(4) 0.056(3) Uani 1 1 d .
H162 H 0.4703 0.9105 0.5887 0.067 Uiso 1 1 calc R
C163 C 0.4906(7) 0.7094(4) 0.4978(4) 0.061(3) Uani 1 1 d .
C164 C 0.4657(5) 0.7074(4) 0.5173(4) 0.052(2) Uani 1 1 d .
H164 H 0.4776 0.7292 0.5383 0.063 Uiso 1 1 calc R
C165 C 0.4204(4) 0.6707(4) 0.5047(3) 0.053(2) Uani 1 1 d .
H165 H 0.4003 0.6697 0.5160 0.063 Uiso 1 1 calc R
C166 C 0.4074(5) 0.6373(4) 0.4759(4) 0.057(3) Uani 1 1 d .
H166 H 0.3810 0.6124 0.4696 0.069 Uiso 1 1 calc R
C167 C 0.4327(5) 0.6399(3) 0.4560(3) 0.055(3) Uani 1 1 d .
H167 H 0.4197 0.6184 0.4345 0.066 Uiso 1 1 calc R
C168 C 0.4781(6) 0.6748(4) 0.4677(4) 0.061(3) Uani 1 1 d .
H168 H 0.4986 0.6753 0.4566 0.073 Uiso 1 1 calc R
C169 C 0.4924(6) 0.7972(4) 0.4731(4) 0.060(3) Uani 1 1 d .
C170 C 0.4535(5) 0.7857(4) 0.4291(4) 0.064(3) Uani 1 1 d .
H170 H 0.4548 0.7561 0.4217 0.077 Uiso 1 1 calc R
C171 C 0.4095(5) 0.8192(3) 0.3931(4) 0.054(3) Uani 1 1 d .
H171 H 0.3850 0.8117 0.3632 0.065 Uiso 1 1 calc R
C172 C 0.4055(5) 0.8618(3) 0.4048(3) 0.049(2) Uani 1 1 d .
H172 H 0.3754 0.8829 0.3824 0.059 Uiso 1 1 calc R
C173 C 0.4456(5) 0.8739(4) 0.4495(3) 0.049(2) Uani 1 1 d .
H173 H 0.4443 0.9037 0.4567 0.059 Uiso 1 1 calc R
C174 C 0.4881(5) 0.8425(4) 0.4842(3) 0.050(2) Uani 1 1 d .
H174 H 0.5131 0.8507 0.5141 0.060 Uiso 1 1 calc R
C175 C 0.5915(5) 0.7456(4) 0.5072(3) 0.059(3) Uani 1 1 d .
C176 C 0.6257(5) 0.7068(4) 0.5325(3) 0.051(2) Uani 1 1 d .
H176 H 0.6175 0.6936 0.5491 0.062 Uiso 1 1 calc R
C177 C 0.6716(5) 0.6884(4) 0.5328(3) 0.048(2) Uani 1 1 d .
H177 H 0.6956 0.6628 0.5504 0.058 Uiso 1 1 calc R
C178 C 0.6829(5) 0.7064(3) 0.5080(3) 0.041(2) Uani 1 1 d .
H178 H 0.7118 0.6914 0.5070 0.049 Uiso 1 1 calc R
C179 C 0.6527(5) 0.7466(4) 0.4840(4) 0.060(3) Uani 1 1 d .
H179 H 0.6618 0.7597 0.4679 0.072 Uiso 1 1 calc R
C180 C 0.6063(5) 0.7668(4) 0.4856(4) 0.061(3) Uani 1 1 d .
H180 H 0.5864 0.7947 0.4716 0.073 Uiso 1 1 calc R
C181 C 0.5169(6) 0.6426(4) 0.6452(3) 0.059(3) Uani 1 1 d .
C182 C 0.4518(5) 0.6319(3) 0.6025(3) 0.049(2) Uani 1 1 d .
H182 H 0.4461 0.6278 0.5774 0.058 Uiso 1 1 calc R
C183 C 0.3985(5) 0.6278(4) 0.5982(4) 0.056(3) Uani 1 1 d .
H183 H 0.3573 0.6178 0.5713 0.068 Uiso 1 1 calc R
C184 C 0.4062(5) 0.6380(3) 0.6324(3) 0.052(2) Uani 1 1 d .
H184 H 0.3673 0.6381 0.6271 0.062 Uiso 1 1 calc R
C185 C 0.4651(5) 0.6490(3) 0.6761(4) 0.050(2) Uani 1 1 d .
H185 H 0.4670 0.6541 0.6995 0.060 Uiso 1 1 calc R
C186 C 0.5226(5) 0.6518(3) 0.6815(4) 0.046(2) Uani 1 1 d .
H186 H 0.5641 0.6597 0.7093 0.056 Uiso 1 1 calc R
C187 C 0.5871(5) 0.7861(3) 0.7877(4) 0.051(2) Uani 1 1 d .
C188 C 0.5263(5) 0.7968(3) 0.7781(3) 0.047(2) Uani 1 1 d .
H188 H 0.4855 0.7850 0.7521 0.056 Uiso 1 1 calc R
C189 C 0.5278(5) 0.8235(4) 0.8062(3) 0.056(3) Uani 1 1 d .
H189 H 0.4891 0.8293 0.8004 0.068 Uiso 1 1 calc R
C190 C 0.5906(6) 0.8422(4) 0.8445(4) 0.061(3) Uani 1 1 d .
H190 H 0.5932 0.8604 0.8644 0.073 Uiso 1 1 calc R
C191 C 0.6497(5) 0.8337(3) 0.8532(3) 0.052(3) Uani 1 1 d .
H191 H 0.6900 0.8476 0.8774 0.062 Uiso 1 1 calc R
C192 C 0.6470(5) 0.8050(4) 0.8257(3) 0.051(2) Uani 1 1 d .
H192 H 0.6863 0.7979 0.8327 0.061 Uiso 1 1 calc R
C193 C 0.8783(6) 0.8737(4) 0.8652(4) 0.056(2) Uani 1 1 d .
C194 C 0.9023(5) 0.8618(4) 0.8460(3) 0.052(2) Uani 1 1 d .
H194 H 0.8785 0.8415 0.8220 0.063 Uiso 1 1 calc R
C195 C 0.9617(5) 0.8800(3) 0.8623(3) 0.044(2) Uani 1 1 d .
H195 H 0.9772 0.8725 0.8486 0.053 Uiso 1 1 calc R
C196 C 0.9967(5) 0.9078(3) 0.8970(3) 0.049(2) Uani 1 1 d .
H196 H 1.0364 0.9202 0.9072 0.058 Uiso 1 1 calc R
C197 C 0.9758(5) 0.9189(4) 0.9183(4) 0.055(2) Uani 1 1 d .
H197 H 1.0019 0.9374 0.9437 0.066 Uiso 1 1 calc R
C198 C 0.9153(5) 0.9020(3) 0.9015(4) 0.051(2) Uani 1 1 d .
H198 H 0.8997 0.9101 0.9150 0.061 Uiso 1 1 calc R
C199 C 0.9431(5) 0.7760(4) 0.7624(3) 0.054(3) Uani 1 1 d .
C200 C 0.9030(5) 0.7440(3) 0.7298(3) 0.044(2) Uani 1 1 d .
H200 H 0.8639 0.7350 0.7224 0.053 Uiso 1 1 calc R
C201 C 0.9199(4) 0.7246(3) 0.7076(3) 0.0365(18) Uani 1 1 d .
H201 H 0.8916 0.7038 0.6843 0.044 Uiso 1 1 calc R
C202 C 0.9821(5) 0.7377(3) 0.7215(3) 0.050(2) Uani 1 1 d .
H202 H 0.9945 0.7254 0.7070 0.060 Uiso 1 1 calc R
C203 C 1.0240(5) 0.7684(4) 0.7562(3) 0.053(2) Uani 1 1 d .
H203 H 1.0645 0.7771 0.7654 0.064 Uiso 1 1 calc R
C204 C 1.0033(5) 0.7864(3) 0.7775(3) 0.045(2) Uani 1 1 d .
H204 H 1.0320 0.8056 0.8022 0.054 Uiso 1 1 calc R
C205 C 0.7302(5) 0.6391(4) 0.6299(3) 0.052(2) Uani 1 1 d .
C206 C 0.7469(5) 0.6137(3) 0.6112(3) 0.046(2) Uani 1 1 d .
H206 H 0.7876 0.6178 0.6191 0.055 Uiso 1 1 calc R
C207 C 0.6998(5) 0.5807(3) 0.5788(4) 0.052(2) Uani 1 1 d .
H207 H 0.7105 0.5626 0.5657 0.063 Uiso 1 1 calc R
C208 C 0.6423(5) 0.5748(3) 0.5668(4) 0.054(3) Uani 1 1 d .
H208 H 0.6132 0.5527 0.5454 0.065 Uiso 1 1 calc R
C209 C 0.6230(5) 0.6004(3) 0.5846(3) 0.048(2) Uani 1 1 d .
H209 H 0.5807 0.5966 0.5744 0.058 Uiso 1 1 calc R
C210 C 0.6684(4) 0.6322(3) 0.6186(3) 0.045(2) Uani 1 1 d .
H210 H 0.6585 0.6482 0.6332 0.054 Uiso 1 1 calc R
C211 C 0.8343(5) 0.2466(3) 0.8124(4) 0.053(2) Uani 1 1 d .
C212 C 0.8287(5) 0.2748(3) 0.7826(3) 0.047(2) Uani 1 1 d .
H212 H 0.7927 0.2709 0.7518 0.056 Uiso 1 1 calc R
C213 C 0.8744(6) 0.3078(4) 0.7975(4) 0.065(3) Uani 1 1 d .
H213 H 0.8689 0.3269 0.7769 0.078 Uiso 1 1 calc R
C214 C 0.9289(5) 0.3133(3) 0.8430(3) 0.054(3) Uani 1 1 d .
H214 H 0.9616 0.3349 0.8531 0.064 Uiso 1 1 calc R
C215 C 0.9353(6) 0.2866(3) 0.8741(4) 0.051(2) Uani 1 1 d .
H215 H 0.9692 0.2919 0.9049 0.061 Uiso 1 1 calc R
C216 C 0.8879(5) 0.2512(4) 0.8566(3) 0.047(2) Uani 1 1 d .
H216 H 0.8942 0.2305 0.8765 0.056 Uiso 1 1 calc R
C217 C 0.7898(6) 0.1999(4) 0.8313(3) 0.056(3) Uani 1 1 d .
C218 C 0.7906(5) 0.2369(4) 0.8548(4) 0.049(2) Uani 1 1 d .
H218 H 0.7870 0.2671 0.8465 0.058 Uiso 1 1 calc R
C219 C 0.7975(5) 0.2248(4) 0.8923(4) 0.053(2) Uani 1 1 d .
H219 H 0.8003 0.2481 0.9091 0.063 Uiso 1 1 calc R
C220 C 0.7999(5) 0.1816(4) 0.9039(4) 0.053(2) Uani 1 1 d .
H220 H 0.8020 0.1752 0.9273 0.063 Uiso 1 1 calc R
C221 C 0.7991(4) 0.1462(3) 0.8807(3) 0.0387(18) Uani 1 1 d .
H221 H 0.8023 0.1163 0.8895 0.046 Uiso 1 1 calc R
C222 C 0.7938(5) 0.1545(3) 0.8456(3) 0.048(2) Uani 1 1 d .
H222 H 0.7928 0.1301 0.8305 0.058 Uiso 1 1 calc R
C223 C 0.7982(5) 0.1883(3) 0.7686(3) 0.047(2) Uani 1 1 d .
C224 C 0.8538(5) 0.1592(3) 0.7890(3) 0.049(2) Uani 1 1 d .
H224 H 0.8832 0.1536 0.8198 0.058 Uiso 1 1 calc R
C225 C 0.8655(5) 0.1391(4) 0.7647(4) 0.051(2) Uani 1 1 d .
H225 H 0.9028 0.1205 0.7789 0.061 Uiso 1 1 calc R
C226 C 0.8210(5) 0.1468(4) 0.7186(4) 0.051(2) Uani 1 1 d .
H226 H 0.8281 0.1324 0.7018 0.061 Uiso 1 1 calc R
C227 C 0.7634(5) 0.1770(3) 0.6958(3) 0.047(2) Uani 1 1 d .
H227 H 0.7337 0.1820 0.6649 0.057 Uiso 1 1 calc R
C228 C 0.7547(4) 0.1981(3) 0.7222(3) 0.0408(19) Uani 1 1 d .
H228 H 0.7199 0.2189 0.7091 0.049 Uiso 1 1 calc R
C229 C 0.7116(5) 0.2294(3) 0.7566(3) 0.044(2) Uani 1 1 d .
C230 C 0.6637(5) 0.1970(4) 0.7221(4) 0.050(2) Uani 1 1 d .
H230 H 0.6767 0.1674 0.7230 0.060 Uiso 1 1 calc R
C231 C 0.5990(6) 0.2107(4) 0.6880(4) 0.058(3) Uani 1 1 d .
H231 H 0.5672 0.1895 0.6667 0.069 Uiso 1 1 calc R
C232 C 0.5787(5) 0.2563(3) 0.6841(4) 0.052(2) Uani 1 1 d .
H232 H 0.5344 0.2650 0.6602 0.062 Uiso 1 1 calc R
C233 C 0.6259(5) 0.2879(4) 0.7163(3) 0.055(3) Uani 1 1 d .
H233 H 0.6130 0.3179 0.7142 0.066 Uiso 1 1 calc R
C234 C 0.6949(5) 0.2744(4) 0.7532(4) 0.060(3) Uani 1 1 d .
H234 H 0.7272 0.2957 0.7740 0.072 Uiso 1 1 calc R
Cl1 Cl 0.92632(12) 0.55440(9) 0.93295(8) 0.0519(5) Uani 1 1 d .
Cl2 Cl 0.53721(13) 0.94181(8) 0.55259(8) 0.0539(6) Uani 1 1 d .
F1 F 0.4072(3) 0.45627(19) 0.5847(2) 0.0594(16) Uani 1 1 d .
F2 F 0.3372(3) 0.4255(2) 0.5907(2) 0.0599(16) Uani 1 1 d .
F3 F 0.3053(3) 0.4161(2) 0.5200(2) 0.0617(16) Uani 1 1 d .
F4 F 0.2362(3) 0.47261(17) 0.51631(19) 0.0483(13) Uani 1 1 d .
F5 F 0.3164(3) 0.49369(19) 0.50903(18) 0.0481(12) Uani 1 1 d .
F6 F 0.3362(3) 0.51120(19) 0.57947(18) 0.0493(13) Uani 1 1 d .
Sb1 Sb 0.32087(3) 0.46432(2) 0.55025(2) 0.04922(15) Uani 1 1 d .
P1 P 0.77010(14) 0.52185(9) 0.74671(9) 0.0506(6) Uani 1 1 d .
P2 P 0.99361(14) 0.62081(10) 0.83785(9) 0.0544(6) Uani 1 1 d .
P3 P 1.01355(14) 0.72843(10) 0.95212(10) 0.0557(7) Uani 1 1 d .
P4 P 0.79024(12) 0.70782(9) 0.92347(9) 0.0466(6) Uani 1 1 d .
P5 P 0.65197(16) 0.57436(10) 0.80767(10) 0.0576(7) Uani 1 1 d .
P6 P 0.77114(13) 0.84716(9) 0.61554(9) 0.0468(5) Uani 1 1 d .
P7 P 0.78698(14) 0.96186(9) 0.72555(9) 0.0529(6) Uani 1 1 d .
P8 P 0.56805(13) 0.93647(9) 0.70149(10) 0.0513(6) Uani 1 1 d .
P9 P 0.41090(14) 0.82249(9) 0.56645(10) 0.0542(6) Uani 1 1 d .
P10 P 0.54013(13) 0.75910(9) 0.51630(9) 0.0468(6) Uani 1 1 d .

loop_
_atom_site_aniso_label
_atom_site_aniso_U_11
_atom_site_aniso_U_22
_atom_site_aniso_U_33
_atom_site_aniso_U_23
_atom_site_aniso_U_13
_atom_site_aniso_U_12
Au1 0.0506(2) 0.03631(18) 0.03808(19) 0.00361(14) 0.01963(17) 0.00600(15)
Au2 0.0397(2) 0.0448(2) 0.0463(2) -0.00096(16) 0.02091(17) 0.00561(15)
Au3 0.0529(2) 0.04406(19) 0.03045(17) -0.00138(14) 0.02195(17) -0.00173(16)
Au4 0.0497(2) 0.0526(2) 0.0461(2) 0.00372(18) 0.0221(2) 0.00227(18)
Au5 0.0446(2) 0.03761(19) 0.0465(2) 0.00446(15) 0.01914(18) 0.01180(15)
Au6 0.03805(19) 0.0485(2) 0.0443(2) -0.00011(16) 0.02014(17) 0.00001(16)
Au7 0.0464(2) 0.03715(18) 0.0439(2) -0.00487(15) 0.01965(18) 0.00138(15)
Au8 0.04080(19) 0.04079(18) 0.0461(2) 0.00655(15) 0.02565(17) 0.00921(15)
Au9 0.0401(2) 0.0450(2) 0.0474(2) 0.00190(16) 0.02165(18) 0.00530(15)
Au10 0.0488(2) 0.03853(19) 0.0474(2) 0.00635(15) 0.02353(19) 0.00484(16)
Au11 0.0383(2) 0.0483(2) 0.0444(2) -0.00001(16) 0.02020(17) 0.00015(15)
Au12 0.0429(2) 0.04017(19) 0.0464(2) 0.00133(15) 0.02167(17) 0.01018(15)
Au13 0.0509(2) 0.0510(2) 0.0461(2) 0.00629(17) 0.0259(2) 0.00908(18)
Au14 0.0460(2) 0.03637(18) 0.0485(2) -0.00613(15) 0.02468(18) 0.00147(15)
Au15 0.0507(2) 0.04403(18) 0.03978(17) 0.00550(14) 0.03556(17) 0.00604(15)
Au16 0.04206(19) 0.0504(2) 0.04123(18) 0.00147(15) 0.02797(17) 0.01293(15)
Au17 0.04186(19) 0.0495(2) 0.03978(18) 0.01499(15) 0.02870(17) 0.00712(15)
Au18 0.0476(2) 0.0495(2) 0.0470(2) 0.00309(17) 0.02689(19) 0.01351(17)
Au19 0.0413(2) 0.0455(2) 0.0475(2) -0.00354(16) 0.01950(18) 0.00446(16)
Au20 0.03919(18) 0.03880(18) 0.0532(2) 0.01257(15) 0.02796(18) -0.00157(14)
Au21 0.0491(2) 0.0419(2) 0.0445(2) -0.00250(16) 0.01680(19) -0.00790(17)
Au22 0.0444(2) 0.0454(2) 0.0486(2) -0.00002(16) 0.02812(18) 0.01180(16)
Au23 0.0375(2) 0.0475(2) 0.0484(2) 0.00229(17) 0.01850(18) 0.00101(16)
Au24 0.0399(2) 0.0453(2) 0.0543(2) -0.00100(17) 0.02640(19) 0.00089(16)
Au25 0.0438(2) 0.03685(18) 0.0506(2) 0.00955(16) 0.02269(18) 0.00554(15)
Se1 0.0507(5) 0.0439(5) 0.0400(4) 0.0049(4) 0.0352(4) 0.0053(4)
Se2 0.0396(5) 0.0458(5) 0.0476(5) 0.0015(4) 0.0215(5) 0.0060(4)
Se3 0.0407(5) 0.0407(5) 0.0464(5) 0.0070(4) 0.0259(4) 0.0095(4)
Se4 0.0455(5) 0.0397(5) 0.0343(4) 0.0019(3) 0.0224(4) 0.0113(4)
Se5 0.0388(5) 0.0482(5) 0.0447(5) -0.0001(4) 0.0207(4) 0.0002(4)
B1 0.050(7) 0.048(6) 0.039(6) -0.006(5) 0.024(5) -0.006(5)
C1 0.070(7) 0.030(4) 0.045(5) 0.007(4) 0.033(5) 0.011(4)
C2 0.039(5) 0.040(5) 0.036(5) -0.004(4) 0.001(4) -0.018(4)
C3 0.045(5) 0.040(5) 0.042(5) -0.002(4) 0.020(5) -0.004(4)
C4 0.034(4) 0.036(4) 0.038(4) 0.001(4) 0.018(4) 0.006(3)
C5 0.033(4) 0.045(5) 0.041(5) -0.002(4) 0.021(4) -0.009(4)
C6 0.041(5) 0.041(5) 0.048(6) 0.001(4) 0.020(5) 0.008(4)
C7 0.039(5) 0.027(4) 0.052(6) 0.005(4) 0.015(5) 0.013(4)
C8 0.055(7) 0.064(7) 0.049(6) -0.003(5) 0.025(6) 0.013(6)
C9 0.047(6) 0.070(7) 0.054(6) -0.010(5) 0.039(5) -0.010(5)
C10 0.048(6) 0.051(6) 0.053(6) -0.005(5) 0.032(5) 0.003(5)
C11 0.042(6) 0.058(7) 0.061(7) -0.014(5) 0.023(5) 0.009(5)
C12 0.046(5) 0.047(5) 0.032(4) 0.012(4) 0.023(4) 0.008(4)
C13 0.047(6) 0.039(5) 0.041(5) -0.005(4) 0.018(5) -0.002(4)
C14 0.024(4) 0.066(7) 0.040(5) 0.002(5) 0.010(4) 0.001(4)
C15 0.045(5) 0.033(5) 0.056(6) -0.007(4) 0.026(5) 0.005(4)
C16 0.080(8) 0.033(5) 0.058(7) 0.009(5) 0.039(7) 0.025(5)
C17 0.050(6) 0.021(4) 0.049(5) -0.008(4) 0.023(5) -0.001(4)
C18 0.046(6) 0.042(5) 0.050(6) 0.000(4) 0.024(5) 0.000(4)
C19 0.044(6) 0.066(7) 0.051(6) 0.011(5) 0.025(5) 0.015(5)
C20 0.065(8) 0.049(6) 0.040(6) 0.003(5) 0.014(6) 0.003(5)
C21 0.060(7) 0.047(6) 0.054(6) 0.006(5) 0.038(6) 0.014(5)
C22 0.040(5) 0.046(5) 0.053(6) 0.002(4) 0.031(5) -0.002(4)
C23 0.057(6) 0.060(6) 0.041(5) 0.009(5) 0.028(5) 0.027(5)
C24 0.039(5) 0.059(7) 0.035(5) -0.005(5) 0.005(4) -0.011(5)
C25 0.041(5) 0.048(5) 0.040(5) 0.016(4) 0.020(4) 0.026(4)
C26 0.056(6) 0.027(4) 0.061(6) 0.012(4) 0.039(5) 0.011(4)
C27 0.044(5) 0.032(4) 0.048(5) 0.012(4) 0.027(5) 0.009(4)
C28 0.047(5) 0.038(5) 0.041(5) 0.005(4) 0.032(4) 0.007(4)
C29 0.045(6) 0.064(7) 0.049(6) -0.005(5) 0.027(5) 0.012(5)
C30 0.050(6) 0.030(5) 0.073(7) -0.009(4) 0.037(6) 0.006(4)
C31 0.054(6) 0.039(5) 0.054(6) 0.002(4) 0.032(5) 0.009(4)
C32 0.019(4) 0.074(7) 0.034(4) -0.021(4) 0.011(4) 0.012(4)
C33 0.044(5) 0.055(6) 0.041(5) 0.019(4) 0.020(5) 0.015(5)
C34 0.059(6) 0.042(5) 0.038(5) 0.008(4) 0.032(5) 0.009(4)
C35 0.061(7) 0.049(6) 0.061(7) -0.006(5) 0.046(6) 0.001(5)
C36 0.038(5) 0.056(6) 0.037(5) 0.012(4) 0.014(4) -0.008(4)
C37 0.040(5) 0.053(6) 0.060(7) -0.004(5) 0.021(5) 0.003(5)
C38 0.040(5) 0.036(5) 0.054(6) -0.008(4) 0.023(5) 0.006(4)
C39 0.033(5) 0.062(7) 0.058(7) 0.005(5) 0.016(5) 0.010(5)
C40 0.048(7) 0.074(8) 0.056(7) -0.009(6) 0.021(6) -0.006(6)
C41 0.045(6) 0.035(5) 0.056(7) 0.016(5) 0.009(5) 0.001(4)
C42 0.062(8) 0.052(7) 0.054(7) -0.001(5) 0.016(6) -0.017(6)
C43 0.038(5) 0.045(6) 0.057(7) 0.005(5) 0.010(5) -0.002(4)
C44 0.043(6) 0.046(6) 0.060(7) 0.006(5) 0.026(5) 0.013(4)
C45 0.043(5) 0.034(5) 0.082(8) 0.003(5) 0.041(6) 0.018(4)
C46 0.037(5) 0.057(6) 0.034(5) 0.010(4) 0.014(4) 0.001(4)
C47 0.055(6) 0.045(5) 0.039(5) 0.011(4) 0.029(5) 0.012(4)
C48 0.048(6) 0.050(6) 0.048(6) 0.010(5) 0.023(5) 0.011(5)
C49 0.072(8) 0.059(7) 0.041(6) -0.015(5) 0.029(6) 0.002(6)
C50 0.049(6) 0.060(7) 0.052(6) -0.008(5) 0.021(6) 0.014(5)
C51 0.034(5) 0.061(7) 0.084(8) 0.007(6) 0.036(6) 0.024(5)
C52 0.066(7) 0.042(5) 0.057(6) -0.028(5) 0.040(6) -0.026(5)
C53 0.026(4) 0.067(7) 0.039(5) -0.013(5) 0.013(4) 0.001(4)
C54 0.041(5) 0.063(7) 0.052(6) 0.009(5) 0.025(5) 0.032(5)
C55 0.022(4) 0.054(6) 0.049(5) 0.008(4) 0.016(4) 0.002(4)
C56 0.041(6) 0.068(8) 0.035(5) -0.015(5) 0.000(5) 0.012(5)
C57 0.054(6) 0.049(6) 0.044(6) -0.014(5) 0.010(5) 0.017(5)
C58 0.042(5) 0.042(5) 0.068(7) 0.021(5) 0.039(5) 0.018(4)
C59 0.056(6) 0.036(5) 0.052(6) 0.016(4) 0.030(5) 0.014(4)
C60 0.032(5) 0.053(6) 0.045(5) 0.018(5) 0.016(4) 0.018(4)
C61 0.037(5) 0.045(5) 0.026(4) 0.002(4) 0.007(4) -0.003(4)
C62 0.036(5) 0.045(5) 0.053(6) 0.005(4) 0.021(5) -0.008(4)
C63 0.071(8) 0.047(6) 0.054(6) 0.019(5) 0.039(6) 0.012(5)
C64 0.048(6) 0.038(5) 0.073(7) 0.004(5) 0.042(6) 0.007(4)
C65 0.057(6) 0.037(5) 0.033(5) -0.009(4) 0.021(5) -0.010(4)
C66 0.031(4) 0.038(5) 0.054(6) -0.008(4) 0.021(4) -0.005(4)
C67 0.028(5) 0.046(6) 0.062(7) 0.007(5) 0.016(5) -0.005(4)
C68 0.031(5) 0.052(6) 0.053(6) 0.019(5) 0.019(5) 0.000(4)
C69 0.033(4) 0.043(5) 0.039(4) 0.010(4) 0.022(4) 0.010(4)
C70 0.031(4) 0.031(4) 0.037(5) 0.005(3) 0.008(4) 0.008(3)
C71 0.054(6) 0.042(5) 0.061(7) -0.002(5) 0.037(6) 0.007(4)
C72 0.022(4) 0.057(6) 0.048(6) -0.014(5) 0.009(4) 0.001(4)
C73 0.059(7) 0.062(7) 0.041(5) -0.007(5) 0.027(5) -0.005(5)
C74 0.065(7) 0.035(5) 0.051(6) -0.003(4) 0.039(6) -0.001(4)
C75 0.061(6) 0.045(5) 0.053(6) 0.018(4) 0.041(6) 0.006(5)
C76 0.026(4) 0.063(7) 0.024(4) -0.004(4) -0.006(4) 0.004(4)
C77 0.051(6) 0.067(7) 0.041(5) -0.019(5) 0.031(5) -0.013(5)
C78 0.043(5) 0.036(5) 0.047(5) 0.020(4) 0.021(5) -0.005(4)
C79 0.040(5) 0.056(6) 0.040(5) -0.016(5) 0.015(4) -0.011(5)
C80 0.054(6) 0.057(6) 0.046(5) -0.007(5) 0.031(5) 0.012(5)
C81 0.048(6) 0.053(6) 0.042(5) 0.004(4) 0.020(5) -0.003(5)
C82 0.043(5) 0.048(6) 0.057(6) 0.005(5) 0.028(5) -0.002(4)
C83 0.044(5) 0.032(4) 0.052(6) 0.012(4) 0.021(5) 0.006(4)
C84 0.041(5) 0.052(6) 0.052(6) 0.025(5) 0.022(5) 0.003(4)
C85 0.065(7) 0.040(5) 0.040(5) 0.009(4) 0.028(5) 0.005(5)
C86 0.039(5) 0.035(5) 0.054(6) 0.002(4) 0.012(5) -0.005(4)
C87 0.039(5) 0.050(6) 0.056(6) -0.003(5) 0.020(5) 0.015(4)
C88 0.042(5) 0.030(4) 0.044(5) 0.008(4) 0.016(4) 0.000(4)
C89 0.053(6) 0.046(5) 0.037(5) 0.005(4) 0.029(5) 0.019(4)
C90 0.052(6) 0.052(6) 0.048(6) -0.002(5) 0.025(5) 0.019(5)
C91 0.053(6) 0.051(6) 0.055(6) -0.003(5) 0.040(5) 0.014(5)
C92 0.052(6) 0.053(6) 0.050(6) -0.021(5) 0.028(5) 0.011(5)
C93 0.057(6) 0.049(6) 0.058(6) 0.011(5) 0.043(6) 0.015(5)
C94 0.067(7) 0.070(7) 0.038(5) 0.001(5) 0.037(5) 0.012(6)
C95 0.042(6) 0.062(7) 0.029(5) -0.007(5) -0.002(4) 0.016(5)
C96 0.047(6) 0.049(6) 0.027(4) 0.000(4) 0.011(4) 0.015(4)
C97 0.033(5) 0.042(5) 0.062(6) 0.013(4) 0.025(5) 0.014(4)
C98 0.052(6) 0.047(6) 0.049(6) 0.005(5) 0.027(5) -0.001(5)
C99 0.051(6) 0.032(5) 0.049(5) -0.011(4) 0.025(5) 0.012(4)
C100 0.044(5) 0.040(5) 0.046(5) 0.006(4) 0.024(5) 0.008(4)
C101 0.059(6) 0.038(5) 0.035(4) 0.002(3) 0.033(5) -0.002(4)
C102 0.051(6) 0.039(5) 0.049(5) 0.005(4) 0.035(5) 0.001(4)
C103 0.059(6) 0.030(4) 0.051(6) -0.006(4) 0.035(5) -0.006(4)
C104 0.059(6) 0.046(6) 0.058(6) 0.024(5) 0.038(6) 0.005(5)
C105 0.045(5) 0.031(4) 0.045(5) -0.002(4) 0.025(4) 0.001(4)
C106 0.044(5) 0.049(5) 0.043(5) -0.014(4) 0.029(4) -0.006(4)
C107 0.055(6) 0.042(5) 0.039(5) -0.021(4) 0.031(5) -0.013(4)
C108 0.054(6) 0.057(6) 0.043(6) 0.006(5) 0.024(5) 0.015(5)
C109 0.043(5) 0.019(4) 0.046(5) 0.000(3) 0.021(4) 0.002(3)
C110 0.052(6) 0.033(4) 0.053(6) -0.011(4) 0.033(5) -0.006(4)
C111 0.048(6) 0.050(6) 0.057(6) -0.005(5) 0.026(5) -0.002(5)
C112 0.066(7) 0.028(4) 0.047(5) -0.014(4) 0.033(5) -0.007(4)
C113 0.052(6) 0.043(5) 0.049(6) 0.000(4) 0.028(5) 0.006(4)
C114 0.046(6) 0.049(6) 0.043(5) 0.012(4) 0.017(5) 0.017(5)
C115 0.042(5) 0.058(6) 0.042(5) 0.016(5) 0.015(5) 0.015(5)
C116 0.035(4) 0.042(5) 0.053(6) 0.014(4) 0.028(4) 0.003(4)
C117 0.024(4) 0.069(6) 0.056(6) 0.013(5) 0.028(4) 0.009(4)
C118 0.077(8) 0.044(6) 0.046(6) 0.004(4) 0.038(6) 0.011(5)
C119 0.027(4) 0.067(7) 0.027(4) -0.007(4) -0.001(4) 0.011(4)
C120 0.035(5) 0.043(5) 0.043(5) 0.011(4) 0.020(4) 0.003(4)
C121 0.037(5) 0.042(6) 0.052(6) -0.008(5) 0.002(5) 0.016(4)
C122 0.039(5) 0.062(7) 0.074(7) -0.023(6) 0.039(6) 0.000(5)
C123 0.031(5) 0.062(7) 0.083(8) 0.010(6) 0.037(6) 0.009(4)
C124 0.039(5) 0.034(5) 0.106(10) 0.013(6) 0.039(6) 0.002(4)
C125 0.052(6) 0.035(5) 0.049(6) 0.012(4) 0.004(5) 0.008(5)
C126 0.051(6) 0.037(5) 0.056(6) -0.003(4) 0.027(5) -0.005(4)
C127 0.040(5) 0.050(6) 0.052(6) 0.002(5) 0.023(5) 0.004(4)
C128 0.039(5) 0.024(4) 0.094(8) -0.012(5) 0.041(6) -0.010(4)
C129 0.047(6) 0.040(5) 0.081(8) 0.007(5) 0.039(6) 0.016(4)
C130 0.035(5) 0.048(5) 0.046(5) 0.013(4) 0.017(4) 0.015(4)
C131 0.043(5) 0.047(5) 0.043(5) 0.013(4) 0.021(5) 0.021(4)
C132 0.046(5) 0.042(5) 0.038(5) 0.003(4) 0.017(4) 0.005(4)
C133 0.038(5) 0.096(9) 0.036(5) 0.008(5) 0.024(4) 0.010(5)
C134 0.053(6) 0.048(6) 0.054(6) -0.008(5) 0.035(5) -0.007(5)
C135 0.058(6) 0.061(6) 0.056(6) 0.012(5) 0.043(6) 0.016(5)
C136 0.064(6) 0.043(5) 0.030(4) -0.010(4) 0.025(5) -0.006(5)
C137 0.051(6) 0.046(5) 0.060(6) 0.012(5) 0.035(5) 0.017(5)
C138 0.033(5) 0.042(5) 0.056(6) -0.010(5) 0.011(5) 0.003(4)
C139 0.031(4) 0.029(4) 0.052(5) 0.000(4) 0.020(4) 0.003(3)
C140 0.047(6) 0.049(6) 0.051(6) -0.008(5) 0.024(5) 0.019(5)
C141 0.046(5) 0.067(7) 0.041(5) 0.027(5) 0.029(5) 0.023(5)
C142 0.057(6) 0.041(5) 0.044(5) 0.004(4) 0.033(5) 0.004(4)
C143 0.061(6) 0.029(4) 0.049(5) 0.012(4) 0.032(5) 0.020(4)
C144 0.043(5) 0.049(6) 0.050(6) -0.007(4) 0.023(5) 0.009(4)
C145 0.044(5) 0.034(5) 0.044(5) 0.008(4) 0.017(5) 0.001(4)
C146 0.046(6) 0.058(7) 0.049(6) 0.004(5) 0.020(5) 0.004(5)
C147 0.057(7) 0.042(6) 0.039(5) 0.005(4) 0.013(5) 0.003(5)
C148 0.054(6) 0.059(6) 0.034(5) -0.012(4) 0.021(5) -0.012(5)
C149 0.048(6) 0.039(5) 0.049(6) -0.015(4) 0.023(5) -0.007(4)
C150 0.045(5) 0.043(5) 0.039(5) -0.001(4) 0.017(4) -0.003(4)
C151 0.036(5) 0.046(5) 0.046(5) 0.003(4) 0.023(4) 0.005(4)
C152 0.049(5) 0.046(5) 0.041(5) 0.003(4) 0.034(5) 0.003(4)
C153 0.045(5) 0.039(4) 0.038(4) 0.006(3) 0.033(4) 0.009(4)
C154 0.055(6) 0.041(5) 0.036(5) 0.005(4) 0.026(5) 0.002(4)
C155 0.037(5) 0.037(5) 0.063(7) 0.017(5) 0.023(5) 0.010(4)
C156 0.045(5) 0.033(5) 0.054(6) 0.002(4) 0.028(5) 0.004(4)
C157 0.051(5) 0.047(5) 0.051(5) 0.007(4) 0.039(5) 0.017(4)
C158 0.051(6) 0.050(5) 0.037(5) 0.005(4) 0.028(5) 0.012(4)
C159 0.043(5) 0.051(5) 0.031(4) 0.023(4) 0.026(4) 0.011(4)
C160 0.045(5) 0.053(5) 0.025(4) -0.006(4) 0.019(4) 0.010(4)
C161 0.045(6) 0.045(6) 0.055(6) -0.012(5) 0.022(5) 0.007(4)
C162 0.044(5) 0.040(5) 0.067(7) 0.032(5) 0.032(5) 0.011(4)
C163 0.076(8) 0.048(6) 0.055(6) 0.003(5) 0.043(6) -0.010(5)
C164 0.038(5) 0.045(5) 0.065(7) -0.002(5) 0.032(5) 0.002(4)
C165 0.019(4) 0.059(6) 0.044(5) 0.012(5) 0.007(4) 0.002(4)
C166 0.024(4) 0.048(6) 0.051(6) 0.008(5) 0.007(4) -0.002(4)
C167 0.035(5) 0.044(5) 0.032(5) 0.013(4) 0.002(4) 0.011(4)
C168 0.070(8) 0.041(5) 0.060(7) 0.002(5) 0.040(6) 0.001(5)
C169 0.047(6) 0.046(6) 0.039(5) 0.012(4) 0.010(5) -0.005(4)
C170 0.041(6) 0.038(5) 0.048(6) 0.009(4) 0.005(5) 0.004(4)
C171 0.049(6) 0.036(5) 0.052(6) 0.017(4) 0.025(5) 0.027(4)
C172 0.039(5) 0.045(5) 0.040(5) 0.005(4) 0.019(4) 0.011(4)
C173 0.057(6) 0.055(6) 0.034(5) 0.016(4) 0.030(5) 0.013(5)
C174 0.051(6) 0.061(6) 0.044(5) 0.023(5) 0.035(5) 0.018(5)
C175 0.037(5) 0.085(8) 0.027(4) 0.006(5) 0.011(4) 0.002(5)
C176 0.048(6) 0.055(6) 0.040(5) -0.015(4) 0.026(5) -0.013(5)
C177 0.054(6) 0.067(6) 0.036(5) -0.007(4) 0.035(5) -0.012(5)
C178 0.061(6) 0.029(4) 0.032(4) -0.006(3) 0.032(4) -0.007(4)
C179 0.033(5) 0.065(7) 0.057(6) 0.024(5) 0.021(5) 0.017(5)
C180 0.039(5) 0.065(7) 0.056(6) 0.007(5) 0.024(5) 0.006(5)
C181 0.049(6) 0.089(8) 0.033(5) -0.003(5) 0.026(5) -0.022(6)
C182 0.039(5) 0.041(5) 0.035(5) 0.003(4) 0.014(4) 0.006(4)
C183 0.037(5) 0.043(5) 0.054(6) -0.002(4) 0.018(5) 0.009(4)
C184 0.043(5) 0.041(5) 0.043(5) 0.008(4) 0.019(5) 0.001(4)
C185 0.042(5) 0.046(5) 0.053(6) -0.001(4) 0.029(5) -0.002(4)
C186 0.052(6) 0.039(5) 0.052(6) 0.000(4) 0.038(5) -0.002(4)
C187 0.043(5) 0.043(5) 0.053(6) -0.004(4) 0.027(5) 0.000(4)
C188 0.047(5) 0.044(5) 0.035(5) 0.002(4) 0.023(4) 0.002(4)
C189 0.032(5) 0.057(6) 0.031(4) -0.009(4) 0.002(4) 0.011(4)
C190 0.045(6) 0.050(6) 0.053(6) -0.007(5) 0.020(5) -0.010(5)
C191 0.047(5) 0.012(3) 0.052(6) -0.001(3) 0.017(5) -0.002(3)
C192 0.042(5) 0.048(5) 0.035(5) 0.005(4) 0.016(4) -0.005(4)
C193 0.053(6) 0.048(6) 0.047(6) 0.002(4) 0.027(5) -0.008(5)
C194 0.029(4) 0.047(5) 0.039(5) 0.003(4) 0.007(4) 0.012(4)
C195 0.035(4) 0.040(5) 0.031(4) 0.019(4) 0.013(4) 0.010(4)
C196 0.039(5) 0.040(5) 0.036(5) 0.008(4) 0.013(4) 0.014(4)
C197 0.044(5) 0.052(6) 0.043(5) -0.002(4) 0.020(5) 0.003(4)
C198 0.049(6) 0.037(5) 0.048(5) 0.006(4) 0.026(5) 0.003(4)
C199 0.040(5) 0.069(7) 0.030(4) -0.003(4) 0.016(4) 0.013(5)
C200 0.039(5) 0.043(5) 0.041(5) 0.005(4) 0.023(4) 0.025(4)
C201 0.040(4) 0.042(4) 0.028(4) 0.020(3) 0.024(4) 0.020(4)
C202 0.034(5) 0.050(5) 0.051(5) -0.009(4) 0.023(4) 0.014(4)
C203 0.049(6) 0.054(6) 0.041(5) 0.000(4) 0.024(5) 0.016(5)
C204 0.057(6) 0.043(5) 0.039(5) 0.001(4) 0.035(5) -0.004(4)
C205 0.029(4) 0.047(5) 0.043(5) 0.004(4) 0.011(4) 0.013(4)
C206 0.043(5) 0.055(6) 0.035(5) -0.004(4) 0.025(4) -0.014(4)
C207 0.044(5) 0.043(5) 0.055(6) -0.004(4) 0.028(5) -0.006(4)
C208 0.032(5) 0.041(5) 0.062(6) -0.020(5) 0.022(5) -0.009(4)
C209 0.051(6) 0.030(4) 0.044(5) -0.004(4) 0.025(5) -0.003(4)
C210 0.032(4) 0.047(5) 0.025(4) -0.010(4) 0.007(4) 0.003(4)
C211 0.038(5) 0.043(5) 0.050(6) 0.009(4) 0.020(5) 0.013(4)
C212 0.054(6) 0.048(5) 0.045(5) -0.019(4) 0.037(5) -0.024(4)
C213 0.056(7) 0.045(6) 0.051(6) -0.005(5) 0.020(6) -0.017(5)
C214 0.039(5) 0.038(5) 0.045(5) 0.016(4) 0.014(4) 0.010(4)
C215 0.051(6) 0.042(5) 0.053(6) 0.005(4) 0.033(5) 0.006(4)
C216 0.040(5) 0.061(6) 0.051(5) -0.007(4) 0.036(5) -0.001(4)
C217 0.069(7) 0.044(5) 0.037(5) -0.002(4) 0.029(5) 0.002(5)
C218 0.037(5) 0.048(5) 0.062(6) -0.006(5) 0.034(5) 0.003(4)
C219 0.042(5) 0.063(6) 0.055(6) 0.004(5) 0.034(5) 0.020(5)
C220 0.051(6) 0.051(6) 0.060(6) -0.022(5) 0.039(5) -0.026(5)
C221 0.026(4) 0.046(5) 0.054(5) 0.000(4) 0.031(4) 0.006(3)
C222 0.058(6) 0.041(5) 0.035(5) 0.008(4) 0.028(5) 0.017(4)
C223 0.051(6) 0.038(5) 0.047(5) 0.010(4) 0.032(5) 0.001(4)
C224 0.041(5) 0.033(4) 0.040(5) 0.005(4) 0.015(4) -0.003(4)
C225 0.042(5) 0.048(6) 0.053(6) 0.019(4) 0.029(5) 0.013(4)
C226 0.040(5) 0.056(6) 0.051(6) 0.031(5) 0.030(5) 0.024(4)
C227 0.047(5) 0.027(4) 0.047(5) 0.002(4) 0.024(5) 0.013(4)
C228 0.024(4) 0.042(5) 0.031(4) -0.004(3) 0.009(3) -0.004(3)
C229 0.053(6) 0.038(5) 0.037(5) -0.005(4) 0.029(4) -0.008(4)
C230 0.050(6) 0.047(5) 0.054(6) -0.013(4) 0.036(5) -0.007(4)
C231 0.050(6) 0.052(6) 0.049(6) -0.017(5) 0.025(5) 0.000(5)
C232 0.043(5) 0.042(5) 0.045(5) -0.004(4) 0.021(5) -0.009(4)
C233 0.045(6) 0.052(6) 0.042(5) -0.022(4) 0.020(5) -0.003(4)
C234 0.042(5) 0.056(6) 0.061(7) -0.028(5) 0.027(5) 0.002(5)
Cl1 0.0365(11) 0.0480(13) 0.0425(12) 0.0023(10) 0.0159(10) 0.0015(9)
Cl2 0.0494(13) 0.0420(12) 0.0396(12) 0.0031(9) 0.0186(11) 0.0091(10)
F1 0.044(3) 0.037(3) 0.057(4) 0.007(3) 0.019(3) 0.011(2)
F2 0.052(4) 0.046(3) 0.057(4) 0.007(3) 0.028(3) 0.017(3)
F3 0.060(4) 0.042(3) 0.069(4) -0.011(3) 0.038(4) -0.002(3)
F4 0.041(3) 0.029(2) 0.053(3) -0.002(2) 0.024(3) 0.001(2)
F5 0.039(3) 0.046(3) 0.043(3) -0.008(2) 0.021(3) -0.001(2)
F6 0.042(3) 0.045(3) 0.040(3) -0.008(2) 0.020(3) 0.000(2)
Sb1 0.0414(3) 0.0454(4) 0.0415(3) -0.0071(3) 0.0209(3) 0.0005(3)
P1 0.0476(14) 0.0398(13) 0.0376(12) 0.0063(10) 0.0188(11) 0.0095(11)
P2 0.0452(14) 0.0519(15) 0.0426(14) 0.0062(12) 0.0210(12) 0.0178(12)
P3 0.0449(14) 0.0419(14) 0.0458(14) -0.0057(11) 0.0177(12) 0.0039(11)
P4 0.0292(11) 0.0428(13) 0.0425(13) 0.0062(10) 0.0148(10) -0.0047(9)
P5 0.0552(16) 0.0450(14) 0.0466(15) -0.0038(12) 0.0249(13) -0.0035(12)
P6 0.0441(13) 0.0412(13) 0.0513(14) 0.0017(11) 0.0312(12) 0.0063(10)
P7 0.0432(14) 0.0428(13) 0.0390(13) 0.0060(10) 0.0152(12) 0.0069(11)
P8 0.0359(12) 0.0389(13) 0.0615(16) -0.0077(11) 0.0265(12) -0.0015(10)
P9 0.0406(13) 0.0397(13) 0.0554(16) 0.0046(11) 0.0225(13) 0.0036(10)
P10 0.0382(12) 0.0406(13) 0.0511(14) 0.0119(11) 0.0266(12) -0.0026(10)

loop_
_atom_type_symbol
_atom_type_description
_atom_type_scat_dispersion_real
_atom_type_scat_dispersion_imag
_atom_type_scat_source
C C 0.0033 0.0016 'International Tables Vol C Tables 4.2.6.8 and 6.1.1.4'
H H 0.0000 0.0000 'International Tables Vol C Tables 4.2.6.8 and 6.1.1.4'
Au Au -2.0133 8.8022 'International Tables Vol C Tables 4.2.6.8 and 6.1.1.4'
Se Se -0.0929 2.2259 'International Tables Vol C Tables 4.2.6.8 and 6.1.1.4'
P P 0.1023 0.0942 'International Tables Vol C Tables 4.2.6.8 and 6.1.1.4'
Cl Cl 0.1484 0.1585 'International Tables Vol C Tables 4.2.6.8 and 6.1.1.4'
Sb Sb -0.5866 1.5461 'International Tables Vol C Tables 4.2.6.8 and 6.1.1.4'
F F 0.0171 0.0103 'International Tables Vol C Tables 4.2.6.8 and 6.1.1.4'
B B 0.0013 0.0007 'International Tables Vol C Tables 4.2.6.8 and 6.1.1.4'

loop_
_geom_angle_atom_site_label_1
_geom_angle_atom_site_label_2
_geom_angle_atom_site_label_3
_geom_angle
P1 Au1 Au10 121.28(6)
P1 Au1 Au22 172.92(7)
Au10 Au1 Au22 63.372(16)
P1 Au1 Au5 125.68(8)
Au10 Au1 Au5 64.900(17)
Au22 Au1 Au5 60.546(16)
P1 Au1 Au2 119.51(7)
Au10 Au1 Au2 104.621(19)
Au22 Au1 Au2 53.430(14)
Au5 Au1 Au2 107.783(19)
P1 Au1 Au6 116.02(7)
Au10 Au1 Au6 61.743(16)
Au22 Au1 Au6 60.420(16)
Au5 Au1 Au6 112.599(18)
Au2 Au1 Au6 54.109(14)
P1 Au1 Au21 122.16(6)
Au10 Au1 Au21 112.81(2)
Au22 Au1 Au21 56.129(14)
Au5 Au1 Au21 62.035(16)
Au2 Au1 Au21 59.297(15)
Au6 Au1 Au21 106.020(17)
P2 Au2 Au22 175.23(8)
P2 Au2 Au6 112.82(7)
Au22 Au2 Au6 66.813(17)
P2 Au2 Au7 112.83(8)
Au22 Au2 Au7 62.582(16)
Au6 Au2 Au7 62.914(15)
P2 Au2 Au1 125.63(8)
Au22 Au2 Au1 58.834(17)
Au6 Au2 Au1 64.561(16)
Au7 Au2 Au1 111.951(18)
P2 Au2 Au3 121.48(8)
Au22 Au2 Au3 55.547(15)
Au6 Au2 Au3 110.635(19)
Au7 Au2 Au3 58.464(15)
Au1 Au2 Au3 107.526(19)
P2 Au2 Au21 123.43(7)
Au22 Au2 Au21 59.186(17)
Au6 Au2 Au21 118.32(2)
Au7 Au2 Au21 110.745(19)
Au1 Au2 Au21 63.385(15)
Au3 Au2 Au21 59.220(15)
P3 Au3 Au22 177.93(8)
P3 Au3 Au8 117.91(7)
Au22 Au3 Au8 63.344(16)
P3 Au3 Au7 116.21(9)
Au22 Au3 Au7 62.607(16)
Au8 Au3 Au7 63.357(15)
P3 Au3 Au21 120.23(8)
Au22 Au3 Au21 59.728(16)
Au8 Au3 Au21 112.80(2)
Au7 Au3 Au21 113.383(18)
P3 Au3 Au4 121.88(8)
Au22 Au3 Au4 60.120(17)
Au8 Au3 Au4 57.759(16)
Au7 Au3 Au4 110.415(19)
Au21 Au3 Au4 64.586(17)
P3 Au3 Au2 123.63(8)
Au22 Au3 Au2 54.370(14)
Au8 Au3 Au2 108.488(17)
Au7 Au3 Au2 59.439(15)
Au21 Au3 Au2 61.271(16)
Au4 Au3 Au2 108.963(18)
P4 Au4 Au9 120.19(6)
P4 Au4 Au8 119.94(6)
Au9 Au4 Au8 64.065(17)
P4 Au4 Au22 178.44(7)
Au9 Au4 Au22 61.251(17)
Au8 Au4 Au22 61.001(17)
P4 Au4 Au3 125.62(6)
Au9 Au4 Au3 106.74(2)
Au8 Au4 Au3 58.034(15)
Au22 Au4 Au3 53.529(15)
P4 Au4 Au5 120.35(6)
Au9 Au4 Au5 58.347(15)
Au8 Au4 Au5 110.81(2)
Au22 Au4 Au5 59.631(17)
Au3 Au4 Au5 106.48(2)
P4 Au4 Au21 123.25(6)
Au9 Au4 Au21 107.44(2)
Au8 Au4 Au21 107.13(2)
Au22 Au4 Au21 55.242(15)
Au3 Au4 Au21 57.614(16)
Au5 Au4 Au21 61.610(15)
P5 Au5 Au9 124.28(8)
P5 Au5 Au22 174.98(8)
Au9 Au5 Au22 59.834(16)
P5 Au5 Au1 122.74(8)
Au9 Au5 Au1 104.61(2)
Au22 Au5 Au1 55.907(15)
P5 Au5 Au4 121.45(7)
Au9 Au5 Au4 56.710(15)
Au22 Au5 Au4 57.402(16)
Au1 Au5 Au4 109.05(2)
P5 Au5 Au10 126.60(7)
Au9 Au5 Au10 62.233(15)
Au22 Au5 Au10 57.157(15)
Au1 Au5 Au10 52.210(14)
Au4 Au5 Au10 105.452(19)
P5 Au5 Au21 120.05(8)
Au9 Au5 Au21 106.708(19)
Au22 Au5 Au21 54.933(15)
Au1 Au5 Au21 61.873(16)
Au4 Au5 Au21 62.286(15)
Au10 Au5 Au21 102.84(2)
Se5 Au6 Au2 134.93(3)
Se5 Au6 Au22 166.01(3)
Au2 Au6 Au22 53.903(15)
Se5 Au6 Au10 120.12(3)
Au2 Au6 Au10 102.66(2)
Au22 Au6 Au10 57.554(15)
Se5 Au6 Au7 113.71(3)
Au2 Au6 Au7 61.239(16)
Au22 Au6 Au7 58.207(16)
Au10 Au6 Au7 106.727(19)
Se5 Au6 Au23 105.85(3)
Au2 Au6 Au23 106.996(19)
Au22 Au6 Au23 60.451(15)
Au10 Au6 Au23 60.784(15)
Au7 Au6 Au23 59.488(15)
Se5 Au6 Au1 136.97(3)
Au2 Au6 Au1 61.330(16)
Au22 Au6 Au1 54.535(14)
Au10 Au6 Au1 52.074(14)
Au7 Au6 Au1 108.293(19)
Au23 Au6 Au1 102.960(19)
Se5 Au6 Au11 48.25(3)
Au2 Au6 Au11 150.71(2)
Au22 Au6 Au11 118.178(18)
Au10 Au6 Au11 91.195(16)
Au7 Au6 Au11 90.207(17)
Au23 Au6 Au11 57.729(14)
Au1 Au6 Au11 141.898(18)
Se4 Au7 Au22 166.14(3)
Se4 Au7 Au3 131.62(3)
Au22 Au7 Au3 54.235(15)
Se4 Au7 Au2 139.78(3)
Au22 Au7 Au2 53.095(15)
Au3 Au7 Au2 62.097(15)
Se4 Au7 Au6 119.21(3)
Au22 Au7 Au6 60.579(15)
Au3 Au7 Au6 107.846(19)
Au2 Au7 Au6 55.848(15)
Se4 Au7 Au23 105.12(3)
Au22 Au7 Au23 61.912(16)
Au3 Au7 Au23 106.64(2)
Au2 Au7 Au23 104.330(18)
Au6 Au7 Au23 61.402(15)
Se4 Au7 Au8 112.20(3)
Au22 Au7 Au8 58.340(15)
Au3 Au7 Au8 57.196(15)
Au2 Au7 Au8 105.818(19)
Au6 Au7 Au8 109.419(19)
Au23 Au7 Au8 61.001(17)
Se4 Au7 Au12 48.56(2)
Au22 Au7 Au12 118.687(19)
Au3 Au7 Au12 146.593(19)
Au2 Au7 Au12 145.057(18)
Au6 Au7 Au12 89.797(17)
Au23 Au7 Au12 56.777(14)
Au8 Au7 Au12 90.524(15)
Se3 Au8 Au4 125.74(3)
Se3 Au8 Au3 135.13(3)
Au4 Au8 Au3 64.207(17)
Se3 Au8 Au22 168.94(3)
Au4 Au8 Au22 59.869(17)
Au3 Au8 Au22 55.048(14)
Se3 Au8 Au9 114.75(3)
Au4 Au8 Au9 57.186(15)
Au3 Au8 Au9 106.234(19)
Au22 Au8 Au9 58.629(15)
Se3 Au8 Au7 119.94(3)
Au4 Au8 Au7 112.452(19)
Au3 Au8 Au7 59.447(15)
Au22 Au8 Au7 58.668(14)
Au9 Au8 Au7 107.621(18)
Se3 Au8 Au23 108.04(3)
Au4 Au8 Au23 109.949(19)
Au3 Au8 Au23 106.924(17)
Au22 Au8 Au23 61.322(14)
Au9 Au8 Au23 61.577(15)
Au7 Au8 Au23 59.131(15)
Se3 Au8 Au13 51.24(3)
Au4 Au8 Au13 144.51(2)
Au3 Au8 Au13 147.775(19)
Au22 Au8 Au13 118.163(18)
Au9 Au8 Au13 90.426(16)
Au7 Au8 Au13 89.512(16)
Au23 Au8 Au13 56.847(14)
Se2 Au9 Au4 130.15(3)
Se2 Au9 Au5 122.70(3)
Au4 Au9 Au5 64.943(16)
Se2 Au9 Au22 169.03(3)
Au4 Au9 Au22 60.568(17)
Au5 Au9 Au22 61.591(16)
Se2 Au9 Au8 122.08(3)
Au4 Au9 Au8 58.749(16)
Au5 Au9 Au8 111.827(19)
Au22 Au9 Au8 59.063(16)
Se2 Au9 Au10 113.91(3)
Au4 Au9 Au10 111.783(19)
Au5 Au9 Au10 62.451(16)
Au22 Au9 Au10 57.707(15)
Au8 Au9 Au10 107.018(19)
Se2 Au9 Au23 109.20(3)
Au4 Au9 Au23 110.27(2)
Au5 Au9 Au23 113.21(2)
Au22 Au9 Au23 61.029(16)
Au8 Au9 Au23 60.417(15)
Au10 Au9 Au23 59.639(15)
Se2 Au9 Au14 52.75(3)
Au4 Au9 Au14 145.10(2)
Au5 Au9 Au14 148.55(2)
Au22 Au9 Au14 117.741(19)
Au8 Au9 Au14 89.537(17)
Au10 Au9 Au14 89.942(17)
Au23 Au9 Au14 56.712(14)
Se1 Au10 Au1 127.58(3)
Se1 Au10 Au22 167.48(3)
Au1 Au10 Au22 60.217(15)
Se1 Au10 Au6 111.18(3)
Au1 Au10 Au6 66.183(18)
Au22 Au10 Au6 61.028(16)
Se1 Au10 Au9 120.72(3)
Au1 Au10 Au9 107.669(19)
Au22 Au10 Au9 58.021(15)
Au6 Au10 Au9 109.207(18)
Se1 Au10 Au23 106.37(3)
Au1 Au10 Au23 114.31(2)
Au22 Au10 Au23 61.581(15)
Au6 Au10 Au23 60.843(15)
Au9 Au10 Au23 60.806(16)
Se1 Au10 Au5 132.00(3)
Au1 Au10 Au5 62.890(16)
Au22 Au10 Au5 59.057(16)
Au6 Au10 Au5 114.414(18)
Au9 Au10 Au5 55.316(15)
Au23 Au10 Au5 108.151(19)
Se1 Au10 Au15 50.25(2)
Au1 Au10 Au15 152.83(2)
Au22 Au10 Au15 117.885(18)
Au6 Au10 Au15 88.836(16)
Au9 Au10 Au15 90.001(15)
Au23 Au10 Au15 56.310(13)
Au5 Au10 Au15 142.340(19)
Se5 Au11 Au16 131.34(3)
Se5 Au11 Au24 165.72(3)
Au16 Au11 Au24 57.372(15)
Se5 Au11 Au15 118.62(3)
Au16 Au11 Au15 108.221(18)
Au24 Au11 Au15 58.499(15)
Se5 Au11 Au12 114.45(3)
Au16 Au11 Au12 59.503(15)
Au24 Au11 Au12 57.578(15)
Au15 Au11 Au12 106.688(18)
Se5 Au11 Au20 136.19(3)
Au16 Au11 Au20 62.381(14)
Au24 Au11 Au20 56.051(15)
Au15 Au11 Au20 57.209(14)
Au12 Au11 Au20 107.376(18)
Se5 Au11 Au23 105.78(3)
Au16 Au11 Au23 108.781(18)
Au24 Au11 Au23 60.228(15)
Au15 Au11 Au23 59.454(14)
Au12 Au11 Au23 60.215(15)
Au20 Au11 Au23 105.764(18)
Se5 Au11 Au6 49.67(3)
Au16 Au11 Au6 148.511(19)
Au24 Au11 Au6 116.455(19)
Au15 Au11 Au6 88.234(16)
Au12 Au11 Au6 90.464(16)
Au20 Au11 Au6 144.125(18)
Au23 Au11 Au6 56.230(14)
Se4 Au12 Au17 128.49(3)
Se4 Au12 Au24 165.51(3)
Au17 Au12 Au24 58.284(15)
Se4 Au12 Au16 136.23(3)
Au17 Au12 Au16 64.157(14)
Au24 Au12 Au16 57.199(15)
Se4 Au12 Au11 119.66(3)
Au17 Au12 Au11 109.874(19)
Au24 Au12 Au11 60.036(15)
Au16 Au12 Au11 56.317(15)
Se4 Au12 Au13 110.80(3)
Au17 Au12 Au13 61.177(14)
Au24 Au12 Au13 59.201(17)
Au16 Au12 Au13 110.685(18)
Au11 Au12 Au13 109.36(2)
Se4 Au12 Au23 104.76(3)
Au17 Au12 Au23 110.362(19)
Au24 Au12 Au23 61.599(16)
Au16 Au12 Au23 107.556(19)
Au11 Au12 Au23 61.856(16)
Au13 Au12 Au23 59.864(16)
Se4 Au12 Au7 49.90(3)
Au17 Au12 Au7 147.147(19)
Au24 Au12 Au7 116.673(19)
Au16 Au12 Au7 144.585(18)
Au11 Au12 Au7 89.533(16)
Au13 Au12 Au7 87.816(17)
Au23 Au12 Au7 55.076(14)
Se3 Au13 Au18 127.70(3)
Se3 Au13 Au24 169.00(3)
Au18 Au13 Au24 58.734(15)
Se3 Au13 Au14 113.33(3)
Au18 Au13 Au14 62.736(17)
Au24 Au13 Au14 59.889(16)
Se3 Au13 Au17 134.02(3)
Au18 Au13 Au17 61.751(16)
Au24 Au13 Au17 55.900(15)
Au14 Au13 Au17 109.655(19)
Se3 Au13 Au12 121.60(3)
Au18 Au13 Au12 107.32(2)
Au24 Au13 Au12 57.312(16)
Au14 Au13 Au12 107.65(2)
Au17 Au13 Au12 55.981(14)
Se3 Au13 Au23 108.12(3)
Au18 Au13 Au23 111.27(2)
Au24 Au13 Au23 61.267(15)
Au14 Au13 Au23 60.194(15)
Au17 Au13 Au23 106.735(19)
Au12 Au13 Au23 60.622(15)
Se3 Au13 Au8 50.77(2)
Au18 Au13 Au8 148.84(2)
Au24 Au13 Au8 118.665(19)
Au14 Au13 Au8 88.565(17)
Au17 Au13 Au8 146.41(2)
Au12 Au13 Au8 92.147(16)
Au23 Au13 Au8 57.403(14)
Se2 Au14 Au24 169.46(3)
Se2 Au14 Au13 122.55(3)
Au24 Au14 Au13 58.800(16)
Se2 Au14 Au23 109.53(3)
Au24 Au14 Au23 61.147(16)
Au13 Au14 Au23 60.853(16)
Se2 Au14 Au15 114.31(3)
Au24 Au14 Au15 57.578(15)
Au13 Au14 Au15 107.028(19)
Au23 Au14 Au15 59.759(14)
Se2 Au14 Au18 133.72(3)
Au24 Au14 Au18 56.630(14)
Au13 Au14 Au18 57.413(15)
Au23 Au14 Au18 107.520(19)
Au15 Au14 Au18 107.864(18)
Se2 Au14 Au19 127.80(3)
Au24 Au14 Au19 56.681(16)
Au13 Au14 Au19 105.690(19)
Au23 Au14 Au19 110.63(2)
Au15 Au14 Au19 62.941(14)
Au18 Au14 Au19 58.610(14)
Se2 Au14 Au9 50.90(3)
Au24 Au14 Au9 120.042(18)
Au13 Au14 Au9 91.472(17)
Au23 Au14 Au9 58.896(14)
Au15 Au14 Au9 91.474(15)
Au18 Au14 Au9 146.686(19)
Au19 Au14 Au9 152.226(18)
Se1 Au15 Au20 129.02(3)
Se1 Au15 Au24 167.94(3)
Au20 Au15 Au24 58.102(15)
Se1 Au15 Au11 113.00(3)
Au20 Au15 Au11 62.300(13)
Au24 Au15 Au11 59.682(14)
Se1 Au15 Au23 106.80(3)
Au20 Au15 Au23 112.133(18)
Au24 Au15 Au23 61.654(15)
Au11 Au15 Au23 62.350(16)
Se1 Au15 Au14 119.42(2)
Au20 Au15 Au14 108.337(18)
Au24 Au15 Au14 59.260(15)
Au11 Au15 Au14 109.272(18)
Au23 Au15 Au14 59.585(15)
Se1 Au15 Au19 135.24(3)
Au20 Au15 Au19 58.734(15)
Au24 Au15 Au19 55.872(15)
Au11 Au15 Au19 107.950(17)
Au23 Au15 Au19 107.599(17)
Au14 Au15 Au19 59.335(14)
Se1 Au15 Au10 49.76(2)
Au20 Au15 Au10 152.252(17)
Au24 Au15 Au10 118.884(18)
Au11 Au15 Au10 91.735(16)
Au23 Au15 Au10 57.235(14)
Au14 Au15 Au10 88.583(15)
Au19 Au15 Au10 146.175(16)
P6 Au16 Au24 177.36(7)
P6 Au16 Au11 114.58(6)
Au24 Au16 Au11 64.245(16)
P6 Au16 Au12 116.24(7)
Au24 Au16 Au12 61.148(17)
Au11 Au16 Au12 64.179(15)
P6 Au16 Au20 123.80(7)
Au24 Au16 Au20 58.126(16)
Au11 Au16 Au20 63.253(15)
Au12 Au16 Au20 111.477(19)
P6 Au16 Au17 122.25(7)
Au24 Au16 Au17 57.114(14)
Au11 Au16 Au17 110.646(18)
Au12 Au16 Au17 57.263(13)
Au20 Au16 Au17 107.591(16)
P6 Au16 Au25 125.21(6)
Au24 Au16 Au25 57.063(15)
Au11 Au16 Au25 113.165(18)
Au12 Au16 Au25 107.617(17)
Au20 Au16 Au25 60.430(15)
Au17 Au16 Au25 59.531(13)
P7 Au17 Au24 178.76(7)
P7 Au17 Au12 117.52(7)
Au24 Au17 Au12 61.351(17)
P7 Au17 Au13 118.49(7)
Au24 Au17 Au13 60.676(16)
Au12 Au17 Au13 62.842(16)
P7 Au17 Au16 123.85(8)
Au24 Au17 Au16 56.242(16)
Au12 Au17 Au16 58.581(15)
Au13 Au17 Au16 107.733(18)
P7 Au17 Au18 121.69(8)
Au24 Au17 Au18 58.855(15)
Au12 Au17 Au18 109.740(18)
Au13 Au17 Au18 57.872(14)
Au16 Au17 Au18 108.893(18)
P7 Au17 Au25 123.27(6)
Au24 Au17 Au25 57.953(15)
Au12 Au17 Au25 111.121(19)
Au13 Au17 Au25 108.379(18)
Au16 Au17 Au25 62.407(15)
Au18 Au17 Au25 60.904(16)
P8 Au18 Au24 178.29(7)
P8 Au18 Au13 119.63(7)
Au24 Au18 Au13 60.669(16)
P8 Au18 Au19 120.22(7)
Au24 Au18 Au19 58.526(16)
Au13 Au18 Au19 109.917(19)
P8 Au18 Au17 125.69(7)
Au24 Au18 Au17 56.002(15)
Au13 Au18 Au17 60.377(16)
Au19 Au18 Au17 106.446(18)
P8 Au18 Au14 119.05(8)
Au24 Au18 Au14 59.476(15)
Au13 Au18 Au14 59.851(15)
Au19 Au18 Au14 61.364(16)
Au17 Au18 Au14 106.425(17)
P8 Au18 Au25 123.76(8)
Au24 Au18 Au25 56.901(15)
Au13 Au18 Au25 109.882(19)
Au19 Au18 Au25 58.319(15)
Au17 Au18 Au25 60.251(14)
Au14 Au18 Au25 107.588(17)
P9 Au19 Au24 177.50(7)
P9 Au19 Au25 119.54(7)
Au24 Au19 Au25 57.963(16)
P9 Au19 Au20 122.49(8)
Au24 Au19 Au20 56.894(16)
Au25 Au19 Au20 62.562(16)
P9 Au19 Au18 121.52(7)
Au24 Au19 Au18 57.781(15)
Au25 Au19 Au18 61.939(16)
Au20 Au19 Au18 109.147(19)
P9 Au19 Au14 123.31(8)
Au24 Au19 Au14 58.759(15)
Au25 Au19 Au14 109.381(18)
Au20 Au19 Au14 103.949(18)
Au18 Au19 Au14 60.026(15)
P9 Au19 Au15 125.72(7)
Au24 Au19 Au15 56.286(14)
Au25 Au19 Au15 105.752(19)
Au20 Au19 Au15 55.117(12)
Au18 Au19 Au15 104.893(18)
Au14 Au19 Au15 57.723(12)
P10 Au20 Au24 174.76(6)
P10 Au20 Au15 121.15(6)
Au24 Au20 Au15 61.020(16)
P10 Au20 Au19 125.88(6)
Au24 Au20 Au19 59.195(16)
Au15 Au20 Au19 66.149(15)
P10 Au20 Au16 119.13(6)
Au24 Au20 Au16 55.932(14)
Au15 Au20 Au16 104.381(18)
Au19 Au20 Au16 107.708(19)
P10 Au20 Au11 116.31(7)
Au24 Au20 Au11 59.924(15)
Au15 Au20 Au11 60.491(14)
Au19 Au20 Au11 112.252(19)
Au16 Au20 Au11 54.366(14)
P10 Au20 Au25 123.33(6)
Au24 Au20 Au25 57.089(15)
Au15 Au20 Au25 111.031(19)
Au19 Au20 Au25 58.261(15)
Au16 Au20 Au25 62.004(14)
Au11 Au20 Au25 107.170(17)
Cl1 Au21 Au22 179.59(6)
Cl1 Au21 Au3 126.59(6)
Au22 Au21 Au3 53.775(15)
Cl1 Au21 Au2 127.63(7)
Au22 Au21 Au2 52.255(15)
Au3 Au21 Au2 59.510(14)
Cl1 Au21 Au1 125.05(6)
Au22 Au21 Au1 54.535(14)
Au3 Au21 Au1 103.113(18)
Au2 Au21 Au1 57.319(16)
Cl1 Au21 Au5 122.26(6)
Au22 Au21 Au5 57.587(15)
Au3 Au21 Au5 102.230(18)
Au2 Au21 Au5 101.535(19)
Au1 Au21 Au5 56.092(14)
Cl1 Au21 Au4 124.46(7)
Au22 Au21 Au4 55.837(15)
Au3 Au21 Au4 57.800(16)
Au2 Au21 Au4 102.632(18)
Au1 Au21 Au4 99.803(17)
Au5 Au21 Au4 56.104(15)
Au2 Au22 Au3 70.083(18)
Au2 Au22 Au1 67.735(17)
Au3 Au22 Au1 127.11(2)
Au2 Au22 Au21 68.559(18)
Au3 Au22 Au21 66.497(16)
Au1 Au22 Au21 69.336(16)
Au2 Au22 Au4 127.96(2)
Au3 Au22 Au4 66.351(18)
Au1 Au22 Au4 121.05(2)
Au21 Au22 Au4 68.921(18)
Au2 Au22 Au10 110.38(2)
Au3 Au22 Au10 175.13(2)
Au1 Au22 Au10 56.411(15)
Au21 Au22 Au10 118.30(2)
Au4 Au22 Au10 115.46(2)
Au2 Au22 Au9 173.86(2)
Au3 Au22 Au9 114.97(2)
Au1 Au22 Au9 109.72(2)
Au21 Au22 Au9 116.24(2)
Au4 Au22 Au9 58.181(15)
Au10 Au22 Au9 64.273(16)
Au2 Au22 Au8 119.78(2)
Au3 Au22 Au8 61.607(15)
Au1 Au22 Au8 171.19(2)
Au21 Au22 Au8 116.861(19)
Au4 Au22 Au8 59.130(15)
Au10 Au22 Au8 114.988(18)
Au9 Au22 Au8 62.308(15)
Au2 Au22 Au7 64.322(17)
Au3 Au22 Au7 63.158(17)
Au1 Au22 Au7 120.53(2)
Au21 Au22 Au7 119.40(2)
Au4 Au22 Au7 115.63(2)
Au10 Au22 Au7 112.44(2)
Au9 Au22 Au7 114.158(19)
Au8 Au22 Au7 62.993(16)
Au2 Au22 Au5 122.69(2)
Au3 Au22 Au5 120.32(2)
Au1 Au22 Au5 63.547(17)
Au21 Au22 Au5 67.479(17)
Au4 Au22 Au5 62.968(17)
Au10 Au22 Au5 63.786(17)
Au9 Au22 Au5 58.574(16)
Au8 Au22 Au5 112.025(18)
Au7 Au22 Au5 172.542(19)
Au2 Au22 Au6 59.284(15)
Au3 Au22 Au6 116.06(2)
Au1 Au22 Au6 65.044(15)
Au21 Au22 Au6 119.902(19)
Au4 Au22 Au6 171.18(2)
Au10 Au22 Au6 61.418(16)
Au9 Au22 Au6 114.614(19)
Au8 Au22 Au6 113.769(19)
Au7 Au22 Au6 61.215(15)
Au5 Au22 Au6 118.956(19)
Au2 Au22 Au23 112.25(2)
Au3 Au22 Au23 112.91(2)
Au1 Au22 Au23 111.659(19)
Au21 Au22 Au23 178.86(2)
Au4 Au22 Au23 109.976(18)
Au10 Au22 Au23 62.306(15)
Au9 Au22 Au23 63.013(15)
Au8 Au22 Au23 62.085(15)
Au7 Au22 Au23 60.695(16)
Au5 Au22 Au23 112.363(18)
Au6 Au22 Au23 61.202(16)
Au7 Au23 Au14 149.66(2)
Au7 Au23 Au15 149.07(2)
Au14 Au23 Au15 60.656(14)
Au7 Au23 Au24 123.87(2)
Au14 Au23 Au24 58.132(15)
Au15 Au23 Au24 56.941(14)
Au7 Au23 Au22 57.393(15)
Au14 Au23 Au22 120.35(2)
Au15 Au23 Au22 122.561(19)
Au24 Au23 Au22 178.48(2)
Au7 Au23 Au13 95.301(17)
Au14 Au23 Au13 58.953(15)
Au15 Au23 Au13 106.254(17)
Au24 Au23 Au13 57.217(15)
Au22 Au23 Au13 122.337(19)
Au7 Au23 Au10 104.554(18)
Au14 Au23 Au10 94.526(18)
Au15 Au23 Au10 66.455(14)
Au24 Au23 Au10 123.391(19)
Au22 Au23 Au10 56.113(15)
Au13 Au23 Au10 149.86(2)
Au7 Au23 Au8 59.868(15)
Au14 Au23 Au8 92.726(18)
Au15 Au23 Au8 149.84(2)
Au24 Au23 Au8 122.962(19)
Au22 Au23 Au8 56.593(14)
Au13 Au23 Au8 65.751(15)
Au10 Au23 Au8 105.062(18)
Au7 Au23 Au6 59.110(14)
Au14 Au23 Au6 149.597(19)
Au15 Au23 Au6 93.384(17)
Au24 Au23 Au6 122.85(2)
Au22 Au23 Au6 58.347(14)
Au13 Au23 Au6 150.67(2)
Au10 Au23 Au6 58.373(16)
Au8 Au23 Au6 106.732(17)
Au7 Au23 Au12 68.147(16)
Au14 Au23 Au12 105.810(18)
Au15 Au23 Au12 103.892(18)
Au24 Au23 Au12 55.725(15)
Au22 Au23 Au12 125.537(19)
Au13 Au23 Au12 59.514(15)
Au10 Au23 Au12 149.49(2)
Au8 Au23 Au12 96.580(17)
Au6 Au23 Au12 95.132(19)
Au7 Au23 Au9 105.39(2)
Au14 Au23 Au9 64.392(16)
Au15 Au23 Au9 95.279(17)
Au24 Au23 Au9 122.523(19)
Au22 Au23 Au9 55.958(15)
Au13 Au23 Au9 93.645(19)
Au10 Au23 Au9 59.556(15)
Au8 Au23 Au9 58.006(15)
Au6 Au23 Au9 106.254(18)
Au12 Au23 Au9 150.33(2)
Au7 Au23 Au11 95.005(19)
Au14 Au23 Au11 106.836(18)
Au15 Au23 Au11 58.196(14)
Au24 Au23 Au11 56.812(15)
Au22 Au23 Au11 124.386(19)
Au13 Au23 Au11 105.951(18)
Au10 Au23 Au11 94.809(18)
Au8 Au23 Au11 150.94(2)
Au6 Au23 Au11 66.041(16)
Au12 Au23 Au11 57.929(15)
Au9 Au23 Au11 150.27(2)
Au16 Au24 Au17 66.643(16)
Au16 Au24 Au20 65.942(16)
Au17 Au24 Au20 122.05(2)
Au16 Au24 Au25 68.925(17)
Au17 Au24 Au25 66.418(16)
Au20 Au24 Au25 66.839(17)
Au16 Au24 Au12 61.653(17)
Au17 Au24 Au12 60.365(15)
Au20 Au24 Au12 118.51(2)
Au25 Au24 Au12 117.42(2)
Au16 Au24 Au18 123.29(2)
Au17 Au24 Au18 65.144(17)
Au20 Au24 Au18 120.57(2)
Au25 Au24 Au18 65.732(17)
Au12 Au24 Au18 114.03(2)
Au16 Au24 Au19 120.13(2)
Au17 Au24 Au19 118.374(19)
Au20 Au24 Au19 63.911(16)
Au25 Au24 Au19 62.823(16)
Au12 Au24 Au19 177.55(2)
Au18 Au24 Au19 63.693(16)
Au16 Au24 Au15 111.949(19)
Au17 Au24 Au15 173.67(2)
Au20 Au24 Au15 60.878(13)
Au25 Au24 Au15 119.27(2)
Au12 Au24 Au15 113.375(18)
Au18 Au24 Au15 119.02(2)
Au19 Au24 Au15 67.842(15)
Au16 Au24 Au13 118.42(2)
Au17 Au24 Au13 63.423(15)
Au20 Au24 Au13 174.52(2)
Au25 Au24 Au13 117.32(2)
Au12 Au24 Au13 63.487(16)
Au18 Au24 Au13 60.597(16)
Au19 Au24 Au13 114.13(2)
Au15 Au24 Au13 113.692(19)
Au16 Au24 Au11 58.383(15)
Au17 Au24 Au11 113.61(2)
Au20 Au24 Au11 64.025(15)
Au25 Au24 Au11 118.25(2)
Au12 Au24 Au11 62.387(15)
Au18 Au24 Au11 175.35(2)
Au19 Au24 Au11 119.84(2)
Au15 Au24 Au11 61.819(15)
Au13 Au24 Au11 114.757(19)
Au16 Au24 Au14 172.28(2)
Au17 Au24 Au14 117.494(19)
Au20 Au24 Au14 113.883(19)
Au25 Au24 Au14 118.462(19)
Au12 Au24 Au14 113.87(2)
Au18 Au24 Au14 63.894(16)
Au19 Au24 Au14 64.560(17)
Au15 Au24 Au14 63.162(14)
Au13 Au24 Au14 61.311(17)
Au11 Au24 Au14 114.217(19)
Au16 Au24 Au23 111.932(19)
Au17 Au24 Au23 112.963(19)
Au20 Au24 Au23 114.291(19)
Au25 Au24 Au23 178.75(2)
Au12 Au24 Au23 62.676(15)
Au18 Au24 Au23 113.04(2)
Au19 Au24 Au23 117.02(2)
Au15 Au24 Au23 61.405(15)
Au13 Au24 Au23 61.516(16)
Au11 Au24 Au23 62.960(16)
Au14 Au24 Au23 60.722(16)
Cl2 Au25 Au24 179.59(7)
Cl2 Au25 Au19 120.96(7)
Au24 Au25 Au19 59.214(15)
Cl2 Au25 Au17 124.45(6)
Au24 Au25 Au17 55.629(14)
Au19 Au25 Au17 106.455(18)
Cl2 Au25 Au18 123.04(6)
Au24 Au25 Au18 57.367(15)
Au19 Au25 Au18 59.742(16)
Au17 Au25 Au18 58.845(15)
Cl2 Au25 Au20 123.63(6)
Au24 Au25 Au20 56.072(14)
Au19 Au25 Au20 59.177(14)
Au17 Au25 Au20 104.130(16)
Au18 Au25 Au20 104.937(17)
Cl2 Au25 Au16 125.63(7)
Au24 Au25 Au16 54.012(14)
Au19 Au25 Au16 104.900(18)
Au17 Au25 Au16 58.061(14)
Au18 Au25 Au16 103.956(16)
Au20 Au25 Au16 57.566(13)
C181 Se1 Au10 101.7(3)
C181 Se1 Au15 106.4(4)
Au10 Se1 Au15 79.99(3)
C187 Se2 Au9 111.3(3)
C187 Se2 Au14 111.9(3)
Au9 Se2 Au14 76.35(4)
C193 Se3 Au8 103.1(4)
C193 Se3 Au13 100.1(3)
Au8 Se3 Au13 77.98(3)
C199 Se4 Au12 98.2(3)
C199 Se4 Au7 100.2(4)
Au12 Se4 Au7 81.54(4)
C205 Se5 Au11 108.0(3)
C205 Se5 Au6 106.9(4)
Au11 Se5 Au6 82.08(4)
C217 B1 C211 103.5(7)
C217 B1 C223 138.1(9)
C211 B1 C223 91.1(7)
C217 B1 C229 107.6(8)
C211 B1 C229 110.5(8)
C223 B1 C229 103.3(7)
C2 C1 C6 114.4(9)
C2 C1 P1 125.6(8)
C6 C1 P1 120.0(8)
C1 C2 C3 124.8(9)
C1 C2 H2 117.6
C3 C2 H2 117.6
C4 C3 C2 120.1(9)
C4 C3 H3 119.9
C2 C3 H3 119.9
C3 C4 C5 115.3(9)
C3 C4 H4 122.4
C5 C4 H4 122.4
C6 C5 C4 122.1(9)
C6 C5 H5 119.0
C4 C5 H5 119.0
C5 C6 C1 123.1(10)
C5 C6 H6 118.5
C1 C6 H6 118.5
C8 C7 C12 120.0(10)
C8 C7 P1 110.0(8)
C12 C7 P1 129.9(8)
C7 C8 C9 120.0(11)
C7 C8 H8 120.0
C9 C8 H8 120.0
C10 C9 C8 120.0(10)
C10 C9 H9 120.0
C8 C9 H9 120.0
C9 C10 C11 120.0(11)
C9 C10 H10 120.0
C11 C10 H10 120.0
C12 C11 C10 120.0(11)
C12 C11 H11 120.0
C10 C11 H11 120.0
C11 C12 C7 120.0(10)
C11 C12 H12 120.0
C7 C12 H12 120.0
C14 C13 C18 120.0(11)
C14 C13 P1 106.6(8)
C18 C13 P1 133.4(9)
C15 C14 C13 120.0(10)
C15 C14 H14 120.0
C13 C14 H14 120.0
C14 C15 C16 120.0(11)
C14 C15 H15 120.0
C16 C15 H15 120.0
C15 C16 C17 120.0(12)
C15 C16 H16 120.0
C17 C16 H16 120.0
C18 C17 C16 120.0(10)
C18 C17 H17 120.0
C16 C17 H17 120.0
C17 C18 C13 120.0(10)
C17 C18 H18 120.0
C13 C18 H18 120.0
C20 C19 C24 120.0(12)
C20 C19 P2 116.9(9)
C24 C19 P2 123.1(10)
C21 C20 C19 120.0(11)
C21 C20 H20 120.0
C19 C20 H20 120.0
C20 C21 C22 120.0(11)
C20 C21 H21 120.0
C22 C21 H21 120.0
C21 C22 C23 120.0(10)
C21 C22 H22 120.0
C23 C22 H22 120.0
C22 C23 C24 120.0(10)
C22 C23 H23 120.0
C24 C23 H23 120.0
C23 C24 C19 120.0(11)
C23 C24 H24 120.0
C19 C24 H24 120.0
C26 C25 C30 116.1(10)
C26 C25 P2 117.8(8)
C30 C25 P2 125.6(8)
C25 C26 C27 123.3(10)
C25 C26 H26 118.3
C27 C26 H26 118.3
C26 C27 C28 120.3(10)
C26 C27 H27 119.9
C28 C27 H27 119.9
C29 C28 C27 116.9(10)
C29 C28 H28 121.6
C27 C28 H28 121.6
C30 C29 C28 121.4(10)
C30 C29 H29 119.3
C28 C29 H29 119.3
C29 C30 C25 122.0(10)
C29 C30 H30 119.0
C25 C30 H30 119.0
C36 C31 C32 121.8(10)
C36 C31 P2 134.7(9)
C32 C31 P2 103.1(8)
C33 C32 C31 120.9(9)
C33 C32 H32 119.6
C31 C32 H32 119.6
C32 C33 C34 120.5(11)
C32 C33 H33 119.8
C34 C33 H33 119.8
C33 C34 C35 118.6(10)
C33 C34 H34 120.7
C35 C34 H34 120.7
C36 C35 C34 120.0(10)
C36 C35 H35 120.0
C34 C35 H35 120.0
C31 C36 C35 117.9(10)
C31 C36 H36 121.1
C35 C36 H36 121.1
C38 C37 C42 120.0(12)
C38 C37 P3 111.5(10)
C42 C37 P3 128.5(9)
C39 C38 C37 120.0(12)
C39 C38 H38 120.0
C37 C38 H38 120.0
C38 C39 C40 120.0(12)
C38 C39 H39 120.0
C40 C39 H39 120.0
C41 C40 C39 120.0(13)
C41 C40 H40 120.0
C39 C40 H40 120.0
C40 C41 C42 120.0(13)
C40 C41 H41 120.0
C42 C41 H41 120.0
C41 C42 C37 120.0(12)
C41 C42 H42 120.0
C37 C42 H42 120.0
C48 C43 C44 119.2(11)
C48 C43 P3 116.2(9)
C44 C43 P3 124.4(9)
C43 C44 C45 121.1(11)
C43 C44 H44 119.4
C45 C44 H44 119.4
C44 C45 C46 119.7(11)
C44 C45 H45 120.1
C46 C45 H45 120.1
C45 C46 C47 119.7(10)
C45 C46 H46 120.2
C47 C46 H46 120.2
C48 C47 C46 115.5(10)
C48 C47 H47 122.3
C46 C47 H47 122.3
C43 C48 C47 124.6(12)
C43 C48 H48 117.7
C47 C48 H48 117.7
C50 C49 C54 126.7(11)
C50 C49 P3 115.2(9)
C54 C49 P3 118.0(10)
C49 C50 C51 114.1(12)
C49 C50 H50 122.9
C51 C50 H50 122.9
C50 C51 C52 124.9(13)
C50 C51 H51 117.5
C52 C51 H51 117.5
C53 C52 C51 115.5(11)
C53 C52 H52 122.2
C51 C52 H52 122.2
C52 C53 C54 125.0(11)
C52 C53 H53 117.5
C54 C53 H53 117.5
C49 C54 C53 113.6(11)
C49 C54 H54 123.2
C53 C54 H54 123.2
C56 C55 C60 120.0(10)
C56 C55 P4 125.9(9)
C60 C55 P4 113.9(7)
C57 C56 C55 120.0(11)
C57 C56 H56 120.0
C55 C56 H56 120.0
C56 C57 C58 120.0(10)
C56 C57 H57 120.0
C58 C57 H57 120.0
C59 C58 C57 120.0(10)
C59 C58 H58 120.0
C57 C58 H58 120.0
C58 C59 C60 120.0(11)
C58 C59 H59 120.0
C60 C59 H59 120.0
C59 C60 C55 120.0(10)
C59 C60 H60 120.0
C55 C60 H60 120.0
C66 C61 C62 117.8(10)
C66 C61 P4 120.2(9)
C62 C61 P4 121.8(8)
C63 C62 C61 119.3(10)
C63 C62 H62 120.4
C61 C62 H62 120.4
C64 C63 C62 118.9(11)
C64 C63 H63 120.5
C62 C63 H63 120.5
C63 C64 C65 119.7(10)
C63 C64 H64 120.1
C65 C64 H64 120.1
C66 C65 C64 117.5(10)
C66 C65 H65 121.2
C64 C65 H65 121.2
C61 C66 C65 126.0(11)
C61 C66 H66 117.0
C65 C66 H66 117.0
C68 C67 C72 122.0(11)
C68 C67 P4 126.2(9)
C72 C67 P4 111.6(8)
C67 C68 C69 119.4(10)
C67 C68 H68 120.3
C69 C68 H68 120.3
C68 C69 C70 119.1(9)
C68 C69 H69 120.5
C70 C69 H69 120.5
C69 C70 C71 122.2(10)
C69 C70 H70 118.9
C71 C70 H70 118.9
C72 C71 C70 115.7(10)
C72 C71 H71 122.2
C70 C71 H71 122.2
C71 C72 C67 121.6(11)
C71 C72 H72 119.2
C67 C72 H72 119.2
C74 C73 C78 117.9(11)
C74 C73 P5 123.6(10)
C78 C73 P5 118.3(9)
C73 C74 C75 122.3(11)
C73 C74 H74 118.8
C75 C74 H74 118.8
C76 C75 C74 120.6(11)
C76 C75 H75 119.7
C74 C75 H75 119.7
C75 C76 C77 119.8(10)
C75 C76 H76 120.1
C77 C76 H76 120.1
C78 C77 C76 117.9(10)
C78 C77 H77 121.0
C76 C77 H77 121.0
C77 C78 C73 121.4(10)
C77 C78 H78 119.3
C73 C78 H78 119.3
C80 C79 C84 121.1(10)
C80 C79 P5 126.3(10)
C84 C79 P5 112.6(7)
C79 C80 C81 124.6(10)
C79 C80 H80 117.7
C81 C80 H80 117.7
C80 C81 C82 114.4(9)
C80 C81 H81 122.8
C82 C81 H81 122.8
C83 C82 C81 121.6(11)
C83 C82 H82 119.2
C81 C82 H82 119.2
C82 C83 C84 120.0(11)
C82 C83 H83 120.0
C84 C83 H83 120.0
C79 C84 C83 118.3(9)
C79 C84 H84 120.8
C83 C84 H84 120.8
C86 C85 C90 120.4(10)
C86 C85 P5 113.7(8)
C90 C85 P5 125.4(8)
C87 C86 C85 118.1(10)
C87 C86 H86 120.9
C85 C86 H86 120.9
C88 C87 C86 122.2(10)
C88 C87 H87 118.9
C86 C87 H87 118.9
C89 C88 C87 121.4(10)
C89 C88 H88 119.3
C87 C88 H88 119.3
C88 C89 C90 118.4(10)
C88 C89 H89 120.8
C90 C89 H89 120.8
C89 C90 C85 118.9(9)
C89 C90 H90 120.5
C85 C90 H90 120.5
C92 C91 C96 120.0(9)
C92 C91 P6 118.5(8)
C96 C91 P6 121.5(8)
C91 C92 C93 120.0(10)
C91 C92 H92 120.0
C93 C92 H92 120.0
C92 C93 C94 120.0(11)
C92 C93 H93 120.0
C94 C93 H93 120.0
C95 C94 C93 120.0(11)
C95 C94 H94 120.0
C93 C94 H94 120.0
C94 C95 C96 120.0(12)
C94 C95 H95 120.0
C96 C95 H95 120.0
C95 C96 C91 120.0(11)
C95 C96 H96 120.0
C91 C96 H96 120.0
C98 C97 C102 119.9(10)
C98 C97 P6 119.3(8)
C102 C97 P6 119.9(8)
C97 C98 C99 119.7(10)
C97 C98 H98 120.2
C99 C98 H98 120.2
C100 C99 C98 117.8(10)
C100 C99 H99 121.1
C98 C99 H99 121.1
C101 C100 C99 124.1(10)
C101 C100 H100 117.9
C99 C100 H100 117.9
C100 C101 C102 118.8(9)
C100 C101 H101 120.6
C102 C101 H101 120.6
C97 C102 C101 119.1(10)
C97 C102 H102 120.4
C101 C102 H102 120.4
C104 C103 C108 120.0(10)
C104 C103 P6 116.3(8)
C108 C103 P6 123.7(8)
C105 C104 C103 120.0(11)
C105 C104 H104 120.0
C103 C104 H104 120.0
C104 C105 C106 120.0(10)
C104 C105 H105 120.0
C106 C105 H105 120.0
C107 C106 C105 120.0(10)
C107 C106 H106 120.0
C105 C106 H106 120.0
C106 C107 C108 120.0(10)
C106 C107 H107 120.0
C108 C107 H107 120.0
C107 C108 C103 120.0(11)
C107 C108 H108 120.0
C103 C108 H108 120.0
C110 C109 C114 120.0(10)
C110 C109 P7 118.9(8)
C114 C109 P7 121.1(8)
C109 C110 C111 120.0(10)
C109 C110 H110 120.0
C111 C110 H110 120.0
C112 C111 C110 120.0(11)
C112 C111 H111 120.0
C110 C111 H111 120.0
C111 C112 C113 120.0(11)
C111 C112 H112 120.0
C113 C112 H112 120.0
C114 C113 C112 120.0(11)
C114 C113 H113 120.0
C112 C113 H113 120.0
C113 C114 C109 120.0(11)
C113 C114 H114 120.0
C109 C114 H114 120.0
C116 C115 C120 120.3(11)
C116 C115 P7 121.5(8)
C120 C115 P7 118.2(9)
C115 C116 C117 119.3(9)
C115 C116 H116 120.3
C117 C116 H116 120.3
C116 C117 C118 122.7(10)
C116 C117 H117 118.7
C118 C117 H117 118.7
C117 C118 C119 118.3(10)
C117 C118 H118 120.9
C119 C118 H118 120.9
C120 C119 C118 118.1(10)
C120 C119 H119 121.0
C118 C119 H119 121.0
C119 C120 C115 121.1(10)
C119 C120 H120 119.4
C115 C120 H120 119.4
C122 C121 C126 120.0(10)
C122 C121 P7 120.2(8)
C126 C121 P7 119.8(8)
C123 C122 C121 120.0(10)
C123 C122 H122 120.0
C121 C122 H122 120.0
C124 C123 C122 120.0(10)
C124 C123 H123 120.0
C122 C123 H123 120.0
C123 C124 C125 120.0(11)
C123 C124 H124 120.0
C125 C124 H124 120.0
C126 C125 C124 120.0(11)
C126 C125 H125 120.0
C124 C125 H125 120.0
C125 C126 C121 120.0(10)
C125 C126 H126 120.0
C121 C126 H126 120.0
C128 C127 C132 120.0(10)
C128 C127 P8 122.9(8)
C132 C127 P8 117.1(9)
C129 C128 C127 120.0(10)
C129 C128 H128 120.0
C127 C128 H128 120.0
C128 C129 C130 120.0(12)
C128 C129 H129 120.0
C130 C129 H129 120.0
C131 C130 C129 120.0(10)
C131 C130 H130 120.0
C129 C130 H130 120.0
C130 C131 C132 120.0(10)
C130 C131 H131 120.0
C132 C131 H131 120.0
C131 C132 C127 120.0(11)
C131 C132 H132 120.0
C127 C132 H132 120.0
C134 C133 C138 124.5(11)
C134 C133 P8 119.0(9)
C138 C133 P8 116.1(9)
C133 C134 C135 117.9(11)
C133 C134 H134 121.1
C135 C134 H134 121.1
C134 C135 C136 121.6(11)
C134 C135 H135 119.2
C136 C135 H135 119.2
C135 C136 C137 119.3(11)
C135 C136 H136 120.3
C137 C136 H136 120.3
C138 C137 C136 115.8(10)
C138 C137 H137 122.1
C136 C137 H137 122.1
C137 C138 C133 120.8(12)
C137 C138 H138 119.6
C133 C138 H138 119.6
C144 C139 C140 122.5(10)
C144 C139 P8 121.5(7)
C140 C139 P8 116.0(8)
C141 C140 C139 118.4(9)
C141 C140 H140 120.8
C139 C140 H140 120.8
C140 C141 C142 120.9(9)
C140 C141 H141 119.6
C142 C141 H141 119.6
C143 C142 C141 118.3(9)
C143 C142 H142 120.9
C141 C142 H142 120.9
C144 C143 C142 118.9(10)
C144 C143 H143 120.6
C142 C143 H143 120.6
C139 C144 C143 121.0(10)
C139 C144 H144 119.5
C143 C144 H144 119.5
C146 C145 C150 120.0(11)
C146 C145 P9 123.0(9)
C150 C145 P9 116.9(8)
C145 C146 C147 120.0(11)
C145 C146 H146 120.0
C147 C146 H146 120.0
C148 C147 C146 120.0(10)
C148 C147 H147 120.0
C146 C147 H147 120.0
C149 C148 C147 120.0(11)
C149 C148 H148 120.0
C147 C148 H148 120.0
C148 C149 C150 120.0(11)
C148 C149 H149 120.0
C150 C149 H149 120.0
C149 C150 C145 120.0(10)
C149 C150 H150 120.0
C145 C150 H150 120.0
C156 C151 C152 118.4(9)
C156 C151 P9 116.4(8)
C152 C151 P9 124.7(7)
C153 C152 C151 118.7(8)
C153 C152 H152 120.7
C151 C152 H152 120.7
C152 C153 C154 122.3(9)
C152 C153 H153 118.8
C154 C153 H153 118.8
C155 C154 C153 117.6(9)
C155 C154 H154 121.2
C153 C154 H154 121.2
C156 C155 C154 119.8(10)
C156 C155 H155 120.1
C154 C155 H155 120.1
C155 C156 C151 122.6(10)
C155 C156 H156 118.7
C151 C156 H156 118.7
C158 C157 C162 117.0(8)
C158 C157 P9 120.8(8)
C162 C157 P9 120.0(6)
C159 C158 C157 124.4(11)
C159 C158 H158 117.8
C157 C158 H158 117.8
C158 C159 C160 117.0(9)
C158 C159 H159 121.5
C160 C159 H159 121.5
C161 C160 C159 120.3(8)
C161 C160 H160 119.8
C159 C160 H160 119.8
C162 C161 C160 119.5(10)
C162 C161 H161 120.3
C160 C161 H161 120.3
C161 C162 C157 121.8(9)
C161 C162 H162 119.1
C157 C162 H162 119.1
C164 C163 C168 123.0(11)
C164 C163 P10 109.3(9)
C168 C163 P10 127.6(9)
C163 C164 C165 118.6(11)
C163 C164 H164 120.7
C165 C164 H164 120.7
C166 C165 C164 119.4(10)
C166 C165 H165 120.3
C164 C165 H165 120.3
C165 C166 C167 121.2(10)
C165 C166 H166 119.4
C167 C166 H166 119.4
C166 C167 C168 121.3(11)
C166 C167 H167 119.4
C168 C167 H167 119.4
C167 C168 C163 116.0(11)
C167 C168 H168 122.0
C163 C168 H168 122.0
C170 C169 C174 119.1(9)
C170 C169 P10 123.6(9)
C174 C169 P10 117.0(8)
C169 C170 C171 121.2(11)
C169 C170 H170 119.4
C171 C170 H170 119.4
C172 C171 C170 118.2(10)
C172 C171 H171 120.9
C170 C171 H171 120.9
C171 C172 C173 120.8(9)
C171 C172 H172 119.6
C173 C172 H172 119.6
C172 C173 C174 121.5(10)
C172 C173 H173 119.2
C174 C173 H173 119.2
C173 C174 C169 119.0(10)
C173 C174 H174 120.5
C169 C174 H174 120.5
C180 C175 C176 120.9(11)
C180 C175 P10 133.5(10)
C176 C175 P10 105.3(8)
C177 C176 C175 118.9(10)
C177 C176 H176 120.6
C175 C176 H176 120.6
C178 C177 C176 121.5(11)
C178 C177 H177 119.2
C176 C177 H177 119.2
C177 C178 C179 121.9(10)
C177 C178 H178 119.1
C179 C178 H178 119.1
C178 C179 C180 115.9(11)
C178 C179 H179 122.0
C180 C179 H179 122.0
C175 C180 C179 120.5(11)
C175 C180 H180 119.7
C179 C180 H180 119.7
C186 C181 C182 117.8(10)
C186 C181 Se1 127.5(8)
C182 C181 Se1 114.4(7)
C183 C182 C181 120.9(10)
C183 C182 H182 119.5
C181 C182 H182 119.5
C184 C183 C182 118.3(10)
C184 C183 H183 120.8
C182 C183 H183 120.8
C183 C184 C185 128.6(11)
C183 C184 H184 115.7
C185 C184 H184 115.7
C184 C185 C186 113.2(10)
C184 C185 H185 123.4
C186 C185 H185 123.4
C181 C186 C185 120.8(10)
C181 C186 H186 119.6
C185 C186 H186 119.6
C192 C187 C188 118.2(10)
C192 C187 Se2 123.3(8)
C188 C187 Se2 118.5(7)
C189 C188 C187 121.6(10)
C189 C188 H188 119.2
C187 C188 H188 119.2
C188 C189 C190 117.6(11)
C188 C189 H189 121.2
C190 C189 H189 121.2
C189 C190 C191 121.2(11)
C189 C190 H190 119.4
C191 C190 H190 119.4
C192 C191 C190 119.5(10)
C192 C191 H191 120.2
C190 C191 H191 120.2
C191 C192 C187 121.6(11)
C191 C192 H192 119.2
C187 C192 H192 119.2
C198 C193 C194 119.0(11)
C198 C193 Se3 121.5(9)
C194 C193 Se3 119.4(8)
C193 C194 C195 119.9(10)
C193 C194 H194 120.0
C195 C194 H194 120.0
C196 C195 C194 120.6(11)
C196 C195 H195 119.7
C194 C195 H195 119.7
C195 C196 C197 121.1(11)
C195 C196 H196 119.5
C197 C196 H196 119.5
C196 C197 C198 118.9(10)
C196 C197 H197 120.5
C198 C197 H197 120.5
C193 C198 C197 120.3(11)
C193 C198 H198 119.8
C197 C198 H198 119.8
C204 C199 C200 121.3(9)
C204 C199 Se4 115.7(8)
C200 C199 Se4 122.7(8)
C199 C200 C201 120.8(10)
C199 C200 H200 119.6
C201 C200 H200 119.6
C200 C201 C202 118.0(9)
C200 C201 H201 121.0
C202 C201 H201 121.0
C203 C202 C201 120.5(9)
C203 C202 H202 119.7
C201 C202 H202 119.7
C202 C203 C204 118.0(11)
C202 C203 H203 121.0
C204 C203 H203 121.0
C199 C204 C203 120.9(10)
C199 C204 H204 119.5
C203 C204 H204 119.5
C206 C205 C210 121.5(9)
C206 C205 Se5 120.4(8)
C210 C205 Se5 118.1(8)
C205 C206 C207 117.4(9)
C205 C206 H206 121.3
C207 C206 H206 121.3
C208 C207 C206 122.2(10)
C208 C207 H207 118.9
C206 C207 H207 118.9
C207 C208 C209 122.2(10)
C207 C208 H208 118.9
C209 C208 H208 118.9
C208 C209 C210 118.9(10)
C208 C209 H209 120.5
C210 C209 H209 120.5
C209 C210 C205 117.5(9)
C209 C210 H210 121.2
C205 C210 H210 121.2
C216 C211 C212 118.7(10)
C216 C211 B1 121.7(9)
C212 C211 B1 119.6(8)
C213 C212 C211 121.4(10)
C213 C212 H212 119.3
C211 C212 H212 119.3
C212 C213 C214 120.1(11)
C212 C213 H213 119.9
C214 C213 H213 119.9
C213 C214 C215 120.1(11)
C213 C214 H214 119.9
C215 C214 H214 119.9
C214 C215 C216 117.1(10)
C214 C215 H215 121.4
C216 C215 H215 121.4
C211 C216 C215 122.1(10)
C211 C216 H216 119.0
C215 C216 H216 119.0
B1 C217 C222 123.3(8)
B1 C217 C218 118.5(9)
C222 C217 C218 118.1(9)
C217 C218 C219 116.7(10)
C217 C218 H218 121.7
C219 C218 H218 121.7
C220 C219 C218 123.0(10)
C220 C219 H219 118.5
C218 C219 H219 118.5
C219 C220 C221 119.3(10)
C219 C220 H220 120.3
C221 C220 H220 120.3
C222 C221 C220 121.6(9)
C222 C221 H221 119.2
C220 C221 H221 119.2
C221 C222 C217 121.3(9)
C221 C222 H222 119.4
C217 C222 H222 119.4
C228 C223 C224 119.4(9)
C228 C223 B1 117.2(8)
C224 C223 B1 123.4(8)
C225 C224 C223 122.0(9)
C225 C224 H224 119.0
C223 C224 H224 119.0
C224 C225 C226 119.1(9)
C224 C225 H225 120.5
C226 C225 H225 120.5
C225 C226 C227 121.4(10)
C225 C226 H226 119.3
C227 C226 H226 119.3
C228 C227 C226 117.6(9)
C228 C227 H227 121.2
C226 C227 H227 121.2
C227 C228 C223 120.5(9)
C227 C228 H228 119.8
C223 C228 H228 119.8
C234 C229 C230 121.3(10)
C234 C229 B1 124.1(8)
C230 C229 B1 114.4(8)
C231 C230 C229 118.4(10)
C231 C230 H230 120.8
C229 C230 H230 120.8
C230 C231 C232 122.1(10)
C230 C231 H231 119.0
C232 C231 H231 119.0
C233 C232 C231 119.0(10)
C233 C232 H232 120.5
C231 C232 H232 120.5
C232 C233 C234 120.4(10)
C232 C233 H233 119.8
C234 C233 H233 119.8
C229 C234 C233 118.4(10)
C229 C234 H234 120.8
C233 C234 H234 120.8
F6 Sb1 F4 89.9(3)
F6 Sb1 F3 179.7(3)
F4 Sb1 F3 90.3(3)
F6 Sb1 F1 89.9(3)
F4 Sb1 F1 179.5(3)
F3 Sb1 F1 89.9(3)
F6 Sb1 F2 95.0(3)
F4 Sb1 F2 100.4(3)
F3 Sb1 F2 85.2(3)
F1 Sb1 F2 80.1(3)
F6 Sb1 F5 95.3(3)
F4 Sb1 F5 89.4(3)
F3 Sb1 F5 84.5(3)
F1 Sb1 F5 90.2(3)
F2 Sb1 F5 165.8(3)
C1 P1 C13 102.6(5)
C1 P1 C7 110.4(5)
C13 P1 C7 96.1(5)
C1 P1 Au1 107.9(3)
C13 P1 Au1 121.4(3)
C7 P1 Au1 117.1(3)
C25 P2 C19 101.1(5)
C25 P2 C31 107.0(5)
C19 P2 C31 109.2(5)
C25 P2 Au2 121.6(3)
C19 P2 Au2 106.6(4)
C31 P2 Au2 110.5(3)
C37 P3 C43 120.6(5)
C37 P3 C49 99.2(6)
C43 P3 C49 107.6(6)
C37 P3 Au3 106.9(4)
C43 P3 Au3 117.4(4)
C49 P3 Au3 102.0(4)
C67 P4 C55 100.5(5)
C67 P4 C61 101.9(5)
C55 P4 C61 110.5(5)
C67 P4 Au4 114.9(4)
C55 P4 Au4 114.1(4)
C61 P4 Au4 113.6(3)
C79 P5 C73 111.0(5)
C79 P5 C85 106.3(4)
C73 P5 C85 100.0(4)
C79 P5 Au5 108.0(4)
C73 P5 Au5 118.9(4)
C85 P5 Au5 111.8(4)
C91 P6 C103 119.8(5)
C91 P6 C97 99.3(5)
C103 P6 C97 110.6(4)
C91 P6 Au16 116.1(4)
C103 P6 Au16 98.3(3)
C97 P6 Au16 113.4(4)
C115 P7 C109 97.9(5)
C115 P7 C121 103.3(5)
C109 P7 C121 100.6(6)
C115 P7 Au17 113.0(4)
C109 P7 Au17 119.9(3)
C121 P7 Au17 118.9(3)
C133 P8 C127 102.9(5)
C133 P8 C139 101.2(4)
C127 P8 C139 108.7(5)
C133 P8 Au18 114.6(4)
C127 P8 Au18 114.4(4)
C139 P8 Au18 113.7(3)
C145 P9 C157 123.9(4)
C145 P9 C151 101.7(5)
C157 P9 C151 95.4(4)
C145 P9 Au19 106.3(3)
C157 P9 Au19 111.7(3)
C151 P9 Au19 117.9(3)
C169 P10 C175 95.1(6)
C169 P10 C163 106.3(6)
C175 P10 C163 102.6(6)
C169 P10 Au20 116.9(4)
C175 P10 Au20 116.7(4)
C163 P10 Au20 116.4(4)

loop_
_geom_bond_atom_site_label_1
_geom_bond_atom_site_label_2
_geom_bond_distance
Au1 P1 2.323(3)
Au1 Au10 2.5533(6)
Au1 Au22 2.6603(6)
Au1 Au5 2.8760(7)
Au1 Au2 2.8772(6)
Au1 Au6 2.9613(6)
Au1 Au21 3.0561(6)
Au2 P2 2.260(3)
Au2 Au22 2.4969(6)
Au2 Au6 2.6566(6)
Au2 Au7 2.8142(6)
Au2 Au3 2.8883(6)
Au2 Au21 2.9392(7)
Au3 P3 2.285(3)
Au3 Au22 2.5332(6)
Au3 Au8 2.7188(6)
Au3 Au7 2.7855(6)
Au3 Au21 2.8796(6)
Au3 Au4 2.8855(7)
Au4 P4 2.270(3)
Au4 Au9 2.6648(6)
Au4 Au8 2.7107(6)
Au4 Au22 2.7313(6)
Au4 Au5 2.8879(6)
Au4 Au21 3.0800(7)
Au5 P5 2.306(3)
Au5 Au9 2.7137(6)
Au5 Au22 2.7972(7)
Au5 Au10 2.9259(6)
Au5 Au21 3.0607(7)
Au6 Se5 2.4743(12)
Au6 Au22 2.8406(6)
Au6 Au10 2.8512(7)
Au6 Au7 2.8582(6)
Au6 Au23 2.9242(6)
Au6 Au11 3.2147(6)
Au7 Se4 2.5119(12)
Au7 Au22 2.7718(7)
Au7 Au23 2.8694(6)
Au7 Au8 2.8912(6)
Au7 Au12 3.2481(6)
Au8 Se3 2.5060(11)
Au8 Au22 2.7621(6)
Au8 Au9 2.8514(6)
Au8 Au23 2.9238(6)
Au8 Au13 3.1643(6)
Au9 Se2 2.4869(11)
Au9 Au22 2.7495(6)
Au9 Au10 2.9201(6)
Au9 Au23 2.9568(7)
Au9 Au14 3.1141(6)
Au10 Se1 2.4698(11)
Au10 Au22 2.7400(6)
Au10 Au23 2.9226(6)
Au10 Au15 3.1862(5)
Au11 Se5 2.4214(12)
Au11 Au16 2.6424(6)
Au11 Au24 2.7947(6)
Au11 Au15 2.8537(6)
Au11 Au12 2.8585(6)
Au11 Au20 2.9033(6)
Au11 Au23 2.9744(7)
Au12 Se4 2.4617(11)
Au12 Au17 2.6970(6)
Au12 Au24 2.7230(6)
Au12 Au16 2.7362(6)
Au12 Au13 2.8952(6)
Au12 Au23 2.9276(6)
Au13 Se3 2.5229(11)
Au13 Au18 2.7772(6)
Au13 Au24 2.7792(6)
Au13 Au14 2.8502(7)
Au13 Au17 2.8508(6)
Au13 Au23 2.9055(7)
Au14 Se2 2.5508(13)
Au14 Au24 2.8106(6)
Au14 Au23 2.8867(6)
Au14 Au15 2.9179(5)
Au14 Au18 2.9299(6)
Au14 Au19 2.9686(6)
Au15 Se1 2.4875(10)
Au15 Au20 2.7566(5)
Au15 Au24 2.7604(6)
Au15 Au23 2.8919(6)
Au15 Au19 3.0734(6)
Au16 P6 2.286(3)
Au16 Au24 2.6133(6)
Au16 Au20 2.8807(6)
Au16 Au17 2.8857(5)
Au16 Au25 3.0137(6)
Au17 P7 2.287(3)
Au17 Au24 2.6395(6)
Au17 Au18 2.8889(6)
Au17 Au25 2.9308(6)
Au18 P8 2.280(3)
Au18 Au24 2.7249(6)
Au18 Au19 2.8873(6)
Au18 Au25 2.9497(7)
Au19 P9 2.315(3)
Au19 Au24 2.7470(6)
Au19 Au25 2.8446(7)
Au19 Au20 2.8723(6)
Au20 P10 2.332(3)
Au20 Au24 2.6790(6)
Au20 Au25 2.9685(6)
Au21 Cl1 2.407(2)
Au21 Au22 2.7120(6)
Au22 Au23 2.9029(6)
Au23 Au24 2.8987(6)
Au24 Au25 2.7106(6)
Au25 Cl2 2.394(2)
Se1 C181 1.891(10)
Se2 C187 1.900(11)
Se3 C193 1.907(11)
Se4 C199 2.006(10)
Se5 C205 1.896(11)
B1 C217 1.409(12)
B1 C211 1.506(12)
B1 C223 1.519(13)
B1 C229 1.536(13)
C1 C2 1.364(14)
C1 C6 1.438(14)
C1 P1 1.740(10)
C2 C3 1.409(14)
C2 H2 0.9300
C3 C4 1.393(13)
C3 H3 0.9300
C4 C5 1.466(13)
C4 H4 0.9300
C5 C6 1.321(14)
C5 H5 0.9300
C6 H6 0.9300
C7 C8 1.390(15)
C7 C12 1.390(14)
C7 P1 1.790(10)
C8 C9 1.390(16)
C8 H8 0.9300
C9 C10 1.390(14)
C9 H9 0.9300
C10 C11 1.390(15)
C10 H10 0.9300
C11 C12 1.390(15)
C11 H11 0.9300
C12 H12 0.9300
C13 C14 1.390(15)
C13 C18 1.390(15)
C13 P1 1.759(12)
C14 C15 1.390(16)
C14 H14 0.9300
C15 C16 1.390(14)
C15 H15 0.9300
C16 C17 1.390(15)
C16 H16 0.9300
C17 C18 1.390(16)
C17 H17 0.9300
C18 H18 0.9300
C19 C20 1.390(17)
C19 C24 1.390(16)
C19 P2 1.797(12)
C20 C21 1.390(15)
C20 H20 0.9300
C21 C22 1.390(14)
C21 H21 0.9300
C22 C23 1.390(15)
C22 H22 0.9300
C23 C24 1.390(16)
C23 H23 0.9300
C24 H24 0.9300
C25 C26 1.349(14)
C25 C30 1.447(14)
C25 P2 1.694(11)
C26 C27 1.397(15)
C26 H26 0.9300
C27 C28 1.426(13)
C27 H27 0.9300
C28 C29 1.395(13)
C28 H28 0.9300
C29 C30 1.367(15)
C29 H29 0.9300
C30 H30 0.9300
C31 C36 1.371(15)
C31 C32 1.388(15)
C31 P2 1.825(11)
C32 C33 1.333(15)
C32 H32 0.9300
C33 C34 1.394(14)
C33 H33 0.9300
C34 C35 1.427(15)
C34 H34 0.9300
C35 C36 1.396(15)
C35 H35 0.9300
C36 H36 0.9300
C37 C38 1.390(15)
C37 C42 1.390(18)
C37 P3 1.771(13)
C38 C39 1.390(17)
C38 H38 0.9300
C39 C40 1.390(18)
C39 H39 0.9300
C40 C41 1.390(16)
C40 H40 0.9300
C41 C42 1.390(17)
C41 H41 0.9300
C42 H42 0.9300
C43 C48 1.355(16)
C43 C44 1.357(17)
C43 P3 1.816(11)
C44 C45 1.381(14)
C44 H44 0.9300
C45 C46 1.420(14)
C45 H45 0.9300
C46 C47 1.428(14)
C46 H46 0.9300
C47 C48 1.398(13)
C47 H47 0.9300
C48 H48 0.9300
C49 C50 1.378(19)
C49 C54 1.386(17)
C49 P3 1.835(12)
C50 C51 1.404(15)
C50 H50 0.9300
C51 C52 1.407(15)
C51 H51 0.9300
C52 C53 1.353(16)
C52 H52 0.9300
C53 C54 1.440(13)
C53 H53 0.9300
C54 H54 0.9300
C55 C56 1.390(15)
C55 C60 1.390(15)
C55 P4 1.764(10)
C56 C57 1.390(16)
C56 H56 0.9300
C57 C58 1.390(16)
C57 H57 0.9300
C58 C59 1.390(13)
C58 H58 0.9300
C59 C60 1.390(13)
C59 H59 0.9300
C60 H60 0.9300
C61 C66 1.316(14)
C61 C62 1.453(16)
C61 P4 1.878(10)
C62 C63 1.414(15)
C62 H62 0.9300
C63 C64 1.409(15)
C63 H63 0.9300
C64 C65 1.428(15)
C64 H64 0.9300
C65 C66 1.358(13)
C65 H65 0.9300
C66 H66 0.9300
C67 C68 1.334(14)
C67 C72 1.381(14)
C67 P4 1.758(10)
C68 C69 1.374(13)
C68 H68 0.9300
C69 C70 1.398(12)
C69 H69 0.9300
C70 C71 1.399(14)
C70 H70 0.9300
C71 C72 1.377(15)
C71 H71 0.9300
C72 H72 0.9300
C73 C74 1.355(16)
C73 C78 1.407(16)
C73 P5 1.806(13)
C74 C75 1.385(15)
C74 H74 0.9300
C75 C76 1.350(15)
C75 H75 0.9300
C76 C77 1.434(15)
C76 H76 0.9300
C77 C78 1.391(15)
C77 H77 0.9300
C78 H78 0.9300
C79 C80 1.366(15)
C79 C84 1.389(12)
C79 P5 1.801(11)
C80 C81 1.379(11)
C80 H80 0.9300
C81 C82 1.466(16)
C81 H81 0.9300
C82 C83 1.391(14)
C82 H82 0.9300
C83 C84 1.413(14)
C83 H83 0.9300
C84 H84 0.9300
C85 C86 1.385(14)
C85 C90 1.433(15)
C85 P5 1.841(11)
C86 C87 1.385(15)
C86 H86 0.9300
C87 C88 1.376(14)
C87 H87 0.9300
C88 C89 1.372(13)
C88 H88 0.9300
C89 C90 1.421(13)
C89 H89 0.9300
C90 H90 0.9300
C91 C92 1.390(15)
C91 C96 1.390(15)
C91 P6 1.743(9)
C92 C93 1.390(13)
C92 H92 0.9300
C93 C94 1.390(16)
C93 H93 0.9300
C94 C95 1.390(17)
C94 H94 0.9300
C95 C96 1.390(14)
C95 H95 0.9300
C96 H96 0.9300
C97 C98 1.394(14)
C97 C102 1.405(13)
C97 P6 1.809(11)
C98 C99 1.406(15)
C98 H98 0.9300
C99 C100 1.378(14)
C99 H99 0.9300
C100 C101 1.340(13)
C100 H100 0.9300
C101 C102 1.406(14)
C101 H101 0.9300
C102 H102 0.9300
C103 C104 1.390(14)
C103 C108 1.390(15)
C103 P6 1.790(11)
C104 C105 1.390(14)
C104 H104 0.9300
C105 C106 1.390(13)
C105 H105 0.9300
C106 C107 1.390(13)
C106 H106 0.9300
C107 C108 1.390(14)
C107 H107 0.9300
C108 H108 0.9300
C109 C110 1.390(14)
C109 C114 1.390(13)
C109 P7 1.797(9)
C110 C111 1.390(16)
C110 H110 0.9300
C111 C112 1.390(15)
C111 H111 0.9300
C112 C113 1.390(16)
C112 H112 0.9300
C113 C114 1.390(15)
C113 H113 0.9300
C114 H114 0.9300
C115 C116 1.367(14)
C115 C120 1.414(13)
C115 P7 1.773(12)
C116 C117 1.369(14)
C116 H116 0.9300
C117 C118 1.395(14)
C117 H117 0.9300
C118 C119 1.441(15)
C118 H118 0.9300
C119 C120 1.383(14)
C119 H119 0.9300
C120 H120 0.9300
C121 C122 1.390(14)
C121 C126 1.390(14)
C121 P7 1.849(10)
C122 C123 1.390(14)
C122 H122 0.9300
C123 C124 1.390(17)
C123 H123 0.9300
C124 C125 1.390(16)
C124 H124 0.9300
C125 C126 1.390(15)
C125 H125 0.9300
C126 H126 0.9300
C127 C128 1.390(16)
C127 C132 1.390(15)
C127 P8 1.698(11)
C128 C129 1.390(15)
C128 H128 0.9300
C129 C130 1.390(14)
C129 H129 0.9300
C130 C131 1.390(15)
C130 H130 0.9300
C131 C132 1.390(14)
C131 H131 0.9300
C132 H132 0.9300
C133 C134 1.338(15)
C133 C138 1.389(14)
C133 P8 1.690(11)
C134 C135 1.380(15)
C134 H134 0.9300
C135 C136 1.407(15)
C135 H135 0.9300
C136 C137 1.480(15)
C136 H136 0.9300
C137 C138 1.382(15)
C137 H137 0.9300
C138 H138 0.9300
C139 C144 1.365(14)
C139 C140 1.372(13)
C139 P8 1.904(10)
C140 C141 1.361(14)
C140 H140 0.9300
C141 C142 1.459(14)
C141 H141 0.9300
C142 C143 1.392(14)
C142 H142 0.9300
C143 C144 1.385(14)
C143 H143 0.9300
C144 H144 0.9300
C145 C146 1.390(14)
C145 C150 1.390(15)
C145 P9 1.753(11)
C146 C147 1.390(18)
C146 H146 0.9300
C147 C148 1.390(17)
C147 H147 0.9300
C148 C149 1.390(15)
C148 H148 0.9300
C149 C150 1.390(16)
C149 H149 0.9300
C150 H150 0.9300
C151 C156 1.400(14)
C151 C152 1.431(14)
C151 P9 1.908(10)
C152 C153 1.381(12)
C152 H152 0.9300
C153 C154 1.426(12)
C153 H153 0.9300
C154 C155 1.417(14)
C154 H154 0.9300
C155 C156 1.366(15)
C155 H155 0.9300
C156 H156 0.9300
C157 C158 1.358(14)
C157 C162 1.379(11)
C157 P9 1.810(9)
C158 C159 1.354(13)
C158 H158 0.9300
C159 C160 1.408(14)
C159 H159 0.9300
C160 C161 1.366(11)
C160 H160 0.9300
C161 C162 1.364(14)
C161 H161 0.9300
C162 H162 0.9300
C163 C164 1.357(16)
C163 C168 1.441(16)
C163 P10 1.770(12)
C164 C165 1.446(14)
C164 H164 0.9300
C165 C166 1.378(16)
C165 H165 0.9300
C166 C167 1.384(17)
C166 H166 0.9300
C167 C168 1.417(16)
C167 H167 0.9300
C168 H168 0.9300
C169 C170 1.359(16)
C169 C174 1.435(16)
C169 P10 1.703(10)
C170 C171 1.463(13)
C170 H170 0.9300
C171 C172 1.371(14)
C171 H171 0.9300
C172 C173 1.381(13)
C172 H172 0.9300
C173 C174 1.397(12)
C173 H173 0.9300
C174 H174 0.9300
C175 C180 1.347(16)
C175 C176 1.384(16)
C175 P10 1.727(12)
C176 C177 1.362(14)
C176 H176 0.9300
C177 C178 1.349(12)
C177 H177 0.9300
C178 C179 1.388(13)
C178 H178 0.9300
C179 C180 1.444(16)
C179 H179 0.9300
C180 H180 0.9300
C181 C186 1.402(13)
C181 C182 1.433(14)
C182 C183 1.349(15)
C182 H182 0.9300
C183 C184 1.294(16)
C183 H183 0.9300
C184 C185 1.392(14)
C184 H184 0.9300
C185 C186 1.437(14)
C185 H185 0.9300
C186 H186 0.9300
C187 C192 1.384(14)
C187 C188 1.458(14)
C188 C189 1.365(14)
C188 H188 0.9300
C189 C190 1.421(14)
C189 H189 0.9300
C190 C191 1.423(16)
C190 H190 0.9300
C191 C192 1.359(15)
C191 H191 0.9300
C192 H192 0.9300
C193 C198 1.359(15)
C193 C194 1.369(16)
C194 C195 1.373(14)
C194 H194 0.9300
C195 C196 1.315(14)
C195 H195 0.9300
C196 C197 1.365(15)
C196 H196 0.9300
C197 C198 1.380(15)
C197 H197 0.9300
C198 H198 0.9300
C199 C204 1.342(14)
C199 C200 1.360(14)
C200 C201 1.391(11)
C200 H200 0.9300
C201 C202 1.431(13)
C201 H201 0.9300
C202 C203 1.380(14)
C202 H202 0.9300
C203 C204 1.423(13)
C203 H203 0.9300
C204 H204 0.9300
C205 C206 1.352(14)
C205 C210 1.432(14)
C206 C207 1.419(13)
C206 H206 0.9300
C207 C208 1.302(14)
C207 H207 0.9300
C208 C209 1.377(14)
C208 H208 0.9300
C209 C210 1.405(12)
C209 H209 0.9300
C210 H210 0.9300
C211 C216 1.341(15)
C211 C212 1.385(14)
C212 C213 1.355(13)
C212 H212 0.9300
C213 C214 1.378(15)
C213 H213 0.9300
C214 C215 1.394(14)
C214 H214 0.9300
C215 C216 1.416(14)
C215 H215 0.9300
C216 H216 0.9300
C217 C222 1.429(14)
C217 C218 1.440(14)
C218 C219 1.449(15)
C218 H218 0.9300
C219 C220 1.341(15)
C219 H219 0.9300
C220 C221 1.396(13)
C220 H220 0.9300
C221 C222 1.358(12)
C221 H221 0.9300
C222 H222 0.9300
C223 C228 1.411(13)
C223 C224 1.415(14)
C224 C225 1.367(15)
C224 H224 0.9300
C225 C226 1.389(14)
C225 H225 0.9300
C226 C227 1.460(12)
C226 H226 0.9300
C227 C228 1.397(13)
C227 H227 0.9300
C228 H228 0.9300
C229 C234 1.372(14)
C229 C230 1.441(13)
C230 C231 1.363(15)
C230 H230 0.9300
C231 C232 1.416(15)
C231 H231 0.9300
C232 C233 1.388(13)
C232 H232 0.9300
C233 C234 1.446(15)
C233 H233 0.9300
C234 H234 0.9300
F1 Sb1 1.751(6)
F2 Sb1 1.791(7)
F3 Sb1 1.727(6)
F4 Sb1 1.717(5)
F5 Sb1 1.815(6)
F6 Sb1 1.674(5)

loop_
_geom_torsion_atom_site_label_1
_geom_torsion_atom_site_label_2
_geom_torsion_atom_site_label_3
_geom_torsion_atom_site_label_4
_geom_torsion
P1 Au1 Au2 P2 1.47(12)
Au10 Au1 Au2 P2 -138.37(9)
Au22 Au1 Au2 P2 -177.99(9)
Au5 Au1 Au2 P2 153.76(9)
Au6 Au1 Au2 P2 -100.81(9)
Au21 Au1 Au2 P2 113.51(9)
P1 Au1 Au2 Au22 179.46(8)
Au10 Au1 Au2 Au22 39.62(2)
Au5 Au1 Au2 Au22 -28.247(18)
Au6 Au1 Au2 Au22 77.182(18)
Au21 Au1 Au2 Au22 -68.498(18)
P1 Au1 Au2 Au6 102.27(8)
Au10 Au1 Au2 Au6 -37.559(19)
Au22 Au1 Au2 Au6 -77.182(18)
Au5 Au1 Au2 Au6 -105.429(19)
Au21 Au1 Au2 Au6 -145.679(19)
P1 Au1 Au2 Au7 144.94(8)
Au10 Au1 Au2 Au7 5.10(3)
Au22 Au1 Au2 Au7 -34.517(19)
Au5 Au1 Au2 Au7 -62.76(2)
Au6 Au1 Au2 Au7 42.664(19)
Au21 Au1 Au2 Au7 -103.02(2)
P1 Au1 Au2 Au3 -152.71(8)
Au10 Au1 Au2 Au3 67.45(2)
Au22 Au1 Au2 Au3 27.831(17)
Au5 Au1 Au2 Au3 -0.42(2)
Au6 Au1 Au2 Au3 105.01(2)
Au21 Au1 Au2 Au3 -40.667(17)
P1 Au1 Au2 Au21 -112.05(8)
Au10 Au1 Au2 Au21 108.12(2)
Au22 Au1 Au2 Au21 68.498(18)
Au5 Au1 Au2 Au21 40.250(17)
Au6 Au1 Au2 Au21 145.679(19)
P2 Au2 Au3 P3 -3.81(13)
Au22 Au2 Au3 P3 -179.36(10)
Au6 Au2 Au3 P3 -139.59(10)
Au7 Au2 Au3 P3 -102.90(10)
Au1 Au2 Au3 P3 151.66(10)
Au21 Au2 Au3 P3 108.96(10)
P2 Au2 Au3 Au22 175.55(9)
Au6 Au2 Au3 Au22 39.77(2)
Au7 Au2 Au3 Au22 76.457(19)
Au1 Au2 Au3 Au22 -28.977(18)
Au21 Au2 Au3 Au22 -71.675(19)
P2 Au2 Au3 Au8 140.80(9)
Au22 Au2 Au3 Au8 -34.75(2)
Au6 Au2 Au3 Au8 5.02(3)
Au7 Au2 Au3 Au8 41.707(18)
Au1 Au2 Au3 Au8 -63.73(2)
Au21 Au2 Au3 Au8 -106.42(2)
P2 Au2 Au3 Au7 99.09(9)
Au22 Au2 Au3 Au7 -76.457(19)
Au6 Au2 Au3 Au7 -36.68(2)
Au1 Au2 Au3 Au7 -105.43(2)
Au21 Au2 Au3 Au7 -148.13(2)
P2 Au2 Au3 Au21 -112.77(9)
Au22 Au2 Au3 Au21 71.675(19)
Au6 Au2 Au3 Au21 111.45(2)
Au7 Au2 Au3 Au21 148.13(2)
Au1 Au2 Au3 Au21 42.698(17)
P2 Au2 Au3 Au4 -157.88(9)
Au22 Au2 Au3 Au4 26.571(19)
Au6 Au2 Au3 Au4 66.35(2)
Au7 Au2 Au3 Au4 103.03(2)
Au1 Au2 Au3 Au4 -2.41(2)
Au21 Au2 Au3 Au4 -45.103(18)
P3 Au3 Au4 P4 -1.01(12)
Au22 Au3 Au4 P4 178.38(8)
Au8 Au3 Au4 P4 -106.05(8)
Au7 Au3 Au4 P4 -142.88(8)
Au21 Au3 Au4 P4 110.14(8)
Au2 Au3 Au4 P4 153.59(8)
P3 Au3 Au4 Au9 148.48(8)
Au22 Au3 Au4 Au9 -32.120(19)
Au8 Au3 Au4 Au9 43.442(18)
Au7 Au3 Au4 Au9 6.62(3)
Au21 Au3 Au4 Au9 -100.36(2)
Au2 Au3 Au4 Au9 -56.91(2)
P3 Au3 Au4 Au8 105.04(8)
Au22 Au3 Au4 Au8 -75.562(18)
Au7 Au3 Au4 Au8 -36.826(18)
Au21 Au3 Au4 Au8 -143.80(2)
Au2 Au3 Au4 Au8 -100.35(2)
P3 Au3 Au4 Au22 -179.40(8)
Au8 Au3 Au4 Au22 75.562(18)
Au7 Au3 Au4 Au22 38.735(18)
Au21 Au3 Au4 Au22 -68.242(17)
Au2 Au3 Au4 Au22 -24.791(17)
P3 Au3 Au4 Au5 -150.36(8)
Au22 Au3 Au4 Au5 29.033(17)
Au8 Au3 Au4 Au5 104.59(2)
Au7 Au3 Au4 Au5 67.77(2)
Au21 Au3 Au4 Au5 -39.209(17)
Au2 Au3 Au4 Au5 4.24(2)
P3 Au3 Au4 Au21 -111.16(8)
Au22 Au3 Au4 Au21 68.242(17)
Au8 Au3 Au4 Au21 143.80(2)
Au7 Au3 Au4 Au21 106.977(19)
Au2 Au3 Au4 Au21 43.451(17)
P1 Au1 Au5 P5 1.80(12)
Au10 Au1 Au5 P5 113.48(9)
Au22 Au1 Au5 P5 -174.21(9)
Au2 Au1 Au5 P5 -148.32(9)
Au6 Au1 Au5 P5 153.91(9)
Au21 Au1 Au5 P5 -109.35(9)
P1 Au1 Au5 Au9 -147.46(8)
Au10 Au1 Au5 Au9 -35.774(18)
Au22 Au1 Au5 Au9 36.536(18)
Au2 Au1 Au5 Au9 62.42(2)
Au6 Au1 Au5 Au9 4.65(2)
Au21 Au1 Au5 Au9 101.394(19)
P1 Au1 Au5 Au22 176.01(8)
Au10 Au1 Au5 Au22 -72.310(18)
Au2 Au1 Au5 Au22 25.882(16)
Au6 Au1 Au5 Au22 -31.885(17)
Au21 Au1 Au5 Au22 64.859(16)
P1 Au1 Au5 Au4 153.21(8)
Au10 Au1 Au5 Au4 -95.10(2)
Au22 Au1 Au5 Au4 -22.795(17)
Au2 Au1 Au5 Au4 3.09(2)
Au6 Au1 Au5 Au4 -54.68(2)
Au21 Au1 Au5 Au4 42.064(17)
P1 Au1 Au5 Au10 -111.68(8)
Au22 Au1 Au5 Au10 72.310(18)
Au2 Au1 Au5 Au10 98.19(2)
Au6 Au1 Au5 Au10 40.424(17)
Au21 Au1 Au5 Au10 137.169(19)
P1 Au1 Au5 Au21 111.15(8)
Au10 Au1 Au5 Au21 -137.169(19)
Au22 Au1 Au5 Au21 -64.859(16)
Au2 Au1 Au5 Au21 -38.977(16)
Au6 Au1 Au5 Au21 -96.744(19)
P4 Au4 Au5 P5 -3.96(12)
Au9 Au4 Au5 P5 -112.84(9)
Au8 Au4 Au5 P5 -151.23(9)
Au22 Au4 Au5 P5 174.23(9)
Au3 Au4 Au5 P5 147.34(9)
Au21 Au4 Au5 P5 109.98(9)
P4 Au4 Au5 Au9 108.88(7)
Au8 Au4 Au5 Au9 -38.38(2)
Au22 Au4 Au5 Au9 -72.923(18)
Au3 Au4 Au5 Au9 -99.82(2)
Au21 Au4 Au5 Au9 -137.18(2)
P4 Au4 Au5 Au22 -178.19(7)
Au9 Au4 Au5 Au22 72.923(18)
Au8 Au4 Au5 Au22 34.538(18)
Au3 Au4 Au5 Au22 -26.894(16)
Au21 Au4 Au5 Au22 -64.253(17)
P4 Au4 Au5 Au1 -155.81(7)
Au9 Au4 Au5 Au1 95.31(2)
Au8 Au4 Au5 Au1 56.92(2)
Au22 Au4 Au5 Au1 22.386(17)
Au3 Au4 Au5 Au1 -4.51(2)
Au21 Au4 Au5 Au1 -41.867(17)
P4 Au4 Au5 Au10 149.44(7)
Au9 Au4 Au5 Au10 40.559(18)
Au8 Au4 Au5 Au10 2.17(2)
Au22 Au4 Au5 Au10 -32.364(17)
Au3 Au4 Au5 Au10 -59.26(2)
Au21 Au4 Au5 Au10 -96.62(2)
P4 Au4 Au5 Au21 -113.94(7)
Au9 Au4 Au5 Au21 137.18(2)
Au8 Au4 Au5 Au21 98.79(2)
Au22 Au4 Au5 Au21 64.253(17)
Au3 Au4 Au5 Au21 37.359(17)
P2 Au2 Au6 Se5 -9.16(9)
Au22 Au2 Au6 Se5 165.67(5)
Au7 Au2 Au6 Se5 95.77(5)
Au1 Au2 Au6 Se5 -129.15(5)
Au3 Au2 Au6 Se5 130.65(4)
Au21 Au2 Au6 Se5 -164.08(4)
P2 Au2 Au6 Au22 -174.83(9)
Au7 Au2 Au6 Au22 -69.904(18)
Au1 Au2 Au6 Au22 65.185(17)
Au3 Au2 Au6 Au22 -35.022(18)
Au21 Au2 Au6 Au22 30.253(19)
P2 Au2 Au6 Au10 152.76(9)
Au22 Au2 Au6 Au10 -32.407(18)
Au7 Au2 Au6 Au10 -102.31(2)
Au1 Au2 Au6 Au10 32.778(16)
Au3 Au2 Au6 Au10 -67.43(2)
Au21 Au2 Au6 Au10 -2.15(3)
P2 Au2 Au6 Au7 -104.93(9)
Au22 Au2 Au6 Au7 69.904(18)
Au1 Au2 Au6 Au7 135.089(19)
Au3 Au2 Au6 Au7 34.882(19)
Au21 Au2 Au6 Au7 100.16(2)
P2 Au2 Au6 Au23 -144.27(9)
Au22 Au2 Au6 Au23 30.563(19)
Au7 Au2 Au6 Au23 -39.341(19)
Au1 Au2 Au6 Au23 95.75(2)
Au3 Au2 Au6 Au23 -4.46(3)
Au21 Au2 Au6 Au23 60.82(3)
P2 Au2 Au6 Au1 119.98(9)
Au22 Au2 Au6 Au1 -65.185(17)
Au7 Au2 Au6 Au1 -135.089(19)
Au3 Au2 Au6 Au1 -100.21(2)
Au21 Au2 Au6 Au1 -34.931(19)
P2 Au2 Au6 Au11 -90.88(9)
Au22 Au2 Au6 Au11 83.96(4)
Au7 Au2 Au6 Au11 14.05(4)
Au1 Au2 Au6 Au11 149.14(4)
Au3 Au2 Au6 Au11 48.93(5)
Au21 Au2 Au6 Au11 114.21(4)
P1 Au1 Au6 Se5 17.57(7)
Au10 Au1 Au6 Se5 -95.61(5)
Au22 Au1 Au6 Se5 -169.35(5)
Au5 Au1 Au6 Se5 -137.42(4)
Au2 Au1 Au6 Se5 126.43(5)
Au21 Au1 Au6 Se5 156.72(4)
P1 Au1 Au6 Au2 -108.86(7)
Au10 Au1 Au6 Au2 137.96(2)
Au22 Au1 Au6 Au2 64.221(17)
Au5 Au1 Au6 Au2 96.15(2)
Au21 Au1 Au6 Au2 30.290(18)
P1 Au1 Au6 Au22 -173.08(7)
Au10 Au1 Au6 Au22 73.740(18)
Au5 Au1 Au6 Au22 31.930(17)
Au2 Au1 Au6 Au22 -64.221(17)
Au21 Au1 Au6 Au22 -33.931(17)
P1 Au1 Au6 Au10 113.18(7)
Au22 Au1 Au6 Au10 -73.740(18)
Au5 Au1 Au6 Au10 -41.810(19)
Au2 Au1 Au6 Au10 -137.96(2)
Au21 Au1 Au6 Au10 -107.67(2)
P1 Au1 Au6 Au7 -149.54(7)
Au10 Au1 Au6 Au7 97.28(2)
Au22 Au1 Au6 Au7 23.540(18)
Au5 Au1 Au6 Au7 55.47(2)
Au2 Au1 Au6 Au7 -40.681(17)
Au21 Au1 Au6 Au7 -10.39(2)
P1 Au1 Au6 Au23 148.66(7)
Au10 Au1 Au6 Au23 35.485(17)
Au22 Au1 Au6 Au23 -38.254(16)
Au5 Au1 Au6 Au23 -6.32(2)
Au2 Au1 Au6 Au23 -102.48(2)
Au21 Au1 Au6 Au23 -72.19(2)
P1 Au1 Au6 Au11 95.13(7)
Au10 Au1 Au6 Au11 -18.04(3)
Au22 Au1 Au6 Au11 -91.78(3)
Au5 Au1 Au6 Au11 -59.85(3)
Au2 Au1 Au6 Au11 -156.01(3)
Au21 Au1 Au6 Au11 -125.72(3)
P3 Au3 Au7 Se4 -18.04(8)
Au22 Au3 Au7 Se4 163.86(4)
Au8 Au3 Au7 Se4 91.64(4)
Au21 Au3 Au7 Se4 -163.56(4)
Au4 Au3 Au7 Se4 126.20(4)
Au2 Au3 Au7 Se4 -133.26(4)
P3 Au3 Au7 Au22 178.10(8)
Au8 Au3 Au7 Au22 -72.222(18)
Au21 Au3 Au7 Au22 32.581(18)
Au4 Au3 Au7 Au22 -37.667(18)
Au2 Au3 Au7 Au22 62.872(16)
P3 Au3 Au7 Au2 115.22(8)
Au22 Au3 Au7 Au2 -62.872(16)
Au8 Au3 Au7 Au2 -135.094(19)
Au21 Au3 Au7 Au2 -30.29(2)
Au4 Au3 Au7 Au2 -100.54(2)
P3 Au3 Au7 Au6 148.31(8)
Au22 Au3 Au7 Au6 -29.785(18)
Au8 Au3 Au7 Au6 -102.01(2)
Au21 Au3 Au7 Au6 2.80(3)
Au4 Au3 Au7 Au6 -67.45(2)
Au2 Au3 Au7 Au6 33.087(17)
P3 Au3 Au7 Au23 -147.07(8)
Au22 Au3 Au7 Au23 34.834(17)
Au8 Au3 Au7 Au23 -37.388(18)
Au21 Au3 Au7 Au23 67.42(2)
Au4 Au3 Au7 Au23 -2.83(2)
Au2 Au3 Au7 Au23 97.706(19)
P3 Au3 Au7 Au8 -109.68(8)
Au22 Au3 Au7 Au8 72.222(18)
Au21 Au3 Au7 Au8 104.80(2)
Au4 Au3 Au7 Au8 34.555(18)
Au2 Au3 Au7 Au8 135.094(19)
P3 Au3 Au7 Au12 -92.91(8)
Au22 Au3 Au7 Au12 88.99(4)
Au8 Au3 Au7 Au12 16.77(3)
Au21 Au3 Au7 Au12 121.57(3)
Au4 Au3 Au7 Au12 51.32(4)
Au2 Au3 Au7 Au12 151.86(4)
P2 Au2 Au7 Se4 8.55(8)
Au22 Au2 Au7 Se4 -172.90(4)
Au6 Au2 Au7 Se4 -96.37(4)
Au1 Au2 Au7 Se4 -139.79(4)
Au3 Au2 Au7 Se4 122.53(4)
Au21 Au2 Au7 Se4 151.54(4)
P2 Au2 Au7 Au22 -178.55(8)
Au6 Au2 Au7 Au22 76.532(18)
Au1 Au2 Au7 Au22 33.109(18)
Au3 Au2 Au7 Au22 -64.570(17)
Au21 Au2 Au7 Au22 -35.555(17)
P2 Au2 Au7 Au3 -113.98(8)
Au22 Au2 Au7 Au3 64.570(17)
Au6 Au2 Au7 Au3 141.10(2)
Au1 Au2 Au7 Au3 97.68(2)
Au21 Au2 Au7 Au3 29.015(18)
P2 Au2 Au7 Au6 104.91(8)
Au22 Au2 Au7 Au6 -76.532(18)
Au1 Au2 Au7 Au6 -43.423(19)
Au3 Au2 Au7 Au6 -141.10(2)
Au21 Au2 Au7 Au6 -112.09(2)
P2 Au2 Au7 Au23 144.53(8)
Au22 Au2 Au7 Au23 -36.913(19)
Au6 Au2 Au7 Au23 39.619(19)
Au1 Au2 Au7 Au23 -3.80(3)
Au3 Au2 Au7 Au23 -101.48(2)
Au21 Au2 Au7 Au23 -72.47(2)
P2 Au2 Au7 Au8 -152.06(8)
Au22 Au2 Au7 Au8 26.492(18)
Au6 Au2 Au7 Au8 103.02(2)
Au1 Au2 Au7 Au8 59.60(2)
Au3 Au2 Au7 Au8 -38.077(17)
Au21 Au2 Au7 Au8 -9.06(2)
P2 Au2 Au7 Au12 92.97(8)
Au22 Au2 Au7 Au12 -88.47(4)
Au6 Au2 Au7 Au12 -11.94(3)
Au1 Au2 Au7 Au12 -55.36(4)
Au3 Au2 Au7 Au12 -153.04(4)
Au21 Au2 Au7 Au12 -124.03(3)
Se5 Au6 Au7 Se4 2.97(4)
Au2 Au6 Au7 Se4 132.68(3)
Au22 Au6 Au7 Se4 -164.09(3)
Au10 Au6 Au7 Se4 -131.81(3)
Au23 Au6 Au7 Se4 -92.05(3)
Au1 Au6 Au7 Se4 173.40(3)
Au11 Au6 Au7 Se4 -40.50(3)
Se5 Au6 Au7 Au22 167.07(3)
Au2 Au6 Au7 Au22 -63.226(17)
Au10 Au6 Au7 Au22 32.286(16)
Au23 Au6 Au7 Au22 72.050(17)
Au1 Au6 Au7 Au22 -22.502(16)
Au11 Au6 Au7 Au22 123.597(17)
Se5 Au6 Au7 Au3 -165.37(3)
Au2 Au6 Au7 Au3 -35.661(19)
Au22 Au6 Au7 Au3 27.565(17)
Au10 Au6 Au7 Au3 59.85(2)
Au23 Au6 Au7 Au3 99.61(2)
Au1 Au6 Au7 Au3 5.06(2)
Au11 Au6 Au7 Au3 151.161(19)
Se5 Au6 Au7 Au2 -129.71(3)
Au22 Au6 Au7 Au2 63.226(17)
Au10 Au6 Au7 Au2 95.51(2)
Au23 Au6 Au7 Au2 135.28(2)
Au1 Au6 Au7 Au2 40.724(18)
Au11 Au6 Au7 Au2 -173.18(2)
Se5 Au6 Au7 Au23 95.02(3)
Au2 Au6 Au7 Au23 -135.28(2)
Au22 Au6 Au7 Au23 -72.050(17)
Au10 Au6 Au7 Au23 -39.764(18)
Au1 Au6 Au7 Au23 -94.55(2)
Au11 Au6 Au7 Au23 51.547(15)
Se5 Au6 Au7 Au8 133.97(3)
Au2 Au6 Au7 Au8 -96.32(2)
Au22 Au6 Au7 Au8 -33.096(16)
Au10 Au6 Au7 Au8 -0.81(2)
Au23 Au6 Au7 Au8 38.954(18)
Au1 Au6 Au7 Au8 -55.60(2)
Au11 Au6 Au7 Au8 90.501(18)
Se5 Au6 Au7 Au12 43.49(3)
Au2 Au6 Au7 Au12 173.19(2)
Au22 Au6 Au7 Au12 -123.580(18)
Au10 Au6 Au7 Au12 -91.294(18)
Au23 Au6 Au7 Au12 -51.531(15)
Au1 Au6 Au7 Au12 -146.082(17)
Au11 Au6 Au7 Au12 0.016(15)
P4 Au4 Au8 Se3 -12.81(7)
Au9 Au4 Au8 Se3 98.62(4)
Au22 Au4 Au8 Se3 168.62(4)
Au3 Au4 Au8 Se3 -128.46(4)
Au5 Au4 Au8 Se3 134.61(4)
Au21 Au4 Au8 Se3 -159.91(3)
P4 Au4 Au8 Au3 115.65(7)
Au9 Au4 Au8 Au3 -132.93(2)
Au22 Au4 Au8 Au3 -62.923(16)
Au5 Au4 Au8 Au3 -96.93(2)
Au21 Au4 Au8 Au3 -31.457(17)
P4 Au4 Au8 Au22 178.57(7)
Au9 Au4 Au8 Au22 -70.005(17)
Au3 Au4 Au8 Au22 62.923(16)
Au5 Au4 Au8 Au22 -34.006(18)
Au21 Au4 Au8 Au22 31.466(16)
P4 Au4 Au8 Au9 -111.42(7)
Au22 Au4 Au8 Au9 70.005(17)
Au3 Au4 Au8 Au9 132.93(2)
Au5 Au4 Au8 Au9 35.999(18)
Au21 Au4 Au8 Au9 101.47(2)
P4 Au4 Au8 Au7 151.50(7)
Au9 Au4 Au8 Au7 -97.08(2)
Au22 Au4 Au8 Au7 -27.077(18)
Au3 Au4 Au8 Au7 35.846(17)
Au5 Au4 Au8 Au7 -61.08(2)
Au21 Au4 Au8 Au7 4.39(2)
P4 Au4 Au8 Au23 -144.65(7)
Au9 Au4 Au8 Au23 -33.224(19)
Au22 Au4 Au8 Au23 36.780(18)
Au3 Au4 Au8 Au23 99.703(19)
Au5 Au4 Au8 Au23 2.77(3)
Au21 Au4 Au8 Au23 68.25(2)
P4 Au4 Au8 Au13 -84.19(7)
Au9 Au4 Au8 Au13 27.23(3)
Au22 Au4 Au8 Au13 97.24(3)
Au3 Au4 Au8 Au13 160.16(4)
Au5 Au4 Au8 Au13 63.23(4)
Au21 Au4 Au8 Au13 128.70(3)
P3 Au3 Au8 Se3 3.85(10)
Au22 Au3 Au8 Se3 -174.30(4)
Au7 Au3 Au8 Se3 -103.21(4)
Au21 Au3 Au8 Se3 151.08(4)
Au4 Au3 Au8 Se3 115.72(4)
Au2 Au3 Au8 Se3 -143.08(4)
P3 Au3 Au8 Au4 -111.87(10)
Au22 Au3 Au8 Au4 69.975(18)
Au7 Au3 Au8 Au4 141.062(19)
Au21 Au3 Au8 Au4 35.35(2)
Au2 Au3 Au8 Au4 101.20(2)
P3 Au3 Au8 Au22 178.15(10)
Au7 Au3 Au8 Au22 71.087(17)
Au21 Au3 Au8 Au22 -34.620(19)
Au4 Au3 Au8 Au22 -69.975(18)
Au2 Au3 Au8 Au22 31.224(17)
P3 Au3 Au8 Au9 -151.73(10)
Au22 Au3 Au8 Au9 30.113(18)
Au7 Au3 Au8 Au9 101.201(19)
Au21 Au3 Au8 Au9 -4.51(2)
Au4 Au3 Au8 Au9 -39.861(17)
Au2 Au3 Au8 Au9 61.34(2)
P3 Au3 Au8 Au7 107.06(10)
Au22 Au3 Au8 Au7 -71.087(17)
Au21 Au3 Au8 Au7 -105.71(2)
Au4 Au3 Au8 Au7 -141.062(19)
Au2 Au3 Au8 Au7 -39.863(17)
P3 Au3 Au8 Au23 143.71(10)
Au22 Au3 Au8 Au23 -34.446(18)
Au7 Au3 Au8 Au23 36.642(17)
Au21 Au3 Au8 Au23 -69.07(2)
Au4 Au3 Au8 Au23 -104.42(2)
Au2 Au3 Au8 Au23 -3.22(2)
P3 Au3 Au8 Au13 89.81(10)
Au22 Au3 Au8 Au13 -88.34(4)
Au7 Au3 Au8 Au13 -17.25(3)
Au21 Au3 Au8 Au13 -122.96(3)
Au4 Au3 Au8 Au13 -158.31(4)
Au2 Au3 Au8 Au13 -57.12(4)
Se4 Au7 Au8 Se3 1.38(4)
Au22 Au7 Au8 Se3 -167.24(3)
Au3 Au7 Au8 Se3 127.57(3)
Au2 Au7 Au8 Se3 167.99(3)
Au6 Au7 Au8 Se3 -133.26(3)
Au23 Au7 Au8 Se3 -94.13(3)
Au12 Au7 Au8 Se3 -43.29(3)
Se4 Au7 Au8 Au4 -163.94(3)
Au22 Au7 Au8 Au4 27.445(19)
Au3 Au7 Au8 Au4 -37.754(19)
Au2 Au7 Au8 Au4 2.67(2)
Au6 Au7 Au8 Au4 61.42(2)
Au23 Au7 Au8 Au4 100.55(2)
Au12 Au7 Au8 Au4 151.386(18)
Se4 Au7 Au8 Au3 -126.19(3)
Au22 Au7 Au8 Au3 65.199(16)
Au2 Au7 Au8 Au3 40.423(17)
Au6 Au7 Au8 Au3 99.17(2)
Au23 Au7 Au8 Au3 138.30(2)
Au12 Au7 Au8 Au3 -170.860(18)
Se4 Au7 Au8 Au22 168.61(3)
Au3 Au7 Au8 Au22 -65.199(16)
Au2 Au7 Au8 Au22 -24.776(16)
Au6 Au7 Au8 Au22 33.972(17)
Au23 Au7 Au8 Au22 73.104(16)
Au12 Au7 Au8 Au22 123.941(17)
Se4 Au7 Au8 Au9 135.00(3)
Au22 Au7 Au8 Au9 -33.609(17)
Au3 Au7 Au8 Au9 -98.808(19)
Au2 Au7 Au8 Au9 -58.38(2)
Au6 Au7 Au8 Au9 0.36(2)
Au23 Au7 Au8 Au9 39.495(17)
Au12 Au7 Au8 Au9 90.332(18)
Se4 Au7 Au8 Au23 95.51(3)
Au22 Au7 Au8 Au23 -73.104(16)
Au3 Au7 Au8 Au23 -138.303(19)
Au2 Au7 Au8 Au23 -97.880(19)
Au6 Au7 Au8 Au23 -39.132(17)
Au12 Au7 Au8 Au23 50.837(14)
Se4 Au7 Au8 Au13 44.71(3)
Au22 Au7 Au8 Au13 -123.901(18)
Au3 Au7 Au8 Au13 170.900(19)
Au2 Au7 Au8 Au13 -148.677(17)
Au6 Au7 Au8 Au13 -89.930(19)
Au23 Au7 Au8 Au13 -50.797(15)
Au12 Au7 Au8 Au13 0.040(15)
P4 Au4 Au9 Se2 3.54(7)
Au8 Au4 Au9 Se2 -107.50(4)
Au22 Au4 Au9 Se2 -177.13(4)
Au3 Au4 Au9 Se2 -147.95(4)
Au5 Au4 Au9 Se2 112.70(4)
Au21 Au4 Au9 Se2 151.51(4)
P4 Au4 Au9 Au5 -109.16(7)
Au8 Au4 Au9 Au5 139.80(2)
Au22 Au4 Au9 Au5 70.170(18)
Au3 Au4 Au9 Au5 99.36(2)
Au21 Au4 Au9 Au5 38.82(2)
P4 Au4 Au9 Au22 -179.33(7)
Au8 Au4 Au9 Au22 69.630(17)
Au3 Au4 Au9 Au22 29.188(18)
Au5 Au4 Au9 Au22 -70.170(18)
Au21 Au4 Au9 Au22 -31.355(18)
P4 Au4 Au9 Au8 111.04(7)
Au22 Au4 Au9 Au8 -69.630(18)
Au3 Au4 Au9 Au8 -40.442(17)
Au5 Au4 Au9 Au8 -139.80(2)
Au21 Au4 Au9 Au8 -100.98(2)
P4 Au4 Au9 Au10 -151.71(7)
Au8 Au4 Au9 Au10 97.25(2)
Au22 Au4 Au9 Au10 27.617(19)
Au3 Au4 Au9 Au10 56.81(2)
Au5 Au4 Au9 Au10 -42.55(2)
Au21 Au4 Au9 Au10 -3.74(3)
P4 Au4 Au9 Au23 143.93(7)
Au8 Au4 Au9 Au23 32.883(18)
Au22 Au4 Au9 Au23 -36.747(19)
Au3 Au4 Au9 Au23 -7.56(3)
Au5 Au4 Au9 Au23 -106.92(2)
Au21 Au4 Au9 Au23 -68.10(2)
P4 Au4 Au9 Au14 83.47(7)
Au8 Au4 Au9 Au14 -27.57(4)
Au22 Au4 Au9 Au14 -97.20(4)
Au3 Au4 Au9 Au14 -68.01(4)
Au5 Au4 Au9 Au14 -167.37(4)
Au21 Au4 Au9 Au14 -128.56(3)
P5 Au5 Au9 Se2 -15.15(9)
Au22 Au5 Au9 Se2 168.26(4)
Au1 Au5 Au9 Se2 133.49(4)
Au4 Au5 Au9 Se2 -123.08(4)
Au10 Au5 Au9 Se2 102.02(4)
Au21 Au5 Au9 Se2 -162.00(4)
P5 Au5 Au9 Au4 107.93(9)
Au22 Au5 Au9 Au4 -68.665(18)
Au1 Au5 Au9 Au4 -103.43(2)
Au10 Au5 Au9 Au4 -134.90(2)
Au21 Au5 Au9 Au4 -38.92(2)
P5 Au5 Au9 Au22 176.59(9)
Au1 Au5 Au9 Au22 -34.766(17)
Au4 Au5 Au9 Au22 68.665(18)
Au10 Au5 Au9 Au22 -66.239(16)
Au21 Au5 Au9 Au22 29.740(18)
P5 Au5 Au9 Au8 144.40(9)
Au22 Au5 Au9 Au8 -32.194(18)
Au1 Au5 Au9 Au8 -66.96(2)
Au4 Au5 Au9 Au8 36.471(19)
Au10 Au5 Au9 Au8 -98.43(2)
Au21 Au5 Au9 Au8 -2.45(3)
P5 Au5 Au9 Au10 -117.17(9)
Au22 Au5 Au9 Au10 66.239(16)
Au1 Au5 Au9 Au10 31.473(16)
Au4 Au5 Au9 Au10 134.90(2)
Au21 Au5 Au9 Au10 95.98(2)
P5 Au5 Au9 Au23 -149.62(9)
Au22 Au5 Au9 Au23 33.795(18)
Au1 Au5 Au9 Au23 -0.97(2)
Au4 Au5 Au9 Au23 102.46(2)
Au10 Au5 Au9 Au23 -32.445(18)
Au21 Au5 Au9 Au23 63.53(2)
P5 Au5 Au9 Au14 -85.95(9)
Au22 Au5 Au9 Au14 97.46(4)
Au1 Au5 Au9 Au14 62.70(4)
Au4 Au5 Au9 Au14 166.13(4)
Au10 Au5 Au9 Au14 31.23(4)
Au21 Au5 Au9 Au14 127.20(4)
Se3 Au8 Au9 Se2 2.75(5)
Au4 Au8 Au9 Se2 120.65(4)
Au3 Au8 Au9 Se2 164.02(4)
Au22 Au8 Au9 Se2 -167.19(4)
Au7 Au8 Au9 Se2 -133.56(4)
Au23 Au8 Au9 Se2 -95.19(4)
Au13 Au8 Au9 Se2 -43.94(4)
Se3 Au8 Au9 Au4 -117.90(3)
Au3 Au8 Au9 Au4 43.365(19)
Au22 Au8 Au9 Au4 72.157(18)
Au7 Au8 Au9 Au4 105.78(2)
Au23 Au8 Au9 Au4 144.15(2)
Au13 Au8 Au9 Au4 -164.59(2)
Se3 Au8 Au9 Au5 -156.94(3)
Au4 Au8 Au9 Au5 -39.04(2)
Au3 Au8 Au9 Au5 4.33(3)
Au22 Au8 Au9 Au5 33.117(19)
Au7 Au8 Au9 Au5 66.74(2)
Au23 Au8 Au9 Au5 105.11(2)
Au13 Au8 Au9 Au5 156.37(2)
Se3 Au8 Au9 Au22 169.94(3)
Au4 Au8 Au9 Au22 -72.157(18)
Au3 Au8 Au9 Au22 -28.792(17)
Au7 Au8 Au9 Au22 33.625(17)
Au23 Au8 Au9 Au22 71.995(16)
Au13 Au8 Au9 Au22 123.248(18)
Se3 Au8 Au9 Au10 136.54(3)
Au4 Au8 Au9 Au10 -105.56(2)
Au3 Au8 Au9 Au10 -62.19(2)
Au22 Au8 Au9 Au10 -33.401(16)
Au7 Au8 Au9 Au10 0.22(2)
Au23 Au8 Au9 Au10 38.594(16)
Au13 Au8 Au9 Au10 89.847(18)
Se3 Au8 Au9 Au23 97.95(3)
Au4 Au8 Au9 Au23 -144.15(2)
Au3 Au8 Au9 Au23 -100.787(19)
Au22 Au8 Au9 Au23 -71.995(16)
Au7 Au8 Au9 Au23 -38.370(16)
Au13 Au8 Au9 Au23 51.253(15)
Se3 Au8 Au9 Au14 46.74(3)
Au4 Au8 Au9 Au14 164.64(2)
Au3 Au8 Au9 Au14 -151.991(17)
Au22 Au8 Au9 Au14 -123.199(18)
Au7 Au8 Au9 Au14 -89.574(18)
Au23 Au8 Au9 Au14 -51.204(14)
Au13 Au8 Au9 Au14 0.049(15)
P1 Au1 Au10 Se1 -5.71(9)
Au22 Au1 Au10 Se1 168.19(4)
Au5 Au1 Au10 Se1 -123.68(4)
Au2 Au1 Au10 Se1 133.24(3)
Au6 Au1 Au10 Se1 99.14(4)
Au21 Au1 Au10 Se1 -164.33(3)
P1 Au1 Au10 Au22 -173.90(9)
Au5 Au1 Au10 Au22 68.126(17)
Au2 Au1 Au10 Au22 -34.956(18)
Au6 Au1 Au10 Au22 -69.058(17)
Au21 Au1 Au10 Au22 27.480(19)
P1 Au1 Au10 Au6 -104.84(9)
Au22 Au1 Au10 Au6 69.058(17)
Au5 Au1 Au10 Au6 137.184(18)
Au2 Au1 Au10 Au6 34.101(18)
Au21 Au1 Au10 Au6 96.54(2)
P1 Au1 Au10 Au9 151.46(9)
Au22 Au1 Au10 Au9 -34.640(19)
Au5 Au1 Au10 Au9 33.486(18)
Au2 Au1 Au10 Au9 -69.60(2)
Au6 Au1 Au10 Au9 -103.70(2)
Au21 Au1 Au10 Au9 -7.16(3)
P1 Au1 Au10 Au23 -143.24(9)
Au22 Au1 Au10 Au23 30.66(2)
Au5 Au1 Au10 Au23 98.79(2)
Au2 Au1 Au10 Au23 -4.29(3)
Au6 Au1 Au10 Au23 -38.40(2)
Au21 Au1 Au10 Au23 58.14(3)
P1 Au1 Au10 Au5 117.97(9)
Au22 Au1 Au10 Au5 -68.126(17)
Au2 Au1 Au10 Au5 -103.082(19)
Au6 Au1 Au10 Au5 -137.184(18)
Au21 Au1 Au10 Au5 -40.646(19)
P1 Au1 Au10 Au15 -80.17(9)
Au22 Au1 Au10 Au15 93.73(4)
Au5 Au1 Au10 Au15 161.86(5)
Au2 Au1 Au10 Au15 58.77(5)
Au6 Au1 Au10 Au15 24.67(4)
Au21 Au1 Au10 Au15 121.21(4)
Se5 Au6 Au10 Se1 5.32(5)
Au2 Au6 Au10 Se1 -159.97(3)
Au22 Au6 Au10 Se1 169.16(3)
Au7 Au6 Au10 Se1 136.61(3)
Au23 Au6 Au10 Se1 97.46(3)
Au1 Au6 Au10 Se1 -122.94(3)
Au11 Au6 Au10 Se1 46.04(3)
Se5 Au6 Au10 Au1 128.26(4)
Au2 Au6 Au10 Au1 -37.026(18)
Au22 Au6 Au10 Au1 -67.900(16)
Au7 Au6 Au10 Au1 -100.45(2)
Au23 Au6 Au10 Au1 -139.60(2)
Au11 Au6 Au10 Au1 168.978(18)
Se5 Au6 Au10 Au22 -163.84(4)
Au2 Au6 Au10 Au22 30.874(17)
Au7 Au6 Au10 Au22 -32.547(17)
Au23 Au6 Au10 Au22 -71.697(16)
Au1 Au6 Au10 Au22 67.900(16)
Au11 Au6 Au10 Au22 -123.122(17)
Se5 Au6 Au10 Au9 -130.34(4)
Au2 Au6 Au10 Au9 64.37(2)
Au22 Au6 Au10 Au9 33.495(17)
Au7 Au6 Au10 Au9 0.95(2)
Au23 Au6 Au10 Au9 -38.203(17)
Au1 Au6 Au10 Au9 101.39(2)
Au11 Au6 Au10 Au9 -89.627(18)
Se5 Au6 Au10 Au23 -92.14(4)
Au2 Au6 Au10 Au23 102.571(19)
Au22 Au6 Au10 Au23 71.697(16)
Au7 Au6 Au10 Au23 39.151(17)
Au1 Au6 Au10 Au23 139.60(2)
Au11 Au6 Au10 Au23 -51.425(15)
Se5 Au6 Au10 Au5 169.90(3)
Au2 Au6 Au10 Au5 4.61(2)
Au22 Au6 Au10 Au5 -26.265(18)
Au7 Au6 Au10 Au5 -58.81(2)
Au23 Au6 Au10 Au5 -97.96(2)
Au1 Au6 Au10 Au5 41.635(17)
Au11 Au6 Au10 Au5 -149.387(18)
Se5 Au6 Au10 Au15 -40.75(4)
Au2 Au6 Au10 Au15 153.964(17)
Au22 Au6 Au10 Au15 123.090(17)
Au7 Au6 Au10 Au15 90.544(18)
Au23 Au6 Au10 Au15 51.393(14)
Au1 Au6 Au10 Au15 -169.010(19)
Au11 Au6 Au10 Au15 -0.032(14)
Se2 Au9 Au10 Se1 6.56(5)
Au4 Au9 Au10 Se1 166.07(3)
Au5 Au9 Au10 Se1 122.36(3)
Au22 Au9 Au10 Se1 -165.40(4)
Au8 Au9 Au10 Se1 -131.44(3)
Au23 Au9 Au10 Se1 -92.49(3)
Au14 Au9 Au10 Se1 -41.94(3)
Se2 Au9 Au10 Au1 -152.48(3)
Au4 Au9 Au10 Au1 7.03(3)
Au5 Au9 Au10 Au1 -36.67(2)
Au22 Au9 Au10 Au1 35.56(2)
Au8 Au9 Au10 Au1 69.52(2)
Au23 Au9 Au10 Au1 108.48(2)
Au14 Au9 Au10 Au1 159.02(2)
Se2 Au9 Au10 Au22 171.96(4)
Au4 Au9 Au10 Au22 -28.53(2)
Au5 Au9 Au10 Au22 -72.236(17)
Au8 Au9 Au10 Au22 33.958(17)
Au23 Au9 Au10 Au22 72.912(17)
Au14 Au9 Au10 Au22 123.456(19)
Se2 Au9 Au10 Au6 137.27(3)
Au4 Au9 Au10 Au6 -63.22(2)
Au5 Au9 Au10 Au6 -106.93(2)
Au22 Au9 Au10 Au6 -34.693(18)
Au8 Au9 Au10 Au6 -0.73(2)
Au23 Au9 Au10 Au6 38.219(17)
Au14 Au9 Au10 Au6 88.763(18)
Se2 Au9 Au10 Au23 99.05(4)
Au4 Au9 Au10 Au23 -101.44(2)
Au5 Au9 Au10 Au23 -145.15(2)
Au22 Au9 Au10 Au23 -72.912(17)
Au8 Au9 Au10 Au23 -38.954(16)
Au14 Au9 Au10 Au23 50.544(15)
Se2 Au9 Au10 Au5 -115.80(4)
Au4 Au9 Au10 Au5 43.71(2)
Au22 Au9 Au10 Au5 72.236(17)
Au8 Au9 Au10 Au5 106.19(2)
Au23 Au9 Au10 Au5 145.148(19)
Au14 Au9 Au10 Au5 -164.31(2)
Se2 Au9 Au10 Au15 48.50(3)
Au4 Au9 Au10 Au15 -151.99(2)
Au5 Au9 Au10 Au15 164.303(19)
Au22 Au9 Au10 Au15 -123.461(19)
Au8 Au9 Au10 Au15 -89.503(18)
Au23 Au9 Au10 Au15 -50.549(14)
Au14 Au9 Au10 Au15 -0.005(15)
P5 Au5 Au10 Se1 11.40(10)
Au9 Au5 Au10 Se1 -102.30(4)
Au22 Au5 Au10 Se1 -172.66(4)
Au1 Au5 Au10 Se1 117.44(4)
Au4 Au5 Au10 Se1 -140.19(4)
Au21 Au5 Au10 Se1 155.39(4)
P5 Au5 Au10 Au1 -106.05(10)
Au9 Au5 Au10 Au1 140.26(2)
Au22 Au5 Au10 Au1 69.897(18)
Au4 Au5 Au10 Au1 102.36(2)
Au21 Au5 Au10 Au1 37.947(17)
P5 Au5 Au10 Au22 -175.95(10)
Au9 Au5 Au10 Au22 70.363(16)
Au1 Au5 Au10 Au22 -69.897(18)
Au4 Au5 Au10 Au22 32.464(17)
Au21 Au5 Au10 Au22 -31.950(15)
P5 Au5 Au10 Au6 -149.11(10)
Au9 Au5 Au10 Au6 97.19(2)
Au22 Au5 Au10 Au6 26.832(18)
Au1 Au5 Au10 Au6 -43.065(19)
Au4 Au5 Au10 Au6 59.30(2)
Au21 Au5 Au10 Au6 -5.12(2)
P5 Au5 Au10 Au9 113.69(10)
Au22 Au5 Au10 Au9 -70.363(16)
Au1 Au5 Au10 Au9 -140.26(2)
Au4 Au5 Au10 Au9 -37.898(17)
Au21 Au5 Au10 Au9 -102.313(19)
P5 Au5 Au10 Au23 145.36(10)
Au9 Au5 Au10 Au23 31.667(18)
Au22 Au5 Au10 Au23 -38.695(16)
Au1 Au5 Au10 Au23 -108.59(2)
Au4 Au5 Au10 Au23 -6.23(2)
Au21 Au5 Au10 Au23 -70.65(2)
P5 Au5 Au10 Au15 87.41(10)
Au9 Au5 Au10 Au15 -26.28(3)
Au22 Au5 Au10 Au15 -96.65(3)
Au1 Au5 Au10 Au15 -166.54(3)
Au4 Au5 Au10 Au15 -64.18(4)
Au21 Au5 Au10 Au15 -128.60(3)
Au2 Au6 Au11 Se5 110.11(5)
Au22 Au6 Au11 Se5 175.84(4)
Au10 Au6 Au11 Se5 -130.86(4)
Au7 Au6 Au11 Se5 122.40(4)
Au23 Au6 Au11 Se5 175.34(4)
Au1 Au6 Au11 Se5 -116.72(5)
Se5 Au6 Au11 Au16 -105.83(5)
Au2 Au6 Au11 Au16 4.28(7)
Au22 Au6 Au11 Au16 70.00(4)
Au10 Au6 Au11 Au16 123.30(4)
Au7 Au6 Au11 Au16 16.57(4)
Au23 Au6 Au11 Au16 69.50(4)
Au1 Au6 Au11 Au16 137.45(3)
Se5 Au6 Au11 Au24 -175.92(4)
Au2 Au6 Au11 Au24 -65.81(5)
Au22 Au6 Au11 Au24 -0.08(3)
Au10 Au6 Au11 Au24 53.22(2)
Au7 Au6 Au11 Au24 -53.52(2)
Au23 Au6 Au11 Au24 -0.583(18)
Au1 Au6 Au11 Au24 67.37(3)
Se5 Au6 Au11 Au15 130.90(4)
Au2 Au6 Au11 Au15 -118.99(4)
Au22 Au6 Au11 Au15 -53.27(2)
Au10 Au6 Au11 Au15 0.035(16)
Au7 Au6 Au11 Au15 -106.700(17)
Au23 Au6 Au11 Au15 -53.767(15)
Au1 Au6 Au11 Au15 14.18(3)
Se5 Au6 Au11 Au12 -122.42(4)
Au2 Au6 Au11 Au12 -12.31(4)
Au22 Au6 Au11 Au12 53.41(2)
Au10 Au6 Au11 Au12 106.717(18)
Au7 Au6 Au11 Au12 -0.019(18)
Au23 Au6 Au11 Au12 52.914(16)
Au1 Au6 Au11 Au12 120.86(3)
Se5 Au6 Au11 Au20 116.19(5)
Au2 Au6 Au11 Au20 -133.70(4)
Au22 Au6 Au11 Au20 -67.97(4)
Au10 Au6 Au11 Au20 -14.67(4)
Au7 Au6 Au11 Au20 -121.41(3)
Au23 Au6 Au11 Au20 -68.47(3)
Au1 Au6 Au11 Au20 -0.52(5)
Se5 Au6 Au11 Au23 -175.34(4)
Au2 Au6 Au11 Au23 -65.22(4)
Au22 Au6 Au11 Au23 0.501(18)
Au10 Au6 Au11 Au23 53.803(16)
Au7 Au6 Au11 Au23 -52.933(17)
Au1 Au6 Au11 Au23 67.95(3)
Se5 Au11 Au12 Se4 -3.21(5)
Au16 Au11 Au12 Se4 -128.26(4)
Au24 Au11 Au12 Se4 163.29(4)
Au15 Au11 Au12 Se4 130.07(3)
Au20 Au11 Au12 Se4 -169.84(3)
Au23 Au11 Au12 Se4 91.60(4)
Au6 Au11 Au12 Se4 41.78(4)
Se5 Au11 Au12 Au17 162.11(3)
Au16 Au11 Au12 Au17 37.066(17)
Au24 Au11 Au12 Au17 -31.390(18)
Au15 Au11 Au12 Au17 -64.60(2)
Au20 Au11 Au12 Au17 -4.51(2)
Au23 Au11 Au12 Au17 -103.08(2)
Au6 Au11 Au12 Au17 -152.900(18)
Se5 Au11 Au12 Au24 -166.50(4)
Au16 Au11 Au12 Au24 68.456(16)
Au15 Au11 Au12 Au24 -33.215(17)
Au20 Au11 Au12 Au24 26.877(18)
Au23 Au11 Au12 Au24 -71.685(17)
Au6 Au11 Au12 Au24 -121.509(18)
Se5 Au11 Au12 Au16 125.05(4)
Au24 Au11 Au12 Au16 -68.456(16)
Au15 Au11 Au12 Au16 -101.670(19)
Au20 Au11 Au12 Au16 -41.578(16)
Au23 Au11 Au12 Au16 -140.141(19)
Au6 Au11 Au12 Au16 170.035(18)
Se5 Au11 Au12 Au13 -132.49(4)
Au16 Au11 Au12 Au13 102.461(19)
Au24 Au11 Au12 Au13 34.005(18)
Au15 Au11 Au12 Au13 0.79(2)
Au20 Au11 Au12 Au13 60.88(2)
Au23 Au11 Au12 Au13 -37.680(17)
Au6 Au11 Au12 Au13 -87.505(19)
Se5 Au11 Au12 Au23 -94.81(4)
Au16 Au11 Au12 Au23 140.141(19)
Au24 Au11 Au12 Au23 71.685(17)
Au15 Au11 Au12 Au23 38.470(16)
Au20 Au11 Au12 Au23 98.562(19)
Au6 Au11 Au12 Au23 -49.825(15)
Se5 Au11 Au12 Au7 -44.97(4)
Au16 Au11 Au12 Au7 -170.018(19)
Au24 Au11 Au12 Au7 121.526(19)
Au15 Au11 Au12 Au7 88.311(18)
Au20 Au11 Au12 Au7 148.403(17)
Au23 Au11 Au12 Au7 49.841(15)
Au6 Au11 Au12 Au7 0.016(15)
Au22 Au7 Au12 Se4 173.34(4)
Au3 Au7 Au12 Se4 105.70(4)
Au2 Au7 Au12 Se4 -120.99(5)
Au6 Au7 Au12 Se4 -130.85(3)
Au23 Au7 Au12 Se4 173.89(3)
Au8 Au7 Au12 Se4 119.73(3)
Se4 Au7 Au12 Au17 -101.29(5)
Au22 Au7 Au12 Au17 72.05(4)
Au3 Au7 Au12 Au17 4.41(6)
Au2 Au7 Au12 Au17 137.72(4)
Au6 Au7 Au12 Au17 127.86(4)
Au23 Au7 Au12 Au17 72.60(4)
Au8 Au7 Au12 Au17 18.45(4)
Se4 Au7 Au12 Au24 -173.44(4)
Au22 Au7 Au12 Au24 -0.10(3)
Au3 Au7 Au12 Au24 -67.74(4)
Au2 Au7 Au12 Au24 65.57(4)
Au6 Au7 Au12 Au24 55.71(2)
Au23 Au7 Au12 Au24 0.455(19)
Au8 Au7 Au12 Au24 -53.70(2)
Se4 Au7 Au12 Au16 116.42(4)
Au22 Au7 Au12 Au16 -70.24(4)
Au3 Au7 Au12 Au16 -137.88(3)
Au2 Au7 Au12 Au16 -4.57(6)
Au6 Au7 Au12 Au16 -14.43(4)
Au23 Au7 Au12 Au16 -69.69(3)
Au8 Au7 Au12 Au16 -123.85(3)
Se4 Au7 Au12 Au11 130.83(3)
Au22 Au7 Au12 Au11 -55.83(2)
Au3 Au7 Au12 Au11 -123.47(3)
Au2 Au7 Au12 Au11 9.84(4)
Au6 Au7 Au12 Au11 -0.018(17)
Au23 Au7 Au12 Au11 -55.277(17)
Au8 Au7 Au12 Au11 -109.436(18)
Se4 Au7 Au12 Au13 -119.78(3)
Au22 Au7 Au12 Au13 53.56(2)
Au3 Au7 Au12 Au13 -14.08(4)
Au2 Au7 Au12 Au13 119.23(4)
Au6 Au7 Au12 Au13 109.374(19)
Au23 Au7 Au12 Au13 54.116(18)
Au8 Au7 Au12 Au13 -0.043(16)
Se4 Au7 Au12 Au23 -173.89(3)
Au22 Au7 Au12 Au23 -0.554(18)
Au3 Au7 Au12 Au23 -68.19(4)
Au2 Au7 Au12 Au23 65.12(4)
Au6 Au7 Au12 Au23 55.258(16)
Au8 Au7 Au12 Au23 -54.159(17)
Se4 Au12 Au13 Se3 -1.26(5)
Au17 Au12 Au13 Se3 -124.69(4)
Au24 Au12 Au13 Se3 167.06(4)
Au16 Au12 Au13 Se3 -166.99(3)
Au11 Au12 Au13 Se3 132.72(3)
Au23 Au12 Au13 Se3 94.17(3)
Au7 Au12 Au13 Se3 43.99(3)
Se4 Au12 Au13 Au18 159.46(3)
Au17 Au12 Au13 Au18 36.037(18)
Au24 Au12 Au13 Au18 -32.214(19)
Au16 Au12 Au13 Au18 -6.27(3)
Au11 Au12 Au13 Au18 -66.55(2)
Au23 Au12 Au13 Au18 -105.10(2)
Au7 Au12 Au13 Au18 -155.287(19)
Se4 Au12 Au13 Au24 -168.32(3)
Au17 Au12 Au13 Au24 68.251(16)
Au16 Au12 Au13 Au24 25.949(18)
Au11 Au12 Au13 Au24 -34.337(17)
Au23 Au12 Au13 Au24 -72.889(16)
Au7 Au12 Au13 Au24 -123.073(17)
Se4 Au12 Au13 Au14 -134.39(3)
Au17 Au12 Au13 Au14 102.19(2)
Au24 Au12 Au13 Au14 33.936(17)
Au16 Au12 Au13 Au14 59.89(2)
Au11 Au12 Au13 Au14 -0.40(2)
Au23 Au12 Au13 Au14 -38.952(17)
Au7 Au12 Au13 Au14 -89.137(18)
Se4 Au12 Au13 Au17 123.43(3)
Au24 Au12 Au13 Au17 -68.251(16)
Au16 Au12 Au13 Au17 -42.302(18)
Au11 Au12 Au13 Au17 -102.59(2)
Au23 Au12 Au13 Au17 -141.139(19)
Au7 Au12 Au13 Au17 168.676(18)
Se4 Au12 Au13 Au23 -95.44(3)
Au17 Au12 Au13 Au23 141.139(19)
Au24 Au12 Au13 Au23 72.889(16)
Au16 Au12 Au13 Au23 98.84(2)
Au11 Au12 Au13 Au23 38.552(17)
Au7 Au12 Au13 Au23 -50.185(14)
Se4 Au12 Au13 Au8 -45.21(3)
Au17 Au12 Au13 Au8 -168.636(19)
Au24 Au12 Au13 Au8 123.113(19)
Au16 Au12 Au13 Au8 149.062(18)
Au11 Au12 Au13 Au8 88.776(19)
Au23 Au12 Au13 Au8 50.225(15)
Au7 Au12 Au13 Au8 0.040(15)
Au4 Au8 Au13 Se3 99.45(5)
Au3 Au8 Au13 Se3 -115.51(5)
Au22 Au8 Au13 Se3 176.16(4)
Au9 Au8 Au13 Se3 122.07(3)
Au7 Au8 Au13 Se3 -130.31(3)
Au23 Au8 Au13 Se3 177.08(4)
Se3 Au8 Au13 Au18 -100.11(5)
Au4 Au8 Au13 Au18 -0.65(6)
Au3 Au8 Au13 Au18 144.38(4)
Au22 Au8 Au13 Au18 76.05(4)
Au9 Au8 Au13 Au18 21.96(4)
Au7 Au8 Au13 Au18 129.58(4)
Au23 Au8 Au13 Au18 76.98(4)
Se3 Au8 Au13 Au24 -176.28(4)
Au4 Au8 Au13 Au24 -76.82(4)
Au3 Au8 Au13 Au24 68.21(4)
Au22 Au8 Au13 Au24 -0.12(3)
Au9 Au8 Au13 Au24 -54.21(2)
Au7 Au8 Au13 Au24 53.41(2)
Au23 Au8 Au13 Au24 0.806(19)
Se3 Au8 Au13 Au14 -122.13(3)
Au4 Au8 Au13 Au14 -22.67(4)
Au3 Au8 Au13 Au14 122.36(4)
Au22 Au8 Au13 Au14 54.04(2)
Au9 Au8 Au13 Au14 -0.054(17)
Au7 Au8 Au13 Au14 107.565(18)
Au23 Au8 Au13 Au14 54.959(16)
Se3 Au8 Au13 Au17 113.10(5)
Au4 Au8 Au13 Au17 -147.45(4)
Au3 Au8 Au13 Au17 -2.41(6)
Au22 Au8 Au13 Au17 -70.74(4)
Au9 Au8 Au13 Au17 -124.83(4)
Au7 Au8 Au13 Au17 -17.21(4)
Au23 Au8 Au13 Au17 -69.82(4)
Se3 Au8 Au13 Au12 130.27(4)
Au4 Au8 Au13 Au12 -130.28(3)
Au3 Au8 Au13 Au12 14.75(4)
Au22 Au8 Au13 Au12 -53.57(2)
Au9 Au8 Au13 Au12 -107.663(18)
Au7 Au8 Au13 Au12 -0.045(17)
Au23 Au8 Au13 Au12 -52.650(17)
Se3 Au8 Au13 Au23 -177.08(4)
Au4 Au8 Au13 Au23 -77.63(3)
Au3 Au8 Au13 Au23 67.40(4)
Au22 Au8 Au13 Au23 -0.924(19)
Au9 Au8 Au13 Au23 -55.013(17)
Au7 Au8 Au13 Au23 52.606(16)
Se3 Au13 Au14 Se2 -2.60(5)
Au18 Au13 Au14 Se2 -124.41(4)
Au24 Au13 Au14 Se2 167.69(4)
Au17 Au13 Au14 Se2 -165.86(3)
Au12 Au13 Au14 Se2 134.79(3)
Au23 Au13 Au14 Se2 95.64(3)
Au8 Au13 Au14 Se2 42.99(3)
Se3 Au13 Au14 Au24 -170.29(3)
Au18 Au13 Au14 Au24 67.909(16)
Au17 Au13 Au14 Au24 26.451(17)
Au12 Au13 Au14 Au24 -32.899(17)
Au23 Au13 Au14 Au24 -72.048(17)
Au8 Au13 Au14 Au24 -124.696(17)
Se3 Au13 Au14 Au23 -98.24(3)
Au18 Au13 Au14 Au23 139.96(2)
Au24 Au13 Au14 Au23 72.048(17)
Au17 Au13 Au14 Au23 98.50(2)
Au12 Au13 Au14 Au23 39.149(18)
Au8 Au13 Au14 Au23 -52.648(15)
Se3 Au13 Au14 Au15 -137.54(3)
Au18 Au13 Au14 Au15 100.661(19)
Au24 Au13 Au14 Au15 32.752(16)
Au17 Au13 Au14 Au15 59.20(2)
Au12 Au13 Au14 Au15 -0.15(2)
Au23 Au13 Au14 Au15 -39.295(16)
Au8 Au13 Au14 Au15 -91.943(18)
Se3 Au13 Au14 Au18 121.80(3)
Au24 Au13 Au14 Au18 -67.909(16)
Au17 Au13 Au14 Au18 -41.457(17)
Au12 Au13 Au14 Au18 -100.81(2)
Au23 Au13 Au14 Au18 -139.96(2)
Au8 Au13 Au14 Au18 167.396(19)
Se3 Au13 Au14 Au19 156.55(3)
Au18 Au13 Au14 Au19 34.749(17)
Au24 Au13 Au14 Au19 -33.160(17)
Au17 Au13 Au14 Au19 -6.71(2)
Au12 Au13 Au14 Au19 -66.06(2)
Au23 Au13 Au14 Au19 -105.21(2)
Au8 Au13 Au14 Au19 -157.855(16)
Se3 Au13 Au14 Au9 -45.55(3)
Au18 Au13 Au14 Au9 -167.346(18)
Au24 Au13 Au14 Au9 124.745(17)
Au17 Au13 Au14 Au9 151.196(18)
Au12 Au13 Au14 Au9 91.847(19)
Au23 Au13 Au14 Au9 52.698(16)
Au8 Au13 Au14 Au9 0.049(15)
Au4 Au9 Au14 Se2 -109.01(5)
Au5 Au9 Au14 Se2 93.29(5)
Au22 Au9 Au14 Se2 173.49(4)
Au8 Au9 Au14 Se2 -132.32(4)
Au10 Au9 Au14 Se2 120.66(4)
Au23 Au9 Au14 Se2 173.50(4)
Se2 Au9 Au14 Au24 -173.45(4)
Au4 Au9 Au14 Au24 77.54(4)
Au5 Au9 Au14 Au24 -80.15(4)
Au22 Au9 Au14 Au24 0.04(3)
Au8 Au9 Au14 Au24 54.23(2)
Au10 Au9 Au14 Au24 -52.79(2)
Au23 Au9 Au14 Au24 0.055(19)
Se2 Au9 Au14 Au13 132.27(4)
Au4 Au9 Au14 Au13 23.26(4)
Au5 Au9 Au14 Au13 -134.44(4)
Au22 Au9 Au14 Au13 -54.24(2)
Au8 Au9 Au14 Au13 -0.055(17)
Au10 Au9 Au14 Au13 -107.074(18)
Au23 Au9 Au14 Au13 -54.230(17)
Se2 Au9 Au14 Au23 -173.50(4)
Au4 Au9 Au14 Au23 77.49(4)
Au5 Au9 Au14 Au23 -80.21(4)
Au22 Au9 Au14 Au23 -0.013(19)
Au8 Au9 Au14 Au23 54.175(16)
Au10 Au9 Au14 Au23 -52.843(16)
Se2 Au9 Au14 Au15 -120.65(4)
Au4 Au9 Au14 Au15 130.33(4)
Au5 Au9 Au14 Au15 -27.36(4)
Au22 Au9 Au14 Au15 52.84(2)
Au8 Au9 Au14 Au15 107.024(17)
Au10 Au9 Au14 Au15 0.005(16)
Au23 Au9 Au14 Au15 52.849(15)
Se2 Au9 Au14 Au18 112.63(5)
Au4 Au9 Au14 Au18 3.62(6)
Au5 Au9 Au14 Au18 -154.07(4)
Au22 Au9 Au14 Au18 -73.88(4)
Au8 Au9 Au14 Au18 -19.69(4)
Au10 Au9 Au14 Au18 -126.71(3)
Au23 Au9 Au14 Au18 -73.87(4)
Se2 Au9 Au14 Au19 -98.73(5)
Au4 Au9 Au14 Au19 152.26(4)
Au5 Au9 Au14 Au19 -5.44(7)
Au22 Au9 Au14 Au19 74.76(5)
Au8 Au9 Au14 Au19 128.95(4)
Au10 Au9 Au14 Au19 21.93(5)
Au23 Au9 Au14 Au19 74.77(4)
Se5 Au11 Au15 Se1 -5.43(4)
Au16 Au11 Au15 Se1 160.91(3)
Au24 Au11 Au15 Se1 -169.26(3)
Au12 Au11 Au15 Se1 -136.42(3)
Au20 Au11 Au15 Se1 123.34(3)
Au23 Au11 Au15 Se1 -97.59(3)
Au6 Au11 Au15 Se1 -46.46(3)
Se5 Au11 Au15 Au20 -128.78(4)
Au16 Au11 Au15 Au20 37.566(17)
Au24 Au11 Au15 Au20 67.397(17)
Au12 Au11 Au15 Au20 100.24(2)
Au23 Au11 Au15 Au20 139.062(19)
Au6 Au11 Au15 Au20 -169.807(18)
Se5 Au11 Au15 Au24 163.82(4)
Au16 Au11 Au15 Au24 -29.831(18)
Au12 Au11 Au15 Au24 32.841(17)
Au20 Au11 Au15 Au24 -67.397(17)
Au23 Au11 Au15 Au24 71.665(16)
Au6 Au11 Au15 Au24 122.795(18)
Se5 Au11 Au15 Au23 92.16(4)
Au16 Au11 Au15 Au23 -101.496(19)
Au24 Au11 Au15 Au23 -71.665(16)
Au12 Au11 Au15 Au23 -38.824(16)
Au20 Au11 Au15 Au23 -139.062(19)
Au6 Au11 Au15 Au23 51.130(14)
Se5 Au11 Au15 Au14 130.10(3)
Au16 Au11 Au15 Au14 -63.55(2)
Au24 Au11 Au15 Au14 -33.722(17)
Au12 Au11 Au15 Au14 -0.88(2)
Au20 Au11 Au15 Au14 -101.119(19)
Au23 Au11 Au15 Au14 37.943(16)
Au6 Au11 Au15 Au14 89.073(18)
Se5 Au11 Au15 Au19 -166.94(3)
Au16 Au11 Au15 Au19 -0.60(2)
Au24 Au11 Au15 Au19 29.235(17)
Au12 Au11 Au15 Au19 62.08(2)
Au20 Au11 Au15 Au19 -38.163(16)
Au23 Au11 Au15 Au19 100.900(18)
Au6 Au11 Au15 Au19 152.030(16)
Se5 Au11 Au15 Au10 41.00(4)
Au16 Au11 Au15 Au10 -152.658(17)
Au24 Au11 Au15 Au10 -122.827(17)
Au12 Au11 Au15 Au10 -89.986(18)
Au20 Au11 Au15 Au10 169.775(18)
Au23 Au11 Au15 Au10 -51.162(14)
Au6 Au11 Au15 Au10 -0.032(14)
Se2 Au14 Au15 Se1 -6.20(5)
Au24 Au14 Au15 Se1 166.14(3)
Au13 Au14 Au15 Se1 132.89(3)
Au23 Au14 Au15 Se1 93.08(3)
Au18 Au14 Au15 Se1 -166.65(3)
Au19 Au14 Au15 Se1 -127.83(3)
Au9 Au14 Au15 Se1 40.90(3)
Se2 Au14 Au15 Au20 155.31(3)
Au24 Au14 Au15 Au20 -32.352(17)
Au13 Au14 Au15 Au20 -65.60(2)
Au23 Au14 Au15 Au20 -105.407(19)
Au18 Au14 Au15 Au20 -5.14(2)
Au19 Au14 Au15 Au20 33.677(17)
Au9 Au14 Au15 Au20 -157.588(17)
Se2 Au14 Au15 Au24 -172.34(3)
Au13 Au14 Au15 Au24 -33.245(17)
Au23 Au14 Au15 Au24 -73.055(17)
Au18 Au14 Au15 Au24 27.211(17)
Au19 Au14 Au15 Au24 66.029(17)
Au9 Au14 Au15 Au24 -125.236(18)
Se2 Au14 Au15 Au11 -138.45(3)
Au24 Au14 Au15 Au11 33.889(17)
Au13 Au14 Au15 Au11 0.64(2)
Au23 Au14 Au15 Au11 -39.166(18)
Au18 Au14 Au15 Au11 61.10(2)
Au19 Au14 Au15 Au11 99.918(19)
Au9 Au14 Au15 Au11 -91.347(18)
Se2 Au14 Au15 Au23 -99.28(3)
Au24 Au14 Au15 Au23 73.055(17)
Au13 Au14 Au15 Au23 39.811(17)
Au18 Au14 Au15 Au23 100.27(2)
Au19 Au14 Au15 Au23 139.084(19)
Au9 Au14 Au15 Au23 -52.181(15)
Se2 Au14 Au15 Au19 121.63(3)
Au24 Au14 Au15 Au19 -66.029(17)
Au13 Au14 Au15 Au19 -99.27(2)
Au23 Au14 Au15 Au19 -139.084(19)
Au18 Au14 Au15 Au19 -38.818(17)
Au9 Au14 Au15 Au19 168.735(19)
Se2 Au14 Au15 Au10 -47.11(3)
Au24 Au14 Au15 Au10 125.231(18)
Au13 Au14 Au15 Au10 91.987(18)
Au23 Au14 Au15 Au10 52.176(15)
Au18 Au14 Au15 Au10 152.442(18)
Au19 Au14 Au15 Au10 -168.739(17)
Au9 Au14 Au15 Au10 -0.005(15)
Au1 Au10 Au15 Se1 96.69(5)
Au22 Au10 Au15 Se1 175.17(4)
Au6 Au10 Au15 Se1 119.15(3)
Au9 Au10 Au15 Se1 -131.64(3)
Au23 Au10 Au15 Se1 174.25(3)
Au5 Au10 Au15 Se1 -110.29(4)
Se1 Au10 Au15 Au20 -99.38(5)
Au1 Au10 Au15 Au20 -2.69(7)
Au22 Au10 Au15 Au20 75.79(4)
Au6 Au10 Au15 Au20 19.76(4)
Au9 Au10 Au15 Au20 128.98(4)
Au23 Au10 Au15 Au20 74.87(4)
Au5 Au10 Au15 Au20 150.33(4)
Se1 Au10 Au15 Au24 -175.05(3)
Au1 Au10 Au15 Au24 -78.36(5)
Au22 Au10 Au15 Au24 0.12(3)
Au6 Au10 Au15 Au24 -55.90(2)
Au9 Au10 Au15 Au24 53.31(2)
Au23 Au10 Au15 Au24 -0.802(19)
Au5 Au10 Au15 Au24 74.66(4)
Se1 Au10 Au15 Au11 -119.11(3)
Au1 Au10 Au15 Au11 -22.42(5)
Au22 Au10 Au15 Au11 56.06(2)
Au6 Au10 Au15 Au11 0.036(16)
Au9 Au10 Au15 Au11 109.247(17)
Au23 Au10 Au15 Au11 55.137(17)
Au5 Au10 Au15 Au11 130.60(3)
Se1 Au10 Au15 Au23 -174.25(3)
Au1 Au10 Au15 Au23 -77.56(4)
Au22 Au10 Au15 Au23 0.920(19)
Au6 Au10 Au15 Au23 -55.102(16)
Au9 Au10 Au15 Au23 54.109(17)
Au5 Au10 Au15 Au23 75.46(3)
Se1 Au10 Au15 Au14 131.65(3)
Au1 Au10 Au15 Au14 -131.66(4)
Au22 Au10 Au15 Au14 -53.18(2)
Au6 Au10 Au15 Au14 -109.206(17)
Au9 Au10 Au15 Au14 0.005(16)
Au23 Au10 Au15 Au14 -54.104(17)
Au5 Au10 Au15 Au14 21.36(3)
Se1 Au10 Au15 Au19 114.09(4)
Au1 Au10 Au15 Au19 -149.22(4)
Au22 Au10 Au15 Au19 -70.75(4)
Au6 Au10 Au15 Au19 -126.77(3)
Au9 Au10 Au15 Au19 -17.56(4)
Au23 Au10 Au15 Au19 -71.67(3)
Au5 Au10 Au15 Au19 3.80(5)
Se5 Au11 Au16 P6 11.60(8)
Au24 Au11 Au16 P6 177.39(8)
Au15 Au11 Au16 P6 -152.37(8)
Au12 Au11 Au16 P6 108.59(8)
Au20 Au11 Au16 P6 -117.03(8)
Au23 Au11 Au16 P6 144.58(8)
Au6 Au11 Au16 P6 89.25(8)
Se5 Au11 Au16 Au24 -165.78(4)
Au15 Au11 Au16 Au24 30.240(17)
Au12 Au11 Au16 Au24 -68.791(17)
Au20 Au11 Au16 Au24 65.581(17)
Au23 Au11 Au16 Au24 -32.810(18)
Au6 Au11 Au16 Au24 -88.14(4)
Se5 Au11 Au16 Au12 -96.99(4)
Au24 Au11 Au16 Au12 68.791(17)
Au15 Au11 Au16 Au12 99.03(2)
Au20 Au11 Au16 Au12 134.372(18)
Au23 Au11 Au16 Au12 35.981(18)
Au6 Au11 Au16 Au12 -19.35(4)
Se5 Au11 Au16 Au20 128.64(4)
Au24 Au11 Au16 Au20 -65.581(17)
Au15 Au11 Au16 Au20 -35.341(16)
Au12 Au11 Au16 Au20 -134.372(18)
Au23 Au11 Au16 Au20 -98.391(19)
Au6 Au11 Au16 Au20 -153.72(4)
Se5 Au11 Au16 Au17 -131.47(4)
Au24 Au11 Au16 Au17 34.310(17)
Au15 Au11 Au16 Au17 64.55(2)
Au12 Au11 Au16 Au17 -34.482(17)
Au20 Au11 Au16 Au17 99.891(19)
Au23 Au11 Au16 Au17 1.50(2)
Au6 Au11 Au16 Au17 -53.83(4)
Se5 Au11 Au16 Au25 163.88(4)
Au24 Au11 Au16 Au25 -30.339(17)
Au15 Au11 Au16 Au25 -0.10(2)
Au12 Au11 Au16 Au25 -99.13(2)
Au20 Au11 Au16 Au25 35.242(18)
Au23 Au11 Au16 Au25 -63.15(2)
Au6 Au11 Au16 Au25 -118.48(4)
Se4 Au12 Au16 P6 -6.62(7)
Au17 Au12 Au16 P6 112.98(7)
Au24 Au12 Au16 P6 -179.52(7)
Au11 Au12 Au16 P6 -106.06(7)
Au13 Au12 Au16 P6 153.91(7)
Au23 Au12 Au16 P6 -142.41(7)
Au7 Au12 Au16 P6 -88.65(7)
Se4 Au12 Au16 Au24 172.90(4)
Au17 Au12 Au16 Au24 -67.494(16)
Au11 Au12 Au16 Au24 73.468(17)
Au13 Au12 Au16 Au24 -26.561(19)
Au23 Au12 Au16 Au24 37.117(18)
Au7 Au12 Au16 Au24 90.87(3)
Se4 Au12 Au16 Au11 99.43(4)
Au17 Au12 Au16 Au11 -140.963(19)
Au24 Au12 Au16 Au11 -73.468(17)
Au13 Au12 Au16 Au11 -100.03(2)
Au23 Au12 Au16 Au11 -36.351(17)
Au7 Au12 Au16 Au11 17.40(3)
Se4 Au12 Au16 Au20 142.74(4)
Au17 Au12 Au16 Au20 -97.652(19)
Au24 Au12 Au16 Au20 -30.157(17)
Au11 Au12 Au16 Au20 43.311(18)
Au13 Au12 Au16 Au20 -56.72(2)
Au23 Au12 Au16 Au20 6.96(2)
Au7 Au12 Au16 Au20 60.71(4)
Se4 Au12 Au16 Au17 -119.60(4)
Au24 Au12 Au16 Au17 67.495(16)
Au11 Au12 Au16 Au17 140.963(19)
Au13 Au12 Au16 Au17 40.934(17)
Au23 Au12 Au16 Au17 104.61(2)
Au7 Au12 Au16 Au17 158.37(4)
Se4 Au12 Au16 Au25 -152.82(4)
Au17 Au12 Au16 Au25 -33.213(17)
Au24 Au12 Au16 Au25 34.282(17)
Au11 Au12 Au16 Au25 107.75(2)
Au13 Au12 Au16 Au25 7.72(2)
Au23 Au12 Au16 Au25 71.40(2)
Au7 Au12 Au16 Au25 125.15(3)
Se4 Au12 Au17 P7 15.10(9)
Au24 Au12 Au17 P7 179.40(9)
Au16 Au12 Au17 P7 -114.69(9)
Au11 Au12 Au17 P7 -148.56(9)
Au13 Au12 Au17 P7 109.71(9)
Au23 Au12 Au17 P7 145.07(9)
Au7 Au12 Au17 P7 88.50(9)
Se4 Au12 Au17 Au24 -164.30(4)
Au16 Au12 Au17 Au24 65.904(17)
Au11 Au12 Au17 Au24 32.036(18)
Au13 Au12 Au17 Au24 -69.699(18)
Au23 Au12 Au17 Au24 -34.334(19)
Au7 Au12 Au17 Au24 -90.90(4)
Se4 Au12 Au17 Au13 -94.60(4)
Au24 Au12 Au17 Au13 69.699(18)
Au16 Au12 Au17 Au13 135.603(19)
Au11 Au12 Au17 Au13 101.74(2)
Au23 Au12 Au17 Au13 35.365(18)
Au7 Au12 Au17 Au13 -21.20(3)
Se4 Au12 Au17 Au16 129.79(4)
Au24 Au12 Au17 Au16 -65.904(17)
Au11 Au12 Au17 Au16 -33.868(17)
Au13 Au12 Au17 Au16 -135.603(19)
Au23 Au12 Au17 Au16 -100.24(2)
Au7 Au12 Au17 Au16 -156.81(4)
Se4 Au12 Au17 Au18 -129.61(4)
Au24 Au12 Au17 Au18 34.695(18)
Au16 Au12 Au17 Au18 100.60(2)
Au11 Au12 Au17 Au18 66.73(2)
Au13 Au12 Au17 Au18 -35.004(17)
Au23 Au12 Au17 Au18 0.36(2)
Au7 Au12 Au17 Au18 -56.21(4)
Se4 Au12 Au17 Au25 164.93(4)
Au24 Au12 Au17 Au25 -30.771(18)
Au16 Au12 Au17 Au25 35.133(18)
Au11 Au12 Au17 Au25 1.26(2)
Au13 Au12 Au17 Au25 -100.47(2)
Au23 Au12 Au17 Au25 -65.11(2)
Au7 Au12 Au17 Au25 -121.68(3)
Se3 Au13 Au17 P7 -5.10(8)
Au18 Au13 Au17 P7 111.40(8)
Au24 Au13 Au17 P7 -178.95(8)
Au14 Au13 Au17 P7 153.32(8)
Au12 Au13 Au17 P7 -108.21(8)
Au23 Au13 Au17 P7 -143.02(8)
Au8 Au13 Au17 P7 -87.36(8)
Se3 Au13 Au17 Au24 173.85(4)
Au18 Au13 Au17 Au24 -69.651(17)
Au14 Au13 Au17 Au24 -27.732(17)
Au12 Au13 Au17 Au24 70.739(18)
Au23 Au13 Au17 Au24 35.924(17)
Au8 Au13 Au17 Au24 91.59(4)
Se3 Au13 Au17 Au12 103.11(4)
Au18 Au13 Au17 Au12 -140.39(2)
Au24 Au13 Au17 Au12 -70.739(18)
Au14 Au13 Au17 Au12 -98.47(2)
Au23 Au13 Au17 Au12 -34.815(18)
Au8 Au13 Au17 Au12 20.85(3)
Se3 Au13 Au17 Au16 141.93(4)
Au18 Au13 Au17 Au16 -101.573(19)
Au24 Au13 Au17 Au16 -31.923(17)
Au14 Au13 Au17 Au16 -59.65(2)
Au12 Au13 Au17 Au16 38.816(17)
Au23 Au13 Au17 Au16 4.00(2)
Au8 Au13 Au17 Au16 59.66(4)
Se3 Au13 Au17 Au18 -116.50(4)
Au24 Au13 Au17 Au18 69.651(17)
Au14 Au13 Au17 Au18 41.919(18)
Au12 Au13 Au17 Au18 140.39(2)
Au23 Au13 Au17 Au18 105.57(2)
Au8 Au13 Au17 Au18 161.24(4)
Se3 Au13 Au17 Au25 -152.04(4)
Au18 Au13 Au17 Au25 -35.538(18)
Au24 Au13 Au17 Au25 34.112(17)
Au14 Au13 Au17 Au25 6.38(2)
Au12 Au13 Au17 Au25 104.85(2)
Au23 Au13 Au17 Au25 70.04(2)
Au8 Au13 Au17 Au25 125.70(3)
P6 Au16 Au17 P7 1.56(11)
Au24 Au16 Au17 P7 178.51(8)
Au11 Au16 Au17 P7 141.31(8)
Au12 Au16 Au17 P7 104.02(8)
Au20 Au16 Au17 P7 -151.34(8)
Au25 Au16 Au17 P7 -113.26(8)
P6 Au16 Au17 Au24 -176.95(8)
Au11 Au16 Au17 Au24 -37.197(18)
Au12 Au16 Au17 Au24 -74.487(19)
Au20 Au16 Au17 Au24 30.156(16)
Au25 Au16 Au17 Au24 68.234(17)
P6 Au16 Au17 Au12 -102.47(8)
Au24 Au16 Au17 Au12 74.487(19)
Au11 Au16 Au17 Au12 37.290(19)
Au20 Au16 Au17 Au12 104.64(2)
Au25 Au16 Au17 Au12 142.721(19)
P6 Au16 Au17 Au13 -143.28(8)
Au24 Au16 Au17 Au13 33.677(18)
Au11 Au16 Au17 Au13 -3.52(2)
Au12 Au16 Au17 Au13 -40.809(18)
Au20 Au16 Au17 Au13 63.83(2)
Au25 Au16 Au17 Au13 101.911(19)
P6 Au16 Au17 Au18 155.46(8)
Au24 Au16 Au17 Au18 -27.592(17)
Au11 Au16 Au17 Au18 -64.79(2)
Au12 Au16 Au17 Au18 -102.078(19)
Au20 Au16 Au17 Au18 2.56(2)
Au25 Au16 Au17 Au18 40.642(16)
P6 Au16 Au17 Au25 114.81(8)
Au24 Au16 Au17 Au25 -68.234(17)
Au11 Au16 Au17 Au25 -105.43(2)
Au12 Au16 Au17 Au25 -142.721(19)
Au20 Au16 Au17 Au25 -38.078(16)
Se3 Au13 Au18 P8 8.92(8)
Au24 Au13 Au18 P8 178.07(8)
Au14 Au13 Au18 P8 108.40(8)
Au17 Au13 Au18 P8 -116.66(8)
Au12 Au13 Au18 P8 -150.27(8)
Au23 Au13 Au18 P8 145.20(8)
Au8 Au13 Au18 P8 83.46(8)
Se3 Au13 Au18 Au24 -169.15(4)
Au14 Au13 Au18 Au24 -69.674(17)
Au17 Au13 Au18 Au24 65.271(16)
Au12 Au13 Au18 Au24 31.660(18)
Au23 Au13 Au18 Au24 -32.87(2)
Au8 Au13 Au18 Au24 -94.61(4)
Se3 Au13 Au18 Au19 -136.35(4)
Au24 Au13 Au18 Au19 32.798(19)
Au14 Au13 Au18 Au19 -36.876(19)
Au17 Au13 Au18 Au19 98.07(2)
Au12 Au13 Au18 Au19 64.46(3)
Au23 Au13 Au18 Au19 -0.07(3)
Au8 Au13 Au18 Au19 -61.81(4)
Se3 Au13 Au18 Au17 125.58(4)
Au24 Au13 Au18 Au17 -65.271(16)
Au14 Au13 Au18 Au17 -134.945(19)
Au12 Au13 Au18 Au17 -33.611(17)
Au23 Au13 Au18 Au17 -98.14(2)
Au8 Au13 Au18 Au17 -159.88(4)
Se3 Au13 Au18 Au14 -99.48(4)
Au24 Au13 Au18 Au14 69.674(17)
Au17 Au13 Au18 Au14 134.945(19)
Au12 Au13 Au18 Au14 101.33(2)
Au23 Au13 Au18 Au14 36.804(19)
Au8 Au13 Au18 Au14 -24.94(4)
Se3 Au13 Au18 Au25 161.22(4)
Au24 Au13 Au18 Au25 -29.623(18)
Au14 Au13 Au18 Au25 -99.30(2)
Au17 Au13 Au18 Au25 35.648(18)
Au12 Au13 Au18 Au25 2.04(3)
Au23 Au13 Au18 Au25 -62.49(3)
Au8 Au13 Au18 Au25 -124.23(4)
P7 Au17 Au18 P8 1.05(12)
Au24 Au17 Au18 P8 179.74(10)
Au12 Au17 Au18 P8 144.03(10)
Au13 Au17 Au18 P8 106.96(10)
Au16 Au17 Au18 P8 -153.53(10)
Au25 Au17 Au18 P8 -112.18(10)
P7 Au17 Au18 Au24 -178.69(8)
Au12 Au17 Au18 Au24 -35.708(19)
Au13 Au17 Au18 Au24 -72.771(18)
Au16 Au17 Au18 Au24 26.739(17)
Au25 Au17 Au18 Au24 68.086(16)
P7 Au17 Au18 Au13 -105.92(8)
Au24 Au17 Au18 Au13 72.771(18)
Au12 Au17 Au18 Au13 37.063(18)
Au16 Au17 Au18 Au13 99.510(19)
Au25 Au17 Au18 Au13 140.857(19)
P7 Au17 Au18 Au19 150.15(8)
Au24 Au17 Au18 Au19 -31.161(17)
Au12 Au17 Au18 Au19 -66.87(2)
Au13 Au17 Au18 Au19 -103.93(2)
Au16 Au17 Au18 Au19 -4.42(2)
Au25 Au17 Au18 Au19 36.926(16)
P7 Au17 Au18 Au14 -145.57(8)
Au24 Au17 Au18 Au14 33.122(17)
Au12 Au17 Au18 Au14 -2.59(2)
Au13 Au17 Au18 Au14 -39.649(17)
Au16 Au17 Au18 Au14 59.86(2)
Au25 Au17 Au18 Au14 101.208(18)
P7 Au17 Au18 Au25 113.23(8)
Au24 Au17 Au18 Au25 -68.086(16)
Au12 Au17 Au18 Au25 -103.79(2)
Au13 Au17 Au18 Au25 -140.857(19)
Au16 Au17 Au18 Au25 -41.347(16)
Se2 Au14 Au18 P8 -3.56(8)
Au24 Au14 Au18 P8 179.02(8)
Au13 Au14 Au18 P8 -109.35(8)
Au23 Au14 Au18 P8 -145.46(8)
Au15 Au14 Au18 P8 151.49(8)
Au19 Au14 Au18 P8 110.65(8)
Au9 Au14 Au18 P8 -85.86(8)
Se2 Au14 Au18 Au24 177.43(4)
Au13 Au14 Au18 Au24 71.628(18)
Au23 Au14 Au18 Au24 35.526(18)
Au15 Au14 Au18 Au24 -27.529(17)
Au19 Au14 Au18 Au24 -68.369(18)
Au9 Au14 Au18 Au24 95.13(4)
Se2 Au14 Au18 Au13 105.80(4)
Au24 Au14 Au18 Au13 -71.628(18)
Au23 Au14 Au18 Au13 -36.103(19)
Au15 Au14 Au18 Au13 -99.16(2)
Au19 Au14 Au18 Au13 -140.00(2)
Au9 Au14 Au18 Au13 23.50(3)
Se2 Au14 Au18 Au19 -114.20(4)
Au24 Au14 Au18 Au19 68.369(18)
Au13 Au14 Au18 Au19 140.00(2)
Au23 Au14 Au18 Au19 103.89(2)
Au15 Au14 Au18 Au19 40.840(18)
Au9 Au14 Au18 Au19 163.49(4)
Se2 Au14 Au18 Au17 145.70(4)
Au24 Au14 Au18 Au17 -31.728(16)
Au13 Au14 Au18 Au17 39.900(17)
Au23 Au14 Au18 Au17 3.80(2)
Au15 Au14 Au18 Au17 -59.26(2)
Au19 Au14 Au18 Au17 -100.097(19)
Au9 Au14 Au18 Au17 63.40(4)
Se2 Au14 Au18 Au25 -151.00(4)
Au24 Au14 Au18 Au25 31.577(17)
Au13 Au14 Au18 Au25 103.21(2)
Au23 Au14 Au18 Au25 67.10(2)
Au15 Au14 Au18 Au25 4.05(2)
Au19 Au14 Au18 Au25 -36.791(18)
Au9 Au14 Au18 Au25 126.70(3)
P8 Au18 Au19 P9 4.17(13)
Au24 Au18 Au19 P9 -177.17(9)
Au13 Au18 Au19 P9 149.20(9)
Au17 Au18 Au19 P9 -146.98(9)
Au14 Au18 Au19 P9 112.96(9)
Au25 Au18 Au19 P9 -109.17(9)
P8 Au18 Au19 Au24 -178.66(9)
Au13 Au18 Au19 Au24 -33.62(2)
Au17 Au18 Au19 Au24 30.198(17)
Au14 Au18 Au19 Au24 -69.865(17)
Au25 Au18 Au19 Au24 68.000(17)
P8 Au18 Au19 Au25 113.34(9)
Au24 Au18 Au19 Au25 -68.000(17)
Au13 Au18 Au19 Au25 -101.62(2)
Au17 Au18 Au19 Au25 -37.802(16)
Au14 Au18 Au19 Au25 -137.865(18)
P8 Au18 Au19 Au20 155.79(9)
Au24 Au18 Au19 Au20 -25.547(17)
Au13 Au18 Au19 Au20 -59.17(3)
Au17 Au18 Au19 Au20 4.65(2)
Au14 Au18 Au19 Au20 -95.413(19)
Au25 Au18 Au19 Au20 42.452(17)
P8 Au18 Au19 Au14 -108.79(9)
Au24 Au18 Au19 Au14 69.865(17)
Au13 Au18 Au19 Au14 36.244(19)
Au17 Au18 Au19 Au14 100.063(18)
Au25 Au18 Au19 Au14 137.865(18)
P8 Au18 Au19 Au15 -146.49(9)
Au24 Au18 Au19 Au15 32.170(17)
Au13 Au18 Au19 Au15 -1.45(3)
Au17 Au18 Au19 Au15 62.37(2)
Au14 Au18 Au19 Au15 -37.696(16)
Au25 Au18 Au19 Au15 100.169(19)
Se2 Au14 Au19 P9 13.39(8)
Au24 Au14 Au19 P9 -178.35(8)
Au13 Au14 Au19 P9 -144.30(8)
Au23 Au14 Au19 P9 151.48(8)
Au15 Au14 Au19 P9 114.28(8)
Au18 Au14 Au19 P9 -110.06(8)
Au9 Au14 Au19 P9 89.50(8)
Se2 Au14 Au19 Au24 -168.26(4)
Au13 Au14 Au19 Au24 34.048(17)
Au23 Au14 Au19 Au24 -30.177(18)
Au15 Au14 Au19 Au24 -67.375(16)
Au18 Au14 Au19 Au24 68.284(16)
Au9 Au14 Au19 Au24 -92.15(4)
Se2 Au14 Au19 Au25 162.33(4)
Au24 Au14 Au19 Au25 -29.412(17)
Au13 Au14 Au19 Au25 4.64(2)
Au23 Au14 Au19 Au25 -59.59(2)
Au15 Au14 Au19 Au25 -96.79(2)
Au18 Au14 Au19 Au25 38.872(18)
Au9 Au14 Au19 Au25 -121.56(4)
Se2 Au14 Au19 Au20 -132.25(4)
Au24 Au14 Au19 Au20 36.010(16)
Au13 Au14 Au19 Au20 70.06(2)
Au23 Au14 Au19 Au20 5.83(2)
Au15 Au14 Au19 Au20 -31.366(15)
Au18 Au14 Au19 Au20 104.29(2)
Au9 Au14 Au19 Au20 -56.14(5)
Se2 Au14 Au19 Au18 123.45(4)
Au24 Au14 Au19 Au18 -68.284(16)
Au13 Au14 Au19 Au18 -34.235(17)
Au23 Au14 Au19 Au18 -98.46(2)
Au15 Au14 Au19 Au18 -135.659(19)
Au9 Au14 Au19 Au18 -160.44(4)
Se2 Au14 Au19 Au15 -100.89(4)
Au24 Au14 Au19 Au15 67.375(16)
Au13 Au14 Au19 Au15 101.42(2)
Au23 Au14 Au19 Au15 37.198(16)
Au18 Au14 Au19 Au15 135.659(19)
Au9 Au14 Au19 Au15 -24.78(4)
Se1 Au15 Au19 P9 -7.94(10)
Au20 Au15 Au19 P9 107.77(10)
Au24 Au15 Au19 P9 178.18(10)
Au11 Au15 Au19 P9 147.56(10)
Au23 Au15 Au19 P9 -146.58(10)
Au14 Au15 Au19 P9 -110.24(10)
Au10 Au15 Au19 P9 -89.71(10)
Se1 Au15 Au19 Au24 173.88(4)
Au20 Au15 Au19 Au24 -70.412(18)
Au11 Au15 Au19 Au24 -30.618(18)
Au23 Au15 Au19 Au24 35.240(18)
Au14 Au15 Au19 Au24 71.578(17)
Au10 Au15 Au19 Au24 92.11(3)
Se1 Au15 Au19 Au25 -154.42(3)
Au20 Au15 Au19 Au25 -38.713(18)
Au24 Au15 Au19 Au25 31.699(17)
Au11 Au15 Au19 Au25 1.08(2)
Au23 Au15 Au19 Au25 66.94(2)
Au14 Au15 Au19 Au25 103.277(19)
Au10 Au15 Au19 Au25 123.81(3)
Se1 Au15 Au19 Au20 -115.71(4)
Au24 Au15 Au19 Au20 70.412(18)
Au11 Au15 Au19 Au20 39.794(16)
Au23 Au15 Au19 Au20 105.652(19)
Au14 Au15 Au19 Au20 141.991(19)
Au10 Au15 Au19 Au20 162.52(3)
Se1 Au15 Au19 Au18 141.09(3)
Au20 Au15 Au19 Au18 -103.20(2)
Au24 Au15 Au19 Au18 -32.787(17)
Au11 Au15 Au19 Au18 -63.40(2)
Au23 Au15 Au19 Au18 2.45(2)
Au14 Au15 Au19 Au18 38.792(17)
Au10 Au15 Au19 Au18 59.32(4)
Se1 Au15 Au19 Au14 102.30(3)
Au20 Au15 Au19 Au14 -141.991(19)
Au24 Au15 Au19 Au14 -71.578(17)
Au11 Au15 Au19 Au14 -102.196(19)
Au23 Au15 Au19 Au14 -36.338(17)
Au10 Au15 Au19 Au14 20.53(3)
Se1 Au15 Au20 P10 6.46(8)
Au24 Au15 Au20 P10 174.49(8)
Au11 Au15 Au20 P10 104.66(8)
Au23 Au15 Au20 P10 143.46(8)
Au14 Au15 Au20 P10 -152.71(8)
Au19 Au15 Au20 P10 -118.79(8)
Au10 Au15 Au20 P10 82.26(8)
Se1 Au15 Au20 Au24 -168.03(4)
Au11 Au15 Au20 Au24 -69.831(16)
Au23 Au15 Au20 Au24 -31.033(18)
Au14 Au15 Au20 Au24 32.802(17)
Au19 Au15 Au20 Au24 66.721(16)
Au10 Au15 Au20 Au24 -92.23(4)
Se1 Au15 Au20 Au19 125.25(4)
Au24 Au15 Au20 Au19 -66.721(16)
Au11 Au15 Au20 Au19 -136.552(18)
Au23 Au15 Au20 Au19 -97.754(19)
Au14 Au15 Au20 Au19 -33.919(17)
Au10 Au15 Au20 Au19 -158.95(4)
Se1 Au15 Au20 Au16 -131.45(3)
Au24 Au15 Au20 Au16 36.575(15)
Au11 Au15 Au20 Au16 -33.256(15)
Au23 Au15 Au20 Au16 5.54(2)
Au14 Au15 Au20 Au16 69.38(2)
Au19 Au15 Au20 Au16 103.296(19)
Au10 Au15 Au20 Au16 -55.66(4)
Se1 Au15 Au20 Au11 -98.20(4)
Au24 Au15 Au20 Au11 69.831(16)
Au23 Au15 Au20 Au11 38.798(18)
Au14 Au15 Au20 Au11 102.633(19)
Au19 Au15 Au20 Au11 136.552(18)
Au10 Au15 Au20 Au11 -22.40(4)
Se1 Au15 Au20 Au25 163.42(3)
Au24 Au15 Au20 Au25 -28.553(16)
Au11 Au15 Au20 Au25 -98.384(18)
Au23 Au15 Au20 Au25 -59.59(2)
Au14 Au15 Au20 Au25 4.25(2)
Au19 Au15 Au20 Au25 38.168(16)
Au10 Au15 Au20 Au25 -120.78(4)
P9 Au19 Au20 P10 -1.34(11)
Au24 Au19 Au20 P10 -178.45(7)
Au25 Au19 Au20 P10 -110.48(7)
Au18 Au19 Au20 P10 -152.63(7)
Au14 Au19 Au20 P10 144.67(7)
Au15 Au19 Au20 P10 112.23(7)
P9 Au19 Au20 Au24 177.12(8)
Au25 Au19 Au20 Au24 67.975(16)
Au18 Au19 Au20 Au24 25.821(17)
Au14 Au19 Au20 Au24 -36.876(17)
Au15 Au19 Au20 Au24 -69.319(17)
P9 Au19 Au20 Au15 -113.56(8)
Au24 Au19 Au20 Au15 69.319(17)
Au25 Au19 Au20 Au15 137.295(18)
Au18 Au19 Au20 Au15 95.14(2)
Au14 Au19 Au20 Au15 32.443(16)
P9 Au19 Au20 Au16 148.16(8)
Au24 Au19 Au20 Au16 -28.954(17)
Au25 Au19 Au20 Au16 39.021(16)
Au18 Au19 Au20 Au16 -3.13(2)
Au14 Au19 Au20 Au16 -65.83(2)
Au15 Au19 Au20 Au16 -98.273(19)
P9 Au19 Au20 Au11 -153.85(8)
Au24 Au19 Au20 Au11 29.030(18)
Au25 Au19 Au20 Au11 97.006(19)
Au18 Au19 Au20 Au11 54.85(2)
Au14 Au19 Au20 Au11 -7.85(2)
Au15 Au19 Au20 Au11 -40.289(16)
P9 Au19 Au20 Au25 109.14(8)
Au24 Au19 Au20 Au25 -67.975(16)
Au18 Au19 Au20 Au25 -42.154(17)
Au14 Au19 Au20 Au25 -104.852(19)
Au15 Au19 Au20 Au25 -137.295(18)
P6 Au16 Au20 P10 -0.11(10)
Au24 Au16 Au20 P10 -177.95(7)
Au11 Au16 Au20 P10 -103.00(7)
Au12 Au16 Au20 P10 -146.75(7)
Au17 Au16 Au20 P10 152.26(7)
Au25 Au16 Au20 P10 114.59(7)
P6 Au16 Au20 Au24 177.84(8)
Au11 Au16 Au20 Au24 74.954(17)
Au12 Au16 Au20 Au24 31.208(17)
Au17 Au16 Au20 Au24 -29.786(16)
Au25 Au16 Au20 Au24 -67.460(16)
P6 Au16 Au20 Au15 138.85(8)
Au24 Au16 Au20 Au15 -38.995(17)
Au11 Au16 Au20 Au15 35.958(16)
Au12 Au16 Au20 Au15 -7.79(2)
Au17 Au16 Au20 Au15 -68.78(2)
Au25 Au16 Au20 Au15 -106.456(19)
P6 Au16 Au20 Au19 -152.03(8)
Au24 Au16 Au20 Au19 30.129(17)
Au11 Au16 Au20 Au19 105.08(2)
Au12 Au16 Au20 Au19 61.34(2)
Au17 Au16 Au20 Au19 0.34(2)
Au25 Au16 Au20 Au19 -37.331(16)
P6 Au16 Au20 Au11 102.89(8)
Au24 Au16 Au20 Au11 -74.954(17)
Au12 Au16 Au20 Au11 -43.746(18)
Au17 Au16 Au20 Au11 -104.739(19)
Au25 Au16 Au20 Au11 -142.414(19)
P6 Au16 Au20 Au25 -114.70(8)
Au24 Au16 Au20 Au25 67.460(16)
Au11 Au16 Au20 Au25 142.414(19)
Au12 Au16 Au20 Au25 98.668(18)
Au17 Au16 Au20 Au25 37.674(16)
Se5 Au11 Au20 P10 -13.82(6)
Au16 Au11 Au20 P10 108.28(6)
Au24 Au11 Au20 P10 175.86(6)
Au15 Au11 Au20 P10 -112.53(6)
Au12 Au11 Au20 P10 148.47(6)
Au23 Au11 Au20 P10 -148.43(6)
Au6 Au11 Au20 P10 -94.97(6)
Se5 Au11 Au20 Au24 170.32(5)
Au16 Au11 Au20 Au24 -67.583(16)
Au15 Au11 Au20 Au24 71.604(17)
Au12 Au11 Au20 Au24 -27.389(18)
Au23 Au11 Au20 Au24 35.706(17)
Au6 Au11 Au20 Au24 89.17(3)
Se5 Au11 Au20 Au15 98.71(5)
Au16 Au11 Au20 Au15 -139.188(18)
Au24 Au11 Au20 Au15 -71.604(17)
Au12 Au11 Au20 Au15 -98.99(2)
Au23 Au11 Au20 Au15 -35.899(16)
Au6 Au11 Au20 Au15 17.57(3)
Se5 Au11 Au20 Au19 141.52(5)
Au16 Au11 Au20 Au19 -96.377(19)
Au24 Au11 Au20 Au19 -28.794(18)
Au15 Au11 Au20 Au19 42.811(17)
Au12 Au11 Au20 Au19 -56.18(2)
Au23 Au11 Au20 Au19 6.91(2)
Au6 Au11 Au20 Au19 60.38(4)
Se5 Au11 Au20 Au16 -122.10(5)
Au24 Au11 Au20 Au16 67.583(16)
Au15 Au11 Au20 Au16 139.188(18)
Au12 Au11 Au20 Au16 40.194(17)
Au23 Au11 Au20 Au16 103.289(19)
Au6 Au11 Au20 Au16 156.76(3)
Se5 Au11 Au20 Au25 -156.41(5)
Au16 Au11 Au20 Au25 -34.312(17)
Au24 Au11 Au20 Au25 33.271(17)
Au15 Au11 Au20 Au25 104.876(19)
Au12 Au11 Au20 Au25 5.88(2)
Au23 Au11 Au20 Au25 68.98(2)
Au6 Au11 Au20 Au25 122.44(3)
P3 Au3 Au21 Cl1 2.14(13)
Au22 Au3 Au21 Cl1 179.75(8)
Au8 Au3 Au21 Cl1 -144.24(8)
Au7 Au3 Au21 Cl1 146.13(8)
Au4 Au3 Au21 Cl1 -111.43(8)
Au2 Au3 Au21 Cl1 116.44(8)
P3 Au3 Au21 Au22 -177.60(9)
Au8 Au3 Au21 Au22 36.009(19)
Au7 Au3 Au21 Au22 -33.61(2)
Au4 Au3 Au21 Au22 68.819(17)
Au2 Au3 Au21 Au22 -63.304(16)
P3 Au3 Au21 Au2 -114.30(9)
Au22 Au3 Au21 Au2 63.304(16)
Au8 Au3 Au21 Au2 99.31(2)
Au7 Au3 Au21 Au2 29.689(19)
Au4 Au3 Au21 Au2 132.123(18)
P3 Au3 Au21 Au1 -152.99(9)
Au22 Au3 Au21 Au1 24.615(17)
Au8 Au3 Au21 Au1 60.62(2)
Au7 Au3 Au21 Au1 -9.00(3)
Au4 Au3 Au21 Au1 93.434(19)
Au2 Au3 Au21 Au1 -38.689(17)
P3 Au3 Au21 Au5 149.39(9)
Au22 Au3 Au21 Au5 -33.000(17)
Au8 Au3 Au21 Au5 3.01(2)
Au7 Au3 Au21 Au5 -66.61(3)
Au4 Au3 Au21 Au5 35.819(17)
Au2 Au3 Au21 Au5 -96.304(19)
P3 Au3 Au21 Au4 113.58(9)
Au22 Au3 Au21 Au4 -68.819(17)
Au8 Au3 Au21 Au4 -32.810(18)
Au7 Au3 Au21 Au4 -102.43(2)
Au2 Au3 Au21 Au4 -132.123(18)
P2 Au2 Au21 Cl1 -5.21(12)
Au22 Au2 Au21 Cl1 179.50(8)
Au6 Au2 Au21 Cl1 146.86(8)
Au7 Au2 Au21 Cl1 -143.56(8)
Au1 Au2 Au21 Cl1 111.53(8)
Au3 Au2 Au21 Cl1 -114.80(8)
P2 Au2 Au21 Au22 175.29(9)
Au6 Au2 Au21 Au22 -32.63(2)
Au7 Au2 Au21 Au22 36.942(18)
Au1 Au2 Au21 Au22 -67.968(17)
Au3 Au2 Au21 Au22 65.705(18)
P2 Au2 Au21 Au3 109.58(9)
Au22 Au2 Au21 Au3 -65.705(17)
Au6 Au2 Au21 Au3 -98.34(2)
Au7 Au2 Au21 Au3 -28.763(18)
Au1 Au2 Au21 Au3 -133.673(18)
P2 Au2 Au21 Au1 -116.74(9)
Au22 Au2 Au21 Au1 67.968(17)
Au6 Au2 Au21 Au1 35.34(2)
Au7 Au2 Au21 Au1 104.91(2)
Au3 Au2 Au21 Au1 133.673(18)
P2 Au2 Au21 Au5 -152.90(9)
Au22 Au2 Au21 Au5 31.808(17)
Au6 Au2 Au21 Au5 -0.82(3)
Au7 Au2 Au21 Au5 68.75(2)
Au1 Au2 Au21 Au5 -36.161(15)
Au3 Au2 Au21 Au5 97.512(18)
P2 Au2 Au21 Au4 149.62(9)
Au22 Au2 Au21 Au4 -25.674(18)
Au6 Au2 Au21 Au4 -58.31(2)
Au7 Au2 Au21 Au4 11.27(2)
Au1 Au2 Au21 Au4 -93.642(18)
Au3 Au2 Au21 Au4 40.030(16)
P1 Au1 Au21 Cl1 -8.20(12)
Au10 Au1 Au21 Cl1 150.21(8)
Au22 Au1 Au21 Cl1 179.99(8)
Au5 Au1 Au21 Cl1 108.30(8)
Au2 Au1 Au21 Cl1 -115.85(8)
Au6 Au1 Au21 Cl1 -144.23(8)
P1 Au1 Au21 Au22 171.81(9)
Au10 Au1 Au21 Au22 -29.79(2)
Au5 Au1 Au21 Au22 -71.691(17)
Au2 Au1 Au21 Au22 64.154(17)
Au6 Au1 Au21 Au22 35.780(18)
P1 Au1 Au21 Au3 147.44(9)
Au10 Au1 Au21 Au3 -54.15(3)
Au22 Au1 Au21 Au3 -24.365(18)
Au5 Au1 Au21 Au3 -96.06(2)
Au2 Au1 Au21 Au3 39.789(17)
Au6 Au1 Au21 Au3 11.41(2)
P1 Au1 Au21 Au2 107.65(9)
Au10 Au1 Au21 Au2 -93.94(2)
Au22 Au1 Au21 Au2 -64.154(16)
Au5 Au1 Au21 Au2 -135.845(19)
Au6 Au1 Au21 Au2 -28.374(16)
P1 Au1 Au21 Au5 -116.50(9)
Au10 Au1 Au21 Au5 41.90(2)
Au22 Au1 Au21 Au5 71.691(17)
Au2 Au1 Au21 Au5 135.845(19)
Au6 Au1 Au21 Au5 107.471(19)
P1 Au1 Au21 Au4 -153.56(9)
Au10 Au1 Au21 Au4 4.85(3)
Au22 Au1 Au21 Au4 34.637(18)
Au5 Au1 Au21 Au4 -37.054(17)
Au2 Au1 Au21 Au4 98.791(19)
Au6 Au1 Au21 Au4 70.42(2)
P5 Au5 Au21 Cl1 0.32(12)
Au9 Au5 Au21 Cl1 148.85(8)
Au22 Au5 Au21 Cl1 -179.54(8)
Au1 Au5 Au21 Cl1 -113.21(8)
Au4 Au5 Au21 Cl1 112.47(8)
Au10 Au5 Au21 Cl1 -146.64(8)
P5 Au5 Au21 Au22 179.86(9)
Au9 Au5 Au21 Au22 -31.601(19)
Au1 Au5 Au21 Au22 66.339(16)
Au4 Au5 Au21 Au22 -67.989(17)
Au10 Au5 Au21 Au22 32.901(16)
P5 Au5 Au21 Au3 -148.77(9)
Au9 Au5 Au21 Au3 -0.24(2)
Au22 Au5 Au21 Au3 31.362(16)
Au1 Au5 Au21 Au3 97.701(19)
Au4 Au5 Au21 Au3 -36.627(18)
Au10 Au5 Au21 Au3 64.26(2)
P5 Au5 Au21 Au2 150.28(9)
Au9 Au5 Au21 Au2 -61.18(2)
Au22 Au5 Au21 Au2 -29.583(15)
Au1 Au5 Au21 Au2 36.756(16)
Au4 Au5 Au21 Au2 -97.573(19)
Au10 Au5 Au21 Au2 3.32(2)
P5 Au5 Au21 Au1 113.53(9)
Au9 Au5 Au21 Au1 -97.94(2)
Au22 Au5 Au21 Au1 -66.339(16)
Au4 Au5 Au21 Au1 -134.33(2)
Au10 Au5 Au21 Au1 -33.438(15)
P5 Au5 Au21 Au4 -112.15(9)
Au9 Au5 Au21 Au4 36.388(19)
Au22 Au5 Au21 Au4 67.989(17)
Au1 Au5 Au21 Au4 134.33(2)
Au10 Au5 Au21 Au4 100.891(19)
P4 Au4 Au21 Cl1 0.83(10)
Au9 Au4 Au21 Cl1 -145.93(7)
Au8 Au4 Au21 Cl1 146.58(7)
Au22 Au4 Au21 Cl1 -179.66(7)
Au3 Au4 Au21 Cl1 114.97(7)
Au5 Au4 Au21 Cl1 -108.59(7)
P4 Au4 Au21 Au22 -179.51(7)
Au9 Au4 Au21 Au22 33.729(19)
Au8 Au4 Au21 Au22 -33.759(18)
Au3 Au4 Au21 Au22 -65.378(17)
Au5 Au4 Au21 Au22 71.068(18)
P4 Au4 Au21 Au3 -114.13(7)
Au9 Au4 Au21 Au3 99.11(2)
Au8 Au4 Au21 Au3 31.619(17)
Au22 Au4 Au21 Au3 65.378(17)
Au5 Au4 Au21 Au3 136.45(2)
P4 Au4 Au21 Au2 -155.05(7)
Au9 Au4 Au21 Au2 58.19(2)
Au8 Au4 Au21 Au2 -9.30(2)
Au22 Au4 Au21 Au2 24.459(17)
Au3 Au4 Au21 Au2 -40.919(16)
Au5 Au4 Au21 Au2 95.526(19)
P4 Au4 Au21 Au1 146.47(7)
Au9 Au4 Au21 Au1 -0.29(2)
Au8 Au4 Au21 Au1 -67.78(2)
Au22 Au4 Au21 Au1 -34.019(18)
Au3 Au4 Au21 Au1 -99.397(19)
Au5 Au4 Au21 Au1 37.049(17)
P4 Au4 Au21 Au5 109.42(7)
Au9 Au4 Au21 Au5 -37.338(19)
Au8 Au4 Au21 Au5 -104.83(2)
Au22 Au4 Au21 Au5 -71.068(18)
Au3 Au4 Au21 Au5 -136.45(2)
P2 Au2 Au22 Au3 -52.7(9)
Au6 Au2 Au22 Au3 -139.36(2)
Au7 Au2 Au22 Au3 -68.982(16)
Au1 Au2 Au22 Au3 147.32(2)
Au21 Au2 Au22 Au3 71.735(17)
P2 Au2 Au22 Au1 160.0(9)
Au6 Au2 Au22 Au1 73.318(16)
Au7 Au2 Au22 Au1 143.695(19)
Au3 Au2 Au22 Au1 -147.32(2)
Au21 Au2 Au22 Au1 -75.588(16)
P2 Au2 Au22 Au21 -124.5(9)
Au6 Au2 Au22 Au21 148.906(19)
Au7 Au2 Au22 Au21 -140.717(18)
Au1 Au2 Au22 Au21 75.588(17)
Au3 Au2 Au22 Au21 -71.735(17)
P2 Au2 Au22 Au4 -87.3(9)
Au6 Au2 Au22 Au4 -173.89(3)
Au7 Au2 Au22 Au4 -103.51(3)
Au1 Au2 Au22 Au4 112.79(3)
Au3 Au2 Au22 Au4 -34.53(2)
Au21 Au2 Au22 Au4 37.20(2)
P2 Au2 Au22 Au10 122.1(9)
Au6 Au2 Au22 Au10 35.482(19)
Au7 Au2 Au22 Au10 105.86(2)
Au1 Au2 Au22 Au10 -37.836(18)
Au3 Au2 Au22 Au10 174.84(2)
Au21 Au2 Au22 Au10 -113.42(2)
P2 Au2 Au22 Au9 93.3(9)
Au6 Au2 Au22 Au9 6.7(2)
Au7 Au2 Au22 Au9 77.1(2)
Au1 Au2 Au22 Au9 -66.6(2)
Au3 Au2 Au22 Au9 146.1(2)
Au21 Au2 Au22 Au9 -142.2(2)
P2 Au2 Au22 Au8 -14.9(9)
Au6 Au2 Au22 Au8 -101.55(2)
Au7 Au2 Au22 Au8 -31.17(2)
Au1 Au2 Au22 Au8 -174.87(3)
Au3 Au2 Au22 Au8 37.811(19)
Au21 Au2 Au22 Au8 109.55(2)
P2 Au2 Au22 Au7 16.3(9)
Au6 Au2 Au22 Au7 -70.377(16)
Au1 Au2 Au22 Au7 -143.695(19)
Au3 Au2 Au22 Au7 68.982(16)
Au21 Au2 Au22 Au7 140.717(18)
P2 Au2 Au22 Au5 -166.6(9)
Au6 Au2 Au22 Au5 106.73(2)
Au7 Au2 Au22 Au5 177.10(3)
Au1 Au2 Au22 Au5 33.41(2)
Au3 Au2 Au22 Au5 -113.92(3)
Au21 Au2 Au22 Au5 -42.18(2)
P2 Au2 Au22 Au6 86.6(9)
Au7 Au2 Au22 Au6 70.377(16)
Au1 Au2 Au22 Au6 -73.318(16)
Au3 Au2 Au22 Au6 139.36(2)
Au21 Au2 Au22 Au6 -148.906(19)
P2 Au2 Au22 Au23 54.7(9)
Au6 Au2 Au22 Au23 -31.955(19)
Au7 Au2 Au22 Au23 38.422(18)
Au1 Au2 Au22 Au23 -105.27(2)
Au3 Au2 Au22 Au23 107.40(2)
Au21 Au2 Au22 Au23 179.14(2)
P3 Au3 Au22 Au2 15(2)
Au8 Au3 Au22 Au2 142.78(2)
Au7 Au3 Au22 Au2 70.539(17)
Au21 Au3 Au22 Au2 -74.550(19)
Au4 Au3 Au22 Au2 -150.80(2)
P3 Au3 Au22 Au1 54(2)
Au8 Au3 Au22 Au1 -178.43(3)
Au7 Au3 Au22 Au1 109.33(3)
Au21 Au3 Au22 Au1 -35.76(3)
Au4 Au3 Au22 Au1 -112.01(3)
Au2 Au3 Au22 Au1 38.79(2)
P3 Au3 Au22 Au21 89(2)
Au8 Au3 Au22 Au21 -142.67(2)
Au7 Au3 Au22 Au21 145.09(2)
Au4 Au3 Au22 Au21 -76.248(19)
Au2 Au3 Au22 Au21 74.550(19)
P3 Au3 Au22 Au4 166(2)
Au8 Au3 Au22 Au4 -66.421(16)
Au7 Au3 Au22 Au4 -138.663(19)
Au21 Au3 Au22 Au4 76.248(19)
Au2 Au3 Au22 Au4 150.80(2)
P3 Au3 Au22 Au10 -81(2)
Au8 Au3 Au22 Au10 46.5(3)
Au7 Au3 Au22 Au10 -25.8(3)
Au21 Au3 Au22 Au10 -170.8(3)
Au4 Au3 Au22 Au10 112.9(3)
Au2 Au3 Au22 Au10 -96.3(3)
P3 Au3 Au22 Au9 -161(2)
Au8 Au3 Au22 Au9 -33.44(2)
Au7 Au3 Au22 Au9 -105.68(2)
Au21 Au3 Au22 Au9 109.23(2)
Au4 Au3 Au22 Au9 32.98(2)
Au2 Au3 Au22 Au9 -176.22(3)
P3 Au3 Au22 Au8 -128(2)
Au7 Au3 Au22 Au8 -72.242(16)
Au21 Au3 Au22 Au8 142.67(2)
Au4 Au3 Au22 Au8 66.421(16)
Au2 Au3 Au22 Au8 -142.78(2)
P3 Au3 Au22 Au7 -56(2)
Au8 Au3 Au22 Au7 72.242(16)
Au21 Au3 Au22 Au7 -145.09(2)
Au4 Au3 Au22 Au7 138.663(19)
Au2 Au3 Au22 Au7 -70.539(17)
P3 Au3 Au22 Au5 132(2)
Au8 Au3 Au22 Au5 -100.24(2)
Au7 Au3 Au22 Au5 -172.48(2)
Au21 Au3 Au22 Au5 42.43(2)
Au4 Au3 Au22 Au5 -33.818(19)
Au2 Au3 Au22 Au5 116.98(2)
P3 Au3 Au22 Au6 -24(2)
Au8 Au3 Au22 Au6 104.22(2)
Au7 Au3 Au22 Au6 31.980(19)
Au21 Au3 Au22 Au6 -113.11(2)
Au4 Au3 Au22 Au6 170.64(2)
Au2 Au3 Au22 Au6 -38.559(18)
P3 Au3 Au22 Au23 -92(2)
Au8 Au3 Au22 Au23 36.277(18)
Au7 Au3 Au22 Au23 -35.965(19)
Au21 Au3 Au22 Au23 178.95(2)
Au4 Au3 Au22 Au23 102.70(2)
Au2 Au3 Au22 Au23 -106.50(2)
P1 Au1 Au22 Au2 -3.8(5)
Au10 Au1 Au22 Au2 -136.35(2)
Au5 Au1 Au22 Au2 148.83(2)
Au6 Au1 Au22 Au2 -65.276(16)
Au21 Au1 Au22 Au2 74.470(18)
P1 Au1 Au22 Au3 -43.4(5)
Au10 Au1 Au22 Au3 -175.88(3)
Au5 Au1 Au22 Au3 109.30(3)
Au2 Au1 Au22 Au3 -39.53(2)
Au6 Au1 Au22 Au3 -104.81(3)
Au21 Au1 Au22 Au3 34.94(2)
P1 Au1 Au22 Au21 -78.3(5)
Au10 Au1 Au22 Au21 149.18(2)
Au5 Au1 Au22 Au21 74.362(18)
Au2 Au1 Au22 Au21 -74.470(18)
Au6 Au1 Au22 Au21 -139.75(2)
P1 Au1 Au22 Au4 -125.8(5)
Au10 Au1 Au22 Au4 101.69(2)
Au5 Au1 Au22 Au4 26.87(2)
Au2 Au1 Au22 Au4 -121.96(3)
Au6 Au1 Au22 Au4 172.76(2)
Au21 Au1 Au22 Au4 -47.49(2)
P1 Au1 Au22 Au10 132.5(5)
Au5 Au1 Au22 Au10 -74.821(18)
Au2 Au1 Au22 Au10 136.35(2)
Au6 Au1 Au22 Au10 71.071(18)
Au21 Au1 Au22 Au10 -149.18(2)
P1 Au1 Au22 Au9 170.2(5)
Au10 Au1 Au22 Au9 37.66(2)
Au5 Au1 Au22 Au9 -37.156(18)
Au2 Au1 Au22 Au9 174.01(2)
Au6 Au1 Au22 Au9 108.74(2)
Au21 Au1 Au22 Au9 -111.52(2)
P1 Au1 Au22 Au8 145.7(5)
Au10 Au1 Au22 Au8 13.19(14)
Au5 Au1 Au22 Au8 -61.63(14)
Au2 Au1 Au22 Au8 149.54(15)
Au6 Au1 Au22 Au8 84.27(15)
Au21 Au1 Au22 Au8 -135.99(15)
P1 Au1 Au22 Au7 34.4(5)
Au10 Au1 Au22 Au7 -98.07(2)
Au5 Au1 Au22 Au7 -172.89(2)
Au2 Au1 Au22 Au7 38.28(2)
Au6 Au1 Au22 Au7 -26.997(19)
Au21 Au1 Au22 Au7 112.75(2)
P1 Au1 Au22 Au5 -152.7(5)
Au10 Au1 Au22 Au5 74.821(18)
Au2 Au1 Au22 Au5 -148.83(2)
Au6 Au1 Au22 Au5 145.893(18)
Au21 Au1 Au22 Au5 -74.362(18)
P1 Au1 Au22 Au6 61.4(5)
Au10 Au1 Au22 Au6 -71.071(18)
Au5 Au1 Au22 Au6 -145.893(18)
Au2 Au1 Au22 Au6 65.276(16)
Au21 Au1 Au22 Au6 139.75(2)
P1 Au1 Au22 Au23 102.3(5)
Au10 Au1 Au22 Au23 -30.23(2)
Au5 Au1 Au22 Au23 -105.05(2)
Au2 Au1 Au22 Au23 106.12(2)
Au6 Au1 Au22 Au23 40.843(18)
Au21 Au1 Au22 Au23 -179.41(2)
Cl1 Au21 Au22 Au2 -74(9)
Au3 Au21 Au22 Au2 76.802(19)
Au1 Au21 Au22 Au2 -73.326(18)
Au5 Au21 Au22 Au2 -142.29(2)
Au4 Au21 Au22 Au2 149.27(2)
Cl1 Au21 Au22 Au3 -151(26)
Au2 Au21 Au22 Au3 -76.802(19)
Au1 Au21 Au22 Au3 -150.13(2)
Au5 Au21 Au22 Au3 140.91(2)
Au4 Au21 Au22 Au3 72.472(18)
Cl1 Au21 Au22 Au1 -1(9)
Au3 Au21 Au22 Au1 150.13(2)
Au2 Au21 Au22 Au1 73.326(18)
Au5 Au21 Au22 Au1 -68.960(17)
Au4 Au21 Au22 Au1 -137.40(2)
Cl1 Au21 Au22 Au4 137(9)
Au3 Au21 Au22 Au4 -72.472(18)
Au2 Au21 Au22 Au4 -149.27(2)
Au1 Au21 Au22 Au4 137.40(2)
Au5 Au21 Au22 Au4 68.440(17)
Cl1 Au21 Au22 Au10 28(9)
Au3 Au21 Au22 Au10 179.12(2)
Au2 Au21 Au22 Au10 102.32(2)
Au1 Au21 Au22 Au10 28.99(2)
Au5 Au21 Au22 Au10 -39.97(2)
Au4 Au21 Au22 Au10 -108.41(2)
Cl1 Au21 Au22 Au9 102(9)
Au3 Au21 Au22 Au9 -107.39(2)
Au2 Au21 Au22 Au9 175.81(3)
Au1 Au21 Au22 Au9 102.48(2)
Au5 Au21 Au22 Au9 33.522(19)
Au4 Au21 Au22 Au9 -34.918(19)
Cl1 Au21 Au22 Au8 173(100)
Au3 Au21 Au22 Au8 -36.73(2)
Au2 Au21 Au22 Au8 -113.53(2)
Au1 Au21 Au22 Au8 173.15(3)
Au5 Au21 Au22 Au8 104.19(2)
Au4 Au21 Au22 Au8 35.746(19)
Cl1 Au21 Au22 Au7 -115(9)
Au3 Au21 Au22 Au7 35.88(2)
Au2 Au21 Au22 Au7 -40.919(19)
Au1 Au21 Au22 Au7 -114.24(2)
Au5 Au21 Au22 Au7 176.80(2)
Au4 Au21 Au22 Au7 108.36(2)
Cl1 Au21 Au22 Au5 68(9)
Au3 Au21 Au22 Au5 -140.91(2)
Au2 Au21 Au22 Au5 142.29(2)
Au1 Au21 Au22 Au5 68.960(17)
Au4 Au21 Au22 Au5 -68.440(17)
Cl1 Au21 Au22 Au6 -43(9)
Au3 Au21 Au22 Au6 107.61(2)
Au2 Au21 Au22 Au6 30.808(19)
Au1 Au21 Au22 Au6 -42.52(2)
Au5 Au21 Au22 Au6 -111.48(2)
Au4 Au21 Au22 Au6 -179.92(3)
Cl1 Au21 Au22 Au23 151(9)
Au3 Au21 Au22 Au23 -58.7(12)
Au2 Au21 Au22 Au23 -135.5(12)
Au1 Au21 Au22 Au23 151.2(12)
Au5 Au21 Au22 Au23 82.3(12)
Au4 Au21 Au22 Au23 13.8(12)
P4 Au4 Au22 Au2 -22(2)
Au9 Au4 Au22 Au2 -179.93(3)
Au8 Au4 Au22 Au2 105.52(3)
Au3 Au4 Au22 Au2 35.58(3)
Au5 Au4 Au22 Au2 -111.78(3)
Au21 Au4 Au22 Au2 -37.10(2)
P4 Au4 Au22 Au3 -57(2)
Au9 Au4 Au22 Au3 144.50(2)
Au8 Au4 Au22 Au3 69.940(16)
Au5 Au4 Au22 Au3 -147.358(19)
Au21 Au4 Au22 Au3 -72.675(17)
P4 Au4 Au22 Au1 63(2)
Au9 Au4 Au22 Au1 -95.16(2)
Au8 Au4 Au22 Au1 -169.72(2)
Au3 Au4 Au22 Au1 120.34(2)
Au5 Au4 Au22 Au1 -27.02(2)
Au21 Au4 Au22 Au1 47.67(2)
P4 Au4 Au22 Au21 15(2)
Au9 Au4 Au22 Au21 -142.83(2)
Au8 Au4 Au22 Au21 142.61(2)
Au3 Au4 Au22 Au21 72.675(17)
Au5 Au4 Au22 Au21 -74.683(17)
P4 Au4 Au22 Au10 127(2)
Au9 Au4 Au22 Au10 -30.54(2)
Au8 Au4 Au22 Au10 -105.10(2)
Au3 Au4 Au22 Au10 -175.04(2)
Au5 Au4 Au22 Au10 37.606(19)
Au21 Au4 Au22 Au10 112.29(2)
P4 Au4 Au22 Au9 158(2)
Au8 Au4 Au22 Au9 -74.558(17)
Au3 Au4 Au22 Au9 -144.50(2)
Au5 Au4 Au22 Au9 68.144(17)
Au21 Au4 Au22 Au9 142.83(2)
P4 Au4 Au22 Au8 -127(2)
Au9 Au4 Au22 Au8 74.558(17)
Au3 Au4 Au22 Au8 -69.940(16)
Au5 Au4 Au22 Au8 142.702(18)
Au21 Au4 Au22 Au8 -142.61(2)
P4 Au4 Au22 Au7 -98(2)
Au9 Au4 Au22 Au7 103.68(2)
Au8 Au4 Au22 Au7 29.123(19)
Au3 Au4 Au22 Au7 -40.816(19)
Au5 Au4 Au22 Au7 171.83(2)
Au21 Au4 Au22 Au7 -113.49(2)
P4 Au4 Au22 Au5 90(2)
Au9 Au4 Au22 Au5 -68.144(17)
Au8 Au4 Au22 Au5 -142.702(18)
Au3 Au4 Au22 Au5 147.358(19)
Au21 Au4 Au22 Au5 74.683(17)
P4 Au4 Au22 Au6 -165(2)
Au9 Au4 Au22 Au6 36.71(14)
Au8 Au4 Au22 Au6 -37.85(14)
Au3 Au4 Au22 Au6 -107.79(15)
Au5 Au4 Au22 Au6 104.85(15)
Au21 Au4 Au22 Au6 180(39)
P4 Au4 Au22 Au23 -165(2)
Au9 Au4 Au22 Au23 37.462(19)
Au8 Au4 Au22 Au23 -37.096(18)
Au3 Au4 Au22 Au23 -107.04(2)
Au5 Au4 Au22 Au23 105.61(2)
Au21 Au4 Au22 Au23 -179.71(2)
Se1 Au10 Au22 Au2 -88.63(14)
Au1 Au10 Au22 Au2 42.96(2)
Au6 Au10 Au22 Au2 -34.629(19)
Au9 Au10 Au22 Au2 -176.72(2)
Au23 Au10 Au22 Au2 -105.14(2)
Au5 Au10 Au22 Au2 117.35(2)
Au15 Au10 Au22 Au2 -106.01(2)
Se1 Au10 Au22 Au3 5.9(3)
Au1 Au10 Au22 Au3 137.5(3)
Au6 Au10 Au22 Au3 59.9(3)
Au9 Au10 Au22 Au3 -82.2(3)
Au23 Au10 Au22 Au3 -10.6(3)
Au5 Au10 Au22 Au3 -148.1(3)
Au15 Au10 Au22 Au3 -11.5(3)
Se1 Au10 Au22 Au1 -131.59(14)
Au6 Au10 Au22 Au1 -77.587(18)
Au9 Au10 Au22 Au1 140.32(2)
Au23 Au10 Au22 Au1 -148.10(2)
Au5 Au10 Au22 Au1 74.391(18)
Au15 Au10 Au22 Au1 -148.97(2)
Se1 Au10 Au22 Au21 -164.57(13)
Au1 Au10 Au22 Au21 -32.99(2)
Au6 Au10 Au22 Au21 -110.57(2)
Au9 Au10 Au22 Au21 107.33(2)
Au23 Au10 Au22 Au21 178.91(2)
Au5 Au10 Au22 Au21 41.40(2)
Au15 Au10 Au22 Au21 178.043(19)
Se1 Au10 Au22 Au4 116.73(14)
Au1 Au10 Au22 Au4 -111.68(2)
Au6 Au10 Au22 Au4 170.73(2)
Au9 Au10 Au22 Au4 28.637(19)
Au23 Au10 Au22 Au4 100.22(2)
Au5 Au10 Au22 Au4 -37.292(19)
Au15 Au10 Au22 Au4 99.35(2)
Se1 Au10 Au22 Au9 88.09(14)
Au1 Au10 Au22 Au9 -140.32(2)
Au6 Au10 Au22 Au9 142.093(19)
Au23 Au10 Au22 Au9 71.581(17)
Au5 Au10 Au22 Au9 -65.929(16)
Au15 Au10 Au22 Au9 70.71(2)
Se1 Au10 Au22 Au8 50.62(14)
Au1 Au10 Au22 Au8 -177.79(2)
Au6 Au10 Au22 Au8 104.62(2)
Au9 Au10 Au22 Au8 -37.469(19)
Au23 Au10 Au22 Au8 34.11(2)
Au5 Au10 Au22 Au8 -103.40(2)
Au15 Au10 Au22 Au8 33.24(3)
Se1 Au10 Au22 Au7 -18.92(14)
Au1 Au10 Au22 Au7 112.67(2)
Au6 Au10 Au22 Au7 35.085(18)
Au9 Au10 Au22 Au7 -107.01(2)
Au23 Au10 Au22 Au7 -35.427(19)
Au5 Au10 Au22 Au7 -172.94(2)
Au15 Au10 Au22 Au7 -36.30(3)
Se1 Au10 Au22 Au5 154.02(14)
Au1 Au10 Au22 Au5 -74.391(18)
Au6 Au10 Au22 Au5 -151.978(18)
Au9 Au10 Au22 Au5 65.929(16)
Au23 Au10 Au22 Au5 137.509(18)
Au15 Au10 Au22 Au5 136.64(2)
Se1 Au10 Au22 Au6 -54.00(14)
Au1 Au10 Au22 Au6 77.587(18)
Au9 Au10 Au22 Au6 -142.093(19)
Au23 Au10 Au22 Au6 -70.513(16)
Au5 Au10 Au22 Au6 151.978(18)
Au15 Au10 Au22 Au6 -71.384(19)
Se1 Au10 Au22 Au23 16.51(13)
Au1 Au10 Au22 Au23 148.10(2)
Au6 Au10 Au22 Au23 70.513(16)
Au9 Au10 Au22 Au23 -71.581(17)
Au5 Au10 Au22 Au23 -137.509(18)
Au15 Au10 Au22 Au23 -0.871(18)
Se2 Au9 Au22 Au2 -12.1(3)
Au4 Au9 Au22 Au2 179(35)
Au5 Au9 Au22 Au2 103.8(2)
Au8 Au9 Au22 Au2 -111.4(2)
Au10 Au9 Au22 Au2 30.1(2)
Au23 Au9 Au22 Au2 -40.5(2)
Au14 Au9 Au22 Au2 -40.4(2)
Se2 Au9 Au22 Au3 132.49(17)
Au4 Au9 Au22 Au3 -35.93(2)
Au5 Au9 Au22 Au3 -111.59(2)
Au8 Au9 Au22 Au3 33.196(19)
Au10 Au9 Au22 Au3 174.68(3)
Au23 Au9 Au22 Au3 104.17(2)
Au14 Au9 Au22 Au3 104.18(2)
Se2 Au9 Au22 Au1 -76.60(17)
Au4 Au9 Au22 Au1 114.98(2)
Au5 Au9 Au22 Au1 39.324(19)
Au8 Au9 Au22 Au1 -175.89(2)
Au10 Au9 Au22 Au1 -34.404(17)
Au23 Au9 Au22 Au1 -104.92(2)
Au14 Au9 Au22 Au1 -104.91(2)
Se2 Au9 Au22 Au21 -152.64(17)
Au4 Au9 Au22 Au21 38.94(2)
Au5 Au9 Au22 Au21 -36.72(2)
Au8 Au9 Au22 Au21 108.07(2)
Au10 Au9 Au22 Au21 -110.44(2)
Au23 Au9 Au22 Au21 179.04(2)
Au14 Au9 Au22 Au21 179.054(18)
Se2 Au9 Au22 Au4 168.42(17)
Au5 Au9 Au22 Au4 -75.659(18)
Au8 Au9 Au22 Au4 69.127(17)
Au10 Au9 Au22 Au4 -149.39(2)
Au23 Au9 Au22 Au4 140.10(2)
Au14 Au9 Au22 Au4 140.11(2)
Se2 Au9 Au22 Au10 -42.19(17)
Au4 Au9 Au22 Au10 149.39(2)
Au5 Au9 Au22 Au10 73.728(17)
Au8 Au9 Au22 Au10 -141.485(19)
Au23 Au9 Au22 Au10 -70.515(16)
Au14 Au9 Au22 Au10 -70.50(2)
Se2 Au9 Au22 Au8 99.29(17)
Au4 Au9 Au22 Au8 -69.127(17)
Au5 Au9 Au22 Au8 -144.79(2)
Au10 Au9 Au22 Au8 141.485(19)
Au23 Au9 Au22 Au8 70.970(16)
Au14 Au9 Au22 Au8 70.98(2)
Se2 Au9 Au22 Au7 62.18(17)
Au4 Au9 Au22 Au7 -106.24(2)
Au5 Au9 Au22 Au7 178.10(2)
Au8 Au9 Au22 Au7 -37.110(19)
Au10 Au9 Au22 Au7 104.38(2)
Au23 Au9 Au22 Au7 33.860(19)
Au14 Au9 Au22 Au7 33.87(3)
Se2 Au9 Au22 Au5 -115.92(17)
Au4 Au9 Au22 Au5 75.659(18)
Au8 Au9 Au22 Au5 144.79(2)
Au10 Au9 Au22 Au5 -73.728(17)
Au23 Au9 Au22 Au5 -144.244(19)
Au14 Au9 Au22 Au5 -144.23(2)
Se2 Au9 Au22 Au6 -5.79(18)
Au4 Au9 Au22 Au6 -174.21(2)
Au5 Au9 Au22 Au6 110.13(2)
Au8 Au9 Au22 Au6 -105.08(2)
Au10 Au9 Au22 Au6 36.401(18)
Au23 Au9 Au22 Au6 -34.115(19)
Au14 Au9 Au22 Au6 -34.10(3)
Se2 Au9 Au22 Au23 28.32(17)
Au4 Au9 Au22 Au23 -140.10(2)
Au5 Au9 Au22 Au23 144.244(19)
Au8 Au9 Au22 Au23 -70.970(16)
Au10 Au9 Au22 Au23 70.515(17)
Au14 Au9 Au22 Au23 0.012(18)
Se3 Au8 Au22 Au2 117.66(16)
Au4 Au8 Au22 Au2 -118.92(3)
Au3 Au8 Au22 Au2 -40.94(2)
Au9 Au8 Au22 Au2 173.41(3)
Au7 Au8 Au22 Au2 31.57(2)
Au23 Au8 Au22 Au2 100.98(2)
Au13 Au8 Au22 Au2 101.86(2)
Se3 Au8 Au22 Au3 158.59(16)
Au4 Au8 Au22 Au3 -77.987(19)
Au9 Au8 Au22 Au3 -145.65(2)
Au7 Au8 Au22 Au3 72.507(18)
Au23 Au8 Au22 Au3 141.92(2)
Au13 Au8 Au22 Au3 142.80(2)
Se3 Au8 Au22 Au1 -29.6(3)
Au4 Au8 Au22 Au1 93.79(15)
Au3 Au8 Au22 Au1 171.78(15)
Au9 Au8 Au22 Au1 26.13(14)
Au7 Au8 Au22 Au1 -115.71(15)
Au23 Au8 Au22 Au1 -46.30(14)
Au13 Au8 Au22 Au1 -45.42(15)
Se3 Au8 Au22 Au21 -162.85(15)
Au4 Au8 Au22 Au21 -39.42(2)
Au3 Au8 Au22 Au21 38.56(2)
Au9 Au8 Au22 Au21 -107.09(2)
Au7 Au8 Au22 Au21 111.07(2)
Au23 Au8 Au22 Au21 -179.52(2)
Au13 Au8 Au22 Au21 -178.64(2)
Se3 Au8 Au22 Au4 -123.42(16)
Au3 Au8 Au22 Au4 77.987(19)
Au9 Au8 Au22 Au4 -67.667(18)
Au7 Au8 Au22 Au4 150.49(2)
Au23 Au8 Au22 Au4 -140.10(2)
Au13 Au8 Au22 Au4 -139.21(2)
Se3 Au8 Au22 Au10 -17.52(17)
Au4 Au8 Au22 Au10 105.90(2)
Au3 Au8 Au22 Au10 -176.11(3)
Au9 Au8 Au22 Au10 38.24(2)
Au7 Au8 Au22 Au10 -103.60(2)
Au23 Au8 Au22 Au10 -34.19(2)
Au13 Au8 Au22 Au10 -33.31(3)
Se3 Au8 Au22 Au9 -55.76(16)
Au4 Au8 Au22 Au9 67.667(17)
Au3 Au8 Au22 Au9 145.65(2)
Au7 Au8 Au22 Au9 -141.839(19)
Au23 Au8 Au22 Au9 -72.428(16)
Au13 Au8 Au22 Au9 -71.55(2)
Se3 Au8 Au22 Au7 86.08(16)
Au4 Au8 Au22 Au7 -150.49(2)
Au3 Au8 Au22 Au7 -72.507(18)
Au9 Au8 Au22 Au7 141.839(19)
Au23 Au8 Au22 Au7 69.411(17)
Au13 Au8 Au22 Au7 70.29(2)
Se3 Au8 Au22 Au5 -87.81(16)
Au4 Au8 Au22 Au5 35.609(18)
Au3 Au8 Au22 Au5 113.60(2)
Au9 Au8 Au22 Au5 -32.058(18)
Au7 Au8 Au22 Au5 -173.90(2)
Au23 Au8 Au22 Au5 -104.49(2)
Au13 Au8 Au22 Au5 -103.60(2)
Se3 Au8 Au22 Au6 50.67(16)
Au4 Au8 Au22 Au6 174.10(2)
Au3 Au8 Au22 Au6 -107.92(2)
Au9 Au8 Au22 Au6 106.43(2)
Au7 Au8 Au22 Au6 -35.409(18)
Au23 Au8 Au22 Au6 34.002(19)
Au13 Au8 Au22 Au6 34.88(3)
Se3 Au8 Au22 Au23 16.67(16)
Au4 Au8 Au22 Au23 140.10(2)
Au3 Au8 Au22 Au23 -141.92(2)
Au9 Au8 Au22 Au23 72.428(16)
Au7 Au8 Au22 Au23 -69.411(17)
Au13 Au8 Au22 Au23 0.882(18)
Se4 Au7 Au22 Au2 160.54(12)
Au3 Au7 Au22 Au2 -79.611(18)
Au6 Au7 Au22 Au2 67.511(16)
Au23 Au7 Au22 Au2 138.73(2)
Au8 Au7 Au22 Au2 -149.72(2)
Au12 Au7 Au22 Au2 139.26(2)
Se4 Au7 Au22 Au3 -119.85(12)
Au2 Au7 Au22 Au3 79.611(18)
Au6 Au7 Au22 Au3 147.122(19)
Au23 Au7 Au22 Au3 -141.66(2)
Au8 Au7 Au22 Au3 -70.109(17)
Au12 Au7 Au22 Au3 -141.13(2)
Se4 Au7 Au22 Au1 121.04(12)
Au3 Au7 Au22 Au1 -119.11(2)
Au2 Au7 Au22 Au1 -39.50(2)
Au6 Au7 Au22 Au1 28.01(2)
Au23 Au7 Au22 Au1 99.23(2)
Au8 Au7 Au22 Au1 170.78(2)
Au12 Au7 Au22 Au1 99.75(2)
Se4 Au7 Au22 Au21 -156.89(11)
Au3 Au7 Au22 Au21 -37.04(2)
Au2 Au7 Au22 Au21 42.57(2)
Au6 Au7 Au22 Au21 110.08(2)
Au23 Au7 Au22 Au21 -178.70(2)
Au8 Au7 Au22 Au21 -107.15(2)
Au12 Au7 Au22 Au21 -178.176(19)
Se4 Au7 Au22 Au4 -77.70(12)
Au3 Au7 Au22 Au4 42.15(2)
Au2 Au7 Au22 Au4 121.76(2)
Au6 Au7 Au22 Au4 -170.73(2)
Au23 Au7 Au22 Au4 -99.51(2)
Au8 Au7 Au22 Au4 -27.961(18)
Au12 Au7 Au22 Au4 -98.99(2)
Se4 Au7 Au22 Au10 57.87(12)
Au3 Au7 Au22 Au10 177.71(2)
Au2 Au7 Au22 Au10 -102.67(2)
Au6 Au7 Au22 Au10 -35.164(18)
Au23 Au7 Au22 Au10 36.057(19)
Au8 Au7 Au22 Au10 107.61(2)
Au12 Au7 Au22 Au10 36.58(3)
Se4 Au7 Au22 Au9 -12.90(12)
Au3 Au7 Au22 Au9 106.95(2)
Au2 Au7 Au22 Au9 -173.44(2)
Au6 Au7 Au22 Au9 -105.93(2)
Au23 Au7 Au22 Au9 -34.71(2)
Au8 Au7 Au22 Au9 36.843(18)
Au12 Au7 Au22 Au9 -34.18(3)
Se4 Au7 Au22 Au8 -49.74(12)
Au3 Au7 Au22 Au8 70.109(17)
Au2 Au7 Au22 Au8 149.72(2)
Au6 Au7 Au22 Au8 -142.769(18)
Au23 Au7 Au22 Au8 -71.549(16)
Au12 Au7 Au22 Au8 -71.024(19)
Se4 Au7 Au22 Au5 -0.3(2)
Au3 Au7 Au22 Au5 119.51(16)
Au2 Au7 Au22 Au5 -160.87(16)
Au6 Au7 Au22 Au5 -93.36(16)
Au23 Au7 Au22 Au5 -22.14(16)
Au8 Au7 Au22 Au5 49.41(16)
Au12 Au7 Au22 Au5 -21.62(17)
Se4 Au7 Au22 Au6 93.03(12)
Au3 Au7 Au22 Au6 -147.122(19)
Au2 Au7 Au22 Au6 -67.511(16)
Au23 Au7 Au22 Au6 71.221(17)
Au8 Au7 Au22 Au6 142.769(18)
Au12 Au7 Au22 Au6 71.745(19)
Se4 Au7 Au22 Au23 21.81(12)
Au3 Au7 Au22 Au23 141.66(2)
Au2 Au7 Au22 Au23 -138.73(2)
Au6 Au7 Au22 Au23 -71.220(17)
Au8 Au7 Au22 Au23 71.549(16)
Au12 Au7 Au22 Au23 0.525(17)
P5 Au5 Au22 Au2 41.2(9)
Au9 Au5 Au22 Au2 -172.91(3)
Au1 Au5 Au22 Au2 -34.69(2)
Au4 Au5 Au22 Au2 119.54(3)
Au10 Au5 Au22 Au2 -98.34(2)
Au21 Au5 Au22 Au2 42.58(2)
P5 Au5 Au22 Au3 -43.4(9)
Au9 Au5 Au22 Au3 102.46(2)
Au1 Au5 Au22 Au3 -119.32(2)
Au4 Au5 Au22 Au3 34.91(2)
Au10 Au5 Au22 Au3 177.03(2)
Au21 Au5 Au22 Au3 -42.05(2)
P5 Au5 Au22 Au1 75.9(9)
Au9 Au5 Au22 Au1 -138.217(19)
Au4 Au5 Au22 Au1 154.233(19)
Au10 Au5 Au22 Au1 -63.654(16)
Au21 Au5 Au22 Au1 77.268(17)
P5 Au5 Au22 Au21 -1.3(9)
Au9 Au5 Au22 Au21 144.51(2)
Au1 Au5 Au22 Au21 -77.268(17)
Au4 Au5 Au22 Au21 76.965(18)
Au10 Au5 Au22 Au21 -140.922(19)
P5 Au5 Au22 Au4 -78.3(9)
Au9 Au5 Au22 Au4 67.550(17)
Au1 Au5 Au22 Au4 -154.233(19)
Au10 Au5 Au22 Au4 142.113(19)
Au21 Au5 Au22 Au4 -76.965(18)
P5 Au5 Au22 Au10 139.6(9)
Au9 Au5 Au22 Au10 -74.563(16)
Au1 Au5 Au22 Au10 63.654(16)
Au4 Au5 Au22 Au10 -142.113(19)
Au21 Au5 Au22 Au10 140.922(19)
P5 Au5 Au22 Au9 -145.9(9)
Au1 Au5 Au22 Au9 138.217(19)
Au4 Au5 Au22 Au9 -67.550(17)
Au10 Au5 Au22 Au9 74.563(16)
Au21 Au5 Au22 Au9 -144.51(2)
P5 Au5 Au22 Au8 -112.4(9)
Au9 Au5 Au22 Au8 33.420(18)
Au1 Au5 Au22 Au8 171.64(2)
Au4 Au5 Au22 Au8 -34.129(17)
Au10 Au5 Au22 Au8 107.98(2)
Au21 Au5 Au22 Au8 -111.09(2)
P5 Au5 Au22 Au7 -159.3(9)
Au9 Au5 Au22 Au7 -13.45(16)
Au1 Au5 Au22 Au7 124.77(16)
Au4 Au5 Au22 Au7 -81.00(16)
Au10 Au5 Au22 Au7 61.11(16)
Au21 Au5 Au22 Au7 -157.96(16)
P5 Au5 Au22 Au6 111.5(9)
Au9 Au5 Au22 Au6 -102.69(2)
Au1 Au5 Au22 Au6 35.523(18)
Au4 Au5 Au22 Au6 -170.24(2)
Au10 Au5 Au22 Au6 -28.132(18)
Au21 Au5 Au22 Au6 112.79(2)
P5 Au5 Au22 Au23 180(100)
Au9 Au5 Au22 Au23 -34.268(19)
Au1 Au5 Au22 Au23 103.95(2)
Au4 Au5 Au22 Au23 -101.82(2)
Au10 Au5 Au22 Au23 40.295(18)
Au21 Au5 Au22 Au23 -178.78(2)
Se5 Au6 Au22 Au2 -133.55(13)
Au10 Au6 Au22 Au2 141.71(2)
Au7 Au6 Au22 Au2 -75.603(18)
Au23 Au6 Au22 Au2 -146.01(2)
Au1 Au6 Au22 Au2 77.901(18)
Au11 Au6 Au22 Au2 -146.50(2)
Se5 Au6 Au22 Au3 -90.58(13)
Au2 Au6 Au22 Au3 42.97(2)
Au10 Au6 Au22 Au3 -175.32(2)
Au7 Au6 Au22 Au3 -32.628(19)
Au23 Au6 Au22 Au3 -103.04(2)
Au1 Au6 Au22 Au3 120.88(2)
Au11 Au6 Au22 Au3 -103.53(2)
Se5 Au6 Au22 Au1 148.55(13)
Au2 Au6 Au22 Au1 -77.901(18)
Au10 Au6 Au22 Au1 63.810(16)
Au7 Au6 Au22 Au1 -153.503(19)
Au23 Au6 Au22 Au1 136.085(19)
Au11 Au6 Au22 Au1 135.60(2)
Se5 Au6 Au22 Au21 -167.23(12)
Au2 Au6 Au22 Au21 -33.68(2)
Au10 Au6 Au22 Au21 108.03(2)
Au7 Au6 Au22 Au21 -109.28(2)
Au23 Au6 Au22 Au21 -179.69(2)
Au1 Au6 Au22 Au21 44.22(2)
Au11 Au6 Au22 Au21 179.821(19)
Se5 Au6 Au22 Au4 13.3(2)
Au2 Au6 Au22 Au4 146.82(15)
Au10 Au6 Au22 Au4 -71.46(15)
Au7 Au6 Au22 Au4 71.22(15)
Au23 Au6 Au22 Au4 0.81(14)
Au1 Au6 Au22 Au4 -135.27(15)
Au11 Au6 Au22 Au4 0.32(15)
Se5 Au6 Au22 Au10 84.74(13)
Au2 Au6 Au22 Au10 -141.71(2)
Au7 Au6 Au22 Au10 142.687(18)
Au23 Au6 Au22 Au10 72.275(16)
Au1 Au6 Au22 Au10 -63.810(16)
Au11 Au6 Au22 Au10 71.788(19)
Se5 Au6 Au22 Au9 47.23(13)
Au2 Au6 Au22 Au9 -179.21(3)
Au10 Au6 Au22 Au9 -37.502(19)
Au7 Au6 Au22 Au9 105.18(2)
Au23 Au6 Au22 Au9 34.772(19)
Au1 Au6 Au22 Au9 -101.31(2)
Au11 Au6 Au22 Au9 34.29(3)
Se5 Au6 Au22 Au8 -21.86(13)
Au2 Au6 Au22 Au8 111.69(2)
Au10 Au6 Au22 Au8 -106.60(2)
Au7 Au6 Au22 Au8 36.087(18)
Au23 Au6 Au22 Au8 -34.325(18)
Au1 Au6 Au22 Au8 -170.41(2)
Au11 Au6 Au22 Au8 -34.81(3)
Se5 Au6 Au22 Au7 -57.95(13)
Au2 Au6 Au22 Au7 75.603(18)
Au10 Au6 Au22 Au7 -142.687(18)
Au23 Au6 Au22 Au7 -70.412(17)
Au1 Au6 Au22 Au7 153.503(19)
Au11 Au6 Au22 Au7 -70.90(2)
Se5 Au6 Au22 Au5 113.53(13)
Au2 Au6 Au22 Au5 -112.91(2)
Au10 Au6 Au22 Au5 28.797(18)
Au7 Au6 Au22 Au5 171.48(2)
Au23 Au6 Au22 Au5 101.07(2)
Au1 Au6 Au22 Au5 -35.013(18)
Au11 Au6 Au22 Au5 100.59(2)
Se5 Au6 Au22 Au23 12.46(13)
Au2 Au6 Au22 Au23 146.01(2)
Au10 Au6 Au22 Au23 -72.275(16)
Au7 Au6 Au22 Au23 70.412(17)
Au1 Au6 Au22 Au23 -136.085(19)
Au11 Au6 Au22 Au23 -0.487(18)
Se4 Au7 Au23 Au14 -79.29(5)
Au22 Au7 Au23 Au14 95.42(4)
Au3 Au7 Au23 Au14 63.73(5)
Au2 Au7 Au23 Au14 128.40(4)
Au6 Au7 Au23 Au14 165.35(4)
Au8 Au7 Au23 Au14 28.03(4)
Au12 Au7 Au23 Au14 -84.03(4)
Se4 Au7 Au23 Au15 85.18(4)
Au22 Au7 Au23 Au15 -100.10(4)
Au3 Au7 Au23 Au15 -131.80(4)
Au2 Au7 Au23 Au15 -67.12(4)
Au6 Au7 Au23 Au15 -30.18(4)
Au8 Au7 Au23 Au15 -167.50(4)
Au12 Au7 Au23 Au15 80.45(4)
Se4 Au7 Au23 Au24 4.28(4)
Au22 Au7 Au23 Au24 178.99(3)
Au3 Au7 Au23 Au24 147.30(2)
Au2 Au7 Au23 Au24 -148.03(2)
Au6 Au7 Au23 Au24 -111.08(3)
Au8 Au7 Au23 Au24 111.60(2)
Au12 Au7 Au23 Au24 -0.46(2)
Se4 Au7 Au23 Au22 -174.71(3)
Au3 Au7 Au23 Au22 -31.692(16)
Au2 Au7 Au23 Au22 32.982(17)
Au6 Au7 Au23 Au22 69.926(16)
Au8 Au7 Au23 Au22 -67.392(16)
Au12 Au7 Au23 Au22 -179.449(18)
Se4 Au7 Au23 Au13 -49.38(3)
Au22 Au7 Au23 Au13 125.33(2)
Au3 Au7 Au23 Au13 93.64(2)
Au2 Au7 Au23 Au13 158.316(19)
Au6 Au7 Au23 Au13 -164.74(2)
Au8 Au7 Au23 Au13 57.943(16)
Au12 Au7 Au23 Au13 -54.115(16)
Se4 Au7 Au23 Au10 153.49(3)
Au22 Au7 Au23 Au10 -31.799(18)
Au3 Au7 Au23 Au10 -63.49(2)
Au2 Au7 Au23 Au10 1.18(2)
Au6 Au7 Au23 Au10 38.127(18)
Au8 Au7 Au23 Au10 -99.19(2)
Au12 Au7 Au23 Au10 148.75(2)
Se4 Au7 Au23 Au8 -107.32(3)
Au22 Au7 Au23 Au8 67.392(16)
Au3 Au7 Au23 Au8 35.700(17)
Au2 Au7 Au23 Au8 100.37(2)
Au6 Au7 Au23 Au8 137.318(19)
Au12 Au7 Au23 Au8 -112.057(17)
Se4 Au7 Au23 Au6 115.36(3)
Au22 Au7 Au23 Au6 -69.926(16)
Au3 Au7 Au23 Au6 -101.619(19)
Au2 Au7 Au23 Au6 -36.945(18)
Au8 Au7 Au23 Au6 -137.318(19)
Au12 Au7 Au23 Au6 110.624(18)
Se4 Au7 Au23 Au12 4.74(3)
Au22 Au7 Au23 Au12 179.449(18)
Au3 Au7 Au23 Au12 147.757(18)
Au2 Au7 Au23 Au12 -147.57(2)
Au6 Au7 Au23 Au12 -110.624(18)
Au8 Au7 Au23 Au12 112.057(17)
Se4 Au7 Au23 Au9 -144.64(3)
Au22 Au7 Au23 Au9 30.069(16)
Au3 Au7 Au23 Au9 -1.62(2)
Au2 Au7 Au23 Au9 63.05(2)
Au6 Au7 Au23 Au9 100.00(2)
Au8 Au7 Au23 Au9 -37.323(17)
Au12 Au7 Au23 Au9 -149.38(2)
Se4 Au7 Au23 Au11 57.19(3)
Au22 Au7 Au23 Au11 -128.096(18)
Au3 Au7 Au23 Au11 -159.789(17)
Au2 Au7 Au23 Au11 -95.11(2)
Au6 Au7 Au23 Au11 -58.170(16)
Au8 Au7 Au23 Au11 164.512(18)
Au12 Au7 Au23 Au11 52.454(15)
Se2 Au14 Au23 Au7 -81.69(5)
Au24 Au14 Au23 Au7 103.71(4)
Au13 Au14 Au23 Au7 35.42(4)
Au15 Au14 Au23 Au7 170.92(4)
Au18 Au14 Au23 Au7 70.06(5)
Au19 Au14 Au23 Au7 132.37(4)
Au9 Au14 Au23 Au7 -76.35(4)
Se2 Au14 Au23 Au15 107.39(3)
Au24 Au14 Au23 Au15 -67.209(16)
Au13 Au14 Au23 Au15 -135.497(19)
Au18 Au14 Au23 Au15 -100.854(19)
Au19 Au14 Au23 Au15 -38.551(17)
Au9 Au14 Au23 Au15 112.737(17)
Se2 Au14 Au23 Au24 174.60(3)
Au13 Au14 Au23 Au24 -68.288(17)
Au15 Au14 Au23 Au24 67.209(16)
Au18 Au14 Au23 Au24 -33.645(17)
Au19 Au14 Au23 Au24 28.658(17)
Au9 Au14 Au23 Au24 179.946(19)
Se2 Au14 Au23 Au22 -5.34(4)
Au24 Au14 Au23 Au22 -179.93(2)
Au13 Au14 Au23 Au22 111.78(2)
Au15 Au14 Au23 Au22 -112.72(2)
Au18 Au14 Au23 Au22 146.42(2)
Au19 Au14 Au23 Au22 -151.275(19)
Au9 Au14 Au23 Au22 0.012(18)
Se2 Au14 Au23 Au13 -117.11(3)
Au24 Au14 Au23 Au13 68.288(17)
Au15 Au14 Au23 Au13 135.497(19)
Au18 Au14 Au23 Au13 34.643(17)
Au19 Au14 Au23 Au13 96.95(2)
Au9 Au14 Au23 Au13 -111.766(18)
Se2 Au14 Au23 Au10 47.67(3)
Au24 Au14 Au23 Au10 -126.930(19)
Au13 Au14 Au23 Au10 164.78(2)
Au15 Au14 Au23 Au10 -59.721(15)
Au18 Au14 Au23 Au10 -160.576(18)
Au19 Au14 Au23 Au10 -98.272(19)
Au9 Au14 Au23 Au10 53.016(15)
Se2 Au14 Au23 Au8 -57.68(3)
Au24 Au14 Au23 Au8 127.718(18)
Au13 Au14 Au23 Au8 59.430(16)
Au15 Au14 Au23 Au8 -165.073(18)
Au18 Au14 Au23 Au8 94.073(19)
Au19 Au14 Au23 Au8 156.377(17)
Au9 Au14 Au23 Au8 -52.336(15)
Se2 Au14 Au23 Au6 72.91(5)
Au24 Au14 Au23 Au6 -101.69(4)
Au13 Au14 Au23 Au6 -169.98(4)
Au15 Au14 Au23 Au6 -34.48(4)
Au18 Au14 Au23 Au6 -135.33(4)
Au19 Au14 Au23 Au6 -73.03(5)
Au9 Au14 Au23 Au6 78.26(4)
Se2 Au14 Au23 Au12 -155.31(3)
Au24 Au14 Au23 Au12 30.092(17)
Au13 Au14 Au23 Au12 -38.196(17)
Au15 Au14 Au23 Au12 97.301(19)
Au18 Au14 Au23 Au12 -3.55(2)
Au19 Au14 Au23 Au12 58.75(2)
Au9 Au14 Au23 Au12 -149.96(2)
Se2 Au14 Au23 Au9 -5.35(3)
Au24 Au14 Au23 Au9 -179.946(19)
Au13 Au14 Au23 Au9 111.766(18)
Au15 Au14 Au23 Au9 -112.737(17)
Au18 Au14 Au23 Au9 146.409(19)
Au19 Au14 Au23 Au9 -151.288(19)
Se2 Au14 Au23 Au11 144.09(3)
Au24 Au14 Au23 Au11 -30.510(17)
Au13 Au14 Au23 Au11 -98.799(19)
Au15 Au14 Au23 Au11 36.699(16)
Au18 Au14 Au23 Au11 -64.16(2)
Au19 Au14 Au23 Au11 -1.85(2)
Au9 Au14 Au23 Au11 149.44(2)
Se1 Au15 Au23 Au7 74.24(4)
Au20 Au15 Au23 Au7 -72.15(4)
Au24 Au15 Au23 Au7 -101.98(4)
Au11 Au15 Au23 Au7 -33.38(4)
Au14 Au15 Au23 Au7 -171.07(4)
Au19 Au15 Au23 Au7 -134.84(4)
Au10 Au15 Au23 Au7 78.82(4)
Se1 Au15 Au23 Au14 -114.69(3)
Au20 Au15 Au23 Au14 98.92(2)
Au24 Au15 Au23 Au14 69.098(16)
Au11 Au15 Au23 Au14 137.698(19)
Au19 Au15 Au23 Au14 36.230(17)
Au10 Au15 Au23 Au14 -110.104(18)
Se1 Au15 Au23 Au24 176.21(3)
Au20 Au15 Au23 Au24 29.822(18)
Au11 Au15 Au23 Au24 68.599(16)
Au14 Au15 Au23 Au24 -69.098(16)
Au19 Au15 Au23 Au24 -32.868(17)
Au10 Au15 Au23 Au24 -179.202(19)
Se1 Au15 Au23 Au22 -5.50(3)
Au20 Au15 Au23 Au22 -151.89(2)
Au24 Au15 Au23 Au22 178.29(3)
Au11 Au15 Au23 Au22 -113.11(2)
Au14 Au15 Au23 Au22 109.19(2)
Au19 Au15 Au23 Au22 145.42(2)
Au10 Au15 Au23 Au22 -0.911(19)
Se1 Au15 Au23 Au13 -153.41(3)
Au20 Au15 Au23 Au13 60.20(2)
Au24 Au15 Au23 Au13 30.377(18)
Au11 Au15 Au23 Au13 98.98(2)
Au14 Au15 Au23 Au13 -38.721(17)
Au19 Au15 Au23 Au13 -2.49(2)
Au10 Au15 Au23 Au13 -148.83(2)
Se1 Au15 Au23 Au10 -4.58(3)
Au20 Au15 Au23 Au10 -150.975(19)
Au24 Au15 Au23 Au10 179.202(19)
Au11 Au15 Au23 Au10 -112.198(17)
Au14 Au15 Au23 Au10 110.104(18)
Au19 Au15 Au23 Au10 146.334(18)
Se1 Au15 Au23 Au8 -83.88(4)
Au20 Au15 Au23 Au8 129.73(3)
Au24 Au15 Au23 Au8 99.90(4)
Au11 Au15 Au23 Au8 168.50(4)
Au14 Au15 Au23 Au8 30.81(4)
Au19 Au15 Au23 Au8 67.04(4)
Au10 Au15 Au23 Au8 -79.30(4)
Se1 Au15 Au23 Au6 48.63(3)
Au20 Au15 Au23 Au6 -97.76(2)
Au24 Au15 Au23 Au6 -127.58(2)
Au11 Au15 Au23 Au6 -58.981(17)
Au14 Au15 Au23 Au6 163.32(2)
Au19 Au15 Au23 Au6 -160.449(17)
Au10 Au15 Au23 Au6 53.217(16)
Se1 Au15 Au23 Au12 144.77(2)
Au20 Au15 Au23 Au12 -1.62(2)
Au24 Au15 Au23 Au12 -31.442(16)
Au11 Au15 Au23 Au12 37.158(16)
Au14 Au15 Au23 Au12 -100.540(19)
Au19 Au15 Au23 Au12 -64.31(2)
Au10 Au15 Au23 Au12 149.36(2)
Se1 Au15 Au23 Au9 -58.05(3)
Au20 Au15 Au23 Au9 155.561(17)
Au24 Au15 Au23 Au9 125.739(19)
Au11 Au15 Au23 Au9 -165.662(19)
Au14 Au15 Au23 Au9 56.640(16)
Au19 Au15 Au23 Au9 92.870(18)
Au10 Au15 Au23 Au9 -53.464(15)
Se1 Au15 Au23 Au11 107.61(3)
Au20 Au15 Au23 Au11 -38.777(17)
Au24 Au15 Au23 Au11 -68.599(16)
Au14 Au15 Au23 Au11 -137.698(18)
Au19 Au15 Au23 Au11 -101.468(18)
Au10 Au15 Au23 Au11 112.198(17)
Au2 Au22 Au23 Au7 -39.96(2)
Au3 Au22 Au23 Au7 36.94(2)
Au1 Au22 Au23 Au7 -113.82(2)
Au21 Au22 Au23 Au7 95.2(12)
Au4 Au22 Au23 Au7 108.89(2)
Au10 Au22 Au23 Au7 -142.09(2)
Au9 Au22 Au23 Au7 144.34(2)
Au8 Au22 Au23 Au7 73.026(17)
Au5 Au22 Au23 Au7 176.97(2)
Au6 Au22 Au23 Au7 -71.241(17)
Au2 Au22 Au23 Au14 175.69(2)
Au3 Au22 Au23 Au14 -107.42(2)
Au1 Au22 Au23 Au14 101.83(2)
Au21 Au22 Au23 Au14 -49.2(12)
Au4 Au22 Au23 Au14 -35.46(3)
Au10 Au22 Au23 Au14 73.56(2)
Au9 Au22 Au23 Au14 -0.01(2)
Au8 Au22 Au23 Au14 -71.33(2)
Au7 Au22 Au23 Au14 -144.35(2)
Au5 Au22 Au23 Au14 32.61(3)
Au6 Au22 Au23 Au14 144.41(2)
Au2 Au22 Au23 Au15 103.14(3)
Au3 Au22 Au23 Au15 -179.97(2)
Au1 Au22 Au23 Au15 29.28(3)
Au21 Au22 Au23 Au15 -121.7(12)
Au4 Au22 Au23 Au15 -108.01(3)
Au10 Au22 Au23 Au15 1.01(2)
Au9 Au22 Au23 Au15 -72.56(2)
Au8 Au22 Au23 Au15 -143.88(2)
Au7 Au22 Au23 Au15 143.10(3)
Au5 Au22 Au23 Au15 -39.93(3)
Au6 Au22 Au23 Au15 71.86(2)
Au2 Au22 Au23 Au24 174(21)
Au3 Au22 Au23 Au24 -109.5(8)
Au1 Au22 Au23 Au24 99.7(8)
Au21 Au22 Au23 Au24 -51.3(17)
Au4 Au22 Au23 Au24 -37.6(8)
Au10 Au22 Au23 Au24 71.4(8)
Au9 Au22 Au23 Au24 -2.1(8)
Au8 Au22 Au23 Au24 -73.4(8)
Au7 Au22 Au23 Au24 -146.5(8)
Au5 Au22 Au23 Au24 30.5(8)
Au6 Au22 Au23 Au24 142.3(8)
Au2 Au22 Au23 Au13 -113.99(2)
Au3 Au22 Au23 Au13 -37.09(3)
Au1 Au22 Au23 Au13 172.15(2)
Au21 Au22 Au23 Au13 21.1(12)
Au4 Au22 Au23 Au13 34.86(3)
Au10 Au22 Au23 Au13 143.88(3)
Au9 Au22 Au23 Au13 70.31(2)
Au8 Au22 Au23 Au13 -1.00(2)
Au7 Au22 Au23 Au13 -74.03(2)
Au5 Au22 Au23 Au13 102.94(2)
Au6 Au22 Au23 Au13 -145.27(3)
Au2 Au22 Au23 Au10 102.13(2)
Au3 Au22 Au23 Au10 179.03(2)
Au1 Au22 Au23 Au10 28.27(2)
Au21 Au22 Au23 Au10 -122.7(12)
Au4 Au22 Au23 Au10 -109.02(2)
Au9 Au22 Au23 Au10 -73.569(18)
Au8 Au22 Au23 Au10 -144.88(2)
Au7 Au22 Au23 Au10 142.09(2)
Au5 Au22 Au23 Au10 -40.941(19)
Au6 Au22 Au23 Au10 70.851(17)
Au2 Au22 Au23 Au8 -112.99(2)
Au3 Au22 Au23 Au8 -36.090(19)
Au1 Au22 Au23 Au8 173.15(2)
Au21 Au22 Au23 Au8 22.1(12)
Au4 Au22 Au23 Au8 35.865(19)
Au10 Au22 Au23 Au8 144.88(2)
Au9 Au22 Au23 Au8 71.314(16)
Au7 Au22 Au23 Au8 -73.026(17)
Au5 Au22 Au23 Au8 103.94(2)
Au6 Au22 Au23 Au8 -144.27(2)
Au2 Au22 Au23 Au6 31.280(18)
Au3 Au22 Au23 Au6 108.18(2)
Au1 Au22 Au23 Au6 -42.579(19)
Au21 Au22 Au23 Au6 166.4(12)
Au4 Au22 Au23 Au6 -179.87(2)
Au10 Au22 Au23 Au6 -70.851(17)
Au9 Au22 Au23 Au6 -144.42(2)
Au8 Au22 Au23 Au6 144.27(2)
Au7 Au22 Au23 Au6 71.241(17)
Au5 Au22 Au23 Au6 -111.79(2)
Au2 Au22 Au23 Au12 -40.59(3)
Au3 Au22 Au23 Au12 36.31(3)
Au1 Au22 Au23 Au12 -114.45(3)
Au21 Au22 Au23 Au12 94.5(12)
Au4 Au22 Au23 Au12 108.26(3)
Au10 Au22 Au23 Au12 -142.72(3)
Au9 Au22 Au23 Au12 143.71(3)
Au8 Au22 Au23 Au12 72.40(2)
Au7 Au22 Au23 Au12 -0.63(2)
Au5 Au22 Au23 Au12 176.34(2)
Au6 Au22 Au23 Au12 -71.87(2)
Au2 Au22 Au23 Au9 175.70(2)
Au3 Au22 Au23 Au9 -107.40(2)
Au1 Au22 Au23 Au9 101.84(2)
Au21 Au22 Au23 Au9 -49.2(12)
Au4 Au22 Au23 Au9 -35.449(18)
Au10 Au22 Au23 Au9 73.569(18)
Au8 Au22 Au23 Au9 -71.314(16)
Au7 Au22 Au23 Au9 -144.34(2)
Au5 Au22 Au23 Au9 32.628(18)
Au6 Au22 Au23 Au9 144.42(2)
Au2 Au22 Au23 Au11 31.84(3)
Au3 Au22 Au23 Au11 108.74(2)
Au1 Au22 Au23 Au11 -42.02(3)
Au21 Au22 Au23 Au11 167.0(12)
Au4 Au22 Au23 Au11 -179.31(2)
Au10 Au22 Au23 Au11 -70.29(2)
Au9 Au22 Au23 Au11 -143.86(2)
Au8 Au22 Au23 Au11 144.83(2)
Au7 Au22 Au23 Au11 71.80(2)
Au5 Au22 Au23 Au11 -111.23(2)
Au6 Au22 Au23 Au11 0.56(2)
Se3 Au13 Au23 Au7 -55.88(3)
Au18 Au13 Au23 Au7 159.24(2)
Au24 Au13 Au23 Au7 127.30(2)
Au14 Au13 Au23 Au7 -162.90(2)
Au17 Au13 Au23 Au7 93.65(2)
Au12 Au13 Au23 Au7 60.763(18)
Au8 Au13 Au23 Au7 -53.506(16)
Se3 Au13 Au23 Au14 107.02(3)
Au18 Au13 Au23 Au14 -37.86(2)
Au24 Au13 Au23 Au14 -69.800(17)
Au17 Au13 Au23 Au14 -103.45(2)
Au12 Au13 Au23 Au14 -136.337(19)
Au8 Au13 Au23 Au14 109.393(18)
Se3 Au13 Au23 Au15 146.54(3)
Au18 Au13 Au23 Au15 1.67(3)
Au24 Au13 Au23 Au15 -30.273(17)
Au14 Au13 Au23 Au15 39.527(17)
Au17 Au13 Au23 Au15 -63.92(2)
Au12 Au13 Au23 Au15 -96.81(2)
Au8 Au13 Au23 Au15 148.92(2)
Se3 Au13 Au23 Au24 176.82(3)
Au18 Au13 Au23 Au24 31.942(19)
Au14 Au13 Au23 Au24 69.800(17)
Au17 Au13 Au23 Au24 -33.646(17)
Au12 Au13 Au23 Au24 -66.537(17)
Au8 Au13 Au23 Au24 179.193(19)
Se3 Au13 Au23 Au22 -1.46(4)
Au18 Au13 Au23 Au22 -146.33(2)
Au24 Au13 Au23 Au22 -178.28(2)
Au14 Au13 Au23 Au22 -108.48(2)
Au17 Au13 Au23 Au22 148.08(2)
Au12 Au13 Au23 Au22 115.19(2)
Au8 Au13 Au23 Au22 0.917(19)
Se3 Au13 Au23 Au10 75.60(5)
Au18 Au13 Au23 Au10 -69.27(4)
Au24 Au13 Au23 Au10 -101.21(4)
Au14 Au13 Au23 Au10 -31.41(4)
Au17 Au13 Au23 Au10 -134.86(4)
Au12 Au13 Au23 Au10 -167.75(4)
Au8 Au13 Au23 Au10 77.98(4)
Se3 Au13 Au23 Au8 -2.38(3)
Au18 Au13 Au23 Au8 -147.25(2)
Au24 Au13 Au23 Au8 -179.193(19)
Au14 Au13 Au23 Au8 -109.393(18)
Au17 Au13 Au23 Au8 147.16(2)
Au12 Au13 Au23 Au8 114.270(18)
Se3 Au13 Au23 Au6 -83.34(5)
Au18 Au13 Au23 Au6 131.78(4)
Au24 Au13 Au23 Au6 99.84(4)
Au14 Au13 Au23 Au6 169.64(5)
Au17 Au13 Au23 Au6 66.20(5)
Au12 Au13 Au23 Au6 33.31(4)
Au8 Au13 Au23 Au6 -80.96(4)
Se3 Au13 Au23 Au12 -116.65(3)
Au18 Au13 Au23 Au12 98.48(2)
Au24 Au13 Au23 Au12 66.537(17)
Au14 Au13 Au23 Au12 136.337(19)
Au17 Au13 Au23 Au12 32.891(16)
Au8 Au13 Au23 Au12 -114.270(18)
Se3 Au13 Au23 Au9 49.96(3)
Au18 Au13 Au23 Au9 -94.91(2)
Au24 Au13 Au23 Au9 -126.854(19)
Au14 Au13 Au23 Au9 -57.054(16)
Au17 Au13 Au23 Au9 -160.499(17)
Au12 Au13 Au23 Au9 166.609(18)
Au8 Au13 Au23 Au9 52.340(15)
Se3 Au13 Au23 Au11 -152.64(3)
Au18 Au13 Au23 Au11 62.49(3)
Au24 Au13 Au23 Au11 30.544(17)
Au14 Au13 Au23 Au11 100.344(19)
Au17 Au13 Au23 Au11 -3.10(2)
Au12 Au13 Au23 Au11 -35.993(16)
Au8 Au13 Au23 Au11 -150.26(2)
Se1 Au10 Au23 Au7 -143.99(3)
Au1 Au10 Au23 Au7 2.11(3)
Au22 Au10 Au23 Au7 32.325(18)
Au6 Au10 Au23 Au7 -38.481(18)
Au9 Au10 Au23 Au7 99.53(2)
Au5 Au10 Au23 Au7 69.89(2)
Au15 Au10 Au23 Au7 -148.60(2)
Se1 Au10 Au23 Au14 59.81(3)
Au1 Au10 Au23 Au14 -154.09(2)
Au22 Au10 Au23 Au14 -123.88(2)
Au6 Au10 Au23 Au14 165.32(2)
Au9 Au10 Au23 Au14 -56.672(16)
Au5 Au10 Au23 Au14 -86.31(2)
Au15 Au10 Au23 Au14 55.199(14)
Se1 Au10 Au23 Au15 4.61(3)
Au1 Au10 Au23 Au15 150.71(2)
Au22 Au10 Au23 Au15 -179.075(19)
Au6 Au10 Au23 Au15 110.119(18)
Au9 Au10 Au23 Au15 -111.871(17)
Au5 Au10 Au23 Au15 -141.51(2)
Se1 Au10 Au23 Au24 5.41(4)
Au1 Au10 Au23 Au24 151.51(2)
Au22 Au10 Au23 Au24 -178.27(3)
Au6 Au10 Au23 Au24 110.92(3)
Au9 Au10 Au23 Au24 -111.07(2)
Au5 Au10 Au23 Au24 -140.71(2)
Au15 Au10 Au23 Au24 0.801(19)
Se1 Au10 Au23 Au22 -176.32(3)
Au1 Au10 Au23 Au22 -30.216(19)
Au6 Au10 Au23 Au22 -70.806(16)
Au9 Au10 Au23 Au22 67.204(16)
Au5 Au10 Au23 Au22 37.566(17)
Au15 Au10 Au23 Au22 179.075(19)
Se1 Au10 Au23 Au13 86.42(5)
Au1 Au10 Au23 Au13 -127.48(4)
Au22 Au10 Au23 Au13 -97.27(4)
Au6 Au10 Au23 Au13 -168.07(4)
Au9 Au10 Au23 Au13 -30.06(4)
Au5 Au10 Au23 Au13 -59.70(4)
Au15 Au10 Au23 Au13 81.81(4)
Se1 Au10 Au23 Au8 153.86(3)
Au1 Au10 Au23 Au8 -60.04(3)
Au22 Au10 Au23 Au8 -29.821(17)
Au6 Au10 Au23 Au8 -100.627(18)
Au9 Au10 Au23 Au8 37.383(17)
Au5 Au10 Au23 Au8 7.75(2)
Au15 Au10 Au23 Au8 149.25(2)
Se1 Au10 Au23 Au6 -105.51(3)
Au1 Au10 Au23 Au6 40.59(2)
Au22 Au10 Au23 Au6 70.806(16)
Au9 Au10 Au23 Au6 138.010(18)
Au5 Au10 Au23 Au6 108.37(2)
Au15 Au10 Au23 Au6 -110.119(18)
Se1 Au10 Au23 Au12 -72.47(5)
Au1 Au10 Au23 Au12 73.63(4)
Au22 Au10 Au23 Au12 103.85(4)
Au6 Au10 Au23 Au12 33.04(4)
Au9 Au10 Au23 Au12 171.05(4)
Au5 Au10 Au23 Au12 141.41(3)
Au15 Au10 Au23 Au12 -77.08(4)
Se1 Au10 Au23 Au9 116.48(3)
Au1 Au10 Au23 Au9 -97.42(2)
Au22 Au10 Au23 Au9 -67.204(16)
Au6 Au10 Au23 Au9 -138.010(18)
Au5 Au10 Au23 Au9 -29.638(17)
Au15 Au10 Au23 Au9 111.871(17)
Se1 Au10 Au23 Au11 -47.55(3)
Au1 Au10 Au23 Au11 98.56(2)
Au22 Au10 Au23 Au11 128.773(19)
Au6 Au10 Au23 Au11 57.967(16)
Au9 Au10 Au23 Au11 -164.023(18)
Au5 Au10 Au23 Au11 166.339(18)
Au15 Au10 Au23 Au11 -52.152(14)
Se3 Au8 Au23 Au7 114.64(3)
Au4 Au8 Au23 Au7 -104.86(2)
Au3 Au8 Au23 Au7 -36.781(18)
Au22 Au8 Au23 Au7 -68.681(15)
Au9 Au8 Au23 Au7 -136.430(18)
Au13 Au8 Au23 Au7 112.248(18)
Se3 Au8 Au23 Au14 -51.61(3)
Au4 Au8 Au23 Au14 88.89(2)
Au3 Au8 Au23 Au14 156.968(18)
Au22 Au8 Au23 Au14 125.069(18)
Au9 Au8 Au23 Au14 57.320(16)
Au7 Au8 Au23 Au14 -166.251(19)
Au13 Au8 Au23 Au14 -54.003(16)
Se3 Au8 Au23 Au15 -78.16(5)
Au4 Au8 Au23 Au15 62.35(4)
Au3 Au8 Au23 Au15 130.42(4)
Au22 Au8 Au23 Au15 98.52(4)
Au9 Au8 Au23 Au15 30.77(4)
Au7 Au8 Au23 Au15 167.20(4)
Au13 Au8 Au23 Au15 -80.55(4)
Se3 Au8 Au23 Au24 1.58(4)
Au4 Au8 Au23 Au24 142.09(2)
Au3 Au8 Au23 Au24 -149.84(2)
Au22 Au8 Au23 Au24 178.26(2)
Au9 Au8 Au23 Au24 110.51(2)
Au7 Au8 Au23 Au24 -113.06(2)
Au13 Au8 Au23 Au24 -0.808(19)
Se3 Au8 Au23 Au22 -176.68(3)
Au4 Au8 Au23 Au22 -36.175(19)
Au3 Au8 Au23 Au22 31.899(17)
Au9 Au8 Au23 Au22 -67.749(16)
Au7 Au8 Au23 Au22 68.681(16)
Au13 Au8 Au23 Au22 -179.072(19)
Se3 Au8 Au23 Au13 2.39(3)
Au4 Au8 Au23 Au13 142.90(2)
Au3 Au8 Au23 Au13 -149.03(2)
Au22 Au8 Au23 Au13 179.072(19)
Au9 Au8 Au23 Au13 111.323(18)
Au7 Au8 Au23 Au13 -112.248(18)
Se3 Au8 Au23 Au10 -147.04(3)
Au4 Au8 Au23 Au10 -6.54(2)
Au3 Au8 Au23 Au10 61.54(2)
Au22 Au8 Au23 Au10 29.639(18)
Au9 Au8 Au23 Au10 -38.110(17)
Au7 Au8 Au23 Au10 98.319(19)
Au13 Au8 Au23 Au10 -149.43(2)
Se3 Au8 Au23 Au6 152.05(3)
Au4 Au8 Au23 Au6 -67.45(2)
Au3 Au8 Au23 Au6 0.63(2)
Au22 Au8 Au23 Au6 -31.273(17)
Au9 Au8 Au23 Au6 -99.02(2)
Au7 Au8 Au23 Au6 37.408(17)
Au13 Au8 Au23 Au6 149.66(2)
Se3 Au8 Au23 Au12 54.65(3)
Au4 Au8 Au23 Au12 -164.842(18)
Au3 Au8 Au23 Au12 -96.77(2)
Au22 Au8 Au23 Au12 -128.668(19)
Au9 Au8 Au23 Au12 163.583(19)
Au7 Au8 Au23 Au12 -59.987(16)
Au13 Au8 Au23 Au12 52.261(16)
Se3 Au8 Au23 Au9 -108.93(3)
Au4 Au8 Au23 Au9 31.574(18)
Au3 Au8 Au23 Au9 99.65(2)
Au22 Au8 Au23 Au9 67.749(16)
Au7 Au8 Au23 Au9 136.430(18)
Au13 Au8 Au23 Au9 -111.323(18)
Se3 Au8 Au23 Au11 81.43(5)
Au4 Au8 Au23 Au11 -138.06(4)
Au3 Au8 Au23 Au11 -69.99(4)
Au22 Au8 Au23 Au11 -101.88(4)
Au9 Au8 Au23 Au11 -169.63(4)
Au7 Au8 Au23 Au11 -33.20(4)
Au13 Au8 Au23 Au11 79.04(4)
Se5 Au6 Au23 Au7 -108.54(3)
Au2 Au6 Au23 Au7 40.170(19)
Au22 Au6 Au23 Au7 68.354(17)
Au10 Au6 Au23 Au7 135.43(2)
Au1 Au6 Au23 Au7 103.782(19)
Au11 Au6 Au23 Au7 -112.154(18)
Se5 Au6 Au23 Au14 86.09(5)
Au2 Au6 Au23 Au14 -125.21(4)
Au22 Au6 Au23 Au14 -97.02(4)
Au10 Au6 Au23 Au14 -29.95(4)
Au7 Au6 Au23 Au14 -165.38(5)
Au1 Au6 Au23 Au14 -61.59(5)
Au11 Au6 Au23 Au14 82.47(4)
Se5 Au6 Au23 Au15 56.46(3)
Au2 Au6 Au23 Au15 -154.832(18)
Au22 Au6 Au23 Au15 -126.649(19)
Au10 Au6 Au23 Au15 -59.577(15)
Au7 Au6 Au23 Au15 165.00(2)
Au1 Au6 Au23 Au15 -91.221(18)
Au11 Au6 Au23 Au15 52.844(14)
Se5 Au6 Au23 Au24 4.22(4)
Au2 Au6 Au23 Au24 152.92(2)
Au22 Au6 Au23 Au24 -178.89(2)
Au10 Au6 Au23 Au24 -111.82(2)
Au7 Au6 Au23 Au24 112.75(2)
Au1 Au6 Au23 Au24 -143.47(2)
Au11 Au6 Au23 Au24 0.600(18)
Se5 Au6 Au23 Au22 -176.89(3)
Au2 Au6 Au23 Au22 -28.184(18)
Au10 Au6 Au23 Au22 67.072(16)
Au7 Au6 Au23 Au22 -68.354(17)
Au1 Au6 Au23 Au22 35.428(16)
Au11 Au6 Au23 Au22 179.493(18)
Se5 Au6 Au23 Au13 -76.19(5)
Au2 Au6 Au23 Au13 72.51(5)
Au22 Au6 Au23 Au13 100.70(4)
Au10 Au6 Au23 Au13 167.77(4)
Au7 Au6 Au23 Au13 32.34(4)
Au1 Au6 Au23 Au13 136.13(4)
Au11 Au6 Au23 Au13 -79.81(4)
Se5 Au6 Au23 Au10 116.04(3)
Au2 Au6 Au23 Au10 -95.26(2)
Au22 Au6 Au23 Au10 -67.072(16)
Au7 Au6 Au23 Au10 -135.43(2)
Au1 Au6 Au23 Au10 -31.644(15)
Au11 Au6 Au23 Au10 112.421(17)
Se5 Au6 Au23 Au8 -146.29(3)
Au2 Au6 Au23 Au8 2.42(2)
Au22 Au6 Au23 Au8 30.602(18)
Au10 Au6 Au23 Au8 97.67(2)
Au7 Au6 Au23 Au8 -37.751(18)
Au1 Au6 Au23 Au8 66.03(2)
Au11 Au6 Au23 Au8 -149.91(2)
Se5 Au6 Au23 Au12 -47.83(3)
Au2 Au6 Au23 Au12 100.88(2)
Au22 Au6 Au23 Au12 129.063(18)
Au10 Au6 Au23 Au12 -163.865(19)
Au7 Au6 Au23 Au12 60.710(17)
Au1 Au6 Au23 Au12 164.492(17)
Au11 Au6 Au23 Au12 -51.444(15)
Se5 Au6 Au23 Au9 152.96(3)
Au2 Au6 Au23 Au9 -58.33(2)
Au22 Au6 Au23 Au9 -30.146(17)
Au10 Au6 Au23 Au9 36.926(17)
Au7 Au6 Au23 Au9 -98.50(2)
Au1 Au6 Au23 Au9 5.28(2)
Au11 Au6 Au23 Au9 149.35(2)
Se5 Au6 Au23 Au11 3.62(3)
Au2 Au6 Au23 Au11 152.32(2)
Au22 Au6 Au23 Au11 -179.493(18)
Au10 Au6 Au23 Au11 -112.421(17)
Au7 Au6 Au23 Au11 112.154(18)
Au1 Au6 Au23 Au11 -144.065(18)
Se4 Au12 Au23 Au7 -4.83(3)
Au17 Au12 Au23 Au7 -146.48(2)
Au24 Au12 Au23 Au7 -179.54(2)
Au16 Au12 Au23 Au7 145.249(18)
Au11 Au12 Au23 Au7 111.237(17)
Au13 Au12 Au23 Au7 -110.586(18)
Se4 Au12 Au23 Au14 143.69(3)
Au17 Au12 Au23 Au14 2.04(2)
Au24 Au12 Au23 Au14 -31.017(18)
Au16 Au12 Au23 Au14 -66.23(2)
Au11 Au12 Au23 Au14 -100.243(19)
Au13 Au12 Au23 Au14 37.935(17)
Au7 Au12 Au23 Au14 148.52(2)
Se4 Au12 Au23 Au15 -153.35(3)
Au17 Au12 Au23 Au15 65.00(2)
Au24 Au12 Au23 Au15 31.942(16)
Au16 Au12 Au23 Au15 -3.27(2)
Au11 Au12 Au23 Au15 -37.284(16)
Au13 Au12 Au23 Au15 100.893(19)
Au7 Au12 Au23 Au15 -148.52(2)
Se4 Au12 Au23 Au24 174.71(3)
Au17 Au12 Au23 Au24 33.054(18)
Au16 Au12 Au23 Au24 -35.214(16)
Au11 Au12 Au23 Au24 -69.226(16)
Au13 Au12 Au23 Au24 68.952(17)
Au7 Au12 Au23 Au24 179.54(2)
Se4 Au12 Au23 Au22 -4.26(4)
Au17 Au12 Au23 Au22 -145.91(2)
Au24 Au12 Au23 Au22 -178.97(3)
Au16 Au12 Au23 Au22 145.82(2)
Au11 Au12 Au23 Au22 111.81(2)
Au13 Au12 Au23 Au22 -110.02(2)
Au7 Au12 Au23 Au22 0.570(19)
Se4 Au12 Au23 Au13 105.76(3)
Au17 Au12 Au23 Au13 -35.897(18)
Au24 Au12 Au23 Au13 -68.952(17)
Au16 Au12 Au23 Au13 -104.166(19)
Au11 Au12 Au23 Au13 -138.177(18)
Au7 Au12 Au23 Au13 110.586(18)
Se4 Au12 Au23 Au10 -86.36(4)
Au17 Au12 Au23 Au10 131.99(3)
Au24 Au12 Au23 Au10 98.93(4)
Au16 Au12 Au23 Au10 63.72(4)
Au11 Au12 Au23 Au10 29.71(4)
Au13 Au12 Au23 Au10 167.89(4)
Au7 Au12 Au23 Au10 -81.53(4)
Se4 Au12 Au23 Au8 48.96(3)
Au17 Au12 Au23 Au8 -92.69(2)
Au24 Au12 Au23 Au8 -125.745(19)
Au16 Au12 Au23 Au8 -160.959(16)
Au11 Au12 Au23 Au8 165.030(19)
Au13 Au12 Au23 Au8 -56.793(16)
Au7 Au12 Au23 Au8 53.793(14)
Se4 Au12 Au23 Au6 -58.57(3)
Au17 Au12 Au23 Au6 159.772(18)
Au24 Au12 Au23 Au6 126.718(19)
Au16 Au12 Au23 Au6 91.504(18)
Au11 Au12 Au23 Au6 57.492(16)
Au13 Au12 Au23 Au6 -164.331(19)
Au7 Au12 Au23 Au6 -53.745(15)
Se4 Au12 Au23 Au9 77.93(4)
Au17 Au12 Au23 Au9 -63.73(4)
Au24 Au12 Au23 Au9 -96.78(4)
Au16 Au12 Au23 Au9 -132.00(4)
Au11 Au12 Au23 Au9 -166.01(4)
Au13 Au12 Au23 Au9 -27.83(4)
Au7 Au12 Au23 Au9 82.75(4)
Se4 Au12 Au23 Au11 -116.06(3)
Au17 Au12 Au23 Au11 102.28(2)
Au24 Au12 Au23 Au11 69.226(16)
Au16 Au12 Au23 Au11 34.012(16)
Au13 Au12 Au23 Au11 138.177(18)
Au7 Au12 Au23 Au11 -111.237(17)
Se2 Au9 Au23 Au7 154.87(3)
Au4 Au9 Au23 Au7 5.93(2)
Au5 Au9 Au23 Au7 -64.62(2)
Au22 Au9 Au23 Au7 -30.622(17)
Au8 Au9 Au23 Au7 38.192(16)
Au10 Au9 Au23 Au7 -98.076(19)
Au14 Au9 Au23 Au7 149.39(2)
Se2 Au9 Au23 Au14 5.48(3)
Au4 Au9 Au23 Au14 -143.46(2)
Au5 Au9 Au23 Au14 145.99(2)
Au22 Au9 Au23 Au14 179.987(19)
Au8 Au9 Au23 Au14 -111.200(17)
Au10 Au9 Au23 Au14 112.532(17)
Se2 Au9 Au23 Au15 -48.36(3)
Au4 Au9 Au23 Au15 162.702(19)
Au5 Au9 Au23 Au15 92.15(2)
Au22 Au9 Au23 Au15 126.147(19)
Au8 Au9 Au23 Au15 -165.040(18)
Au10 Au9 Au23 Au15 58.692(15)
Au14 Au9 Au23 Au15 -53.840(15)
Se2 Au9 Au23 Au24 5.42(4)
Au4 Au9 Au23 Au24 -143.51(2)
Au5 Au9 Au23 Au24 145.93(2)
Au22 Au9 Au23 Au24 179.93(2)
Au8 Au9 Au23 Au24 -111.25(2)
Au10 Au9 Au23 Au24 112.48(2)
Au14 Au9 Au23 Au24 -0.054(19)
Se2 Au9 Au23 Au22 -174.51(3)
Au4 Au9 Au23 Au22 36.555(19)
Au5 Au9 Au23 Au22 -34.001(18)
Au8 Au9 Au23 Au22 68.813(16)
Au10 Au9 Au23 Au22 -67.455(16)
Au14 Au9 Au23 Au22 -179.987(19)
Se2 Au9 Au23 Au13 58.35(3)
Au4 Au9 Au23 Au13 -90.59(2)
Au5 Au9 Au23 Au13 -161.144(19)
Au22 Au9 Au23 Au13 -127.142(18)
Au8 Au9 Au23 Au13 -58.329(15)
Au10 Au9 Au23 Au13 165.403(19)
Au14 Au9 Au23 Au13 52.871(15)
Se2 Au9 Au23 Au10 -107.06(3)
Au4 Au9 Au23 Au10 104.01(2)
Au5 Au9 Au23 Au10 33.453(18)
Au22 Au9 Au23 Au10 67.455(16)
Au8 Au9 Au23 Au10 136.268(18)
Au14 Au9 Au23 Au10 -112.532(17)
Se2 Au9 Au23 Au8 116.67(3)
Au4 Au9 Au23 Au8 -32.258(18)
Au5 Au9 Au23 Au8 -102.81(2)
Au22 Au9 Au23 Au8 -68.813(16)
Au10 Au9 Au23 Au8 -136.268(18)
Au14 Au9 Au23 Au8 111.200(17)
Se2 Au9 Au23 Au6 -143.45(3)
Au4 Au9 Au23 Au6 67.61(2)
Au5 Au9 Au23 Au6 -2.94(2)
Au22 Au9 Au23 Au6 31.059(17)
Au8 Au9 Au23 Au6 99.872(18)
Au10 Au9 Au23 Au6 -36.396(16)
Au14 Au9 Au23 Au6 -148.93(2)
Se2 Au9 Au23 Au12 82.12(5)
Au4 Au9 Au23 Au12 -66.81(4)
Au5 Au9 Au23 Au12 -137.37(3)
Au22 Au9 Au23 Au12 -103.37(4)
Au8 Au9 Au23 Au12 -34.55(4)
Au10 Au9 Au23 Au12 -170.82(4)
Au14 Au9 Au23 Au12 76.65(4)
Se2 Au9 Au23 Au11 -73.48(5)
Au4 Au9 Au23 Au11 137.59(4)
Au5 Au9 Au23 Au11 67.03(4)
Au22 Au9 Au23 Au11 101.03(4)
Au8 Au9 Au23 Au11 169.85(4)
Au10 Au9 Au23 Au11 33.58(4)
Au14 Au9 Au23 Au11 -78.95(4)
Se5 Au11 Au23 Au7 49.23(3)
Au16 Au11 Au23 Au7 -95.959(19)
Au24 Au11 Au23 Au7 -127.677(19)
Au15 Au11 Au23 Au7 163.508(19)
Au12 Au11 Au23 Au7 -60.276(16)
Au20 Au11 Au23 Au7 -161.577(17)
Au6 Au11 Au23 Au7 52.925(14)
Se5 Au11 Au23 Au14 -152.08(3)
Au16 Au11 Au23 Au14 62.73(2)
Au24 Au11 Au23 Au14 31.011(17)
Au15 Au11 Au23 Au14 -37.804(16)
Au12 Au11 Au23 Au14 98.412(19)
Au20 Au11 Au23 Au14 -2.89(2)
Au6 Au11 Au23 Au14 -148.39(2)
Se5 Au11 Au23 Au15 -114.28(3)
Au16 Au11 Au23 Au15 100.533(19)
Au24 Au11 Au23 Au15 68.815(16)
Au12 Au11 Au23 Au15 136.216(18)
Au20 Au11 Au23 Au15 34.915(16)
Au6 Au11 Au23 Au15 -110.583(17)
Se5 Au11 Au23 Au24 176.91(3)
Au16 Au11 Au23 Au24 31.718(17)
Au15 Au11 Au23 Au24 -68.815(16)
Au12 Au11 Au23 Au24 67.401(17)
Au20 Au11 Au23 Au24 -33.901(16)
Au6 Au11 Au23 Au24 -179.398(18)
Se5 Au11 Au23 Au22 -4.22(4)
Au16 Au11 Au23 Au22 -149.41(2)
Au24 Au11 Au23 Au22 178.88(2)
Au15 Au11 Au23 Au22 110.06(2)
Au12 Au11 Au23 Au22 -113.72(2)
Au20 Au11 Au23 Au22 144.97(2)
Au6 Au11 Au23 Au22 -0.523(19)
Se5 Au11 Au23 Au13 146.21(3)
Au16 Au11 Au23 Au13 1.02(2)
Au24 Au11 Au23 Au13 -30.699(17)
Au15 Au11 Au23 Au13 -99.514(19)
Au12 Au11 Au23 Au13 36.702(17)
Au20 Au11 Au23 Au13 -64.60(2)
Au6 Au11 Au23 Au13 149.90(2)
Se5 Au11 Au23 Au10 -55.87(3)
Au16 Au11 Au23 Au10 158.941(18)
Au24 Au11 Au23 Au10 127.223(19)
Au15 Au11 Au23 Au10 58.408(15)
Au12 Au11 Au23 Au10 -165.376(19)
Au20 Au11 Au23 Au10 93.322(19)
Au6 Au11 Au23 Au10 -52.175(15)
Se5 Au11 Au23 Au8 77.62(5)
Au16 Au11 Au23 Au8 -67.57(4)
Au24 Au11 Au23 Au8 -99.29(4)
Au15 Au11 Au23 Au8 -168.10(4)
Au12 Au11 Au23 Au8 -31.89(4)
Au20 Au11 Au23 Au8 -133.19(4)
Au6 Au11 Au23 Au8 81.31(4)
Se5 Au11 Au23 Au6 -3.69(3)
Au16 Au11 Au23 Au6 -148.88(2)
Au24 Au11 Au23 Au6 179.398(18)
Au15 Au11 Au23 Au6 110.583(17)
Au12 Au11 Au23 Au6 -113.201(17)
Au20 Au11 Au23 Au6 145.498(18)
Se5 Au11 Au23 Au12 109.51(3)
Au16 Au11 Au23 Au12 -35.683(17)
Au24 Au11 Au23 Au12 -67.401(17)
Au15 Au11 Au23 Au12 -136.216(18)
Au20 Au11 Au23 Au12 -101.302(19)
Au6 Au11 Au23 Au12 113.201(17)
Se5 Au11 Au23 Au9 -84.46(5)
Au16 Au11 Au23 Au9 130.35(4)
Au24 Au11 Au23 Au9 98.63(4)
Au15 Au11 Au23 Au9 29.82(4)
Au12 Au11 Au23 Au9 166.04(4)
Au20 Au11 Au23 Au9 64.73(4)
Au6 Au11 Au23 Au9 -80.76(4)
P6 Au16 Au24 Au17 77.0(14)
Au11 Au16 Au24 Au17 141.088(19)
Au12 Au16 Au24 Au17 67.727(15)
Au20 Au16 Au24 Au17 -145.675(18)
Au25 Au16 Au24 Au17 -72.507(16)
P6 Au16 Au24 Au20 -137.3(14)
Au11 Au16 Au24 Au20 -73.237(16)
Au12 Au16 Au24 Au20 -146.598(18)
Au17 Au16 Au24 Au20 145.675(18)
Au25 Au16 Au24 Au20 73.168(16)
P6 Au16 Au24 Au25 149.5(14)
Au11 Au16 Au24 Au25 -146.405(19)
Au12 Au16 Au24 Au25 140.234(19)
Au20 Au16 Au24 Au25 -73.168(16)
Au17 Au16 Au24 Au25 72.507(16)
P6 Au16 Au24 Au12 9.3(14)
Au11 Au16 Au24 Au12 73.362(16)
Au20 Au16 Au24 Au12 146.598(18)
Au17 Au16 Au24 Au12 -67.727(15)
Au25 Au16 Au24 Au12 -140.234(19)
P6 Au16 Au24 Au18 110.8(14)
Au11 Au16 Au24 Au18 174.85(3)
Au12 Au16 Au24 Au18 101.49(2)
Au20 Au16 Au24 Au18 -111.91(2)
Au17 Au16 Au24 Au18 33.77(2)
Au25 Au16 Au24 Au18 -38.74(2)
P6 Au16 Au24 Au19 -172.6(14)
Au11 Au16 Au24 Au19 -108.55(2)
Au12 Au16 Au24 Au19 178.08(2)
Au20 Au16 Au24 Au19 -35.318(19)
Au17 Au16 Au24 Au19 110.36(2)
Au25 Au16 Au24 Au19 37.85(2)
P6 Au16 Au24 Au15 -96.3(14)
Au11 Au16 Au24 Au15 -32.221(18)
Au12 Au16 Au24 Au15 -105.58(2)
Au20 Au16 Au24 Au15 41.016(17)
Au17 Au16 Au24 Au15 -173.31(2)
Au25 Au16 Au24 Au15 114.18(2)
P6 Au16 Au24 Au13 39.0(14)
Au11 Au16 Au24 Au13 103.06(2)
Au12 Au16 Au24 Au13 29.70(2)
Au20 Au16 Au24 Au13 176.30(2)
Au17 Au16 Au24 Au13 -38.025(18)
Au25 Au16 Au24 Au13 -110.53(2)
P6 Au16 Au24 Au11 -64.1(14)
Au12 Au16 Au24 Au11 -73.362(16)
Au20 Au16 Au24 Au11 73.237(16)
Au17 Au16 Au24 Au11 -141.088(19)
Au25 Au16 Au24 Au11 146.405(19)
P6 Au16 Au24 Au14 -46.9(14)
Au11 Au16 Au24 Au14 17.19(16)
Au12 Au16 Au24 Au14 -56.17(16)
Au20 Au16 Au24 Au14 90.43(16)
Au17 Au16 Au24 Au14 -123.90(16)
Au25 Au16 Au24 Au14 163.59(17)
P6 Au16 Au24 Au23 -29.5(14)
Au11 Au16 Au24 Au23 34.575(19)
Au12 Au16 Au24 Au23 -38.786(18)
Au20 Au16 Au24 Au23 107.81(2)
Au17 Au16 Au24 Au23 -106.51(2)
Au25 Au16 Au24 Au23 -179.02(2)
P7 Au17 Au24 Au16 -95(4)
Au12 Au17 Au24 Au16 -69.553(17)
Au13 Au17 Au24 Au16 -142.714(19)
Au18 Au17 Au24 Au16 149.202(19)
Au25 Au17 Au24 Au16 76.180(17)
P7 Au17 Au24 Au20 -132(4)
Au12 Au17 Au24 Au20 -106.96(2)
Au13 Au17 Au24 Au20 179.88(3)
Au16 Au17 Au24 Au20 -37.41(2)
Au18 Au17 Au24 Au20 111.79(2)
Au25 Au17 Au24 Au20 38.77(2)
P7 Au17 Au24 Au25 -171(100)
Au12 Au17 Au24 Au25 -145.73(2)
Au13 Au17 Au24 Au25 141.105(19)
Au16 Au17 Au24 Au25 -76.180(17)
Au18 Au17 Au24 Au25 73.021(17)
P7 Au17 Au24 Au12 -25(4)
Au13 Au17 Au24 Au12 -73.161(17)
Au16 Au17 Au24 Au12 69.553(17)
Au18 Au17 Au24 Au12 -141.25(2)
Au25 Au17 Au24 Au12 145.73(2)
P7 Au17 Au24 Au18 116(4)
Au12 Au17 Au24 Au18 141.25(2)
Au13 Au17 Au24 Au18 68.084(16)
Au16 Au17 Au24 Au18 -149.202(19)
Au25 Au17 Au24 Au18 -73.021(17)
P7 Au17 Au24 Au19 152(4)
Au12 Au17 Au24 Au19 177.60(3)
Au13 Au17 Au24 Au19 104.44(2)
Au16 Au17 Au24 Au19 -112.84(2)
Au18 Au17 Au24 Au19 36.36(2)
Au25 Au17 Au24 Au19 -36.66(2)
P7 Au17 Au24 Au15 -16(4)
Au12 Au17 Au24 Au15 8.91(19)
Au13 Au17 Au24 Au15 -64.25(19)
Au16 Au17 Au24 Au15 78.46(19)
Au18 Au17 Au24 Au15 -132.3(2)
Au25 Au17 Au24 Au15 154.6(2)
P7 Au17 Au24 Au13 48(4)
Au12 Au17 Au24 Au13 73.161(17)
Au16 Au17 Au24 Au13 142.714(19)
Au18 Au17 Au24 Au13 -68.084(16)
Au25 Au17 Au24 Au13 -141.105(19)
P7 Au17 Au24 Au11 -59(4)
Au12 Au17 Au24 Au11 -33.838(19)
Au13 Au17 Au24 Au11 -107.00(2)
Au16 Au17 Au24 Au11 35.714(17)
Au18 Au17 Au24 Au11 -175.08(2)
Au25 Au17 Au24 Au11 111.89(2)
P7 Au17 Au24 Au14 78(4)
Au12 Au17 Au24 Au14 103.23(2)
Au13 Au17 Au24 Au14 30.064(19)
Au16 Au17 Au24 Au14 172.78(2)
Au18 Au17 Au24 Au14 -38.020(18)
Au25 Au17 Au24 Au14 -111.04(2)
P7 Au17 Au24 Au23 10(4)
Au12 Au17 Au24 Au23 35.451(19)
Au13 Au17 Au24 Au23 -37.710(19)
Au16 Au17 Au24 Au23 105.00(2)
Au18 Au17 Au24 Au23 -105.79(2)
Au25 Au17 Au24 Au23 -178.82(2)
P10 Au20 Au24 Au16 20.0(7)
Au15 Au20 Au24 Au16 135.830(18)
Au19 Au20 Au24 Au16 -146.171(19)
Au11 Au20 Au24 Au16 65.095(16)
Au25 Au20 Au24 Au16 -76.271(16)
P10 Au20 Au24 Au17 57.6(7)
Au15 Au20 Au24 Au17 173.48(2)
Au19 Au20 Au24 Au17 -108.52(2)
Au16 Au20 Au24 Au17 37.647(19)
Au11 Au20 Au24 Au17 102.74(2)
Au25 Au20 Au24 Au17 -38.62(2)
P10 Au20 Au24 Au25 96.2(7)
Au15 Au20 Au24 Au25 -147.899(18)
Au19 Au20 Au24 Au25 -69.900(16)
Au16 Au20 Au24 Au25 76.271(16)
Au11 Au20 Au24 Au25 141.366(19)
P10 Au20 Au24 Au12 -13.5(7)
Au15 Au20 Au24 Au12 102.37(2)
Au19 Au20 Au24 Au12 -179.63(2)
Au16 Au20 Au24 Au12 -33.461(19)
Au11 Au20 Au24 Au12 31.634(19)
Au25 Au20 Au24 Au12 -109.73(2)
P10 Au20 Au24 Au18 135.7(7)
Au15 Au20 Au24 Au18 -108.42(2)
Au19 Au20 Au24 Au18 -30.42(2)
Au16 Au20 Au24 Au18 115.75(3)
Au11 Au20 Au24 Au18 -179.16(3)
Au25 Au20 Au24 Au18 39.48(2)
P10 Au20 Au24 Au19 166.1(7)
Au15 Au20 Au24 Au19 -77.999(16)
Au16 Au20 Au24 Au19 146.171(19)
Au11 Au20 Au24 Au19 -148.734(19)
Au25 Au20 Au24 Au19 69.900(16)
P10 Au20 Au24 Au15 -115.9(7)
Au19 Au20 Au24 Au15 77.999(16)
Au16 Au20 Au24 Au15 -135.830(18)
Au11 Au20 Au24 Au15 -70.736(16)
Au25 Au20 Au24 Au15 147.899(18)
P10 Au20 Au24 Au13 -123.5(7)
Au15 Au20 Au24 Au13 -7.7(2)
Au19 Au20 Au24 Au13 70.3(2)
Au16 Au20 Au24 Au13 -143.5(2)
Au11 Au20 Au24 Au13 -78.4(2)
Au25 Au20 Au24 Au13 140.2(2)
P10 Au20 Au24 Au11 -45.1(7)
Au15 Au20 Au24 Au11 70.736(16)
Au19 Au20 Au24 Au11 148.734(19)
Au16 Au20 Au24 Au11 -65.095(16)
Au25 Au20 Au24 Au11 -141.366(19)
P10 Au20 Au24 Au14 -151.6(7)
Au15 Au20 Au24 Au14 -35.721(17)
Au19 Au20 Au24 Au14 42.277(18)
Au16 Au20 Au24 Au14 -171.55(2)
Au11 Au20 Au24 Au14 -106.46(2)
Au25 Au20 Au24 Au14 112.18(2)
P10 Au20 Au24 Au23 -84.3(7)
Au15 Au20 Au24 Au23 31.513(18)
Au19 Au20 Au24 Au23 109.51(2)
Au16 Au20 Au24 Au23 -104.32(2)
Au11 Au20 Au24 Au23 -39.222(18)
Au25 Au20 Au24 Au23 179.41(2)
Se4 Au12 Au24 Au16 -160.03(12)
Au17 Au12 Au24 Au16 77.799(16)
Au11 Au12 Au24 Au16 -67.043(16)
Au13 Au12 Au24 Au16 150.86(2)
Au23 Au12 Au24 Au16 -139.152(19)
Au7 Au12 Au24 Au16 -139.58(2)
Se4 Au12 Au24 Au17 122.18(12)
Au16 Au12 Au24 Au17 -77.799(16)
Au11 Au12 Au24 Au17 -144.84(2)
Au13 Au12 Au24 Au17 73.057(16)
Au23 Au12 Au24 Au17 143.05(2)
Au7 Au12 Au24 Au17 142.63(2)
Se4 Au12 Au24 Au20 -125.13(11)
Au17 Au12 Au24 Au20 112.69(2)
Au16 Au12 Au24 Au20 34.895(19)
Au11 Au12 Au24 Au20 -32.149(19)
Au13 Au12 Au24 Au20 -174.25(2)
Au23 Au12 Au24 Au20 -104.26(2)
Au7 Au12 Au24 Au20 -104.68(2)
Se4 Au12 Au24 Au25 157.72(11)
Au17 Au12 Au24 Au25 35.54(2)
Au16 Au12 Au24 Au25 -42.25(2)
Au11 Au12 Au24 Au25 -109.30(2)
Au13 Au12 Au24 Au25 108.60(2)
Au23 Au12 Au24 Au25 178.59(2)
Au7 Au12 Au24 Au25 178.170(19)
Se4 Au12 Au24 Au18 83.72(12)
Au17 Au12 Au24 Au18 -38.454(19)
Au16 Au12 Au24 Au18 -116.25(2)
Au11 Au12 Au24 Au18 176.70(2)
Au13 Au12 Au24 Au18 34.60(2)
Au23 Au12 Au24 Au18 104.60(2)
Au7 Au12 Au24 Au18 104.17(2)
Se4 Au12 Au24 Au19 62.6(6)
Au17 Au12 Au24 Au19 -59.5(6)
Au16 Au12 Au24 Au19 -137.3(6)
Au11 Au12 Au24 Au19 155.6(6)
Au13 Au12 Au24 Au19 13.5(6)
Au23 Au12 Au24 Au19 83.5(6)
Au7 Au12 Au24 Au19 83.1(6)
Se4 Au12 Au24 Au15 -56.76(12)
Au17 Au12 Au24 Au15 -178.93(2)
Au16 Au12 Au24 Au15 103.27(2)
Au11 Au12 Au24 Au15 36.224(18)
Au13 Au12 Au24 Au15 -105.88(2)
Au23 Au12 Au24 Au15 -35.884(19)
Au7 Au12 Au24 Au15 -36.31(3)
Se4 Au12 Au24 Au13 49.12(11)
Au17 Au12 Au24 Au13 -73.057(16)
Au16 Au12 Au24 Au13 -150.86(2)
Au11 Au12 Au24 Au13 142.101(19)
Au23 Au12 Au24 Au13 69.993(17)
Au7 Au12 Au24 Au13 69.57(2)
Se4 Au12 Au24 Au11 -92.98(11)
Au17 Au12 Au24 Au11 144.84(2)
Au16 Au12 Au24 Au11 67.043(16)
Au13 Au12 Au24 Au11 -142.101(19)
Au23 Au12 Au24 Au11 -72.108(17)
Au7 Au12 Au24 Au11 -72.533(19)
Se4 Au12 Au24 Au14 12.96(12)
Au17 Au12 Au24 Au14 -109.21(2)
Au16 Au12 Au24 Au14 172.99(2)
Au11 Au12 Au24 Au14 105.95(2)
Au13 Au12 Au24 Au14 -36.154(18)
Au23 Au12 Au24 Au14 33.838(18)
Au7 Au12 Au24 Au14 33.41(3)
Se4 Au12 Au24 Au23 -20.87(11)
Au17 Au12 Au24 Au23 -143.050(19)
Au16 Au12 Au24 Au23 139.152(19)
Au11 Au12 Au24 Au23 72.108(17)
Au13 Au12 Au24 Au23 -69.993(17)
Au7 Au12 Au24 Au23 -0.425(18)
P8 Au18 Au24 Au16 153(3)
Au13 Au18 Au24 Au16 -106.46(3)
Au19 Au18 Au24 Au16 110.20(3)
Au17 Au18 Au24 Au16 -34.22(2)
Au14 Au18 Au24 Au16 -176.74(3)
Au25 Au18 Au24 Au16 39.83(2)
P8 Au18 Au24 Au17 -173(21)
Au13 Au18 Au24 Au17 -72.247(17)
Au19 Au18 Au24 Au17 144.42(2)
Au14 Au18 Au24 Au17 -142.523(19)
Au25 Au18 Au24 Au17 74.051(16)
P8 Au18 Au24 Au20 73(3)
Au13 Au18 Au24 Au20 173.82(3)
Au19 Au18 Au24 Au20 30.48(2)
Au17 Au18 Au24 Au20 -113.93(2)
Au14 Au18 Au24 Au20 103.54(2)
Au25 Au18 Au24 Au20 -39.88(2)
P8 Au18 Au24 Au25 113(3)
Au13 Au18 Au24 Au25 -146.30(2)
Au19 Au18 Au24 Au25 70.366(17)
Au17 Au18 Au24 Au25 -74.051(16)
Au14 Au18 Au24 Au25 143.426(19)
P8 Au18 Au24 Au12 -136(3)
Au13 Au18 Au24 Au12 -35.68(2)
Au19 Au18 Au24 Au12 -179.02(2)
Au17 Au18 Au24 Au12 36.564(18)
Au14 Au18 Au24 Au12 -105.96(2)
Au25 Au18 Au24 Au12 110.61(2)
P8 Au18 Au24 Au19 43(3)
Au13 Au18 Au24 Au19 143.34(2)
Au17 Au18 Au24 Au19 -144.42(2)
Au14 Au18 Au24 Au19 73.060(17)
Au25 Au18 Au24 Au19 -70.366(17)
P8 Au18 Au24 Au15 2(3)
Au13 Au18 Au24 Au15 102.40(2)
Au19 Au18 Au24 Au15 -40.93(2)
Au17 Au18 Au24 Au15 174.65(2)
Au14 Au18 Au24 Au15 32.127(19)
Au25 Au18 Au24 Au15 -111.30(2)
P8 Au18 Au24 Au13 -101(3)
Au19 Au18 Au24 Au13 -143.34(2)
Au17 Au18 Au24 Au13 72.247(17)
Au14 Au18 Au24 Au13 -70.276(18)
Au25 Au18 Au24 Au13 146.30(2)
P8 Au18 Au24 Au11 -97(3)
Au13 Au18 Au24 Au11 3.2(3)
Au19 Au18 Au24 Au11 -140.1(3)
Au17 Au18 Au24 Au11 75.5(3)
Au14 Au18 Au24 Au11 -67.1(3)
Au25 Au18 Au24 Au11 149.5(3)
P8 Au18 Au24 Au14 -30(3)
Au13 Au18 Au24 Au14 70.276(17)
Au19 Au18 Au24 Au14 -73.060(17)
Au17 Au18 Au24 Au14 142.523(19)
Au25 Au18 Au24 Au14 -143.426(19)
P8 Au18 Au24 Au23 -67(3)
Au13 Au18 Au24 Au23 33.43(2)
Au19 Au18 Au24 Au23 -109.91(2)
Au17 Au18 Au24 Au23 105.68(2)
Au14 Au18 Au24 Au23 -36.846(18)
Au25 Au18 Au24 Au23 179.73(2)
P9 Au19 Au24 Au16 -40.5(19)
Au25 Au19 Au24 Au16 -40.06(2)
Au20 Au19 Au24 Au16 36.00(2)
Au18 Au19 Au24 Au16 -114.90(2)
Au14 Au19 Au24 Au16 173.06(2)
Au15 Au19 Au24 Au16 103.31(2)
P9 Au19 Au24 Au17 37.5(19)
Au25 Au19 Au24 Au17 37.96(2)
Au20 Au19 Au24 Au17 114.02(2)
Au18 Au19 Au24 Au17 -36.87(2)
Au14 Au19 Au24 Au17 -108.91(2)
Au15 Au19 Au24 Au17 -178.66(3)
P9 Au19 Au24 Au20 -76.5(19)
Au25 Au19 Au24 Au20 -76.061(17)
Au18 Au19 Au24 Au20 -150.90(2)
Au14 Au19 Au24 Au20 137.065(18)
Au15 Au19 Au24 Au20 67.313(13)
P9 Au19 Au24 Au25 -0.4(19)
Au20 Au19 Au24 Au25 76.061(17)
Au18 Au19 Au24 Au25 -74.838(18)
Au14 Au19 Au24 Au25 -146.874(19)
Au15 Au19 Au24 Au25 143.374(19)
P9 Au19 Au24 Au12 95.9(19)
Au25 Au19 Au24 Au12 96.3(6)
Au20 Au19 Au24 Au12 172.4(6)
Au18 Au19 Au24 Au12 21.5(6)
Au14 Au19 Au24 Au12 -50.5(6)
Au15 Au19 Au24 Au12 -120.3(6)
P9 Au19 Au24 Au18 74.4(19)
Au25 Au19 Au24 Au18 74.838(18)
Au20 Au19 Au24 Au18 150.90(2)
Au14 Au19 Au24 Au18 -72.036(17)
Au15 Au19 Au24 Au18 -141.788(19)
P9 Au19 Au24 Au15 -143.8(19)
Au25 Au19 Au24 Au15 -143.374(19)
Au20 Au19 Au24 Au15 -67.313(13)
Au18 Au19 Au24 Au15 141.788(19)
Au14 Au19 Au24 Au15 69.752(14)
P9 Au19 Au24 Au13 109.2(19)
Au25 Au19 Au24 Au13 109.59(2)
Au20 Au19 Au24 Au13 -174.35(2)
Au18 Au19 Au24 Au13 34.753(19)
Au14 Au19 Au24 Au13 -37.284(19)
Au15 Au19 Au24 Au13 -107.04(2)
P9 Au19 Au24 Au11 -109.0(19)
Au25 Au19 Au24 Au11 -108.60(2)
Au20 Au19 Au24 Au11 -32.54(2)
Au18 Au19 Au24 Au11 176.56(3)
Au14 Au19 Au24 Au11 104.53(2)
Au15 Au19 Au24 Au11 34.774(19)
P9 Au19 Au24 Au14 146.4(19)
Au25 Au19 Au24 Au14 146.874(19)
Au20 Au19 Au24 Au14 -137.065(18)
Au18 Au19 Au24 Au14 72.036(17)
Au15 Au19 Au24 Au14 -69.752(14)
P9 Au19 Au24 Au23 178(100)
Au25 Au19 Au24 Au23 178.60(2)
Au20 Au19 Au24 Au23 -105.33(2)
Au18 Au19 Au24 Au23 103.77(2)
Au14 Au19 Au24 Au23 31.731(19)
Au15 Au19 Au24 Au23 -38.021(18)
Se1 Au15 Au24 Au16 86.21(12)
Au20 Au15 Au24 Au16 -43.313(18)
Au11 Au15 Au24 Au16 31.004(17)
Au23 Au15 Au24 Au16 103.83(2)
Au14 Au15 Au24 Au16 173.43(2)
Au19 Au15 Au24 Au16 -114.85(2)
Au10 Au15 Au24 Au16 104.59(2)
Se1 Au15 Au24 Au17 10.3(3)
Au20 Au15 Au24 Au17 -119.2(2)
Au11 Au15 Au24 Au17 -44.88(19)
Au23 Au15 Au24 Au17 27.95(19)
Au14 Au15 Au24 Au17 97.6(2)
Au19 Au15 Au24 Au17 169.3(2)
Au10 Au15 Au24 Au17 28.7(2)
Se1 Au15 Au24 Au20 129.52(12)
Au11 Au15 Au24 Au20 74.317(16)
Au23 Au15 Au24 Au20 147.139(19)
Au14 Au15 Au24 Au20 -143.252(18)
Au19 Au15 Au24 Au20 -71.538(17)
Au10 Au15 Au24 Au20 147.905(19)
Se1 Au15 Au24 Au25 163.59(11)
Au20 Au15 Au24 Au25 34.06(2)
Au11 Au15 Au24 Au25 108.38(2)
Au23 Au15 Au24 Au25 -178.80(2)
Au14 Au15 Au24 Au25 -109.19(2)
Au19 Au15 Au24 Au25 -37.47(2)
Au10 Au15 Au24 Au25 -178.032(19)
Se1 Au15 Au24 Au12 18.76(12)
Au20 Au15 Au24 Au12 -110.76(2)
Au11 Au15 Au24 Au12 -36.445(19)
Au23 Au15 Au24 Au12 36.376(19)
Au14 Au15 Au24 Au12 105.99(2)
Au19 Au15 Au24 Au12 177.70(3)
Au10 Au15 Au24 Au12 37.14(3)
Se1 Au15 Au24 Au18 -119.58(11)
Au20 Au15 Au24 Au18 110.90(2)
Au11 Au15 Au24 Au18 -174.79(3)
Au23 Au15 Au24 Au18 -101.97(2)
Au14 Au15 Au24 Au18 -32.36(2)
Au19 Au15 Au24 Au18 39.36(2)
Au10 Au15 Au24 Au18 -101.20(2)
Se1 Au15 Au24 Au19 -158.94(12)
Au20 Au15 Au24 Au19 71.538(17)
Au11 Au15 Au24 Au19 145.856(19)
Au23 Au15 Au24 Au19 -141.323(19)
Au14 Au15 Au24 Au19 -71.714(17)
Au10 Au15 Au24 Au19 -140.557(19)
Se1 Au15 Au24 Au13 -51.28(12)
Au20 Au15 Au24 Au13 179.20(2)
Au11 Au15 Au24 Au13 -106.48(2)
Au23 Au15 Au24 Au13 -33.660(19)
Au14 Au15 Au24 Au13 35.949(18)
Au19 Au15 Au24 Au13 107.66(2)
Au10 Au15 Au24 Au13 -32.89(3)
Se1 Au15 Au24 Au11 55.21(12)
Au20 Au15 Au24 Au11 -74.317(16)
Au23 Au15 Au24 Au11 72.822(17)
Au14 Au15 Au24 Au11 142.430(18)
Au19 Au15 Au24 Au11 -145.856(19)
Au10 Au15 Au24 Au11 73.59(2)
Se1 Au15 Au24 Au14 -87.22(12)
Au20 Au15 Au24 Au14 143.252(18)
Au11 Au15 Au24 Au14 -142.430(18)
Au23 Au15 Au24 Au14 -69.609(17)
Au19 Au15 Au24 Au14 71.714(17)
Au10 Au15 Au24 Au14 -68.843(19)
Se1 Au15 Au24 Au23 -17.62(12)
Au20 Au15 Au24 Au23 -147.139(19)
Au11 Au15 Au24 Au23 -72.822(17)
Au14 Au15 Au24 Au23 69.609(17)
Au19 Au15 Au24 Au23 141.323(19)
Au10 Au15 Au24 Au23 0.766(18)
Se3 Au13 Au24 Au16 -116.98(16)
Au18 Au13 Au24 Au16 114.30(2)
Au14 Au13 Au24 Au16 -171.21(2)
Au17 Au13 Au24 Au16 39.223(19)
Au12 Au13 Au24 Au16 -29.17(2)
Au23 Au13 Au24 Au16 -100.93(2)
Au8 Au13 Au24 Au16 -101.70(2)
Se3 Au13 Au24 Au17 -156.20(17)
Au18 Au13 Au24 Au17 75.073(18)
Au14 Au13 Au24 Au17 149.564(18)
Au12 Au13 Au24 Au17 -68.388(16)
Au23 Au13 Au24 Au17 -140.152(19)
Au8 Au13 Au24 Au17 -140.93(2)
Se3 Au13 Au24 Au20 24.9(3)
Au18 Au13 Au24 Au20 -103.8(2)
Au14 Au13 Au24 Au20 -29.3(2)
Au17 Au13 Au24 Au20 -179(53)
Au12 Au13 Au24 Au20 112.7(2)
Au23 Au13 Au24 Au20 41.0(2)
Au8 Au13 Au24 Au20 40.2(2)
Se3 Au13 Au24 Au25 163.43(16)
Au18 Au13 Au24 Au25 34.70(2)
Au14 Au13 Au24 Au25 109.20(2)
Au17 Au13 Au24 Au25 -40.37(2)
Au12 Au13 Au24 Au25 -108.76(2)
Au23 Au13 Au24 Au25 179.48(2)
Au8 Au13 Au24 Au25 178.706(19)
Se3 Au13 Au24 Au12 -87.81(16)
Au18 Au13 Au24 Au12 143.46(2)
Au14 Au13 Au24 Au12 -142.049(19)
Au17 Au13 Au24 Au12 68.388(16)
Au23 Au13 Au24 Au12 -71.764(16)
Au8 Au13 Au24 Au12 -72.54(2)
Se3 Au13 Au24 Au18 128.73(17)
Au14 Au13 Au24 Au18 74.491(18)
Au17 Au13 Au24 Au18 -75.073(18)
Au12 Au13 Au24 Au18 -143.46(2)
Au23 Au13 Au24 Au18 144.78(2)
Au8 Au13 Au24 Au18 144.00(2)
Se3 Au13 Au24 Au19 92.81(16)
Au18 Au13 Au24 Au19 -35.91(2)
Au14 Au13 Au24 Au19 38.578(19)
Au17 Au13 Au24 Au19 -110.99(2)
Au12 Au13 Au24 Au19 -179.37(2)
Au23 Au13 Au24 Au19 108.86(2)
Au8 Au13 Au24 Au19 108.09(2)
Se3 Au13 Au24 Au15 17.57(17)
Au18 Au13 Au24 Au15 -111.16(2)
Au14 Au13 Au24 Au15 -36.665(18)
Au17 Au13 Au24 Au15 173.77(2)
Au12 Au13 Au24 Au15 105.38(2)
Au23 Au13 Au24 Au15 33.620(19)
Au8 Au13 Au24 Au15 32.85(3)
Se3 Au13 Au24 Au11 -50.99(17)
Au18 Au13 Au24 Au11 -179.71(2)
Au14 Au13 Au24 Au11 -105.22(2)
Au17 Au13 Au24 Au11 105.21(2)
Au12 Au13 Au24 Au11 36.826(19)
Au23 Au13 Au24 Au11 -34.94(2)
Au8 Au13 Au24 Au11 -35.71(3)
Se3 Au13 Au24 Au14 54.24(16)
Au18 Au13 Au24 Au14 -74.491(18)
Au17 Au13 Au24 Au14 -149.563(18)
Au12 Au13 Au24 Au14 142.049(19)
Au23 Au13 Au24 Au14 70.285(16)
Au8 Au13 Au24 Au14 69.51(2)
Se3 Au13 Au24 Au23 -16.05(16)
Au18 Au13 Au24 Au23 -144.78(2)
Au14 Au13 Au24 Au23 -70.285(16)
Au17 Au13 Au24 Au23 140.152(19)
Au12 Au13 Au24 Au23 71.764(16)
Au8 Au13 Au24 Au23 -0.774(19)
Se5 Au11 Au24 Au16 131.62(13)
Au15 Au11 Au24 Au16 -145.872(19)
Au12 Au11 Au24 Au16 72.109(18)
Au20 Au11 Au24 Au16 -76.551(17)
Au23 Au11 Au24 Au16 143.771(19)
Au6 Au11 Au24 Au16 144.33(2)
Se5 Au11 Au24 Au17 92.62(13)
Au16 Au11 Au24 Au17 -39.000(19)
Au15 Au11 Au24 Au17 175.13(2)
Au12 Au11 Au24 Au17 33.109(19)
Au20 Au11 Au24 Au17 -115.55(2)
Au23 Au11 Au24 Au17 104.77(2)
Au6 Au11 Au24 Au17 105.33(2)
Se5 Au11 Au24 Au20 -151.83(13)
Au16 Au11 Au24 Au20 76.551(17)
Au15 Au11 Au24 Au20 -69.321(14)
Au12 Au11 Au24 Au20 148.66(2)
Au23 Au11 Au24 Au20 -139.678(18)
Au6 Au11 Au24 Au20 -139.12(2)
Se5 Au11 Au24 Au25 167.51(13)
Au16 Au11 Au24 Au25 35.88(2)
Au15 Au11 Au24 Au25 -109.99(2)
Au12 Au11 Au24 Au25 107.99(2)
Au20 Au11 Au24 Au25 -40.667(19)
Au23 Au11 Au24 Au25 179.65(2)
Au6 Au11 Au24 Au25 -179.787(18)
Se5 Au11 Au24 Au12 59.51(13)
Au16 Au11 Au24 Au12 -72.109(18)
Au15 Au11 Au24 Au12 142.02(2)
Au20 Au11 Au24 Au12 -148.66(2)
Au23 Au11 Au24 Au12 71.662(17)
Au6 Au11 Au24 Au12 72.22(2)
Se5 Au11 Au24 Au18 19.2(3)
Au16 Au11 Au24 Au18 -112.4(3)
Au15 Au11 Au24 Au18 101.7(3)
Au12 Au11 Au24 Au18 -40.3(3)
Au20 Au11 Au24 Au18 171.0(3)
Au23 Au11 Au24 Au18 31.3(3)
Au6 Au11 Au24 Au18 31.9(3)
Se5 Au11 Au24 Au19 -119.32(13)
Au16 Au11 Au24 Au19 109.06(3)
Au15 Au11 Au24 Au19 -36.82(2)
Au12 Au11 Au24 Au19 -178.84(3)
Au20 Au11 Au24 Au19 32.50(2)
Au23 Au11 Au24 Au19 -107.17(2)
Au6 Au11 Au24 Au19 -106.62(2)
Se5 Au11 Au24 Au15 -82.51(13)
Au16 Au11 Au24 Au15 145.872(19)
Au12 Au11 Au24 Au15 -142.019(19)
Au20 Au11 Au24 Au15 69.321(14)
Au23 Au11 Au24 Au15 -70.357(15)
Au6 Au11 Au24 Au15 -69.799(18)
Se5 Au11 Au24 Au13 22.26(14)
Au16 Au11 Au24 Au13 -109.36(2)
Au15 Au11 Au24 Au13 104.77(2)
Au12 Au11 Au24 Au13 -37.25(2)
Au20 Au11 Au24 Au13 174.09(2)
Au23 Au11 Au24 Au13 34.412(19)
Au6 Au11 Au24 Au13 34.97(3)
Se5 Au11 Au24 Au14 -45.88(14)
Au16 Au11 Au24 Au14 -177.51(2)
Au15 Au11 Au24 Au14 36.623(17)
Au12 Au11 Au24 Au14 -105.40(2)
Au20 Au11 Au24 Au14 105.94(2)
Au23 Au11 Au24 Au14 -33.734(18)
Au6 Au11 Au24 Au14 -33.18(3)
Se5 Au11 Au24 Au23 -12.15(13)
Au16 Au11 Au24 Au23 -143.771(19)
Au15 Au11 Au24 Au23 70.357(15)
Au12 Au11 Au24 Au23 -71.662(17)
Au20 Au11 Au24 Au23 139.678(18)
Au6 Au11 Au24 Au23 0.559(17)
Se2 Au14 Au24 Au16 -10.5(3)
Au13 Au14 Au24 Au16 90.08(16)
Au23 Au14 Au24 Au16 18.53(16)
Au15 Au14 Au24 Au16 -52.13(16)
Au18 Au14 Au24 Au16 159.28(16)
Au19 Au14 Au24 Au16 -128.98(16)
Au9 Au14 Au24 Au16 18.48(17)
Se2 Au14 Au24 Au17 -131.29(17)
Au13 Au14 Au24 Au17 -30.713(19)
Au23 Au14 Au24 Au17 -102.26(2)
Au15 Au14 Au24 Au17 -172.92(2)
Au18 Au14 Au24 Au17 38.489(19)
Au19 Au14 Au24 Au17 110.22(2)
Au9 Au14 Au24 Au17 -102.32(2)
Se2 Au14 Au24 Au20 76.49(17)
Au13 Au14 Au24 Au20 177.07(2)
Au23 Au14 Au24 Au20 105.52(2)
Au15 Au14 Au24 Au20 34.862(17)
Au18 Au14 Au24 Au20 -113.73(2)
Au19 Au14 Au24 Au20 -41.994(18)
Au9 Au14 Au24 Au20 105.46(2)
Se2 Au14 Au24 Au25 152.06(16)
Au13 Au14 Au24 Au25 -107.36(2)
Au23 Au14 Au24 Au25 -178.92(2)
Au15 Au14 Au24 Au25 110.43(2)
Au18 Au14 Au24 Au25 -38.16(2)
Au19 Au14 Au24 Au25 33.573(19)
Au9 Au14 Au24 Au25 -178.970(18)
Se2 Au14 Au24 Au12 -63.58(17)
Au13 Au14 Au24 Au12 36.998(18)
Au23 Au14 Au24 Au12 -34.553(18)
Au15 Au14 Au24 Au12 -105.21(2)
Au18 Au14 Au24 Au12 106.20(2)
Au19 Au14 Au24 Au12 177.94(2)
Au9 Au14 Au24 Au12 -34.61(3)
Se2 Au14 Au24 Au18 -169.78(17)
Au13 Au14 Au24 Au18 -69.202(17)
Au23 Au14 Au24 Au18 -140.754(19)
Au15 Au14 Au24 Au18 148.591(19)
Au19 Au14 Au24 Au18 71.735(16)
Au9 Au14 Au24 Au18 -140.81(2)
Se2 Au14 Au24 Au19 118.49(17)
Au13 Au14 Au24 Au19 -140.937(19)
Au23 Au14 Au24 Au19 147.511(19)
Au15 Au14 Au24 Au19 76.856(16)
Au18 Au14 Au24 Au19 -71.735(16)
Au9 Au14 Au24 Au19 147.46(2)
Se2 Au14 Au24 Au15 41.63(17)
Au13 Au14 Au24 Au15 142.207(18)
Au23 Au14 Au24 Au15 70.655(16)
Au18 Au14 Au24 Au15 -148.591(19)
Au19 Au14 Au24 Au15 -76.856(16)
Au9 Au14 Au24 Au15 70.60(2)
Se2 Au14 Au24 Au13 -100.58(17)
Au23 Au14 Au24 Au13 -71.552(17)
Au15 Au14 Au24 Au13 -142.207(18)
Au18 Au14 Au24 Au13 69.202(17)
Au19 Au14 Au24 Au13 140.937(19)
Au9 Au14 Au24 Au13 -71.61(2)
Se2 Au14 Au24 Au11 5.52(18)
Au13 Au14 Au24 Au11 106.10(2)
Au23 Au14 Au24 Au11 34.547(19)
Au15 Au14 Au24 Au11 -36.108(18)
Au18 Au14 Au24 Au11 175.30(2)
Au19 Au14 Au24 Au11 -112.96(2)
Au9 Au14 Au24 Au11 34.49(3)
Se2 Au14 Au24 Au23 -29.03(17)
Au13 Au14 Au24 Au23 71.552(17)
Au15 Au14 Au24 Au23 -70.655(16)
Au18 Au14 Au24 Au23 140.754(19)
Au19 Au14 Au24 Au23 -147.511(19)
Au9 Au14 Au24 Au23 -0.053(18)
Au7 Au23 Au24 Au16 38.87(3)
Au14 Au23 Au24 Au16 -177.36(2)
Au15 Au23 Au24 Au16 -103.85(2)
Au22 Au23 Au24 Au16 -175(30)
Au13 Au23 Au24 Au16 111.42(2)
Au10 Au23 Au24 Au16 -104.73(3)
Au8 Au23 Au24 Au16 112.29(2)
Au6 Au23 Au24 Au16 -33.51(3)
Au12 Au23 Au24 Au16 38.356(19)
Au9 Au23 Au24 Au16 -177.30(2)
Au11 Au23 Au24 Au16 -32.858(18)
Au7 Au23 Au24 Au17 -34.06(3)
Au14 Au23 Au24 Au17 109.71(2)
Au15 Au23 Au24 Au17 -176.78(2)
Au22 Au23 Au24 Au17 111.9(8)
Au13 Au23 Au24 Au17 38.490(19)
Au10 Au23 Au24 Au17 -177.66(2)
Au8 Au23 Au24 Au17 39.37(3)
Au6 Au23 Au24 Au17 -106.44(2)
Au12 Au23 Au24 Au17 -34.573(18)
Au9 Au23 Au24 Au17 109.77(2)
Au11 Au23 Au24 Au17 -105.79(2)
Au7 Au23 Au24 Au20 111.39(2)
Au14 Au23 Au24 Au20 -104.84(2)
Au15 Au23 Au24 Au20 -31.336(17)
Au22 Au23 Au24 Au20 -102.7(8)
Au13 Au23 Au24 Au20 -176.06(2)
Au10 Au23 Au24 Au20 -32.21(3)
Au8 Au23 Au24 Au20 -175.19(2)
Au6 Au23 Au24 Au20 39.00(3)
Au12 Au23 Au24 Au20 110.87(2)
Au9 Au23 Au24 Au20 -104.79(2)
Au11 Au23 Au24 Au20 39.659(18)
Au7 Au23 Au24 Au25 -94.2(10)
Au14 Au23 Au24 Au25 49.6(10)
Au15 Au23 Au24 Au25 123.1(10)
Au22 Au23 Au24 Au25 51.7(15)
Au13 Au23 Au24 Au25 -21.7(10)
Au10 Au23 Au24 Au25 122.2(10)
Au8 Au23 Au24 Au25 -20.8(10)
Au6 Au23 Au24 Au25 -166.6(10)
Au12 Au23 Au24 Au25 -94.7(10)
Au9 Au23 Au24 Au25 49.6(10)
Au11 Au23 Au24 Au25 -165.9(10)
Au7 Au23 Au24 Au12 0.52(2)
Au14 Au23 Au24 Au12 144.28(2)
Au15 Au23 Au24 Au12 -142.209(19)
Au22 Au23 Au24 Au12 146.4(8)
Au13 Au23 Au24 Au12 73.063(17)
Au10 Au23 Au24 Au12 -143.08(3)
Au8 Au23 Au24 Au12 73.94(2)
Au6 Au23 Au24 Au12 -71.87(2)
Au9 Au23 Au24 Au12 144.34(2)
Au11 Au23 Au24 Au12 -71.214(17)
Au7 Au23 Au24 Au18 -105.64(3)
Au14 Au23 Au24 Au18 38.123(19)
Au15 Au23 Au24 Au18 111.63(2)
Au22 Au23 Au24 Au18 40.3(8)
Au13 Au23 Au24 Au18 -33.10(2)
Au10 Au23 Au24 Au18 110.76(3)
Au8 Au23 Au24 Au18 -32.22(3)
Au6 Au23 Au24 Au18 -178.03(2)
Au12 Au23 Au24 Au18 -106.16(2)
Au9 Au23 Au24 Au18 38.18(3)
Au11 Au23 Au24 Au18 -177.37(2)
Au7 Au23 Au24 Au19 -176.75(2)
Au14 Au23 Au24 Au19 -32.990(19)
Au15 Au23 Au24 Au19 40.519(19)
Au22 Au23 Au24 Au19 -30.8(8)
Au13 Au23 Au24 Au19 -104.21(2)
Au10 Au23 Au24 Au19 39.64(3)
Au8 Au23 Au24 Au19 -103.33(3)
Au6 Au23 Au24 Au19 110.86(2)
Au12 Au23 Au24 Au19 -177.27(2)
Au9 Au23 Au24 Au19 -32.93(3)
Au11 Au23 Au24 Au19 111.51(2)
Au7 Au23 Au24 Au15 142.73(3)
Au14 Au23 Au24 Au15 -73.509(15)
Au22 Au23 Au24 Au15 -71.4(8)
Au13 Au23 Au24 Au15 -144.73(2)
Au10 Au23 Au24 Au15 -0.88(2)
Au8 Au23 Au24 Au15 -143.85(2)
Au6 Au23 Au24 Au15 70.34(2)
Au12 Au23 Au24 Au15 142.209(19)
Au9 Au23 Au24 Au15 -73.45(2)
Au11 Au23 Au24 Au15 70.995(16)
Au7 Au23 Au24 Au13 -72.55(2)
Au14 Au23 Au24 Au13 71.219(17)
Au15 Au23 Au24 Au13 144.73(2)
Au22 Au23 Au24 Au13 73.4(8)
Au10 Au23 Au24 Au13 143.85(3)
Au8 Au23 Au24 Au13 0.88(2)
Au6 Au23 Au24 Au13 -144.93(2)
Au12 Au23 Au24 Au13 -73.063(17)
Au9 Au23 Au24 Au13 71.28(2)
Au11 Au23 Au24 Au13 -144.28(2)
Au7 Au23 Au24 Au11 71.73(2)
Au14 Au23 Au24 Au11 -144.504(19)
Au15 Au23 Au24 Au11 -70.995(16)
Au22 Au23 Au24 Au11 -142.3(8)
Au13 Au23 Au24 Au11 144.28(2)
Au10 Au23 Au24 Au11 -71.87(2)
Au8 Au23 Au24 Au11 145.15(2)
Au6 Au23 Au24 Au11 -0.65(2)
Au12 Au23 Au24 Au11 71.214(17)
Au9 Au23 Au24 Au11 -144.45(2)
Au7 Au23 Au24 Au14 -143.76(3)
Au15 Au23 Au24 Au14 73.509(15)
Au22 Au23 Au24 Au14 2.2(8)
Au13 Au23 Au24 Au14 -71.219(17)
Au10 Au23 Au24 Au14 72.63(2)
Au8 Au23 Au24 Au14 -70.34(2)
Au6 Au23 Au24 Au14 143.85(2)
Au12 Au23 Au24 Au14 -144.28(2)
Au9 Au23 Au24 Au14 0.06(2)
Au11 Au23 Au24 Au14 144.504(19)
Au16 Au24 Au25 Cl2 28(12)
Au17 Au24 Au25 Cl2 101(12)
Au20 Au24 Au25 Cl2 -43(12)
Au12 Au24 Au25 Cl2 68(12)
Au18 Au24 Au25 Cl2 173(100)
Au19 Au24 Au25 Cl2 -115(12)
Au15 Au24 Au25 Cl2 -76(12)
Au13 Au24 Au25 Cl2 140(26)
Au11 Au24 Au25 Cl2 -4(12)
Au14 Au24 Au25 Cl2 -149(18)
Au23 Au24 Au25 Cl2 162(100)
Au16 Au24 Au25 Au19 143.38(2)
Au17 Au24 Au25 Au19 -143.80(2)
Au20 Au24 Au25 Au19 71.456(16)
Au12 Au24 Au25 Au19 -177.26(2)
Au18 Au24 Au25 Au19 -71.639(18)
Au15 Au24 Au25 Au19 39.30(2)
Au13 Au24 Au25 Au19 -104.60(2)
Au11 Au24 Au25 Au19 111.04(2)
Au14 Au24 Au25 Au19 -34.15(2)
Au23 Au24 Au25 Au19 -83.2(10)
Au16 Au24 Au25 Au17 -72.820(16)
Au20 Au24 Au25 Au17 -144.742(19)
Au12 Au24 Au25 Au17 -33.459(19)
Au18 Au24 Au25 Au17 72.163(17)
Au19 Au24 Au25 Au17 143.80(2)
Au15 Au24 Au25 Au17 -176.90(2)
Au13 Au24 Au25 Au17 39.201(19)
Au11 Au24 Au25 Au17 -105.16(2)
Au14 Au24 Au25 Au17 109.65(2)
Au23 Au24 Au25 Au17 60.6(10)
Au16 Au24 Au25 Au18 -144.98(2)
Au17 Au24 Au25 Au18 -72.163(17)
Au20 Au24 Au25 Au18 143.095(19)
Au12 Au24 Au25 Au18 -105.62(2)
Au19 Au24 Au25 Au18 71.639(18)
Au15 Au24 Au25 Au18 110.94(2)
Au13 Au24 Au25 Au18 -32.96(2)
Au11 Au24 Au25 Au18 -177.32(2)
Au14 Au24 Au25 Au18 37.49(2)
Au23 Au24 Au25 Au18 -11.6(10)
Au16 Au24 Au25 Au20 71.922(16)
Au17 Au24 Au25 Au20 144.742(19)
Au12 Au24 Au25 Au20 111.28(2)
Au18 Au24 Au25 Au20 -143.095(19)
Au19 Au24 Au25 Au20 -71.456(16)
Au15 Au24 Au25 Au20 -32.154(18)
Au13 Au24 Au25 Au20 -176.06(2)
Au11 Au24 Au25 Au20 39.583(19)
Au14 Au24 Au25 Au20 -105.60(2)
Au23 Au24 Au25 Au20 -154.6(10)
Au17 Au24 Au25 Au16 72.820(17)
Au20 Au24 Au25 Au16 -71.922(16)
Au12 Au24 Au25 Au16 39.361(19)
Au18 Au24 Au25 Au16 144.98(2)
Au19 Au24 Au25 Au16 -143.38(2)
Au15 Au24 Au25 Au16 -104.08(2)
Au13 Au24 Au25 Au16 112.02(2)
Au11 Au24 Au25 Au16 -32.339(18)
Au14 Au24 Au25 Au16 -177.53(2)
Au23 Au24 Au25 Au16 133.4(10)
P9 Au19 Au25 Cl2 -0.45(11)
Au24 Au19 Au25 Cl2 179.57(7)
Au20 Au19 Au25 Cl2 113.21(7)
Au18 Au19 Au25 Cl2 -112.71(7)
Au14 Au19 Au25 Cl2 -150.74(7)
Au15 Au19 Au25 Cl2 148.53(7)
P9 Au19 Au25 Au24 179.98(9)
Au20 Au19 Au25 Au24 -66.354(16)
Au18 Au19 Au25 Au24 67.719(16)
Au14 Au19 Au25 Au24 29.690(18)
Au15 Au19 Au25 Au24 -31.038(16)
P9 Au19 Au25 Au17 149.43(9)
Au24 Au19 Au25 Au17 -30.549(17)
Au20 Au19 Au25 Au17 -96.903(19)
Au18 Au19 Au25 Au17 37.170(17)
Au14 Au19 Au25 Au17 -0.86(2)
Au15 Au19 Au25 Au17 -61.59(2)
P9 Au19 Au25 Au18 112.26(9)
Au24 Au19 Au25 Au18 -67.719(16)
Au20 Au19 Au25 Au18 -134.073(17)
Au14 Au19 Au25 Au18 -38.029(16)
Au15 Au19 Au25 Au18 -98.758(18)
P9 Au19 Au25 Au20 -113.67(9)
Au24 Au19 Au25 Au20 66.354(16)
Au18 Au19 Au25 Au20 134.073(17)
Au14 Au19 Au25 Au20 96.044(19)
Au15 Au19 Au25 Au20 35.315(15)
P9 Au19 Au25 Au16 -150.06(9)
Au24 Au19 Au25 Au16 29.965(17)
Au20 Au19 Au25 Au16 -36.388(16)
Au18 Au19 Au25 Au16 97.685(18)
Au14 Au19 Au25 Au16 59.66(2)
Au15 Au19 Au25 Au16 -1.07(2)
P7 Au17 Au25 Cl2 0.25(13)
Au24 Au17 Au25 Cl2 -179.51(8)
Au12 Au17 Au25 Cl2 -147.53(8)
Au13 Au17 Au25 Cl2 145.26(8)
Au16 Au17 Au25 Cl2 -113.88(8)
Au18 Au17 Au25 Cl2 110.97(8)
P7 Au17 Au25 Au24 179.76(10)
Au12 Au17 Au25 Au24 31.985(19)
Au13 Au17 Au25 Au24 -35.230(18)
Au16 Au17 Au25 Au24 65.635(17)
Au18 Au17 Au25 Au24 -69.516(16)
P7 Au17 Au25 Au19 -148.30(10)
Au24 Au17 Au25 Au19 31.939(17)
Au12 Au17 Au25 Au19 63.92(2)
Au13 Au17 Au25 Au19 -3.29(2)
Au16 Au17 Au25 Au19 97.574(19)
Au18 Au17 Au25 Au19 -37.577(17)
P7 Au17 Au25 Au18 -110.72(10)
Au24 Au17 Au25 Au18 69.516(16)
Au12 Au17 Au25 Au18 101.501(19)
Au13 Au17 Au25 Au18 34.286(17)
Au16 Au17 Au25 Au18 135.151(17)
P7 Au17 Au25 Au20 150.17(10)
Au24 Au17 Au25 Au20 -29.599(17)
Au12 Au17 Au25 Au20 2.39(2)
Au13 Au17 Au25 Au20 -64.83(2)
Au16 Au17 Au25 Au20 36.036(16)
Au18 Au17 Au25 Au20 -99.115(18)
P7 Au17 Au25 Au16 114.13(10)
Au24 Au17 Au25 Au16 -65.635(17)
Au12 Au17 Au25 Au16 -33.650(18)
Au13 Au17 Au25 Au16 -100.87(2)
Au18 Au17 Au25 Au16 -135.151(17)
P8 Au18 Au25 Cl2 1.94(11)
Au24 Au18 Au25 Cl2 -179.94(8)
Au13 Au18 Au25 Cl2 -148.99(8)
Au19 Au18 Au25 Cl2 109.33(8)
Au17 Au18 Au25 Cl2 -113.29(8)
Au14 Au18 Au25 Cl2 147.48(8)
P8 Au18 Au25 Au24 -178.11(8)
Au13 Au18 Au25 Au24 30.957(19)
Au19 Au18 Au25 Au24 -70.726(17)
Au17 Au18 Au25 Au24 66.656(16)
Au14 Au18 Au25 Au24 -32.579(17)
P8 Au18 Au25 Au19 -107.39(8)
Au24 Au18 Au25 Au19 70.726(17)
Au13 Au18 Au25 Au19 101.68(2)
Au17 Au18 Au25 Au19 137.383(18)
Au14 Au18 Au25 Au19 38.148(17)
P8 Au18 Au25 Au17 115.23(8)
Au24 Au18 Au25 Au17 -66.656(16)
Au13 Au18 Au25 Au17 -35.699(19)
Au19 Au18 Au25 Au17 -137.383(18)
Au14 Au18 Au25 Au17 -99.235(18)
P8 Au18 Au25 Au20 -147.07(8)
Au24 Au18 Au25 Au20 31.042(17)
Au13 Au18 Au25 Au20 62.00(2)
Au19 Au18 Au25 Au20 -39.684(16)
Au17 Au18 Au25 Au20 97.699(18)
Au14 Au18 Au25 Au20 -1.54(2)
P8 Au18 Au25 Au16 153.30(8)
Au24 Au18 Au25 Au16 -28.582(17)
Au13 Au18 Au25 Au16 2.37(2)
Au19 Au18 Au25 Au16 -99.309(19)
Au17 Au18 Au25 Au16 38.074(16)
Au14 Au18 Au25 Au16 -61.16(2)
P10 Au20 Au25 Cl2 5.90(11)
Au24 Au20 Au25 Cl2 179.66(9)
Au15 Au20 Au25 Cl2 -150.47(9)
Au19 Au20 Au25 Cl2 -108.82(9)
Au16 Au20 Au25 Cl2 113.97(9)
Au11 Au20 Au25 Cl2 145.23(9)
P10 Au20 Au25 Au24 -173.76(7)
Au15 Au20 Au25 Au24 29.871(18)
Au19 Au20 Au25 Au24 71.521(17)
Au16 Au20 Au25 Au24 -65.693(16)
Au11 Au20 Au25 Au24 -34.436(17)
P10 Au20 Au25 Au19 114.71(7)
Au24 Au20 Au25 Au19 -71.521(17)
Au15 Au20 Au25 Au19 -41.650(17)
Au16 Au20 Au25 Au19 -137.214(18)
Au11 Au20 Au25 Au19 -105.96(2)
P10 Au20 Au25 Au17 -144.34(7)
Au24 Au20 Au25 Au17 29.429(16)
Au15 Au20 Au25 Au17 59.30(2)
Au19 Au20 Au25 Au17 100.95(2)
Au16 Au20 Au25 Au17 -36.264(15)
Au11 Au20 Au25 Au17 -5.01(2)
P10 Au20 Au25 Au18 154.68(7)
Au24 Au20 Au25 Au18 -31.559(17)
Au15 Au20 Au25 Au18 -1.69(2)
Au19 Au20 Au25 Au18 39.962(17)
Au16 Au20 Au25 Au18 -97.252(18)
Au11 Au20 Au25 Au18 -66.00(2)
P10 Au20 Au25 Au16 -108.07(7)
Au24 Au20 Au25 Au16 65.693(16)
Au15 Au20 Au25 Au16 95.564(19)
Au19 Au20 Au25 Au16 137.214(18)
Au11 Au20 Au25 Au16 31.256(16)
P6 Au16 Au25 Cl2 1.88(11)
Au24 Au16 Au25 Cl2 -179.76(8)
Au11 Au16 Au25 Cl2 -146.94(8)
Au12 Au16 Au25 Cl2 144.24(8)
Au20 Au16 Au25 Cl2 -110.60(8)
Au17 Au16 Au25 Cl2 111.92(8)
P6 Au16 Au25 Au24 -178.36(8)
Au11 Au16 Au25 Au24 32.824(19)
Au12 Au16 Au25 Au24 -36.003(18)
Au20 Au16 Au25 Au24 69.156(17)
Au17 Au16 Au25 Au24 -68.317(16)
P6 Au16 Au25 Au19 149.61(8)
Au24 Au16 Au25 Au19 -32.026(18)
Au11 Au16 Au25 Au19 0.80(2)
Au12 Au16 Au25 Au19 -68.03(2)
Au20 Au16 Au25 Au19 37.129(17)
Au17 Au16 Au25 Au19 -100.344(19)
P6 Au16 Au25 Au17 -110.04(8)
Au24 Au16 Au25 Au17 68.317(16)
Au11 Au16 Au25 Au17 101.14(2)
Au12 Au16 Au25 Au17 32.314(17)
Au20 Au16 Au25 Au17 137.473(17)
P6 Au16 Au25 Au18 -148.50(8)
Au24 Au16 Au25 Au18 29.864(18)
Au11 Au16 Au25 Au18 62.69(2)
Au12 Au16 Au25 Au18 -6.14(2)
Au20 Au16 Au25 Au18 99.019(18)
Au17 Au16 Au25 Au18 -38.454(16)
P6 Au16 Au25 Au20 112.48(8)
Au24 Au16 Au25 Au20 -69.156(17)
Au11 Au16 Au25 Au20 -36.332(18)
Au12 Au16 Au25 Au20 -105.16(2)
Au17 Au16 Au25 Au20 -137.473(17)
Au1 Au10 Se1 C181 110.1(4)
Au22 Au10 Se1 C181 -124.9(4)
Au6 Au10 Se1 C181 -174.3(4)
Au9 Au10 Se1 C181 -44.4(4)
Au23 Au10 Se1 C181 -109.8(4)
Au5 Au10 Se1 C181 24.7(4)
Au15 Au10 Se1 C181 -104.8(4)
Au1 Au10 Se1 Au15 -145.10(3)
Au22 Au10 Se1 Au15 -20.09(15)
Au6 Au10 Se1 Au15 -69.47(3)
Au9 Au10 Se1 Au15 60.38(3)
Au23 Au10 Se1 Au15 -4.99(3)
Au5 Au10 Se1 Au15 129.55(3)
Au20 Au15 Se1 C181 -116.9(3)
Au24 Au15 Se1 C181 120.5(3)
Au11 Au15 Se1 C181 170.9(3)
Au23 Au15 Se1 C181 104.4(3)
Au14 Au15 Se1 C181 40.3(3)
Au19 Au15 Se1 C181 -34.5(3)
Au10 Au15 Se1 C181 99.3(3)
Au20 Au15 Se1 Au10 143.75(3)
Au24 Au15 Se1 Au10 21.21(13)
Au11 Au15 Se1 Au10 71.57(3)
Au23 Au15 Se1 Au10 5.05(3)
Au14 Au15 Se1 Au10 -59.05(3)
Au19 Au15 Se1 Au10 -133.80(3)
Au4 Au9 Se2 C187 26.5(4)
Au5 Au9 Se2 C187 109.8(4)
Au22 Au9 Se2 C187 -140.3(4)
Au8 Au9 Se2 C187 -47.7(4)
Au10 Au9 Se2 C187 -178.7(4)
Au23 Au9 Se2 C187 -114.2(4)
Au14 Au9 Se2 C187 -108.4(4)
Au4 Au9 Se2 Au14 134.95(3)
Au5 Au9 Se2 Au14 -141.76(3)
Au22 Au9 Se2 Au14 -31.82(18)
Au8 Au9 Se2 Au14 60.75(4)
Au10 Au9 Se2 Au14 -70.22(3)
Au23 Au9 Se2 Au14 -5.75(3)
Au24 Au14 Se2 C187 140.5(3)
Au13 Au14 Se2 C187 46.5(3)
Au23 Au14 Se2 C187 113.7(3)
Au15 Au14 Se2 C187 178.5(3)
Au18 Au14 Se2 C187 -27.6(3)
Au19 Au14 Se2 C187 -107.8(3)
Au9 Au14 Se2 C187 107.8(3)
Au24 Au14 Se2 Au9 32.71(18)
Au13 Au14 Se2 Au9 -61.35(4)
Au23 Au14 Se2 Au9 5.90(3)
Au15 Au14 Se2 Au9 70.68(3)
Au18 Au14 Se2 Au9 -135.46(3)
Au19 Au14 Se2 Au9 144.34(3)
Au4 Au8 Se3 C193 127.2(3)
Au3 Au8 Se3 C193 39.3(3)
Au22 Au8 Se3 C193 -115.6(3)
Au9 Au8 Se3 C193 -166.6(3)
Au7 Au8 Se3 C193 -36.1(3)
Au23 Au8 Se3 C193 -100.3(3)
Au13 Au8 Se3 C193 -97.7(3)
Au4 Au8 Se3 Au13 -135.13(3)
Au3 Au8 Se3 Au13 136.99(3)
Au22 Au8 Se3 Au13 -17.92(17)
Au9 Au8 Se3 Au13 -68.92(3)
Au7 Au8 Se3 Au13 61.64(3)
Au23 Au8 Se3 Au13 -2.57(3)
Au18 Au13 Se3 C193 -118.7(4)
Au24 Au13 Se3 C193 118.7(4)
Au14 Au13 Se3 C193 168.6(4)
Au17 Au13 Se3 C193 -33.6(4)
Au12 Au13 Se3 C193 37.8(4)
Au23 Au13 Se3 C193 104.0(4)
Au8 Au13 Se3 C193 101.4(4)
Au18 Au13 Se3 Au8 139.93(3)
Au24 Au13 Se3 Au8 17.36(18)
Au14 Au13 Se3 Au8 67.22(3)
Au17 Au13 Se3 Au8 -134.95(3)
Au12 Au13 Se3 Au8 -63.54(4)
Au23 Au13 Se3 Au8 2.58(3)
Au17 Au12 Se4 C199 -123.6(4)
Au24 Au12 Se4 C199 123.3(4)
Au16 Au12 Se4 C199 -32.2(4)
Au11 Au12 Se4 C199 38.7(4)
Au13 Au12 Se4 C199 167.3(4)
Au23 Au12 Se4 C199 104.4(4)
Au7 Au12 Se4 C199 99.2(4)
Au17 Au12 Se4 Au7 137.18(3)
Au24 Au12 Se4 Au7 24.09(12)
Au16 Au12 Se4 Au7 -131.39(3)
Au11 Au12 Se4 Au7 -60.54(3)
Au13 Au12 Se4 Au7 68.09(3)
Au23 Au12 Se4 Au7 5.18(3)
Au22 Au7 Se4 C199 -122.0(3)
Au3 Au7 Se4 C199 128.3(3)
Au2 Au7 Se4 C199 33.7(3)
Au6 Au7 Se4 C199 -36.8(3)
Au23 Au7 Se4 C199 -102.1(3)
Au8 Au7 Se4 C199 -166.5(3)
Au12 Au7 Se4 C199 -96.8(3)
Au22 Au7 Se4 Au12 -25.14(13)
Au3 Au7 Se4 Au12 -134.84(3)
Au2 Au7 Se4 Au12 130.50(4)
Au6 Au7 Se4 Au12 60.07(3)
Au23 Au7 Se4 Au12 -5.29(3)
Au8 Au7 Se4 Au12 -69.69(3)
Au16 Au11 Se5 C205 -116.8(4)
Au24 Au11 Se5 C205 120.2(4)
Au15 Au11 Se5 C205 45.9(4)
Au12 Au11 Se5 C205 173.3(4)
Au20 Au11 Se5 C205 -25.3(4)
Au23 Au11 Se5 C205 109.3(4)
Au6 Au11 Se5 C205 105.3(4)
Au16 Au11 Se5 Au6 137.99(3)
Au24 Au11 Se5 Au6 14.97(15)
Au15 Au11 Se5 Au6 -59.39(4)
Au12 Au11 Se5 Au6 68.01(3)
Au20 Au11 Se5 Au6 -130.58(4)
Au23 Au11 Se5 Au6 4.03(3)
Au2 Au6 Se5 C205 114.0(3)
Au22 Au6 Se5 C205 -121.8(3)
Au10 Au6 Se5 C205 -45.5(3)
Au7 Au6 Se5 C205 -173.7(3)
Au23 Au6 Se5 C205 -110.6(3)
Au1 Au6 Se5 C205 19.7(3)
Au11 Au6 Se5 C205 -106.5(3)
Au2 Au6 Se5 Au11 -139.54(3)
Au22 Au6 Se5 Au11 -15.35(14)
Au10 Au6 Se5 Au11 60.95(4)
Au7 Au6 Se5 Au11 -67.24(3)
Au23 Au6 Se5 Au11 -4.10(3)
Au1 Au6 Se5 Au11 126.13(4)
C6 C1 C2 C3 2.8(19)
P1 C1 C2 C3 -179.4(10)
C1 C2 C3 C4 0(2)
C2 C3 C4 C5 -0.8(15)
C3 C4 C5 C6 -2.3(14)
C4 C5 C6 C1 5.8(17)
C2 C1 C6 C5 -5.9(17)
P1 C1 C6 C5 176.2(9)
C12 C7 C8 C9 0.0(18)
P1 C7 C8 C9 -176.4(10)
C7 C8 C9 C10 0.0(19)
C8 C9 C10 C11 0.0(18)
C9 C10 C11 C12 0.0(19)
C10 C11 C12 C7 0.0(18)
C8 C7 C12 C11 0.0(17)
P1 C7 C12 C11 175.6(9)
C18 C13 C14 C15 0.0(16)
P1 C13 C14 C15 179.1(8)
C13 C14 C15 C16 0.0(16)
C14 C15 C16 C17 0.0(17)
C15 C16 C17 C18 0.0(17)
C16 C17 C18 C13 0.0(16)
C14 C13 C18 C17 0.0(16)
P1 C13 C18 C17 -178.8(8)
C24 C19 C20 C21 0(2)
P2 C19 C20 C21 177.2(10)
C19 C20 C21 C22 0(2)
C20 C21 C22 C23 0.0(17)
C21 C22 C23 C24 0.0(17)
C22 C23 C24 C19 0.0(18)
C20 C19 C24 C23 0.0(19)
P2 C19 C24 C23 -177.0(9)
C30 C25 C26 C27 -0.7(15)
P2 C25 C26 C27 -172.2(8)
C25 C26 C27 C28 3.3(15)
C26 C27 C28 C29 -4.6(13)
C27 C28 C29 C30 3.6(16)
C28 C29 C30 C25 -1.1(18)
C26 C25 C30 C29 -0.4(16)
P2 C25 C30 C29 170.4(10)
C36 C31 C32 C33 4.0(16)
P2 C31 C32 C33 177.9(8)
C31 C32 C33 C34 -1.3(15)
C32 C33 C34 C35 -3.5(15)
C33 C34 C35 C36 5.9(16)
C32 C31 C36 C35 -1.6(16)
P2 C31 C36 C35 -173.1(9)
C34 C35 C36 C31 -3.4(16)
C42 C37 C38 C39 0.0(17)
P3 C37 C38 C39 177.9(8)
C37 C38 C39 C40 0.0(17)
C38 C39 C40 C41 0.0(19)
C39 C40 C41 C42 0(2)
C40 C41 C42 C37 0(2)
C38 C37 C42 C41 0(2)
P3 C37 C42 C41 -177.5(10)
C48 C43 C44 C45 0(2)
P3 C43 C44 C45 174.8(10)
C43 C44 C45 C46 1.2(18)
C44 C45 C46 C47 0.7(17)
C45 C46 C47 C48 -3.2(15)
C44 C43 C48 C47 -3(2)
P3 C43 C48 C47 -178.1(9)
C46 C47 C48 C43 4.3(18)
C54 C49 C50 C51 3.2(19)
P3 C49 C50 C51 179.9(9)
C49 C50 C51 C52 -3.1(18)
C50 C51 C52 C53 2.0(18)
C51 C52 C53 C54 -0.7(16)
C50 C49 C54 C53 -2.1(18)
P3 C49 C54 C53 -178.8(8)
C52 C53 C54 C49 0.8(16)
C60 C55 C56 C57 0.0(19)
P4 C55 C56 C57 -174.1(10)
C55 C56 C57 C58 0(2)
C56 C57 C58 C59 0.0(19)
C57 C58 C59 C60 0.0(17)
C58 C59 C60 C55 0.0(17)
C56 C55 C60 C59 0.0(17)
P4 C55 C60 C59 174.8(9)
C66 C61 C62 C63 -3.0(15)
P4 C61 C62 C63 171.8(8)
C61 C62 C63 C64 2.1(16)
C62 C63 C64 C65 -4.9(17)
C63 C64 C65 C66 8.6(16)
C62 C61 C66 C65 7.5(16)
P4 C61 C66 C65 -167.5(9)
C64 C65 C66 C61 -10.3(16)
C72 C67 C68 C69 0.3(19)
P4 C67 C68 C69 174.7(9)
C67 C68 C69 C70 0.5(16)
C68 C69 C70 C71 -1.6(15)
C69 C70 C71 C72 1.9(16)
C70 C71 C72 C67 -1.2(17)
C68 C67 C72 C71 0.1(19)
P4 C67 C72 C71 -175.1(9)
C78 C73 C74 C75 2.5(16)
P5 C73 C74 C75 177.2(8)
C73 C74 C75 C76 -0.6(16)
C74 C75 C76 C77 -0.8(16)
C75 C76 C77 C78 0.2(16)
C76 C77 C78 C73 1.7(16)
C74 C73 C78 C77 -3.1(16)
P5 C73 C78 C77 -178.1(8)
C84 C79 C80 C81 2.7(16)
P5 C79 C80 C81 -178.1(7)
C79 C80 C81 C82 -1.8(12)
C80 C81 C82 C83 -0.7(15)
C81 C82 C83 C84 2.2(16)
C80 C79 C84 C83 -1.1(12)
P5 C79 C84 C83 179.7(8)
C82 C83 C84 C79 -1.3(15)
C90 C85 C86 C87 -7.4(19)
P5 C85 C86 C87 -179.2(9)
C85 C86 C87 C88 2.9(19)
C86 C87 C88 C89 -0.2(19)
C87 C88 C89 C90 1.9(17)
C88 C89 C90 C85 -6.3(17)
C86 C85 C90 C89 9.2(18)
P5 C85 C90 C89 180.0(9)
C96 C91 C92 C93 0.0(17)
P6 C91 C92 C93 -178.3(8)
C91 C92 C93 C94 0.0(16)
C92 C93 C94 C95 0.0(16)
C93 C94 C95 C96 0.0(17)
C94 C95 C96 C91 0.0(16)
C92 C91 C96 C95 0.0(16)
P6 C91 C96 C95 178.2(8)
C102 C97 C98 C99 -6.3(17)
P6 C97 C98 C99 -175.7(8)
C97 C98 C99 C100 1.1(16)
C98 C99 C100 C101 1.0(16)
C99 C100 C101 C102 2.2(16)
C98 C97 C102 C101 9.5(15)
P6 C97 C102 C101 178.8(7)
C100 C101 C102 C97 -7.4(14)
C108 C103 C104 C105 0.0(16)
P6 C103 C104 C105 179.2(8)
C103 C104 C105 C106 0.0(15)
C104 C105 C106 C107 0.0(14)
C105 C106 C107 C108 0.0(14)
C106 C107 C108 C103 0.0(16)
C104 C103 C108 C107 0.0(16)
P6 C103 C108 C107 -179.1(8)
C114 C109 C110 C111 0.0(15)
P7 C109 C110 C111 -178.9(8)
C109 C110 C111 C112 0.0(15)
C110 C111 C112 C113 0.0(16)
C111 C112 C113 C114 0.0(15)
C112 C113 C114 C109 0.0(16)
C110 C109 C114 C113 0.0(15)
P7 C109 C114 C113 178.9(8)
C120 C115 C116 C117 3.1(16)
P7 C115 C116 C117 -177.7(8)
C115 C116 C117 C118 -4.5(16)
C116 C117 C118 C119 2.0(17)
C117 C118 C119 C120 1.6(17)
C118 C119 C120 C115 -2.9(16)
C116 C115 C120 C119 0.5(17)
P7 C115 C120 C119 -178.6(9)
C126 C121 C122 C123 0(2)
P7 C121 C122 C123 -178.6(10)
C121 C122 C123 C124 0(2)
C122 C123 C124 C125 0(2)
C123 C124 C125 C126 0(2)
C124 C125 C126 C121 0(2)
C122 C121 C126 C125 0(2)
P7 C121 C126 C125 178.6(10)
C132 C127 C128 C129 0.0(17)
P8 C127 C128 C129 178.0(9)
C127 C128 C129 C130 0.0(17)
C128 C129 C130 C131 0.0(17)
C129 C130 C131 C132 0.0(16)
C130 C131 C132 C127 0.0(16)
C128 C127 C132 C131 0.0(16)
P8 C127 C132 C131 -178.1(8)
C138 C133 C134 C135 3.1(18)
P8 C133 C134 C135 174.8(9)
C133 C134 C135 C136 -0.6(16)
C134 C135 C136 C137 -0.2(16)
C135 C136 C137 C138 -1.4(15)
C136 C137 C138 C133 3.7(16)
C134 C133 C138 C137 -4.9(19)
P8 C133 C138 C137 -176.8(9)
C144 C139 C140 C141 -4.2(17)
P8 C139 C140 C141 174.4(9)
C139 C140 C141 C142 1.1(17)
C140 C141 C142 C143 0.9(16)
C141 C142 C143 C144 0.1(15)
C140 C139 C144 C143 5.4(17)
P8 C139 C144 C143 -173.2(8)
C142 C143 C144 C139 -3.1(17)
C150 C145 C146 C147 0.0(18)
P9 C145 C146 C147 177.9(9)
C145 C146 C147 C148 0.0(18)
C146 C147 C148 C149 0.0(17)
C147 C148 C149 C150 0.0(16)
C148 C149 C150 C145 0.0(15)
C146 C145 C150 C149 0.0(16)
P9 C145 C150 C149 -178.0(8)
C156 C151 C152 C153 1.2(14)
P9 C151 C152 C153 -170.4(7)
C151 C152 C153 C154 -4.1(14)
C152 C153 C154 C155 1.1(14)
C153 C154 C155 C156 5.0(15)
C154 C155 C156 C151 -8.1(16)
C152 C151 C156 C155 5.0(15)
P9 C151 C156 C155 177.3(8)
C162 C157 C158 C159 1.2(13)
P9 C157 C158 C159 164.2(7)
C157 C158 C159 C160 0.6(13)
C158 C159 C160 C161 -0.8(11)
C159 C160 C161 C162 -0.8(14)
C160 C161 C162 C157 2.8(17)
C158 C157 C162 C161 -2.9(13)
P9 C157 C162 C161 -166.1(9)
C168 C163 C164 C165 -4.8(18)
P10 C163 C164 C165 176.4(8)
C163 C164 C165 C166 4.4(15)
C164 C165 C166 C167 -5.0(14)
C165 C166 C167 C168 6.0(15)
C166 C167 C168 C163 -6.0(15)
C164 C163 C168 C167 5.6(18)
P10 C163 C168 C167 -175.9(9)
C174 C169 C170 C171 2.6(19)
P10 C169 C170 C171 175.2(10)
C169 C170 C171 C172 -3.9(19)
C170 C171 C172 C173 4.7(17)
C171 C172 C173 C174 -4.6(17)
C172 C173 C174 C169 3.1(16)
C170 C169 C174 C173 -2.2(17)
P10 C169 C174 C173 -175.3(8)
C180 C175 C176 C177 -4.6(16)
P10 C175 C176 C177 -178.8(8)
C175 C176 C177 C178 -1.8(15)
C176 C177 C178 C179 5.4(16)
C177 C178 C179 C180 -2.6(16)
C176 C175 C180 C179 7.2(18)
P10 C175 C180 C179 179.5(10)
C178 C179 C180 C175 -3.6(17)
Au10 Se1 C181 C186 14.5(12)
Au15 Se1 C181 C186 -68.4(12)
Au10 Se1 C181 C182 -171.1(8)
Au15 Se1 C181 C182 106.1(9)
C186 C181 C182 C183 -4.4(17)
Se1 C181 C182 C183 -179.5(8)
C181 C182 C183 C184 6.7(16)
C182 C183 C184 C185 -7.1(18)
C183 C184 C185 C186 4.5(16)
C182 C181 C186 C185 2.0(17)
Se1 C181 C186 C185 176.2(9)
C184 C185 C186 C181 -1.7(15)
Au9 Se2 C187 C192 21.2(10)
Au14 Se2 C187 C192 -62.1(10)
Au9 Se2 C187 C188 -159.0(7)
Au14 Se2 C187 C188 117.7(8)
C192 C187 C188 C189 -1.9(16)
Se2 C187 C188 C189 178.2(9)
C187 C188 C189 C190 2.3(16)
C188 C189 C190 C191 0.5(17)
C189 C190 C191 C192 -3.8(16)
C190 C191 C192 C187 4.3(15)
C188 C187 C192 C191 -1.5(15)
Se2 C187 C192 C191 178.3(8)
Au8 Se3 C193 C198 -131.0(9)
Au13 Se3 C193 C198 149.2(8)
Au8 Se3 C193 C194 45.3(9)
Au13 Se3 C193 C194 -34.6(9)
C198 C193 C194 C195 -2.6(15)
Se3 C193 C194 C195 -179.0(7)
C193 C194 C195 C196 1.8(14)
C194 C195 C196 C197 1.1(14)
C195 C196 C197 C198 -3.1(15)
C194 C193 C198 C197 0.6(16)
Se3 C193 C198 C197 176.9(8)
C196 C197 C198 C193 2.2(16)
Au12 Se4 C199 C204 144.7(8)
Au7 Se4 C199 C204 -132.5(8)
Au12 Se4 C199 C200 -41.4(9)
Au7 Se4 C199 C200 41.4(9)
C204 C199 C200 C201 -7.2(16)
Se4 C199 C200 C201 179.2(7)
C199 C200 C201 C202 3.1(13)
C200 C201 C202 C203 0.4(14)
C201 C202 C203 C204 0.1(15)
C200 C199 C204 C203 7.8(16)
Se4 C199 C204 C203 -178.2(8)
C202 C203 C204 C199 -4.1(15)
Au11 Se5 C205 C206 143.9(8)
Au6 Se5 C205 C206 -129.2(8)
Au11 Se5 C205 C210 -38.0(9)
Au6 Se5 C205 C210 48.9(8)
C210 C205 C206 C207 1.6(15)
Se5 C205 C206 C207 179.7(8)
C205 C206 C207 C208 0.8(16)
C206 C207 C208 C209 0.1(18)
C207 C208 C209 C210 -3.3(17)
C208 C209 C210 C205 5.5(15)
C206 C205 C210 C209 -4.7(15)
Se5 C205 C210 C209 177.2(7)
C217 B1 C211 C216 22.9(11)
C223 B1 C211 C216 -117.5(10)
C229 B1 C211 C216 137.8(9)
C217 B1 C211 C212 -160.2(9)
C223 B1 C211 C212 59.4(9)
C229 B1 C211 C212 -45.3(10)
C216 C211 C212 C213 -2.8(17)
B1 C211 C212 C213 -179.8(10)
C211 C212 C213 C214 1.7(19)
C212 C213 C214 C215 -3.8(19)
C213 C214 C215 C216 6.7(16)
C212 C211 C216 C215 6.1(15)
B1 C211 C216 C215 -177.0(8)
C214 C215 C216 C211 -8.0(15)
C211 B1 C217 C222 -132.7(11)
C223 B1 C217 C222 -25.4(17)
C229 B1 C217 C222 110.3(11)
C211 B1 C217 C218 49.8(11)
C223 B1 C217 C218 157.1(10)
C229 B1 C217 C218 -67.2(11)
B1 C217 C218 C219 179.3(9)
C222 C217 C218 C219 1.7(15)
C217 C218 C219 C220 -3.0(15)
C218 C219 C220 C221 3.3(16)
C219 C220 C221 C222 -2.2(15)
C220 C221 C222 C217 1.0(16)
B1 C217 C222 C221 -178.3(9)
C218 C217 C222 C221 -0.8(17)
C217 B1 C223 C228 148.6(11)
C211 B1 C223 C228 -99.6(8)
C229 B1 C223 C228 11.8(9)
C217 B1 C223 C224 -31.7(16)
C211 B1 C223 C224 80.1(9)
C229 B1 C223 C224 -168.6(9)
C228 C223 C224 C225 -2.1(15)
B1 C223 C224 C225 178.2(8)
C223 C224 C225 C226 -1.1(16)
C224 C225 C226 C227 2.0(16)
C225 C226 C227 C228 0.2(15)
C226 C227 C228 C223 -3.4(14)
C224 C223 C228 C227 4.4(14)
B1 C223 C228 C227 -175.9(8)
C217 B1 C229 C234 85.6(11)
C211 B1 C229 C234 -26.7(12)
C223 B1 C229 C234 -123.0(10)
C217 B1 C229 C230 -99.7(8)
C211 B1 C229 C230 148.0(8)
C223 B1 C229 C230 51.7(8)
C234 C229 C230 C231 -7.1(16)
B1 C229 C230 C231 178.1(9)
C229 C230 C231 C232 4.3(17)
C230 C231 C232 C233 -1.2(18)
C231 C232 C233 C234 0.6(18)
C230 C229 C234 C233 6.5(17)
B1 C229 C234 C233 -179.2(9)
C232 C233 C234 C229 -3.2(18)
C2 C1 P1 C13 107.1(12)
C6 C1 P1 C13 -75.2(10)
C2 C1 P1 C7 -151.4(11)
C6 C1 P1 C7 26.3(11)
C2 C1 P1 Au1 -22.2(13)
C6 C1 P1 Au1 155.5(8)
C14 C13 P1 C1 -175.3(8)
C18 C13 P1 C1 3.6(12)
C14 C13 P1 C7 72.1(8)
C18 C13 P1 C7 -109.0(11)
C14 C13 P1 Au1 -55.0(8)
C18 C13 P1 Au1 123.9(10)
C8 C7 P1 C1 93.1(9)
C12 C7 P1 C1 -82.8(12)
C8 C7 P1 C13 -161.0(9)
C12 C7 P1 C13 23.1(11)
C8 C7 P1 Au1 -30.9(10)
C12 C7 P1 Au1 153.2(9)
Au10 Au1 P1 C1 -140.3(4)
Au22 Au1 P1 C1 90.1(6)
Au5 Au1 P1 C1 -60.4(4)
Au2 Au1 P1 C1 86.6(4)
Au6 Au1 P1 C1 148.3(4)
Au21 Au1 P1 C1 16.3(4)
Au10 Au1 P1 C13 101.9(4)
Au22 Au1 P1 C13 -27.6(6)
Au5 Au1 P1 C13 -178.1(4)
Au2 Au1 P1 C13 -31.2(4)
Au6 Au1 P1 C13 30.6(4)
Au21 Au1 P1 C13 -101.5(4)
Au10 Au1 P1 C7 -15.1(4)
Au22 Au1 P1 C7 -144.6(5)
Au5 Au1 P1 C7 64.9(4)
Au2 Au1 P1 C7 -148.2(4)
Au6 Au1 P1 C7 -86.4(4)
Au21 Au1 P1 C7 141.6(4)
C26 C25 P2 C19 -119.1(9)
C30 C25 P2 C19 70.3(10)
C26 C25 P2 C31 126.6(8)
C30 C25 P2 C31 -44.0(10)
C26 C25 P2 Au2 -1.6(10)
C30 C25 P2 Au2 -172.2(8)
C20 C19 P2 C25 -127.5(10)
C24 C19 P2 C25 49.6(11)
C20 C19 P2 C31 -14.9(12)
C24 C19 P2 C31 162.2(10)
C20 C19 P2 Au2 104.5(10)
C24 C19 P2 Au2 -78.4(10)
C36 C31 P2 C25 163.2(11)
C32 C31 P2 C25 -9.5(8)
C36 C31 P2 C19 54.6(13)
C32 C31 P2 C19 -118.1(7)
C36 C31 P2 Au2 -62.4(12)
C32 C31 P2 Au2 124.9(6)
Au22 Au2 P2 C25 40.8(10)
Au6 Au2 P2 C25 125.4(4)
Au7 Au2 P2 C25 56.4(4)
Au1 Au2 P2 C25 -160.4(4)
Au3 Au2 P2 C25 -9.5(4)
Au21 Au2 P2 C25 -81.2(4)
Au22 Au2 P2 C19 155.5(8)
Au6 Au2 P2 C19 -119.8(4)
Au7 Au2 P2 C19 171.2(4)
Au1 Au2 P2 C19 -45.6(4)
Au3 Au2 P2 C19 105.2(4)
Au21 Au2 P2 C19 33.6(4)
Au22 Au2 P2 C31 -85.9(9)
Au6 Au2 P2 C31 -1.2(4)
Au7 Au2 P2 C31 -70.2(4)
Au1 Au2 P2 C31 73.0(4)
Au3 Au2 P2 C31 -136.2(4)
Au21 Au2 P2 C31 152.2(4)
C38 C37 P3 C43 -52.5(11)
C42 C37 P3 C43 125.1(13)
C38 C37 P3 C49 64.3(9)
C42 C37 P3 C49 -118.1(13)
C38 C37 P3 Au3 169.8(7)
C42 C37 P3 Au3 -12.5(13)
C48 C43 P3 C37 0.6(14)
C44 C43 P3 C37 -174.7(11)
C48 C43 P3 C49 -111.8(11)
C44 C43 P3 C49 72.9(13)
C48 C43 P3 Au3 134.0(9)
C44 C43 P3 Au3 -41.2(14)
C50 C49 P3 C37 -158.0(10)
C54 C49 P3 C37 19.0(11)
C50 C49 P3 C43 -31.7(11)
C54 C49 P3 C43 145.3(10)
C50 C49 P3 Au3 92.4(10)
C54 C49 P3 Au3 -90.6(10)
Au22 Au3 P3 C37 60(2)
Au8 Au3 P3 C37 -66.7(4)
Au7 Au3 P3 C37 5.5(4)
Au21 Au3 P3 C37 148.6(4)
Au4 Au3 P3 C37 -134.3(4)
Au2 Au3 P3 C37 74.8(4)
Au22 Au3 P3 C43 -79(2)
Au8 Au3 P3 C43 154.1(5)
Au7 Au3 P3 C43 -133.7(5)
Au21 Au3 P3 C43 9.3(5)
Au4 Au3 P3 C43 86.5(5)
Au2 Au3 P3 C43 -64.4(5)
Au22 Au3 P3 C49 164(2)
Au8 Au3 P3 C49 36.9(4)
Au7 Au3 P3 C49 109.1(4)
Au21 Au3 P3 C49 -107.9(4)
Au4 Au3 P3 C49 -30.7(4)
Au2 Au3 P3 C49 178.4(4)
C68 C67 P4 C55 -42.3(13)
C72 C67 P4 C55 132.6(9)
C68 C67 P4 C61 -156.1(12)
C72 C67 P4 C61 18.8(10)
C68 C67 P4 Au4 80.6(12)
C72 C67 P4 Au4 -104.5(9)
C56 C55 P4 C67 104.7(11)
C60 C55 P4 C67 -69.7(9)
C56 C55 P4 C61 -148.3(11)
C60 C55 P4 C61 37.4(9)
C56 C55 P4 Au4 -18.8(11)
C60 C55 P4 Au4 166.8(7)
C66 C61 P4 C67 -145.7(9)
C62 C61 P4 C67 39.6(9)
C66 C61 P4 C55 108.1(8)
C62 C61 P4 C55 -66.6(9)
C66 C61 P4 Au4 -21.5(9)
C62 C61 P4 Au4 163.7(7)
Au9 Au4 P4 C67 47.4(4)
Au8 Au4 P4 C67 123.0(4)
Au22 Au4 P4 C67 -110(2)
Au3 Au4 P4 C67 -166.8(4)
Au5 Au4 P4 C67 -21.3(4)
Au21 Au4 P4 C67 -95.4(4)
Au9 Au4 P4 C55 162.7(4)
Au8 Au4 P4 C55 -121.7(4)
Au22 Au4 P4 C55 5(2)
Au3 Au4 P4 C55 -51.5(4)
Au5 Au4 P4 C55 94.0(4)
Au21 Au4 P4 C55 20.0(4)
Au9 Au4 P4 C61 -69.4(3)
Au8 Au4 P4 C61 6.2(3)
Au22 Au4 P4 C61 133(2)
Au3 Au4 P4 C61 76.4(3)
Au5 Au4 P4 C61 -138.1(3)
Au21 Au4 P4 C61 147.8(3)
C80 C79 P5 C73 -165.4(10)
C84 C79 P5 C73 13.8(9)
C80 C79 P5 C85 86.7(10)
C84 C79 P5 C85 -94.1(7)
C80 C79 P5 Au5 -33.5(11)
C84 C79 P5 Au5 145.7(5)
C74 C73 P5 C79 -89.6(10)
C78 C73 P5 C79 85.1(10)
C74 C73 P5 C85 22.4(10)
C78 C73 P5 C85 -162.9(8)
C74 C73 P5 Au5 144.3(9)
C78 C73 P5 Au5 -41.0(10)
C86 C85 P5 C79 -33.1(10)
C90 C85 P5 C79 155.6(10)
C86 C85 P5 C73 -148.7(9)
C90 C85 P5 C73 40.0(11)
C86 C85 P5 Au5 84.6(9)
C90 C85 P5 Au5 -86.8(11)
Au9 Au5 P5 C79 -110.7(4)
Au22 Au5 P5 C79 33.3(10)
Au1 Au5 P5 C79 106.1(4)
Au4 Au5 P5 C79 -41.9(4)
Au10 Au5 P5 C79 170.6(4)
Au21 Au5 P5 C79 32.1(4)
Au9 Au5 P5 C73 16.9(4)
Au22 Au5 P5 C73 160.9(7)
Au1 Au5 P5 C73 -126.3(4)
Au4 Au5 P5 C73 85.7(4)
Au10 Au5 P5 C73 -61.8(4)
Au21 Au5 P5 C73 159.7(4)
Au9 Au5 P5 C85 132.7(4)
Au22 Au5 P5 C85 -83.3(9)
Au1 Au5 P5 C85 -10.6(4)
Au4 Au5 P5 C85 -158.6(4)
Au10 Au5 P5 C85 54.0(4)
Au21 Au5 P5 C85 -84.6(4)
C92 C91 P6 C103 106.5(9)
C96 C91 P6 C103 -71.8(10)
C92 C91 P6 C97 -13.9(10)
C96 C91 P6 C97 167.9(9)
C92 C91 P6 Au16 -135.8(8)
C96 C91 P6 Au16 45.9(10)
C104 C103 P6 C91 -44.8(10)
C108 C103 P6 C91 134.4(9)
C104 C103 P6 C97 69.7(9)
C108 C103 P6 C97 -111.2(9)
C104 C103 P6 Au16 -171.4(7)
C108 C103 P6 Au16 7.8(9)
C98 C97 P6 C91 -51.4(10)
C102 C97 P6 C91 139.3(9)
C98 C97 P6 C103 -178.2(9)
C102 C97 P6 C103 12.5(11)
C98 C97 P6 Au16 72.5(9)
C102 C97 P6 Au16 -96.9(9)
Au24 Au16 P6 C91 58.5(15)
Au11 Au16 P6 C91 -4.5(4)
Au12 Au16 P6 C91 67.6(4)
Au20 Au16 P6 C91 -77.6(4)
Au17 Au16 P6 C91 133.9(4)
Au25 Au16 P6 C91 -152.9(4)
Au24 Au16 P6 C103 -172.4(13)
Au11 Au16 P6 C103 124.6(3)
Au12 Au16 P6 C103 -163.4(3)
Au20 Au16 P6 C103 51.4(3)
Au17 Au16 P6 C103 -97.1(3)
Au25 Au16 P6 C103 -23.8(3)
Au24 Au16 P6 C97 -55.6(15)
Au11 Au16 P6 C97 -118.6(3)
Au12 Au16 P6 C97 -46.6(3)
Au20 Au16 P6 C97 168.2(3)
Au17 Au16 P6 C97 19.8(3)
Au25 Au16 P6 C97 93.0(3)
C116 C115 P7 C109 -151.7(10)
C120 C115 P7 C109 27.5(10)
C116 C115 P7 C121 -48.8(11)
C120 C115 P7 C121 130.4(10)
C116 C115 P7 Au17 81.0(10)
C120 C115 P7 Au17 -99.8(9)
C110 C109 P7 C115 99.7(8)
C114 C109 P7 C115 -79.2(9)
C110 C109 P7 C121 -5.5(9)
C114 C109 P7 C121 175.6(8)
C110 C109 P7 Au17 -137.9(6)
C114 C109 P7 Au17 43.2(9)
C122 C121 P7 C115 154.5(12)
C126 C121 P7 C115 -24.1(13)
C122 C121 P7 C109 -104.7(12)
C126 C121 P7 C109 76.7(12)
C122 C121 P7 Au17 28.3(14)
C126 C121 P7 Au17 -150.3(10)
Au24 Au17 P7 C115 -104(4)
Au12 Au17 P7 C115 -128.7(3)
Au13 Au17 P7 C115 -56.4(3)
Au16 Au17 P7 C115 162.3(3)
Au18 Au17 P7 C115 11.6(3)
Au25 Au17 P7 C115 85.4(3)
Au24 Au17 P7 C109 141(4)
Au12 Au17 P7 C109 116.6(4)
Au13 Au17 P7 C109 -171.0(4)
Au16 Au17 P7 C109 47.6(4)
Au18 Au17 P7 C109 -103.1(4)
Au25 Au17 P7 C109 -29.3(4)
Au24 Au17 P7 C121 17(4)
Au12 Au17 P7 C121 -7.4(5)
Au13 Au17 P7 C121 65.0(5)
Au16 Au17 P7 C121 -76.4(5)
Au18 Au17 P7 C121 132.9(5)
Au25 Au17 P7 C121 -153.3(5)
C134 C133 P8 C127 -157.2(10)
C138 C133 P8 C127 15.2(11)
C134 C133 P8 C139 -44.9(11)
C138 C133 P8 C139 127.6(9)
C134 C133 P8 Au18 77.9(10)
C138 C133 P8 Au18 -109.6(9)
C128 C127 P8 C133 -132.4(10)
C132 C127 P8 C133 45.6(10)
C128 C127 P8 C139 120.8(9)
C132 C127 P8 C139 -61.1(9)
C128 C127 P8 Au18 -7.5(11)
C132 C127 P8 Au18 170.6(7)
C144 C139 P8 C133 -38.4(10)
C140 C139 P8 C133 143.0(9)
C144 C139 P8 C127 69.6(10)
C140 C139 P8 C127 -109.1(9)
C144 C139 P8 Au18 -161.7(8)
C140 C139 P8 Au18 19.6(9)
Au24 Au18 P8 C133 -19(3)
Au13 Au18 P8 C133 -118.2(4)
Au19 Au18 P8 C133 23.5(4)
Au17 Au18 P8 C133 168.8(4)
Au14 Au18 P8 C133 -48.4(4)
Au25 Au18 P8 C133 93.5(4)
Au24 Au18 P8 C127 -137(3)
Au13 Au18 P8 C127 123.3(4)
Au19 Au18 P8 C127 -95.0(4)
Au17 Au18 P8 C127 50.3(4)
Au14 Au18 P8 C127 -166.9(4)
Au25 Au18 P8 C127 -25.0(4)
Au24 Au18 P8 C139 97(3)
Au13 Au18 P8 C139 -2.4(3)
Au19 Au18 P8 C139 139.3(3)
Au17 Au18 P8 C139 -75.5(3)
Au14 Au18 P8 C139 67.4(3)
Au25 Au18 P8 C139 -150.7(3)
C146 C145 P9 C157 -133.4(10)
C150 C145 P9 C157 44.5(11)
C146 C145 P9 C151 121.8(10)
C150 C145 P9 C151 -60.3(9)
C146 C145 P9 Au19 -2.1(11)
C150 C145 P9 Au19 175.8(8)
C158 C157 P9 C145 -50.9(10)
C162 C157 P9 C145 111.6(7)
C158 C157 P9 C151 57.1(8)
C162 C157 P9 C151 -140.4(6)
C158 C157 P9 Au19 -180.0(7)
C162 C157 P9 Au19 -17.4(7)
C156 C151 P9 C145 159.5(8)
C152 C151 P9 C145 -28.7(9)
C156 C151 P9 C157 33.2(8)
C152 C151 P9 C157 -155.0(8)
C156 C151 P9 Au19 -84.9(8)
C152 C151 P9 Au19 86.9(8)
Au24 Au19 P9 C145 -162.7(18)
Au25 Au19 P9 C145 -163.2(4)
Au20 Au19 P9 C145 122.3(4)
Au18 Au19 P9 C145 -89.8(4)
Au14 Au19 P9 C145 -17.2(4)
Au15 Au19 P9 C145 54.5(4)
Au24 Au19 P9 C157 -25(2)
Au25 Au19 P9 C157 -25.3(3)
Au20 Au19 P9 C157 -99.8(3)
Au18 Au19 P9 C157 48.1(3)
Au14 Au19 P9 C157 120.7(3)
Au15 Au19 P9 C157 -167.6(3)
Au24 Au19 P9 C151 84.1(19)
Au25 Au19 P9 C151 83.7(4)
Au20 Au19 P9 C151 9.2(4)
Au18 Au19 P9 C151 157.0(4)
Au14 Au19 P9 C151 -130.3(4)
Au15 Au19 P9 C151 -58.6(4)
C170 C169 P10 C175 63.4(13)
C174 C169 P10 C175 -123.9(10)
C170 C169 P10 C163 -41.4(14)
C174 C169 P10 C163 131.4(9)
C170 C169 P10 Au20 -173.2(10)
C174 C169 P10 Au20 -0.4(11)
C180 C175 P10 C169 20.2(13)
C176 C175 P10 C169 -166.6(8)
C180 C175 P10 C163 128.1(13)
C176 C175 P10 C163 -58.7(9)
C180 C175 P10 Au20 -103.4(12)
C176 C175 P10 Au20 69.8(9)
C164 C163 P10 C169 -102.9(10)
C168 C163 P10 C169 78.4(13)
C164 C163 P10 C175 157.8(9)
C168 C163 P10 C175 -20.9(13)
C164 C163 P10 Au20 29.2(11)
C168 C163 P10 Au20 -149.5(10)
Au24 Au20 P10 C169 -101.9(8)
Au15 Au20 P10 C169 145.0(5)
Au19 Au20 P10 C169 63.4(5)
Au16 Au20 P10 C169 -83.0(5)
Au11 Au20 P10 C169 -145.0(5)
Au25 Au20 P10 C169 -9.0(5)
Au24 Au20 P10 C175 9.7(9)
Au15 Au20 P10 C175 -103.4(5)
Au19 Au20 P10 C175 175.0(5)
Au16 Au20 P10 C175 28.6(5)
Au11 Au20 P10 C175 -33.5(5)
Au25 Au20 P10 C175 102.5(5)
Au24 Au20 P10 C163 131.1(8)
Au15 Au20 P10 C163 18.0(5)
Au19 Au20 P10 C163 -63.6(5)
Au16 Au20 P10 C163 150.0(5)
Au11 Au20 P10 C163 87.9(5)
Au25 Au20 P10 C163 -136.1(5)

loop_
_platon_squeeze_void_nr
_platon_squeeze_void_average_x
_platon_squeeze_void_average_y
_platon_squeeze_void_average_z
_platon_squeeze_void_volume
_platon_squeeze_void_count_electrons
_platon_squeeze_void_content
1 0.000 0.000 0.000 1668 317 ' '
2 0.183 0.025 0.437 37 6 ' '
3 0.367 0.004 0.472 21 4 ' '
4 0.633 -0.004 0.528 21 4 ' '
5 0.817 -0.025 0.563 37 6 ' '
6 0.833 0.056 0.496 12 2 ' '
7 0.675 0.204 0.313 53 11 ' '
8 0.675 0.296 0.813 53 11 ' '
9 0.703 0.500 0.500 1668 317 ' '
10 0.183 0.475 0.937 37 6 ' '
11 0.833 0.444 -0.004 12 2 ' '
12 0.817 0.525 0.063 38 6 ' '
13 0.367 0.496 0.972 21 4 ' '
14 0.633 0.504 0.028 20 4 ' '
15 0.167 0.556 0.004 12 2 ' '
16 0.324 0.704 0.187 53 11 ' '
17 0.325 0.796 0.687 53 11 ' '
18 0.167 0.944 0.504 12 2 ' '
